data_7706748
loop_
_publ_author_name
'Asthana, Deepak'
'Lockyer, Selena J.'
'Nawaz, Selina'
'Woolfson, Robert J.'
'Timco, Grigore A.'
'Muryn, Christopher A.'
'Vitorica-Yrezabal, I\~nigo J'
'Collison, David'
'Burton, Neil A.'
'Winpenny, Richard E. P.'

_publ_section_title
;
 Gold(i) bridged dimeric and trimeric heterometallic
 {Cr<sub>7</sub>Ni}-based qubit systems and their characterization.
;
_journal_issue 12
_journal_name_full 'Dalton transactions (Cambridge, England : 2003)'
_journal_page_first 4390
_journal_page_last 4395
_journal_paper_doi 10.1039/d1dt00150g
_journal_volume 50
_journal_year 2021
_chemical_formula_moiety 'C282 H447 Au Cl Cr21 F24 Ni3 O96 P3, 3(C6 H16 N), 2(C H2 Cl2)'
_chemical_formula_sum 'C302 H499 Au Cl5 Cr21 F24 N3 Ni3 O96 P3'
_chemical_formula_weight 7899.27
_space_group_crystal_system triclinic
_space_group_IT_number 2
_space_group_name_Hall '-P 1'
_space_group_name_H-M_alt 'P -1'
_atom_sites_solution_hydrogens geom
_atom_sites_solution_primary dual
_audit_creation_date 2020-12-19
_audit_creation_method
;
Olex2 1.3
(compiled 2020.11.12 svn.r5f609507 for OlexSys, GUI svn.r6226)
;
_audit_update_record
;
2020-12-22 deposited with the CCDC.	2021-03-02 downloaded from the CCDC.
;
_cell_angle_alpha 104.8540(10)
_cell_angle_beta 96.8760(10)
_cell_angle_gamma 102.7770(10)
_cell_formula_units_Z 2
_cell_length_a 16.3361(3)
_cell_length_b 34.1374(4)
_cell_length_c 41.1846(4)
_cell_measurement_reflns_used 58519
_cell_measurement_temperature 100.01(10)
_cell_measurement_theta_max 75.3010
_cell_measurement_theta_min 2.2540
_cell_volume 21267.7(5)
_computing_cell_refinement 'CrysAlisPro 1.171.40.82a (Rigaku OD, 2020)'
_computing_data_collection 'CrysAlisPro 1.171.40.82a (Rigaku OD, 2020)'
_computing_data_reduction 'CrysAlisPro 1.171.40.82a (Rigaku OD, 2020)'
_computing_molecular_graphics 'Olex2 1.3 (Dolomanov et al., 2009)'
_computing_publication_material 'Olex2 1.3 (Dolomanov et al., 2009)'
_computing_structure_refinement 'SHELXL 2018/3 (Sheldrick, 2015)'
_computing_structure_solution 'SHELXT 2014/4 (Sheldrick, 2014)'
_diffrn_ambient_environment N~2~
_diffrn_ambient_temperature 100.01(10)
_diffrn_detector 'Hybrid Pixel Array Detector'
_diffrn_detector_area_resol_mean 10.0000
_diffrn_measured_fraction_theta_full 0.993
_diffrn_measured_fraction_theta_max 0.959
_diffrn_measurement_details
;
List of Runs (angles in degrees, time in seconds):

  # Type    Start    End  Width  t~exp~   \w     \q     \k     \f   Frames
#--------------------------------------------------------------------------
  1  \w    -46.00 -14.00   1.00    1.00    --    5.00 -47.00 -89.00   32
  2  \w      8.00  33.00   1.00    1.00    --    5.00  47.00  59.00   25
  3  \w   -132.00 -12.00   1.00    1.00    --  -45.50 -47.00 -89.00  120
  4  \w    -78.00  19.00   1.00    1.00    --  -45.50  47.00  59.00   97
  5  \w   -197.00 -73.00   1.00    1.00    -- -107.20 -47.00 -89.00  124
  6  \w   -105.00 -80.00   1.00    1.00    -- -107.20  47.00  59.00   25
  7  \w     15.00  42.00   1.00    1.00    --  -45.50  76.00-120.00   27
  8  \w    -49.00  -9.00   1.00    1.00    --  -45.50  76.00-150.00   40
  9  \w    -80.00  -7.00   1.00    1.00    --  -45.50  76.00-120.00   73
 10  \w    -85.00  32.00   1.00    1.00    --  -45.50  76.00  90.00  117
 11  \w   -133.00 -94.00   1.00    1.00    -- -107.20  76.00 120.00   39
 12  \w    -43.00 -18.00   1.00    1.00    -- -107.20  76.00 120.00   25
 13  \w   -139.00 -20.00   1.00    1.00    -- -107.20  76.00-120.00  119
 14  \w   -196.00 -69.00   1.00    1.00    -- -107.20 -38.00 -30.00  127
 15  \w   -195.00-109.00   1.00    1.00    -- -107.20  19.00-180.00   86
 16  \w   -196.00-106.00   1.00    1.00    -- -107.20 -38.00 -60.00   90
 17  \w   -142.00 -20.00   1.00    1.00    -- -107.20  76.00 -30.00  122
 18  \w   -131.00 -84.00   1.00    1.00    -- -107.20  76.00-180.00   47
 19  \w    -76.00 -28.00   1.00    1.00    -- -107.20  76.00-180.00   48
 20  \w   -137.00 -38.00   1.00    1.00    -- -107.20  76.00  30.00   99
 21  \w   -124.00 -23.00   1.00    1.00    -- -107.20  38.00 -90.00  101
 22  \w   -136.00 -58.00   1.00    1.00    -- -107.20  76.00  90.00   78
 23  \w   -142.00 -57.00   1.00    1.00    -- -107.20  76.00-150.00   85
 24  \w   -109.00 -82.00   1.00    1.00    -- -107.20  76.00 -60.00   27
 25  \w   -131.00-102.00   1.00    1.00    -- -107.20  76.00  60.00   29
;
_diffrn_measurement_device 'four-circle diffractometer'
_diffrn_measurement_device_type 'XtaLAB AFC11 (RINC): Kappa single'
_diffrn_measurement_method '\w scans'
_diffrn_orient_matrix_type 'CrysAlisPro convention (1999,Acta A55,543-557)'
_diffrn_orient_matrix_UB_11 -0.0689505000
_diffrn_orient_matrix_UB_12 0.0044242000
_diffrn_orient_matrix_UB_13 0.0221375000
_diffrn_orient_matrix_UB_21 -0.0003802000
_diffrn_orient_matrix_UB_22 0.0426764000
_diffrn_orient_matrix_UB_23 -0.0060308000
_diffrn_orient_matrix_UB_31 -0.0702551000
_diffrn_orient_matrix_UB_32 -0.0223655000
_diffrn_orient_matrix_UB_33 -0.0320246000
_diffrn_radiation_monochromator mirror
_diffrn_radiation_probe x-ray
_diffrn_radiation_type 'Cu K\a'
_diffrn_radiation_wavelength 1.54184
_diffrn_reflns_av_R_equivalents 0.0747
_diffrn_reflns_av_unetI/netI 0.0801
_diffrn_reflns_Laue_measured_fraction_full 0.993
_diffrn_reflns_Laue_measured_fraction_max 0.959
_diffrn_reflns_limit_h_max 20
_diffrn_reflns_limit_h_min -20
_diffrn_reflns_limit_k_max 42
_diffrn_reflns_limit_k_min -42
_diffrn_reflns_limit_l_max 45
_diffrn_reflns_limit_l_min -51
_diffrn_reflns_number 257368
_diffrn_reflns_point_group_measured_fraction_full 0.993
_diffrn_reflns_point_group_measured_fraction_max 0.959
_diffrn_reflns_theta_full 67.684
_diffrn_reflns_theta_max 76.262
_diffrn_reflns_theta_min 2.260
_diffrn_source 'Rotating-anode X-ray tube (dual wavelength)'
_diffrn_source_type 'Rigaku (Cu) X-ray DW Source'
_exptl_absorpt_coefficient_mu 6.023
_exptl_absorpt_correction_T_max 1.00000
_exptl_absorpt_correction_T_min 0.17094
_exptl_absorpt_correction_type multi-scan
_exptl_absorpt_process_details
;
CrysAlisPro 1.171.40.82a (Rigaku Oxford Diffraction, 2020)
Empirical absorption correction using spherical harmonics,
implemented in SCALE3 ABSPACK scaling algorithm.
;
_exptl_crystal_colour 'clear light green'
_exptl_crystal_colour_lustre clear
_exptl_crystal_colour_modifier light
_exptl_crystal_colour_primary green
_exptl_crystal_density_diffrn 1.234
_exptl_crystal_description block
_exptl_crystal_F_000 8226
_exptl_crystal_size_max 0.55
_exptl_crystal_size_mid 0.52
_exptl_crystal_size_min 0.5
_refine_diff_density_max 2.878
_refine_diff_density_min -4.584
_refine_diff_density_rms 0.135
_refine_ls_extinction_method none
_refine_ls_goodness_of_fit_ref 1.037
_refine_ls_hydrogen_treatment constr
_refine_ls_matrix_type full
_refine_ls_number_parameters 5233
_refine_ls_number_reflns 85430
_refine_ls_number_restraints 4675
_refine_ls_restrained_S_all 1.040
_refine_ls_R_factor_all 0.1115
_refine_ls_R_factor_gt 0.0910
_refine_ls_shift/su_max 0.001
_refine_ls_shift/su_mean 0.000
_refine_ls_structure_factor_coef Fsqd
_refine_ls_weighting_details 'w=1/[\s^2^(Fo^2^)+(0.1587P)^2^+35.1094P] where P=(Fo^2^+2Fc^2^)/3'
_refine_ls_weighting_scheme calc
_refine_ls_wR_factor_gt 0.2417
_refine_ls_wR_factor_ref 0.2585
_reflns_Friedel_coverage 0.000
_reflns_number_gt 63688
_reflns_number_total 85430
_reflns_threshold_expression 'I > 2\s(I)'
_cod_data_source_file d1dt00150g2.cif
_cod_data_source_block s5660r
_cod_depositor_comments 'Adding full bibliography for 7706747--7706748.cif.'
_cod_database_code 7706748
_shelx_shelxl_version_number 2018/3
_chemical_oxdiff_usercomment jek50
_shelx_space_group_comment
;
The symmetry employed for this shelxl refinement is uniquely defined
by the following loop, which should always be used as a source of
symmetry information in preference to the above space-group names.
They are only intended as comments.
;
_shelx_estimated_absorpt_t_max 0.153
_shelx_estimated_absorpt_t_min 0.136
_reflns_odcompleteness_completeness 99.24
_reflns_odcompleteness_iscentric 1
_reflns_odcompleteness_theta 68.13
_olex2_refinement_description
;
1. Fixed Uiso
 At 1.2 times of:
  All C(H) groups, All C(H,H) groups, All N(H,H) groups
 At 1.5 times of:
  All C(H,H,H) groups
2. Shared sites
{Cr1, Ni1}
{Cr2, Ni2}
{Cr3, Ni3}
{Cr4, Ni4}
{Cr5, Ni5}
{Cr6, Ni6}
{Cr7, Ni7}
{Cr8, Ni8}
{Cr9, Ni9}
{Cr10, Ni10}
{Cr11, Ni11}
{Cr12, Ni12}
{Cr13, Ni13}
{Cr14, Ni14}
{Cr15, Ni15}
{Cr16, Ni16}
{Cr17, Ni17}
{Cr18, Ni18}
{Cr19, Ni19}
{Cr20, Ni20}
{Cr21, Ni21}
{Cr22, Ni22}
{Cr23, Ni23}
{Cr24, Ni24}
3. Restrained distances
 C2U-C329
 1.5 with sigma of 0.002
 C312-C166
 1.5 with sigma of 0.002
 C32A-C33A
 1.5 with sigma of 0.02
 C32-C33
 1.5 with sigma of 0.02
 C328-C2R = C173-C170
 1.5 with sigma of 0.002
 C65A-C64A
 2.5 with sigma of 0.02
 C126-C125
 2.5 with sigma of 0.02
 C128-C125
 2.5 with sigma of 0.02
 C129-C128
 2.5 with sigma of 0.02
 C127-C128
 2.5 with sigma of 0.02
 P3-C315 \\sim P3-C270
 with sigma of 0.02
 C166-C312 \\sim C329-C2U
 with sigma of 0.02
 C167-C312 \\sim C2T-C2U
 with sigma of 0.04
 C168-C312 \\sim C2S-C2U
 with sigma of 0.04
 C125-C128 \\sim C125-C91
 with sigma of 0.04
 C165-C312 \\sim C165-C2U
 with sigma of 0.04
 C125-C126 \\sim C125-C91
 with sigma of 0.02
 C126-C127 \\sim C91-C3B
 with sigma of 0.02
 C126-C129 \\sim C91-C3C
 with sigma of 0.02
 P3-C316 \\sim P3-C276
 with sigma of 0.002
 C125-C127 \\sim C125-C3B
 with sigma of 0.04
 C257-C261 \\sim C257-C2D
 with sigma of 0.04
 C125-C129 \\sim C125-C3C
 with sigma of 0.04
 C239-C242 \\sim C318-C1M
 with sigma of 0.02
 C127-C129 \\sim C3B-C3C
 with sigma of 0.04
 C117-C119 \\sim C2L-C2J
 with sigma of 0.04
 C91-C3B \\sim C127-C126 \\sim C126-C125 \\sim C91-C125 \\sim C128-C126 \\sim
C91-C3D \\sim C129-C126
 \\sim C91-C3C
 with sigma of 0.02
 C101-C102 \\sim C2M-C2O
 with sigma of 0.02
 C263-C264 \\sim C1Z-C2B
 with sigma of 0.02
 C239-C241 \\sim C318-C1L
 with sigma of 0.02
 C166-C167 \\sim C329-C2T
 with sigma of 0.02
 C238-C241 \\sim C238-C1L
 with sigma of 0.04
 C166-C168 \\sim C329-C2S
 with sigma of 0.02
 C238-C240 \\sim C238-C1K
 with sigma of 0.04
 C238-C239 \\sim C238-C318
 with sigma of 0.02
 C103-C104 \\sim C2N-C327
 with sigma of 0.04
 O95-C262 \\sim O95-C323
 with sigma of 0.02
 C115-C117 \\sim C115-C2L
 with sigma of 0.04
 C240-C241 \\sim C1K-C1L
 with sigma of 0.04
 C165-C167 \\sim C165-C2T
 with sigma of 0.04
 C262-C267 \\sim C323-C2C
 with sigma of 0.04
 C240-C242 \\sim C1K-C1M
 with sigma of 0.04
 C167-C168 \\sim C2T-C2S
 with sigma of 0.04
 C100-C103 \\sim C100-C2N
 with sigma of 0.04
 C258-C260 \\sim C2E-C2F
 with sigma of 0.02
 C238-C242 \\sim C238-C1M
 with sigma of 0.04
 C165-C168 \\sim C165-C2S
 with sigma of 0.04
 C250-C249 \\sim C2G-C2H
 with sigma of 0.02
 C233-C234 \\sim C233-C1N
 with sigma of 0.02
 C115-C116 \\sim C115-C326
 with sigma of 0.02
 C239-C240 \\sim C318-C1K
 with sigma of 0.02
 C170-C173 \\sim C328-C2R
 with sigma of 0.02
 C250-C248 \\sim C2G-C248
 with sigma of 0.04
 C215-C217 \\sim C1Y-C322
 with sigma of 0.04
 C116-C118 \\sim C326-C2K
 with sigma of 0.02
 C234-C236 \\sim C1N-C1P
 with sigma of 0.02
 C115-C119 \\sim C115-C2J
 with sigma of 0.04
 C262-C263 \\sim C323-C1Z
 with sigma of 0.02
 C234-C237 \\sim C1N-C319
 with sigma of 0.02
 O95-C263 \\sim O95-C1Z
 with sigma of 0.04
 C100-C101 \\sim C100-C2M
 with sigma of 0.02
 C233-C235 \\sim C233-C1O
 with sigma of 0.04
 C262-C266 \\sim C323-C2A
 with sigma of 0.04
 C233-C236 \\sim C233-C1P
 with sigma of 0.04
 C101-C104 \\sim C2M-C327
 with sigma of 0.02
 C257-C258 \\sim C257-C2E
 with sigma of 0.02
 C233-C237 \\sim C233-C319
 with sigma of 0.04
 C102-C103 \\sim C2O-C2N
 with sigma of 0.04
 C257-C259 \\sim C257-C324
 with sigma of 0.04
 C235-C236 \\sim C1O-C1P
 with sigma of 0.04
 C160-C161 \\sim C160-C90
 with sigma of 0.02
 C171-C170 \\sim C2Q-C328
 with sigma of 0.02
 C259-C261 \\sim C324-C2D
 with sigma of 0.04
 C235-C237 \\sim C1O-C319
 with sigma of 0.04
 C161-C162 \\sim C90-C2Y
 with sigma of 0.02
 C251-C249 \\sim C2I-C2H
 with sigma of 0.02
 C248-C317 \\sim C248-C325
 with sigma of 0.04
 C161-C163 \\sim C90-C2Z
 with sigma of 0.02
 C250-C317 \\sim C2G-C325
 with sigma of 0.04
 C172-C173 \\sim C2P-C2R
 with sigma of 0.04
 C234-C235 \\sim C1N-C1O
 with sigma of 0.02
 C236-C237 \\sim C1P-C319
 with sigma of 0.04
 C116-C117 \\sim C326-C2L
 with sigma of 0.02
 C241-C242 \\sim C1L-C1M
 with sigma of 0.04
 C160-C163 \\sim C160-C2Z
 with sigma of 0.04
 C116-C119 \\sim C326-C2J
 with sigma of 0.02
 C219-C220 \\sim C320-C1S
 with sigma of 0.02
 C160-C164 \\sim C160-C3A
 with sigma of 0.04
 C215-C216 \\sim C1Y-C1X
 with sigma of 0.04
 C115-C118 \\sim C115-C2K
 with sigma of 0.04
 C219-C221 \\sim C320-C1R
 with sigma of 0.02
 C162-C163 \\sim C2Y-C2Z
 with sigma of 0.04
 C117-C118 \\sim C2L-C2K
 with sigma of 0.04
 C216-C217 \\sim C1X-C322
 with sigma of 0.04
 C219-C222 \\sim C320-C1Q
 with sigma of 0.02
 C162-C164 \\sim C2Y-C3A
 with sigma of 0.04
 C118-C119 \\sim C2K-C2J
 with sigma of 0.04
 O94-C262 \\sim O94-C323
 with sigma of 0.02
 C163-C164 \\sim C2Z-C3A
 with sigma of 0.04
 C218-C220 \\sim C218-C1S
 with sigma of 0.04
 C263-C267 \\sim C1Z-C2C
 with sigma of 0.02
 C218-C221 \\sim C218-C1R
 with sigma of 0.04
 C263-C266 \\sim C1Z-C2A
 with sigma of 0.02
 C218-C222 \\sim C218-C1Q
 with sigma of 0.04
 O94-C263 \\sim O94-C1Z
 with sigma of 0.04
 C220-C221 \\sim C1S-C1R
 with sigma of 0.04
 C262-C264 \\sim C323-C2B
 with sigma of 0.04
 C101-C103 \\sim C2M-C2N
 with sigma of 0.02
 C220-C222 \\sim C1S-C1Q
 with sigma of 0.04
 C267-C264 \\sim C2C-C2B
 with sigma of 0.04
 C100-C102 \\sim C100-C2O
 with sigma of 0.04
 C221-C222 \\sim C1R-C1Q
 with sigma of 0.04
 C100-C104 \\sim C100-C327
 with sigma of 0.04
 C264-C266 \\sim C2B-C2A
 with sigma of 0.04
 C208-C209 \\sim C208-C321
 with sigma of 0.02
 C102-C104 \\sim C2O-C327
 with sigma of 0.04
 C258-C259 \\sim C2E-C324
 with sigma of 0.02
 C169-C170 \\sim C169-C328
 with sigma of 0.02
 C209-C210 \\sim C321-C1T
 with sigma of 0.02
 C170-C172 \\sim C328-C2P
 with sigma of 0.02
 C258-C261 \\sim C2E-C2D
 with sigma of 0.02
 C169-C173 \\sim C169-C2R
 with sigma of 0.04
 C209-C211 \\sim C321-C1U
 with sigma of 0.02
 C169-C171 \\sim C169-C2Q
 with sigma of 0.04
 C257-C260 \\sim C257-C2F
 with sigma of 0.04
 C209-C212 \\sim C321-C1V
 with sigma of 0.02
 C171-C172 \\sim C2Q-C2P
 with sigma of 0.04
 C259-C260 \\sim C324-C2F
 with sigma of 0.04
 C161-C164 \\sim C90-C3A
 with sigma of 0.02
 C171-C173 \\sim C2Q-C2R
 with sigma of 0.04
 C208-C210 \\sim C208-C1T
 with sigma of 0.04
 C260-C261 \\sim C2F-C2D
 with sigma of 0.04
 C208-C211 \\sim C208-C1U
 with sigma of 0.04
 C169-C172 \\sim C169-C2P
 with sigma of 0.04
 C248-C249 \\sim C248-C2H
 with sigma of 0.02
 C208-C212 \\sim C208-C1V
 with sigma of 0.04
 C165-C166 \\sim C165-C329
 with sigma of 0.02
 C249-C317 \\sim C2H-C325
 with sigma of 0.02
 C210-C211 \\sim C1T-C1U
 with sigma of 0.04
 C160-C162 \\sim C160-C2Y
 with sigma of 0.04
 C250-C251 \\sim C2G-C2I
 with sigma of 0.04
 C210-C212 \\sim C1T-C1V
 with sigma of 0.04
 C248-C251 \\sim C248-C2I
 with sigma of 0.04
 C211-C212 \\sim C1U-C1V
 with sigma of 0.04
 C251-C317 \\sim C2I-C325
 with sigma of 0.04
 C213-C214 \\sim C213-C1W
 with sigma of 0.02
 C267-C266 \\sim C2C-C2A
 with sigma of 0.04
 C214-C215 \\sim C1W-C1Y
 with sigma of 0.02
 C218-C219 \\sim C218-C320
 with sigma of 0.02
 C214-C216 \\sim C1W-C1X
 with sigma of 0.02
 C214-C217 \\sim C1W-C322
 with sigma of 0.02
 C213-C215 \\sim C213-C1Y
 with sigma of 0.04
 C213-C216 \\sim C213-C1X
 with sigma of 0.04
 C213-C217 \\sim C213-C322
 with sigma of 0.04
 C32-C34 \\sim C32A-C34A
 with sigma of 0.02
 C62-C64 \\sim C62-C64A
 with sigma of 0.02
 C31-C32 \\sim C31-C32A
 with sigma of 0.02
 C31-C35 \\sim C31-C35A
 with sigma of 0.04
 C78-C80 \\sim C78A-C80A
 with sigma of 0.04
 C72-C75 \\sim C72A-C75A
 with sigma of 0.02
 C33-C31 \\sim C33A-C31
 with sigma of 0.04
 C71-C73 \\sim C71-C73A
 with sigma of 0.04
 C52-C53 \\sim C52-C53A
 with sigma of 0.02
 C76-C78 \\sim C76-C78A
 with sigma of 0.04
 C76-C80 \\sim C76-C80A
 with sigma of 0.04
 C76-C79 \\sim C76-C79A
 with sigma of 0.04
 C71-C74 \\sim C71-C74A
 with sigma of 0.04
 C78-C79 \\sim C78A-C79A
 with sigma of 0.04
 C71-C75 \\sim C71-C75A
 with sigma of 0.04
 C79-C80 \\sim C79A-C80A
 with sigma of 0.04
 C63-C62 \\sim C63A-C62
 with sigma of 0.02
 C52-C55 \\sim C52-C55A
 with sigma of 0.02
 C32-C35 \\sim C32A-C35A
 with sigma of 0.02
 C34-C35 \\sim C34A-C35A
 with sigma of 0.04
 C73-C74 \\sim C73A-C74A
 with sigma of 0.04
 C73-C75 \\sim C73A-C75A
 with sigma of 0.04
 C71-C72 \\sim C71-C72A
 with sigma of 0.02
 C72-C73 \\sim C72A-C73A
 with sigma of 0.02
 C62-C65 \\sim C62-C65A
 with sigma of 0.02
 C52-C54 \\sim C52-C54A
 with sigma of 0.02
 C33-C32 \\sim C33A-C32A
 with sigma of 0.02
 C72-C74 \\sim C72A-C74A
 with sigma of 0.02
 C33-C34 \\sim C33A-C34A
 with sigma of 0.04
 C74-C75 \\sim C74A-C75A
 with sigma of 0.04
 C33-C35 \\sim C33A-C35A
 with sigma of 0.04
 C76-C77 \\sim C76-C77A
 with sigma of 0.02
 C77-C78 \\sim C77A-C78A
 with sigma of 0.02
 C77-C79 \\sim C77A-C79A
 with sigma of 0.02
 C31-C34 \\sim C31-C34A
 with sigma of 0.04
 C77-C80 \\sim C77A-C80A
 with sigma of 0.02
 C89-C120 \\sim C121-C120 \\sim C89-C2V \\sim C124-C121 \\sim C89-C2W \\sim
C122-C121 \\sim C123-C121
 \\sim C89-C2X
 with sigma of 0.002
 Cl2-C282 \\sim Cl3-C282
 with sigma of 0.02
 O11-C26 \\sim O11A-C26
 with sigma of 0.02
 C228-C232 \\sim C228-C93
 with sigma of 0.04
 C231-C229 \\sim C3F-C3G
 with sigma of 0.02
 C41-C45 \\sim C41-C45A
 with sigma of 0.04
 C230-C228 \\sim C3E-C228
 with sigma of 0.04
 C42-C43 \\sim C42A-C43A
 with sigma of 0.02
 C44-C45 \\sim C44A-C45A
 with sigma of 0.04
 C41-C42 \\sim C41-C42A
 with sigma of 0.02
 Cr6-O11 \\sim Cr6-O11A
 with sigma of 0.02
 C229-C232 \\sim C3G-C93
 with sigma of 0.02
 C42-C44 \\sim C42A-C44A
 with sigma of 0.02
 C231-C228 \\sim C3F-C228
 with sigma of 0.04
 C42-C45 \\sim C42A-C45A
 with sigma of 0.02
 O16-C41 \\sim O16A-C41
 with sigma of 0.02
 C41-C43 \\sim C41-C43A
 with sigma of 0.04
 C230-C229 \\sim C3E-C3G
 with sigma of 0.02
 C41-C44 \\sim C41-C44A
 with sigma of 0.04
 C228-C229 \\sim C228-C3G
 with sigma of 0.02
 C43-C44 \\sim C43A-C44A
 with sigma of 0.04
 C230-C231 \\sim C3E-C3F
 with sigma of 0.04
 C230-C232 \\sim C3E-C93
 with sigma of 0.04
 C231-C232 \\sim C3F-C93
 with sigma of 0.04
 C43-C45 \\sim C43A-C45A
 with sigma of 0.04
 Cr6-O16 \\sim Cr6-O16A
 with sigma of 0.02
 C293-C295 \\sim C3R-C3V
 with sigma of 0.04
 C22-C23 \\sim C22A-C23A
 with sigma of 0.02
 C24-C25 \\sim C24A-C25A
 with sigma of 0.04
 C296-C298 \\sim C3S-C265
 with sigma of 0.04
 C293-C296 \\sim C3R-C3S
 with sigma of 0.04
 N2-C296 \\sim N2A-C3S
 with sigma of 0.02
 C21-C24 \\sim C21-C24A
 with sigma of 0.04
 C296-C297 \\sim C3S-C3U
 with sigma of 0.02
 C290-C291 \\sim C3N-C3P
 with sigma of 0.02
 C293-C294 \\sim C3R-C3T
 with sigma of 0.02
 N1-C291 \\sim N1A-C3P
 with sigma of 0.04
 C295-C294 \\sim C3V-C3T
 with sigma of 0.02
 C22-C25 \\sim C22A-C25A
 with sigma of 0.02
 N3-C301 \\sim N3A-C3H
 with sigma of 0.02
 C23-C24 \\sim C23A-C24A
 with sigma of 0.04
 N3-C299 \\sim N3A-C3I
 with sigma of 0.02
 N1-C290 \\sim N1A-C3N
 with sigma of 0.02
 C292-C291 \\sim C94-C3P
 with sigma of 0.02
 C300-C299 \\sim C3K-C3I
 with sigma of 0.02
 C300-C307 \\sim C3K-C8
 with sigma of 0.02
 C308-C306 \\sim C3L-C3J
 with sigma of 0.02
 N3-C300 \\sim N3A-C3K
 with sigma of 0.04
 C22-C24 \\sim C22A-C24A
 with sigma of 0.02
 N3-C306 \\sim N3A-C3J
 with sigma of 0.04
 C21-C23 \\sim C21-C23A
 with sigma of 0.04
 C301-C299 \\sim C3H-C3I
 with sigma of 0.04
 C21-C25 \\sim C21-C25A
 with sigma of 0.04
 C301-C308 \\sim C3H-C3L
 with sigma of 0.04
 C23-C25 \\sim C23A-C25A
 with sigma of 0.04
 C299-C307 \\sim C3I-C8
 with sigma of 0.04
 N1-C287 \\sim N1A-C3M
 with sigma of 0.02
 C21-C22 \\sim C21-C22A
 with sigma of 0.02
 C287-C288 \\sim C3M-C3O
 with sigma of 0.02
 C298-C297 \\sim C265-C3U
 with sigma of 0.02
 C289-C288 \\sim C3Q-C3O
 with sigma of 0.02
 N2-C297 \\sim N2A-C3U
 with sigma of 0.04
 N1-C288 \\sim N1A-C3O
 with sigma of 0.04
 N2-C294 \\sim N2A-C3T
 with sigma of 0.04
 C287-C290 \\sim C3M-C3N
 with sigma of 0.04
 N2-C293 \\sim N2A-C3R
 with sigma of 0.02
 C290-C292 \\sim C3N-C94
 with sigma of 0.04
 C301-C306 \\sim C3H-C3J
 with sigma of 0.02
 C287-C289 \\sim C3M-C3Q
 with sigma of 0.04
 C245-C244 \\sim C3W-C284
 with sigma of 0.02
 C244-C247 \\sim C284-C3X
 with sigma of 0.02
 C245-C243 \\sim C3W-C243
 with sigma of 0.04
 C245-C247 \\sim C3W-C3X
 with sigma of 0.04
 C243-C247 \\sim C243-C3X
 with sigma of 0.04
 C244-C246 \\sim C284-C3Y
 with sigma of 0.02
 C243-C244 \\sim C243-C284
 with sigma of 0.02
 C246-C247 \\sim C3Y-C3X
 with sigma of 0.04
 C243-C246 \\sim C243-C3Y
 with sigma of 0.04
 C245-C246 \\sim C3W-C3Y
 with sigma of 0.04
4. Uiso/Uaniso restraints and constraints
C2U \\sim C312 \\sim C2S \\sim C168 \\sim C167 \\sim C2T: within 2A with sigma
of 0.02 and sigma for terminal atoms of 0.04 within 2A
C89A \\sim C94A \\sim C93A \\sim C92A \\sim C91A \\sim C90A: within 2A with
sigma of 0.02 and sigma for terminal atoms of 0.04 within 2A
C270 \\sim C271 \\sim C275 \\sim C272 \\sim C273 \\sim C274 \\sim C1A \\sim C1B
\\sim C1C \\sim C1D \\sim C1E \\sim C315: within 2A with sigma of 0.02 and
sigma for terminal atoms of 0.04 within 2A
C316 \\sim C276 \\sim C1F \\sim C277 \\sim C278 \\sim C1G \\sim C279 \\sim C1H
\\sim C280 \\sim C1I \\sim C281 \\sim C1J: within 2A with sigma of 0.02 and
sigma for terminal atoms of 0.04 within 2A
C101 \\sim C103 \\sim C104 \\sim C327 \\sim C2M \\sim C2N \\sim C102 \\sim C2O:
within 2A with sigma of 0.02 and sigma for terminal atoms of 0.04 within 2A
C161 \\sim C162 \\sim C163 \\sim C164 \\sim C90 \\sim C2Y \\sim C2Z \\sim C3A:
within 2A with sigma of 0.02 and sigma for terminal atoms of 0.04 within 2A
C116 \\sim C117 \\sim C118 \\sim C119 \\sim C326 \\sim C2J \\sim C2K \\sim C2L:
within 2A with sigma of 0.02 and sigma for terminal atoms of 0.04 within 2A
C171 \\sim C170 \\sim C172 \\sim C173 \\sim C328 \\sim C2P \\sim C2Q \\sim C2R:
within 2A with sigma of 0.02 and sigma for terminal atoms of 0.04 within 2A
C1U \\sim C209 \\sim C210 \\sim C211 \\sim C321 \\sim C1T \\sim C1V \\sim C212:
within 2A with sigma of 0.02 and sigma for terminal atoms of 0.04 within 2A
C250 \\sim C249 \\sim C317 \\sim C325 \\sim C2G \\sim C2H \\sim C251 \\sim C2I:
within 2A with sigma of 0.02 and sigma for terminal atoms of 0.04 within 2A
C250 \\sim C251 \\sim C249 \\sim C317 \\sim C325 \\sim C2G \\sim C2H \\sim C2I:
within 2A with sigma of 0.02 and sigma for terminal atoms of 0.04 within 2A
C1N \\sim C235 \\sim C237 \\sim C319 \\sim C1O \\sim C1P \\sim C236 \\sim C234:
within 2A with sigma of 0.02 and sigma for terminal atoms of 0.04 within 2A
C77 \\sim C78 \\sim C79 \\sim C80 \\sim C80A \\sim C77A \\sim C78A \\sim C79A:
within 2A with sigma of 0.04 and sigma for terminal atoms of 0.08 within 2A
C33 \\sim C32 \\sim C34 \\sim C35 \\sim C32A \\sim C34A \\sim C35A \\sim C33A:
within 2A with sigma of 0.04 and sigma for terminal atoms of 0.08 within 2A
C63 \\sim C62 \\sim C64 \\sim C65 \\sim C63A \\sim C64A \\sim C65A: within 2A
with sigma of 0.04 and sigma for terminal atoms of 0.08 within 2A
C52 \\sim C53 \\sim C54 \\sim C55 \\sim C55A \\sim C54A \\sim C53A: within 2A
with sigma of 0.04 and sigma for terminal atoms of 0.08 within 2A
C72 \\sim C73 \\sim C74 \\sim C75 \\sim C72A \\sim C75A \\sim C73A \\sim C74A:
within 2A with sigma of 0.04 and sigma for terminal atoms of 0.08 within 2A
C121 \\sim C122 \\sim C123 \\sim C124 \\sim C89 \\sim C2V \\sim C2W \\sim C2X:
within 2A with sigma of 0.002 and sigma for terminal atoms of 0.004 within 2A
C93 \\sim C232 \\sim C231 \\sim C3E \\sim C230 \\sim C229 \\sim C3G \\sim C3F:
within 2A with sigma of 0.002 and sigma for terminal atoms of 0.004 within 2A
C42 \\sim C43 \\sim C44 \\sim C45 \\sim C45A \\sim C43A \\sim C42A \\sim C44A
\\sim C41: within 2A with sigma of 0.002 and sigma for terminal atoms of 0.004
within 2A
O16 \\sim O16A: within 2A with sigma of 0.0021 and sigma for terminal atoms of
0.0042 within 2A
O11 \\sim O11A: within 2A with sigma of 0.0021 and sigma for terminal atoms of
0.0042 within 2A
C166 \\sim C167 \\sim C312 \\sim C329 \\sim C2S \\sim C2T \\sim C2U \\sim C168:
within 2A with sigma of 0.02 and sigma for terminal atoms of 0.04 within 2A
C126 \\sim C127 \\sim C128 \\sim C129 \\sim C91 \\sim C3B \\sim C3C \\sim C3D:
within 2A with sigma of 0.02 and sigma for terminal atoms of 0.04 within 2A
C298 \\sim N2 \\sim C293 \\sim C296 \\sim C294 \\sim C297 \\sim C295: within 2A
with sigma of 0.04 and sigma for terminal atoms of 0.08 within 2A
C94 \\sim C3P \\sim C3N \\sim N1A \\sim C3M \\sim C3O \\sim C3Q \\sim C292
\\sim N1 \\sim C287 \\sim C290 \\sim C288 \\sim C291 \\sim C289: within 2A with
sigma of 0.04 and sigma for terminal atoms of 0.08 within 2A
C265 \\sim C3U \\sim C3S \\sim N2A \\sim C3R \\sim C3T \\sim C3V: within 2A
with sigma of 0.04 and sigma for terminal atoms of 0.08 within 2A
C8 \\sim C3K \\sim C3I \\sim N3A \\sim C3H \\sim C3J \\sim C3L: within 2A with
sigma of 0.04 and sigma for terminal atoms of 0.08 within 2A
C307 \\sim N3 \\sim C301 \\sim C299 \\sim C306 \\sim C300 \\sim C308: within 2A
with sigma of 0.04 and sigma for terminal atoms of 0.08 within 2A
C22 \\sim C23 \\sim C24 \\sim C25 \\sim C22A \\sim C23A \\sim C25A \\sim C24A:
within 2A with sigma of 0.04 and sigma for terminal atoms of 0.08 within 2A
C245 \\sim C244 \\sim C246 \\sim C247 \\sim C284 \\sim C3W \\sim C3X \\sim C3Y:
within 2A with sigma of 0.04 and sigma for terminal atoms of 0.08 within 2A
C1Y \\sim C215 \\sim C217 \\sim C322 \\sim C216 \\sim C1X \\sim C214 \\sim C1W:
within 2A with sigma of 0.002 and sigma for terminal atoms of 0.004 within 2A
C156 \\sim C159 \\sim C158 \\sim C157: within 2A with sigma of 0.02 and sigma
for terminal atoms of 0.04 within 2A
Uanis(Cr1) = Uanis(Ni1)
Uanis(Cr2) = Uanis(Ni2)
Uanis(Cr3) = Uanis(Ni3)
Uanis(Cr4) = Uanis(Ni4)
Uanis(Cr5) = Uanis(Ni5)
Uanis(Cr6) = Uanis(Ni6)
Uanis(Cr7) = Uanis(Ni7)
Uanis(Cr8) = Uanis(Ni8)
Uanis(Cr9) = Uanis(Ni9)
Uanis(Cr10) = Uanis(Ni10)
Uanis(Cr11) = Uanis(Ni11)
Uanis(Cr12) = Uanis(Ni12)
Uanis(Cr13) = Uanis(Ni13)
Uanis(Cr14) = Uanis(Ni14)
Uanis(Cr15) = Uanis(Ni15)
Uanis(Cr16) = Uanis(Ni16)
Uanis(Cr17) = Uanis(Ni17)
Uanis(Cr18) = Uanis(Ni18)
Uanis(Cr19) = Uanis(Ni19)
Uanis(Cr20) = Uanis(Ni20)
Uanis(Cr21) = Uanis(Ni21)
Uanis(Cr22) = Uanis(Ni22)
Uanis(Cr23) = Uanis(Ni23)
Uanis(Cr24) = Uanis(Ni24)
5. Rigid body (RIGU) restrains
 C121, C123, C124, C89, C2V, C2W, C2X, C122
 with sigma for 1-2 distances of 0.002 and sigma for 1-3 distances of 0.002
 C182, C187, C186, C185, C184, C183, P2
 with sigma for 1-2 distances of 0.002 and sigma for 1-3 distances of 0.002
 C258, C259, C260, C261, C324, C2D, C2E, C2F, C257
 with sigma for 1-2 distances of 0.002 and sigma for 1-3 distances of 0.002
 C116, C117, C118, C119, C326, C2J, C2K, C2L, C115
 with sigma for 1-2 distances of 0.002 and sigma for 1-3 distances of 0.002
 C218, C219, C220, C221, C222, C320, C1Q, C1R, C1S, O77
 with sigma for 1-2 distances of 0.002 and sigma for 1-3 distances of 0.002
 C171, C170, C172, C173, C328, C2P, C2Q, C2R, C169
 with sigma for 1-2 distances of 0.002 and sigma for 1-3 distances of 0.002
 C239, C240, C241, C242, C318, C1K, C1L, C1M, C238, O84
 with sigma for 1-2 distances of 0.002 and sigma for 1-3 distances of 0.002
 C214, C216, C217, C322, C1W, C1X, C1Y, C213, O75
 with sigma for 1-2 distances of 0.002 and sigma for 1-3 distances of 0.002
 C101, C102, C103, C104, C327, C2M, C2N, C2O, C100
 with sigma for 1-2 distances of 0.002 and sigma for 1-3 distances of 0.002
 C161, C162, C163, C164, C90, C2Y, C2Z, C3A
 with sigma for 1-2 distances of 0.002 and sigma for 1-3 distances of 0.002
 C234, C235, C236, C237, C319, C1N, C1O, C1P, C233, O82
 with sigma for 1-2 distances of 0.002 and sigma for 1-3 distances of 0.002
 C209, C210, C211, C212, C321, C1T, C1U, C1V, C208, O73
 with sigma for 1-2 distances of 0.002 and sigma for 1-3 distances of 0.002
 C263, C267, C264, C266, C1Z, C2A, C2B, C2C, C323, C262, O95, O94
 with sigma for 1-2 distances of 0.002 and sigma for 1-3 distances of 0.002
 C250, C325, C317, C2I, C251, C249, C2H, C2G
 with sigma for 1-2 distances of 0.002 and sigma for 1-3 distances of 0.002
 C76, C78, C79, C80, C80A, C78A, C79A, C77, C77A
 with sigma for 1-2 distances of 0.002 and sigma for 1-3 distances of 0.002
 C17, C18, C19, C20, C16
 with sigma for 1-2 distances of 0.002 and sigma for 1-3 distances of 0.002
 C65, C65A, C63, C62, C64, C63A, C64A, C61
 with sigma for 1-2 distances of 0.002 and sigma for 1-3 distances of 0.002
 C33, C32, C34, C35, C32A, C34A, C35A, C33A, C31
 with sigma for 1-2 distances of 0.002 and sigma for 1-3 distances of 0.002
 C52, C53, C54, C55, C55A, C54A, C53A, C51
 with sigma for 1-2 distances of 0.002 and sigma for 1-3 distances of 0.002
 C72, C73, C74, C75, C72A, C75A, C73A, C74A, C71
 with sigma for 1-2 distances of 0.002 and sigma for 1-3 distances of 0.002
 C126, C127, C128, C129, C91, C3B, C3C, C3D
 with sigma for 1-2 distances of 0.002 and sigma for 1-3 distances of 0.002
 C298, N2, C293, C296, C294, C297, C295, C265, C3U, C3S, N2A, C3R, C3T, C3V
 with sigma for 1-2 distances of 0.002 and sigma for 1-3 distances of 0.002
 C8, C3K, C3I, N3A, C3H, C3J, C3L, C307, N3, C301, C299, C306, C300, C308
 with sigma for 1-2 distances of 0.002 and sigma for 1-3 distances of 0.002
 C94, C3P, C3N, N1A, C3M, C3O, C3Q, C291, N1, C287, C290, C288, C289, C292
 with sigma for 1-2 distances of 0.002 and sigma for 1-3 distances of 0.002
 P1, C89A, C94A, C93A, C91A, C90A, C92A
 with sigma for 1-2 distances of 0.002 and sigma for 1-3 distances of 0.002
 C22, C23, C24, C25, C22A, C23A, C25A, C24A, C21, O9, O8
 with sigma for 1-2 distances of 0.002 and sigma for 1-3 distances of 0.002
 C245, C244, C246, C247, C284, C3W, C3X, C3Y, O86, C243, O87
 with sigma for 1-2 distances of 0.002 and sigma for 1-3 distances of 0.002
 C158, C159, C156, C157
 with sigma for 1-2 distances of 0.002 and sigma for 1-3 distances of 0.002
6. Others
 Sof(C315)=Sof(C1A)=Sof(H1A)=Sof(C1B)=Sof(H1B)=Sof(C1C)=Sof(H1C)=Sof(C1D)=
 Sof(H1D)=Sof(C1E)=Sof(H1E)=1-FVAR(1)
 Sof(C270)=Sof(C275)=Sof(H275)=Sof(C274)=Sof(H274)=Sof(C273)=Sof(H273)=
 Sof(C272)=Sof(H272)=Sof(C271)=Sof(H271)=FVAR(1)
 Sof(C316)=Sof(C1F)=Sof(H1F)=Sof(C1G)=Sof(H1G)=Sof(C1H)=Sof(H1H)=Sof(C1I)=
 Sof(H1I)=Sof(C1J)=Sof(H1J)=1-FVAR(2)
 Sof(C276)=Sof(C277)=Sof(H277)=Sof(C278)=Sof(H278)=Sof(C279)=Sof(H279)=
 Sof(C280)=Sof(H280)=Sof(C281)=Sof(H281)=FVAR(2)
 Sof(C318)=Sof(C1K)=Sof(H1KA)=Sof(H1KB)=Sof(H1KC)=Sof(C1L)=Sof(H1LA)=Sof(H1LB)=
 Sof(H1LC)=Sof(C1M)=Sof(H1MA)=Sof(H1MB)=Sof(H1MC)=1-FVAR(3)
 Sof(C239)=Sof(C240)=Sof(H24J)=Sof(H24K)=Sof(H24L)=Sof(C241)=Sof(H24M)=
 Sof(H24N)=Sof(H24O)=Sof(C242)=Sof(H24S)=Sof(H24T)=Sof(H24U)=FVAR(3)
 Sof(C319)=Sof(H31G)=Sof(H31H)=Sof(H31I)=Sof(C1N)=Sof(C1O)=Sof(H1OA)=Sof(H1OB)=
 Sof(H1OC)=Sof(C1P)=Sof(H1PA)=Sof(H1PB)=Sof(H1PC)=1-FVAR(4)
 Sof(C234)=Sof(C235)=Sof(H23G)=Sof(H23H)=Sof(H23I)=Sof(C236)=Sof(H23M)=
 Sof(H23N)=Sof(H23O)=Sof(C237)=Sof(H23P)=Sof(H23Q)=Sof(H23R)=FVAR(4)
 Sof(C320)=Sof(C1Q)=Sof(H1QA)=Sof(H1QB)=Sof(H1QC)=Sof(C1R)=Sof(H1RA)=Sof(H1RB)=
 Sof(H1RC)=Sof(C1S)=Sof(H1SA)=Sof(H1SB)=Sof(H1SC)=1-FVAR(5)
 Sof(C219)=Sof(C220)=Sof(H22J)=Sof(H22K)=Sof(H22L)=Sof(C221)=Sof(H22M)=
 Sof(H22N)=Sof(H22O)=Sof(C222)=Sof(H22P)=Sof(H22Q)=Sof(H22R)=FVAR(5)
 Sof(C321)=Sof(C1T)=Sof(H1TA)=Sof(H1TB)=Sof(H1TC)=Sof(C1U)=Sof(H1UA)=Sof(H1UB)=
 Sof(H1UC)=Sof(C1V)=Sof(H1VA)=Sof(H1VB)=Sof(H1VC)=1-FVAR(6)
 Sof(C209)=Sof(C210)=Sof(H21G)=Sof(H21H)=Sof(H21I)=Sof(C211)=Sof(H21J)=
 Sof(H21K)=Sof(H21L)=Sof(C212)=Sof(H21P)=Sof(H21Q)=Sof(H21R)=FVAR(6)
 Sof(C322)=Sof(H32A)=Sof(H32B)=Sof(H32C)=Sof(C1W)=Sof(C1X)=Sof(H1XA)=Sof(H1XB)=
 Sof(H1XC)=Sof(C1Y)=Sof(H1YA)=Sof(H1YB)=Sof(H1YC)=1-FVAR(7)
 Sof(C214)=Sof(C215)=Sof(H21A)=Sof(H21B)=Sof(H21C)=Sof(C216)=Sof(H21D)=
 Sof(H21E)=Sof(H21F)=Sof(C217)=Sof(H21M)=Sof(H21N)=Sof(H21O)=FVAR(7)
 Sof(C323)=Sof(C1Z)=Sof(C2A)=Sof(H2AA)=Sof(H2AB)=Sof(H2AC)=Sof(C2B)=Sof(H2BA)=
 Sof(H2BB)=Sof(H2BC)=Sof(C2C)=Sof(H2CA)=Sof(H2CB)=Sof(H2CC)=1-FVAR(8)
 Sof(C262)=Sof(C263)=Sof(C267)=Sof(H26A)=Sof(H26B)=Sof(H26C)=Sof(C264)=
 Sof(H26J)=Sof(H26K)=Sof(H26L)=Sof(C266)=Sof(H26M)=Sof(H26N)=Sof(H26O)=FVAR(8)
 Sof(C324)=Sof(H32D)=Sof(H32E)=Sof(H32F)=Sof(C2D)=Sof(H2DA)=Sof(H2DB)=
 Sof(H2DC)=Sof(C2E)=Sof(C2F)=Sof(H2FA)=Sof(H2FB)=Sof(H2FC)=1-FVAR(9)
 Sof(C258)=Sof(C259)=Sof(H25P)=Sof(H25Q)=Sof(H25R)=Sof(C260)=Sof(H26D)=
 Sof(H26E)=Sof(H26F)=Sof(C261)=Sof(H26G)=Sof(H26H)=Sof(H26I)=FVAR(9)
 Sof(C325)=Sof(H32G)=Sof(H32H)=Sof(H32I)=Sof(C2G)=Sof(H2GA)=Sof(H2GB)=
 Sof(H2GC)=Sof(C2H)=Sof(C2I)=Sof(H2IA)=Sof(H2IB)=Sof(H2IC)=1-FVAR(10)
 Sof(C250)=Sof(H25A)=Sof(H25B)=Sof(H25C)=Sof(C251)=Sof(H25M)=Sof(H25N)=
 Sof(H25O)=Sof(C249)=Sof(C317)=Sof(H31D)=Sof(H31E)=Sof(H31F)=FVAR(10)
 Sof(C63A)=Sof(H63D)=Sof(H63E)=Sof(H63F)=Sof(C64A)=Sof(H64D)=Sof(H64E)=
 Sof(H64F)=Sof(C65A)=Sof(H65D)=Sof(H65E)=Sof(H65F)=1-FVAR(11)
 Sof(C63)=Sof(H63A)=Sof(H63B)=Sof(H63C)=Sof(C64)=Sof(H64A)=Sof(H64B)=Sof(H64C)=
 Sof(C65)=Sof(H65A)=Sof(H65B)=Sof(H65C)=FVAR(11)
 Sof(C55A)=Sof(H55D)=Sof(H55E)=Sof(H55F)=Sof(C54A)=Sof(H54D)=Sof(H54E)=
 Sof(H54F)=Sof(C53A)=Sof(H53D)=Sof(H53E)=Sof(H53F)=1-FVAR(12)
 Sof(C53)=Sof(H53A)=Sof(H53B)=Sof(H53C)=Sof(C54)=Sof(H54A)=Sof(H54B)=Sof(H54C)=
 Sof(C55)=Sof(H55A)=Sof(H55B)=Sof(H55C)=FVAR(12)
 Sof(C32A)=Sof(C34A)=Sof(H34D)=Sof(H34E)=Sof(H34F)=Sof(C35A)=Sof(H35D)=
 Sof(H35E)=Sof(H35F)=Sof(C33A)=Sof(H33D)=Sof(H33E)=Sof(H33F)=1-FVAR(13)
 Sof(C33)=Sof(H33A)=Sof(H33B)=Sof(H33C)=Sof(C32)=Sof(C34)=Sof(H34A)=Sof(H34B)=
 Sof(H34C)=Sof(C35)=Sof(H35A)=Sof(H35B)=Sof(H35C)=FVAR(13)
 Sof(C72A)=Sof(C75A)=Sof(H75D)=Sof(H75E)=Sof(H75F)=Sof(C73A)=Sof(H73D)=
 Sof(H73E)=Sof(H73F)=Sof(C74A)=Sof(H74D)=Sof(H74E)=Sof(H74F)=1-FVAR(14)
 Sof(C72)=Sof(C73)=Sof(H73A)=Sof(H73B)=Sof(H73C)=Sof(C74)=Sof(H74A)=Sof(H74B)=
 Sof(H74C)=Sof(C75)=Sof(H75A)=Sof(H75B)=Sof(H75C)=FVAR(14)
 Sof(C80A)=Sof(H80D)=Sof(H80E)=Sof(H80F)=Sof(C77A)=Sof(C78A)=Sof(H78D)=
 Sof(H78E)=Sof(H78F)=Sof(C79A)=Sof(H79D)=Sof(H79E)=Sof(H79F)=1-FVAR(15)
 Sof(C77)=Sof(C78)=Sof(H78A)=Sof(H78B)=Sof(H78C)=Sof(C79)=Sof(H79A)=Sof(H79B)=
 Sof(H79C)=Sof(C80)=Sof(H80A)=Sof(H80B)=Sof(H80C)=FVAR(15)
 Sof(C326)=Sof(C2J)=Sof(H2JA)=Sof(H2JB)=Sof(H2JC)=Sof(C2K)=Sof(H2KA)=Sof(H2KB)=
 Sof(H2KC)=Sof(C2L)=Sof(H2LA)=Sof(H2LB)=Sof(H2LC)=1-FVAR(16)
 Sof(C116)=Sof(C117)=Sof(H11J)=Sof(H11K)=Sof(H11L)=Sof(C118)=Sof(H11M)=
 Sof(H11N)=Sof(H11O)=Sof(C119)=Sof(H11P)=Sof(H11Q)=Sof(H11R)=FVAR(16)
 Sof(C327)=Sof(H32J)=Sof(H32K)=Sof(H32L)=Sof(C2M)=Sof(C2N)=Sof(H2NA)=Sof(H2NB)=
 Sof(H2NC)=Sof(C2O)=Sof(H2OA)=Sof(H2OB)=Sof(H2OC)=1-FVAR(17)
 Sof(C101)=Sof(C102)=Sof(H10J)=Sof(H10K)=Sof(H10L)=Sof(C103)=Sof(H10M)=
 Sof(H10N)=Sof(H10O)=Sof(C104)=Sof(H10S)=Sof(H10T)=Sof(H10U)=FVAR(17)
 Sof(C328)=Sof(C2P)=Sof(H2PA)=Sof(H2PB)=Sof(H2PC)=Sof(C2Q)=Sof(H2QA)=Sof(H2QB)=
 Sof(H2QC)=Sof(C2R)=Sof(H2RA)=Sof(H2RB)=Sof(H2RC)=1-FVAR(18)
 Sof(C171)=Sof(H17A)=Sof(H17B)=Sof(H17C)=Sof(C170)=Sof(C172)=Sof(H17D)=
 Sof(H17E)=Sof(H17F)=Sof(C173)=Sof(H17G)=Sof(H17H)=Sof(H17I)=FVAR(18)
 Sof(C329)=Sof(C2S)=Sof(H2SA)=Sof(H2SB)=Sof(H2SC)=Sof(C2T)=Sof(H2TA)=Sof(H2TB)=
 Sof(H2TC)=Sof(C2U)=Sof(H2UA)=Sof(H2UB)=Sof(H2UC)=1-FVAR(19)
 Sof(C166)=Sof(C167)=Sof(H16A)=Sof(H16B)=Sof(H16C)=Sof(C168)=Sof(H16D)=
 Sof(H16E)=Sof(H16F)=Sof(C312)=Sof(H31A)=Sof(H31B)=Sof(H31C)=FVAR(19)
 Sof(C89)=Sof(C2V)=Sof(H2VA)=Sof(H2VB)=Sof(H2VC)=Sof(C2W)=Sof(H2WA)=Sof(H2WB)=
 Sof(H2WC)=Sof(C2X)=Sof(H2XA)=Sof(H2XB)=Sof(H2XC)=1-FVAR(20)
 Sof(C121)=Sof(C122)=Sof(H12A)=Sof(H12B)=Sof(H12C)=Sof(C123)=Sof(H12G)=
 Sof(H12H)=Sof(H12I)=Sof(C124)=Sof(H12J)=Sof(H12K)=Sof(H12L)=FVAR(20)
 Sof(C90)=Sof(C2Y)=Sof(H2YA)=Sof(H2YB)=Sof(H2YC)=Sof(C2Z)=Sof(H2ZA)=Sof(H2ZB)=
 Sof(H2ZC)=Sof(C3A)=Sof(H3AA)=Sof(H3AB)=Sof(H3AC)=1-FVAR(21)
 Sof(C161)=Sof(C162)=Sof(H16G)=Sof(H16H)=Sof(H16I)=Sof(C163)=Sof(H16J)=
 Sof(H16K)=Sof(H16L)=Sof(C164)=Sof(H16M)=Sof(H16N)=Sof(H16O)=FVAR(21)
 Sof(C91)=Sof(C3B)=Sof(H3BA)=Sof(H3BB)=Sof(H3BC)=Sof(C3C)=Sof(H3CA)=Sof(H3CB)=
 Sof(H3CC)=Sof(C3D)=Sof(H3DA)=Sof(H3DB)=Sof(H3DC)=1-FVAR(22)
 Sof(C126)=Sof(C127)=Sof(H12D)=Sof(H12E)=Sof(H12F)=Sof(C128)=Sof(H12M)=
 Sof(H12N)=Sof(H12O)=Sof(C129)=Sof(H12P)=Sof(H12Q)=Sof(H12R)=FVAR(22)
 Sof(C45A)=Sof(H45D)=Sof(H45E)=Sof(H45F)=Sof(C43A)=Sof(H43D)=Sof(H43E)=
 Sof(H43F)=Sof(C42A)=Sof(C44A)=Sof(H44D)=Sof(H44E)=Sof(H44F)=1-FVAR(23)
 Sof(C42)=Sof(C43)=Sof(H43A)=Sof(H43B)=Sof(H43C)=Sof(C44)=Sof(H44A)=Sof(H44B)=
 Sof(H44C)=Sof(C45)=Sof(H45A)=Sof(H45B)=Sof(H45C)=FVAR(23)
 Sof(O16A)=Sof(O11A)=1-FVAR(24)
 Sof(O16)=Sof(O11)=FVAR(24)
 Sof(C93)=Sof(H93B)=Sof(H93C)=Sof(H93D)=Sof(C3E)=Sof(H3EA)=Sof(H3EB)=Sof(H3EC)=
 Sof(C3F)=Sof(H3FA)=Sof(H3FB)=Sof(H3FC)=Sof(C3G)=1-FVAR(25)
 Sof(C230)=Sof(H23A)=Sof(H23B)=Sof(H23C)=Sof(C231)=Sof(H23D)=Sof(H23E)=
 Sof(H23F)=Sof(C229)=Sof(C232)=Sof(H23S)=Sof(H23T)=Sof(H23U)=FVAR(25)
 Sof(C8)=Sof(H8A)=Sof(H8B)=Sof(H8C)=Sof(N3A)=Sof(H3AD)=Sof(H3AE)=Sof(C3H)=
 Sof(H3HA)=Sof(H3HB)=Sof(C3I)=Sof(H3IA)=Sof(H3IB)=Sof(C3J)=Sof(H3JA)=Sof(H3JB)=
 Sof(C3K)=Sof(H3KA)=Sof(H3KB)=Sof(C3L)=Sof(H3LA)=Sof(H3LB)=Sof(H3LC)=1-FVAR(26)
 Sof(N3)=Sof(H3A)=Sof(H3B)=Sof(C300)=Sof(H30D)=Sof(H30E)=Sof(C301)=Sof(H30F)=
 Sof(H30G)=Sof(C299)=Sof(H29Y)=Sof(H)=Sof(C307)=Sof(H30H)=Sof(H30I)=Sof(H30J)=
 Sof(C308)=Sof(H30K)=Sof(H30L)=Sof(H30M)=Sof(C306)=Sof(H30N)=Sof(H30O)=FVAR(26)
 Sof(C22A)=Sof(C23A)=Sof(H23V)=Sof(H23W)=Sof(H23X)=Sof(C25A)=Sof(H25V)=
 Sof(H25W)=Sof(H25X)=Sof(C24A)=Sof(H24V)=Sof(H24W)=Sof(H24X)=1-FVAR(27)
 Sof(C22)=Sof(C23)=Sof(H23J)=Sof(H23K)=Sof(H23L)=Sof(C24)=Sof(H24G)=Sof(H24H)=
 Sof(H24I)=Sof(C25)=Sof(H25S)=Sof(H25T)=Sof(H25U)=FVAR(27)
 Sof(C94)=Sof(H94B)=Sof(H94C)=Sof(H94D)=Sof(N1A)=Sof(H1AA)=Sof(H1AB)=Sof(C3M)=
 Sof(H3MA)=Sof(H3MB)=Sof(C3N)=Sof(H3NA)=Sof(H3NB)=Sof(C3O)=Sof(H3OA)=Sof(H3OB)=
 Sof(C3P)=Sof(H3PA)=Sof(H3PB)=Sof(C3Q)=Sof(H3QA)=Sof(H3QB)=Sof(H3QC)=1-FVAR(28)
 Sof(N1)=Sof(H1K)=Sof(H1L)=Sof(C287)=Sof(H28D)=Sof(H28E)=Sof(C290)=Sof(H29D)=
 Sof(H29E)=Sof(C289)=Sof(H28F)=Sof(H28G)=Sof(H28H)=Sof(C288)=Sof(H28I)=
 Sof(H28J)=Sof(C292)=Sof(H29F)=Sof(H29G)=Sof(H29H)=Sof(C291)=Sof(H29I)=
 Sof(H29J)=FVAR(28)
 Sof(C265)=Sof(H26P)=Sof(H26Q)=Sof(H26R)=Sof(N2A)=Sof(H2AD)=Sof(H2AE)=Sof(C3R)=
 Sof(H3RA)=Sof(H3RB)=Sof(C3S)=Sof(H3SA)=Sof(H3SB)=Sof(C3T)=Sof(H3TA)=Sof(H3TB)=
 Sof(C3U)=Sof(H3UA)=Sof(H3UB)=Sof(C3V)=Sof(H3VA)=Sof(H3VB)=Sof(H3VC)=1-FVAR(29)
 Sof(N2)=Sof(H2A)=Sof(H2B)=Sof(C293)=Sof(H29K)=Sof(H29L)=Sof(C296)=Sof(H29M)=
 Sof(H29N)=Sof(C295)=Sof(H29O)=Sof(H29P)=Sof(H29Q)=Sof(C298)=Sof(H29R)=
 Sof(H29S)=Sof(H29T)=Sof(C297)=Sof(H29U)=Sof(H29V)=Sof(C294)=Sof(H29W)=
 Sof(H29X)=FVAR(29)
 Sof(C284)=Sof(C3W)=Sof(H3WA)=Sof(H3WB)=Sof(H3WC)=Sof(C3X)=Sof(H3XA)=Sof(H3XB)=
 Sof(H3XC)=Sof(C3Y)=Sof(H3YA)=Sof(H3YB)=Sof(H3YC)=1-FVAR(30)
 Sof(C245)=Sof(H24A)=Sof(H24B)=Sof(H24C)=Sof(C244)=Sof(C246)=Sof(H24D)=
 Sof(H24E)=Sof(H24F)=Sof(C247)=Sof(H24P)=Sof(H24Q)=Sof(H24R)=FVAR(30)
 Fixed Sof: Cr18(0.875) Cr17(0.875) Cr24(0.875) Cr9(0.875) Cr14(0.875)
 Cr19(0.875) Cr11(0.875) Cr1(0.875) Cr12(0.875) Cr2(0.875) Cr13(0.875)
 Cr3(0.875) Cr10(0.875) Cr15(0.875) Cr22(0.875) Cr23(0.875) Cr16(0.875)
 Cr8(0.875) Cr7(0.875) Cr4(0.875) Cr21(0.875) Cr20(0.875) Cr5(0.875) Cr6(0.875)
 Ni18(0.125) Ni17(0.125) Ni24(0.125) Ni9(0.125) Ni14(0.125) Ni19(0.125)
 Ni11(0.125) Ni1(0.125) Ni12(0.125) Ni2(0.125) Ni13(0.125) Ni3(0.125)
 Ni10(0.125) Ni15(0.125) Ni22(0.125) Ni23(0.125) Ni16(0.125) Ni8(0.125)
 Ni7(0.125) Ni4(0.125) Ni21(0.125) Ni20(0.125) Ni5(0.125) Ni6(0.125)
7.a Secondary CH2 refined with riding coordinates:
 N1(H1K,H1L), C287(H28D,H28E), C290(H29D,H29E), C288(H28I,H28J), C291(H29I,
 H29J), N2(H2A,H2B), C293(H29K,H29L), C296(H29M,H29N), C297(H29U,H29V),
 C294(H29W,H29X), N3(H3A,H3B), C300(H30D,H30E), C301(H30F,H30G), C299(H29Y,H),
 C282(H28K,H28L), C283(H28M,H28N), C306(H30N,H30O), N3A(H3AD,H3AE), C3H(H3HA,
 H3HB), C3I(H3IA,H3IB), C3J(H3JA,H3JB), C3K(H3KA,H3KB), N1A(H1AA,H1AB),
 C3M(H3MA,H3MB), C3N(H3NA,H3NB), C3O(H3OA,H3OB), C3P(H3PA,H3PB), N2A(H2AD,H2AE),
  C3R(H3RA,H3RB), C3S(H3SA,H3SB), C3T(H3TA,H3TB), C3U(H3UA,H3UB)
7.b Me refined with riding coordinates:
 C250(H25A,H25B,H25C), C230(H23A,H23B,H23C), C245(H24A,H24B,H24C), C231(H23D,
 H23E,H23F), C33(H33A,H33B,H33C), C200(H20A,H20B,H20C), C195(H19A,H19B,H19C),
 C196(H19D,H19E,H19F), C225(H22A,H22B,H22C), C197(H19G,H19H,H19I), C63(H63A,
 H63B,H63C), C254(H25D,H25E,H25F), C205(H20D,H20E,H20F), C255(H25G,H25H,H25I),
 C226(H22D,H22E,H22F), C201(H20G,H20H,H20I), C92(H92A,H92B,H92C), C58(H58A,H58B,
 H58C), C202(H20J,H20K,H20L), C107(H10A,H10B,H10C), C227(H22G,H22H,H22I),
 C137(H13A,H13B,H13C), C215(H21A,H21B,H21C), C13(H13D,H13E,H13F), C112(H11A,
 H11B,H11C), C132(H13G,H13H,H13I), C142(H14A,H14B,H14C), C108(H10D,H10E,H10F),
 C256(H25J,H25K,H25L), C68(H68A,H68B,H68C), C18(H18A,H18B,H18C), C147(H14D,H14E,
 H14F), C28(H28A,H28B,H28C), C133(H13J,H13K,H13L), C29(H29A,H29B,H29C),
 C171(H17A,H17B,H17C), C9(H9A,H9B,H9C), C152(H15A,H15B,H15C), C109(H10G,H10H,
 H10I), C153(H15D,H15E,H15F), C48(H48A,H48B,H48C), C49(H49A,H49B,H49C),
 C154(H15G,H15H,H15I), C251(H25M,H25N,H25O), C113(H11D,H11E,H11F), C259(H25P,
 H25Q,H25R), C246(H24D,H24E,H24F), C267(H26A,H26B,H26C), C167(H16A,H16B,H16C),
 C114(H11G,H11H,H11I), C206(H20M,H20N,H20O), C138(H13M,H13N,H13O), C143(H14G,
 H14H,H14I), C139(H13P,H13Q,H13R), C134(H13S,H13T,H13U), C235(H23G,H23H,H23I),
 C260(H26D,H26E,H26F), C148(H14J,H14K,H14L), C14(H14M,H14N,H14O), C122(H12A,
 H12B,H12C), C144(H14P,H14Q,H14R), C78(H78A,H78B,H78C), C19(H19J,H19K,H19L),
 C207(H20P,H20Q,H20R), C50(H50A,H50B,H50C), C216(H21D,H21E,H21F), C43(H43A,H43B,
 H43C), C127(H12D,H12E,H12F), C30(H30A,H30B,H30C), C69(H69A,H69B,H69C),
 C38(H38A,H38B,H38C), C149(H14S,H14T,H14U), C70(H70A,H70B,H70C), C102(H10J,H10K,
 H10L), C59(H59A,H59B,H59C), C60(H60A,H60B,H60C), C39(H39A,H39B,H39C),
 C103(H10M,H10N,H10O), C123(H12G,H12H,H12I), C23(H23J,H23K,H23L), C24(H24G,H24H,
 H24I), C240(H24J,H24K,H24L), C157(H15J,H15K,H15L), C158(H15M,H15N,H15O),
 C73(H73A,H73B,H73C), C74(H74A,H74B,H74C), C261(H26G,H26H,H26I), C124(H12J,H12K,
 H12L), C40(H40A,H40B,H40C), C25(H25S,H25T,H25U), C79(H79A,H79B,H79C),
 C159(H15P,H15Q,H15R), C15(H15S,H15T,H15U), C10(H10P,H10Q,H10R), C264(H26J,H26K,
 H26L), C20(H20S,H20T,H20U), C210(H21G,H21H,H21I), C75(H75A,H75B,H75C),
 C211(H21J,H21K,H21L), C168(H16D,H16E,H16F), C241(H24M,H24N,H24O), C162(H16G,
 H16H,H16I), C172(H17D,H17E,H17F), C53(H53A,H53B,H53C), C217(H21M,H21N,H21O),
 C236(H23M,H23N,H23O), C220(H22J,H22K,H22L), C173(H17G,H17H,H17I), C266(H26M,
 H26N,H26O), C128(H12M,H12N,H12O), C247(H24P,H24Q,H24R), C117(H11J,H11K,H11L),
 C163(H16J,H16K,H16L), C237(H23P,H23Q,H23R), C212(H21P,H21Q,H21R), C44(H44A,
 H44B,H44C), C118(H11M,H11N,H11O), C45(H45A,H45B,H45C), C221(H22M,H22N,H22O),
 C164(H16M,H16N,H16O), C80(H80A,H80B,H80C), C64(H64A,H64B,H64C), C232(H23S,H23T,
 H23U), C129(H12P,H12Q,H12R), C34(H34A,H34B,H34C), C54(H54A,H54B,H54C),
 C242(H24S,H24T,H24U), C35(H35A,H35B,H35C), C55(H55A,H55B,H55C), C65(H65A,H65B,
 H65C), C104(H10S,H10T,H10U), C222(H22P,H22Q,H22R), C119(H11P,H11Q,H11R),
 C289(H28F,H28G,H28H), C292(H29F,H29G,H29H), C295(H29O,H29P,H29Q), C298(H29R,
 H29S,H29T), C307(H30H,H30I,H30J), C308(H30K,H30L,H30M), C312(H31A,H31B,H31C),
 C317(H31D,H31E,H31F), C1K(H1KA,H1KB,H1KC), C1L(H1LA,H1LB,H1LC), C1M(H1MA,H1MB,
 H1MC), C319(H31G,H31H,H31I), C1O(H1OA,H1OB,H1OC), C1P(H1PA,H1PB,H1PC),
 C1Q(H1QA,H1QB,H1QC), C1R(H1RA,H1RB,H1RC), C1S(H1SA,H1SB,H1SC), C1T(H1TA,H1TB,
 H1TC), C1U(H1UA,H1UB,H1UC), C1V(H1VA,H1VB,H1VC), C322(H32A,H32B,H32C),
 C1X(H1XA,H1XB,H1XC), C1Y(H1YA,H1YB,H1YC), C2A(H2AA,H2AB,H2AC), C2B(H2BA,H2BB,
 H2BC), C2C(H2CA,H2CB,H2CC), C324(H32D,H32E,H32F), C2D(H2DA,H2DB,H2DC),
 C2F(H2FA,H2FB,H2FC), C325(H32G,H32H,H32I), C2G(H2GA,H2GB,H2GC), C2I(H2IA,H2IB,
 H2IC), C63A(H63D,H63E,H63F), C64A(H64D,H64E,H64F), C65A(H65D,H65E,H65F),
 C55A(H55D,H55E,H55F), C54A(H54D,H54E,H54F), C53A(H53D,H53E,H53F), C34A(H34D,
 H34E,H34F), C35A(H35D,H35E,H35F), C33A(H33D,H33E,H33F), C75A(H75D,H75E,H75F),
 C73A(H73D,H73E,H73F), C74A(H74D,H74E,H74F), C80A(H80D,H80E,H80F), C78A(H78D,
 H78E,H78F), C79A(H79D,H79E,H79F), C2J(H2JA,H2JB,H2JC), C2K(H2KA,H2KB,H2KC),
 C2L(H2LA,H2LB,H2LC), C327(H32J,H32K,H32L), C2N(H2NA,H2NB,H2NC), C2O(H2OA,H2OB,
 H2OC), C2P(H2PA,H2PB,H2PC), C2Q(H2QA,H2QB,H2QC), C2R(H2RA,H2RB,H2RC), C2S(H2SA,
 H2SB,H2SC), C2T(H2TA,H2TB,H2TC), C2U(H2UA,H2UB,H2UC), C2V(H2VA,H2VB,H2VC),
 C2W(H2WA,H2WB,H2WC), C2X(H2XA,H2XB,H2XC), C2Y(H2YA,H2YB,H2YC), C2Z(H2ZA,H2ZB,
 H2ZC), C3A(H3AA,H3AB,H3AC), C3B(H3BA,H3BB,H3BC), C3C(H3CA,H3CB,H3CC), C3D(H3DA,
 H3DB,H3DC), C45A(H45D,H45E,H45F), C43A(H43D,H43E,H43F), C44A(H44D,H44E,H44F),
 C93(H93B,H93C,H93D), C3E(H3EA,H3EB,H3EC), C3F(H3FA,H3FB,H3FC), C8(H8A,H8B,H8C),
  C3L(H3LA,H3LB,H3LC), C23A(H23V,H23W,H23X), C25A(H25V,H25W,H25X), C24A(H24V,
 H24W,H24X), C94(H94B,H94C,H94D), C3Q(H3QA,H3QB,H3QC), C265(H26P,H26Q,H26R),
 C3V(H3VA,H3VB,H3VC), C3W(H3WA,H3WB,H3WC), C3X(H3XA,H3XB,H3XC), C3Y(H3YA,H3YB,
 H3YC)
7.c Aromatic/amide H refined with riding coordinates:
 C190(H190), C268(H268), C3(H3), C2(H2), C81(H81), C189(H189), C269(H269),
 C97(H97), C82(H82), C174(H174), C96(H96), C84(H84), C175(H175), C177(H177),
 C88(H88), C178(H178), C180(H180), C277(H277), C278(H278), C279(H279),
 C280(H280), C281(H281), C179(H179), C86(H86), C181(H181), C85(H85), C87(H87),
 C183(H183), C275(H275), C274(H274), C273(H273), C272(H272), C271(H271),
 C187(H187), C184(H184), C186(H186), C185(H185), C1A(H1A), C1B(H1B), C1C(H1C),
 C1D(H1D), C1E(H1E), C1F(H1F), C1G(H1G), C1H(H1H), C1I(H1I), C1J(H1J),
 C94A(H94A), C93A(H93A), C92A(H92D), C91A(H91A), C90A(H90A)
7.d Fitted hexagon refined as free rotating group:
 C276(C277,C278,C279,C280,C281), C270(C275,C274,C273,C272,C271), C315(C1A,C1B,
 C1C,C1D,C1E), C316(C1F,C1G,C1H,C1I,C1J), C89A(C94A,C93A,C92A,C91A,C90A)
;
_smtbx_masks_void_probe_radius 1.2
_smtbx_masks_void_truncation_radius 1.2
_olex2_submission_special_instructions 'No special instructions were received'
_oxdiff_exptl_absorpt_empirical_details
;
Empirical correction (ABSPACK) includes:
- Absorption correction using spherical harmonics
- Frame scaling
;
_oxdiff_exptl_absorpt_empirical_full_max 2.451
_oxdiff_exptl_absorpt_empirical_full_min 0.608

loop_
_space_group_symop_operation_xyz
'x, y, z'
'-x, -y, -z'

loop_
_atom_site_label
_atom_site_type_symbol
_atom_site_fract_x
_atom_site_fract_y
_atom_site_fract_z
_atom_site_U_iso_or_equiv
_atom_site_adp_type
_atom_site_occupancy
_atom_site_site_symmetry_order
_atom_site_calc_flag
_atom_site_refinement_flags_posn
_atom_site_refinement_flags_adp
_atom_site_refinement_flags_occupancy
_atom_site_disorder_assembly
_atom_site_disorder_group
Au1 Au 0.53761(2) 0.76098(2) 0.30609(2) 0.04569(8) Uani 1 1 d . . . . .
Cr18 Cr 0.62232(5) 0.78825(3) 0.56007(2) 0.03024(17) Uani 0.875 1 d . . P A 1
Cr17 Cr 0.56536(5) 0.68533(3) 0.51252(2) 0.02919(17) Uani 0.875 1 d . . P A 1
Cr24 Cr 0.66984(5) 0.61350(3) 0.47865(2) 0.03135(18) Uani 0.875 1 d . . P A 1
Cr9 Cr 0.31742(6) 0.83831(3) 0.11097(2) 0.03443(19) Uani 0.875 1 d . . P B 1
Cr14 Cr 0.79321(6) 0.96377(3) 0.09462(2) 0.03443(19) Uani 0.875 1 d . . P C 1
Cr19 Cr 0.80324(5) 0.86768(3) 0.57740(2) 0.03167(18) Uani 0.875 1 d . . P A 1
Cr11 Cr 0.43995(6) 1.01997(3) 0.21066(2) 0.03610(19) Uani 0.875 1 d . . P D 1
Cr1 Cr 0.54476(6) 0.50642(3) 0.13426(2) 0.03518(19) Uani 0.875 1 d . . P E 1
Cr12 Cr 0.64464(6) 1.06628(3) 0.20908(2) 0.03408(19) Uani 0.875 1 d . . P D 1
Cr2 Cr 0.61698(6) 0.48249(3) 0.20565(2) 0.0365(2) Uani 0.875 1 d . . P E 1
Cr13 Cr 0.77190(6) 1.05085(3) 0.15049(2) 0.03467(19) Uani 0.875 1 d . . P C 1
Cr3 Cr 0.53079(6) 0.40658(3) 0.23972(2) 0.0374(2) Uani 0.875 1 d . . P E 1
Cr10 Cr 0.31562(6) 0.91982(3) 0.17834(2) 0.03607(19) Uani 0.875 1 d . . P B 1
Cr15 Cr 0.65085(6) 0.87164(3) 0.04891(2) 0.0367(2) Uani 0.875 1 d . . P B 1
Cr22 Cr 1.04513(6) 0.70025(3) 0.47575(3) 0.0395(2) Uani 0.875 1 d . . P A 1
Cr23 Cr 0.86112(6) 0.62268(3) 0.45306(3) 0.0387(2) Uani 0.875 1 d . . P A 1
Cr16 Cr 0.46421(6) 0.81547(3) 0.06190(2) 0.0391(2) Uani 0.875 1 d . . P B 1
Cr8 Cr 0.34815(6) 0.49228(3) 0.08693(2) 0.0413(2) Uani 0.875 1 d . . P E 1
Cr7 Cr 0.15382(6) 0.42426(3) 0.07752(2) 0.0408(2) Uani 0.875 1 d . . P E 1
Cr4 Cr 0.32979(7) 0.35377(3) 0.24043(3) 0.0445(2) Uani 0.875 1 d . . P E 1
Cr21 Cr 1.08929(6) 0.80560(3) 0.50714(3) 0.0479(2) Uani 0.875 1 d . . P A 1
Cr20 Cr 1.00250(6) 0.87172(3) 0.55974(3) 0.0508(3) Uani 0.875 1 d . . P A 1
Cr5 Cr 0.14010(7) 0.32614(4) 0.18634(3) 0.0564(3) Uani 0.875 1 d . . P E 1
Cr6 Cr 0.06439(9) 0.36300(5) 0.12365(4) 0.0777(5) Uani 0.875 1 d . . P E 1
Ni18 Ni 0.62232(5) 0.78825(3) 0.56007(2) 0.03024(17) Uani 0.125 1 d . . P A 2
Ni17 Ni 0.56536(5) 0.68533(3) 0.51252(2) 0.02919(17) Uani 0.125 1 d . . P A 2
Ni24 Ni 0.66984(5) 0.61350(3) 0.47865(2) 0.03135(18) Uani 0.125 1 d . . P A 2
Ni9 Ni 0.31742(6) 0.83831(3) 0.11097(2) 0.03443(19) Uani 0.125 1 d . . P B 2
Ni14 Ni 0.79321(6) 0.96377(3) 0.09462(2) 0.03443(19) Uani 0.125 1 d . . P C 2
Ni19 Ni 0.80324(5) 0.86768(3) 0.57740(2) 0.03167(18) Uani 0.125 1 d . . P A 2
Ni11 Ni 0.43995(6) 1.01997(3) 0.21066(2) 0.03610(19) Uani 0.125 1 d . . P D 2
Ni1 Ni 0.54476(6) 0.50642(3) 0.13426(2) 0.03518(19) Uani 0.125 1 d . . P E 2
Ni12 Ni 0.64464(6) 1.06628(3) 0.20908(2) 0.03408(19) Uani 0.125 1 d . . P D 2
Ni2 Ni 0.61698(6) 0.48249(3) 0.20565(2) 0.0365(2) Uani 0.125 1 d . . P E 2
Ni13 Ni 0.77190(6) 1.05085(3) 0.15049(2) 0.03467(19) Uani 0.125 1 d . . P C 2
Ni3 Ni 0.53079(6) 0.40658(3) 0.23972(2) 0.0374(2) Uani 0.125 1 d . . P E 2
Ni10 Ni 0.31562(6) 0.91982(3) 0.17834(2) 0.03607(19) Uani 0.125 1 d . . P B 2
Ni15 Ni 0.65085(6) 0.87164(3) 0.04891(2) 0.0367(2) Uani 0.125 1 d . . P B 2
Ni22 Ni 1.04513(6) 0.70025(3) 0.47575(3) 0.0395(2) Uani 0.125 1 d . . P A 2
Ni23 Ni 0.86112(6) 0.62268(3) 0.45306(3) 0.0387(2) Uani 0.125 1 d . . P A 2
Ni16 Ni 0.46421(6) 0.81547(3) 0.06190(2) 0.0391(2) Uani 0.125 1 d . . P B 2
Ni8 Ni 0.34815(6) 0.49228(3) 0.08693(2) 0.0413(2) Uani 0.125 1 d . . P E 2
Ni7 Ni 0.15382(6) 0.42426(3) 0.07752(2) 0.0408(2) Uani 0.125 1 d . . P E 2
Ni4 Ni 0.32979(7) 0.35377(3) 0.24043(3) 0.0445(2) Uani 0.125 1 d . . P E 2
Ni21 Ni 1.08929(6) 0.80560(3) 0.50714(3) 0.0479(2) Uani 0.125 1 d . . P A 2
Ni20 Ni 1.00250(6) 0.87172(3) 0.55974(3) 0.0508(3) Uani 0.125 1 d . . P A 2
Ni5 Ni 0.14010(7) 0.32614(4) 0.18634(3) 0.0564(3) Uani 0.125 1 d . . P E 2
Ni6 Ni 0.06439(9) 0.36300(5) 0.12365(4) 0.0777(5) Uani 0.125 1 d . . P E 2
Cl1 Cl 0.65613(12) 0.73162(6) 0.33612(5) 0.0621(4) Uani 1 1 d . . . . .
P1 P 0.42046(11) 0.70076(5) 0.28238(4) 0.0447(3) Uani 1 1 d . . . . .
P2 P 0.62911(12) 0.78687(5) 0.27111(4) 0.0488(4) Uani 1 1 d . . . . .
P3 P 0.51682(13) 0.81025(5) 0.35448(4) 0.0524(4) Uani 1 1 d D . . . .
F14 F 0.7012(2) 0.91518(9) 0.09140(7) 0.0360(6) Uani 1 1 d . . . . .
F2 F 0.51917(19) 0.44998(9) 0.21960(8) 0.0372(7) Uani 1 1 d . . . . .
F24 F 0.65527(17) 0.66960(9) 0.48928(7) 0.0316(6) Uani 1 1 d . . . . .
F17 F 0.64891(18) 0.73463(9) 0.54356(7) 0.0328(6) Uani 1 1 d . . . . .
F16 F 0.43516(18) 0.84490(9) 0.10362(8) 0.0347(6) Uani 1 1 d . . . . .
F18 F 0.72812(17) 0.81583(9) 0.54903(7) 0.0313(6) Uani 1 1 d . . . . .
F1 F 0.54069(19) 0.46823(10) 0.16135(8) 0.0367(6) Uani 1 1 d . . . . .
F15 F 0.5415(2) 0.86766(9) 0.06302(8) 0.0372(7) Uani 1 1 d . . . . .
F23 F 0.79072(18) 0.63906(9) 0.48596(8) 0.0363(6) Uani 1 1 d . . . . .
F10 F 0.42767(18) 0.96147(9) 0.19119(7) 0.0343(6) Uani 1 1 d . . . . .
F9 F 0.34746(19) 0.89743(9) 0.13445(7) 0.0349(6) Uani 1 1 d . . . . .
F12 F 0.6931(2) 1.02968(9) 0.17764(7) 0.0364(6) Uani 1 1 d . . . . .
F19 F 0.89547(18) 0.84281(9) 0.56862(8) 0.0377(7) Uani 1 1 d . . . . .
F11 F 0.53314(19) 1.03000(9) 0.18652(7) 0.0352(6) Uani 1 1 d . . . . .
F13 F 0.72325(19) 0.99853(9) 0.11519(7) 0.0360(6) Uani 1 1 d . . . . .
F21 F 1.03188(19) 0.74950(10) 0.50759(8) 0.0415(7) Uani 1 1 d . . . . .
F6 F 0.1489(2) 0.41032(11) 0.11968(8) 0.0449(8) Uani 1 1 d . . . . .
F8 F 0.4202(2) 0.49498(10) 0.12837(8) 0.0387(7) Uani 1 1 d . . . . .
F22 F 0.92133(18) 0.68089(10) 0.46484(9) 0.0398(7) Uani 1 1 d . . . . .
F3 F 0.4161(2) 0.37601(10) 0.21683(8) 0.0470(8) Uani 1 1 d . . . . .
F7 F 0.2770(2) 0.44019(10) 0.08932(8) 0.0414(7) Uani 1 1 d . . . . .
F20 F 0.99038(19) 0.82402(11) 0.52062(10) 0.0500(9) Uani 1 1 d . . . . .
F4 F 0.2474(2) 0.36629(12) 0.21026(9) 0.0529(9) Uani 1 1 d . . . . .
F5 F 0.1546(3) 0.34752(13) 0.14775(10) 0.0615(10) Uani 1 1 d . . . . .
O65 O 0.5484(2) 0.71780(10) 0.48014(9) 0.0311(7) Uani 1 1 d . . . . .
O66 O 0.5475(2) 0.58613(11) 0.47026(10) 0.0352(8) Uani 1 1 d . . . . .
O96 O 0.5691(2) 0.78407(11) 0.51336(8) 0.0308(7) Uani 1 1 d . . . . .
O95 O 0.4722(2) 0.69756(12) 0.53594(9) 0.0358(7) Uani 1 1 d D . . . .
O67 O 0.4798(2) 0.63751(11) 0.48050(10) 0.0365(8) Uani 1 1 d . . . . .
O70 O 0.6552(2) 0.61111(11) 0.43020(9) 0.0344(8) Uani 1 1 d . . . . .
O69 O 0.5885(2) 0.65307(12) 0.54481(10) 0.0376(8) Uani 1 1 d . . . . .
O91 O 0.6814(3) 0.79468(13) 0.60645(9) 0.0434(9) Uani 1 1 d . . . . .
O54 O 0.6001(3) 1.10472(12) 0.24159(10) 0.0452(9) Uani 1 1 d . . . . .
O68 O 0.6810(2) 0.61631(12) 0.52711(10) 0.0379(8) Uani 1 1 d . . . . .
O72 O 0.6883(2) 0.55753(12) 0.46859(10) 0.0404(9) Uani 1 1 d . . . . .
O35 O 0.2845(3) 0.85022(13) 0.06750(9) 0.0417(9) Uani 1 1 d . . . . .
O57 O 0.5180(3) 1.01873(13) 0.25051(9) 0.0427(9) Uani 1 1 d . . . . .
O39 O 0.6745(3) 0.82893(12) 0.07046(10) 0.0429(9) Uani 1 1 d . . . . .
O51 O 0.6331(3) 1.10056(12) 0.17792(10) 0.0411(9) Uani 1 1 d . . . . .
O3 O 0.5495(3) 0.54766(13) 0.10845(10) 0.0446(9) Uani 1 1 d . . . . .
O43 O 0.7440(3) 0.96765(12) 0.04975(9) 0.0410(9) Uani 1 1 d . . . . .
O1 O 0.5495(2) 0.55254(12) 0.17533(9) 0.0376(8) Uani 1 1 d . . . . .
O30 O 0.5759(3) 0.53337(12) 0.22312(10) 0.0402(9) Uani 1 1 d . . . . .
O33 O 0.3563(3) 0.82627(12) 0.15375(10) 0.0419(9) Uani 1 1 d . . . . .
O26 O 0.6473(3) 0.43513(13) 0.26386(10) 0.0428(9) Uani 1 1 d . . . . .
O37 O 0.2870(3) 0.77751(13) 0.08864(11) 0.0457(9) Uani 1 1 d . . . . .
O47 O 0.8478(3) 1.07053(13) 0.12181(11) 0.0467(10) Uani 1 1 d . . . . .
O32 O 0.6684(3) 0.51847(14) 0.13931(10) 0.0445(9) Uani 1 1 d . . . . .
O71 O 0.7837(2) 0.63136(12) 0.41696(10) 0.0386(8) Uani 1 1 d . . . . .
O93 O 0.5924(2) 0.84157(12) 0.57568(10) 0.0417(9) Uani 1 1 d . . . . .
O46 O 0.8861(3) 1.01248(12) 0.09677(11) 0.0432(9) Uani 1 1 d . . . . .
O50 O 0.6874(3) 1.07605(12) 0.13167(10) 0.0432(9) Uani 1 1 d . . . . .
O56 O 0.6523(2) 1.03254(13) 0.24101(9) 0.0394(8) Uani 1 1 d . . . . .
O5 O 0.5336(3) 0.46040(14) 0.09288(10) 0.0451(9) Uani 1 1 d . . . . .
O49 O 0.8556(3) 1.02748(13) 0.17187(10) 0.0436(9) Uani 1 1 d . . . . .
O48 O 0.8429(3) 0.96191(13) 0.14021(10) 0.0424(9) Uani 1 1 d . . . . .
O94 O 0.5172(2) 0.76156(13) 0.57303(10) 0.0444(9) Uani 1 1 d D . . . .
O62 O 0.3732(3) 0.88346(12) 0.19812(10) 0.0422(9) Uani 1 1 d . . . . .
O64 O 0.1996(3) 0.83077(14) 0.11734(11) 0.0487(10) Uani 1 1 d . . . . .
O58 O 0.3600(3) 1.02039(13) 0.17156(11) 0.0465(10) Uani 1 1 d . . . . .
O74 O 0.9312(3) 0.60574(14) 0.41980(12) 0.0498(10) Uani 1 1 d . . . . .
O23 O 0.4906(3) 0.43547(13) 0.27984(10) 0.0446(9) Uani 1 1 d . . . . .
O53 O 0.7588(2) 1.10126(13) 0.23136(10) 0.0434(9) Uani 1 1 d . . . . .
O2 O 0.4174(3) 0.54672(15) 0.08659(12) 0.0526(11) Uani 1 1 d . . . . .
O78 O 1.1701(2) 0.72060(14) 0.48642(11) 0.0460(9) Uani 1 1 d . . . . .
O42 O 0.6284(3) 0.91337(13) 0.02668(10) 0.0456(9) Uani 1 1 d . . . . .
O73 O 0.8004(3) 0.56324(13) 0.44127(12) 0.0479(10) Uani 1 1 d . . . . .
O31 O 0.7151(3) 0.51596(15) 0.19205(11) 0.0506(11) Uani 1 1 d . . . . .
O38 O 0.5569(3) 0.80224(13) 0.08876(11) 0.0460(9) Uani 1 1 d . . . . .
O87 O 0.8819(3) 0.92050(12) 0.60741(12) 0.0471(10) Uani 1 1 d . . . . .
O59 O 0.2640(2) 0.95787(13) 0.15903(10) 0.0431(9) Uani 1 1 d . . . . .
O52 O 0.8243(3) 1.10368(12) 0.18697(10) 0.0454(9) Uani 1 1 d . . . . .
O45 O 0.8604(3) 0.92762(13) 0.07266(11) 0.0468(10) Uani 1 1 d . . . . .
O80 O 1.0417(2) 0.72599(14) 0.43801(11) 0.0451(9) Uani 1 1 d . . . . .
O90 O 0.7966(3) 0.84888(14) 0.61825(10) 0.0460(10) Uani 1 1 d . . . . .
O22 O 0.3489(3) 0.40998(14) 0.27220(12) 0.0512(10) Uani 1 1 d . . . . .
O77 O 1.0463(3) 0.67195(15) 0.51184(12) 0.0511(10) Uani 1 1 d . . . . .
O41 O 0.5977(3) 0.82842(14) 0.00531(11) 0.0543(11) Uani 1 1 d . . . . .
O92 O 0.7091(3) 0.89362(13) 0.58501(13) 0.0508(11) Uani 1 1 d . . . . .
O34 O 0.3726(3) 0.82741(15) 0.03417(10) 0.0490(10) Uani 1 1 d . . . . .
O24 O 0.4118(3) 0.34058(15) 0.27157(12) 0.0553(12) Uani 1 1 d . . . . .
O29 O 0.6561(3) 0.43206(14) 0.18764(11) 0.0461(10) Uani 1 1 d . . . . .
O28 O 0.5720(3) 0.37823(13) 0.19987(11) 0.0520(11) Uani 1 1 d . . . . .
O25 O 0.5412(3) 0.36108(14) 0.25916(12) 0.0512(11) Uani 1 1 d . . . . .
O61 O 0.2873(3) 0.94237(15) 0.22356(11) 0.0529(11) Uani 1 1 d . . . . .
O44 O 0.7606(3) 0.87517(13) 0.03365(11) 0.0484(10) Uani 1 1 d . . . . .
O27 O 0.6897(3) 0.49511(14) 0.25086(12) 0.0498(10) Uani 1 1 d . . . . .
O75 O 1.0600(3) 0.65008(14) 0.44383(12) 0.0499(10) Uani 1 1 d . . . . .
O6 O 0.2800(3) 0.52387(14) 0.11373(12) 0.0525(11) Uani 1 1 d . . . . .
O60 O 0.3470(3) 1.01137(15) 0.23612(11) 0.0519(11) Uani 1 1 d . . . . .
O89 O 0.8084(3) 0.88813(15) 0.53695(12) 0.0507(11) Uani 1 1 d . . . . .
O81 O 1.0360(3) 0.79240(16) 0.45856(15) 0.0615(13) Uani 1 1 d . . . . .
O4 O 0.4148(3) 0.46084(16) 0.05935(10) 0.0512(11) Uani 1 1 d . . . . .
O76 O 0.9389(3) 0.61385(14) 0.48929(13) 0.0513(11) Uani 1 1 d . . . . .
O63 O 0.2030(3) 0.87861(14) 0.16625(12) 0.0513(11) Uani 1 1 d . . . . .
O36 O 0.3910(3) 0.76200(13) 0.06177(13) 0.0548(11) Uani 1 1 d . . . . .
O79 O 1.1903(2) 0.78930(14) 0.49274(13) 0.0537(11) Uani 1 1 d . . . . .
O88 O 0.9434(3) 0.89821(15) 0.53017(14) 0.0608(12) Uani 1 1 d . . . . .
O19 O 0.2428(3) 0.33454(16) 0.26542(12) 0.0577(12) Uani 1 1 d . . . . .
O40 O 0.4917(3) 0.78566(14) 0.01921(12) 0.0550(11) Uani 1 1 d . . . . .
O10 O 0.0294(3) 0.40877(17) 0.06412(12) 0.0574(12) Uani 1 1 d . . . . .
O7 O 0.1477(3) 0.48153(15) 0.09924(12) 0.0544(11) Uani 1 1 d . . . . .
O8 O 0.2775(3) 0.48963(17) 0.04433(12) 0.0613(12) Uani 1 1 d . . . . .
O55 O 0.4564(3) 1.08027(14) 0.23041(12) 0.0546(11) Uani 1 1 d . . . . .
O86 O 1.0131(3) 0.91858(16) 0.60034(14) 0.0683(15) Uani 1 1 d . . . . .
O83 O 1.0638(3) 0.84625(16) 0.58944(13) 0.0610(13) Uani 1 1 d . . . . .
O82 O 1.1444(3) 0.81734(15) 0.55531(13) 0.0574(11) Uani 1 1 d . . . . .
O21 O 0.3133(3) 0.29714(15) 0.20985(14) 0.0623(13) Uani 1 1 d . . . . .
O18 O 0.1250(3) 0.3060(2) 0.22640(15) 0.0832(19) Uani 1 1 d . . . . .
O17 O 0.0320(3) 0.28662(18) 0.16254(14) 0.0734(16) Uani 1 1 d . . . . .
O84 O 1.1471(3) 0.86247(17) 0.50718(17) 0.0735(15) Uani 1 1 d . . . . .
O12 O 0.1557(4) 0.36705(19) 0.05416(15) 0.0790(17) Uani 1 1 d . . . . .
O9 O 0.1586(3) 0.4371(2) 0.03421(12) 0.0734(15) Uani 1 1 d . . . . .
O20 O 0.1975(4) 0.28311(16) 0.16961(15) 0.0760(16) Uani 1 1 d . . . . .
O85 O 1.1108(3) 0.90282(16) 0.55242(17) 0.0767(18) Uani 1 1 d . . . . .
O15 O 0.0827(4) 0.3657(2) 0.20517(14) 0.0820(17) Uani 1 1 d . . . . .
O14 O 0.0502(4) 0.4010(2) 0.16959(18) 0.0822(18) Uani 1 1 d . . . . .
O13 O 0.0721(6) 0.32811(19) 0.08141(17) 0.114(3) Uani 1 1 d . . . . .
O16 O -0.0305(4) 0.3199(2) 0.13100(17) 0.0542(16) Uani 0.692(6) 1 d D U P E 1
O11 O -0.0304(4) 0.3837(2) 0.10410(16) 0.0530(15) Uani 0.692(6) 1 d D U P E 1
C190 C 0.5160(3) 0.74112(16) 0.42137(13) 0.0331(11) Uani 1 1 d . . . . .
H190 H 0.501488 0.712632 0.419618 0.040 Uiso 1 1 calc R U . . .
C191 C 0.5432(3) 0.77033(15) 0.45356(12) 0.0289(10) Uani 1 1 d . . . . .
C268 C 0.5638(3) 0.81344(16) 0.45604(14) 0.0355(11) Uani 1 1 d . . . . .
H268 H 0.581775 0.833435 0.477354 0.043 Uiso 1 1 calc R U . . .
C192 C 0.5541(3) 0.75625(15) 0.48471(12) 0.0267(9) Uani 1 1 d . . . . .
C252 C 0.7450(3) 0.82078(17) 0.62611(13) 0.0328(11) Uani 1 1 d . . . . .
C257 C 0.6314(3) 0.87938(17) 0.58306(13) 0.0341(11) Uani 1 1 d D . . . .
C4 C 0.5171(3) 0.59038(17) 0.22547(13) 0.0350(11) Uani 1 1 d . . . . .
C203 C 0.7042(3) 0.62362(15) 0.41099(13) 0.0317(10) Uani 1 1 d . . . . .
C193 C 0.4819(3) 0.59946(15) 0.46825(13) 0.0308(10) Uani 1 1 d . . . . .
C3 C 0.4582(4) 0.60469(17) 0.20743(13) 0.0365(11) Uani 1 1 d . . . . .
H3 H 0.441004 0.592843 0.183909 0.044 Uiso 1 1 calc R U . . .
C250 C 0.9103(14) 0.9668(6) 0.5085(7) 0.115(7) Uani 0.536(15) 1 d D U P F 1
H25A H 0.969419 0.969714 0.516835 0.173 Uiso 0.536(15) 1 calc R U P F 1
H25B H 0.905870 0.981201 0.491418 0.173 Uiso 0.536(15) 1 calc R U P F 1
H25C H 0.884587 0.978784 0.527088 0.173 Uiso 0.536(15) 1 calc R U P F 1
C135 C 0.8682(4) 0.9918(2) 0.16700(16) 0.0432(13) Uani 1 1 d . . . . .
C76 C 0.7264(4) 0.52373(18) 0.16406(16) 0.0415(12) Uani 1 1 d D . . . .
C120 C 0.6762(4) 0.94876(18) 0.02834(13) 0.0403(13) Uani 1 1 d D . . . .
C66 C 0.6984(3) 0.47097(18) 0.26761(14) 0.0384(12) Uani 1 1 d . . . . .
C2 C 0.4250(4) 0.63660(18) 0.22442(14) 0.0382(12) Uani 1 1 d . . . . .
H2 H 0.383823 0.645268 0.212492 0.046 Uiso 1 1 calc R U . . .
C98 C 0.4477(4) 0.83373(18) 0.20467(15) 0.0424(13) Uani 1 1 d . . . . .
C110 C 0.6334(4) 0.80553(17) 0.08578(15) 0.0399(12) Uani 1 1 d . . . . .
C99 C 0.3879(4) 0.84912(17) 0.18405(14) 0.0395(12) Uani 1 1 d . . . . .
C198 C 0.6398(3) 0.63194(17) 0.54911(14) 0.0345(11) Uani 1 1 d . . . . .
C223 C 1.2144(3) 0.75627(19) 0.48680(13) 0.0364(11) Uani 1 1 d . . . . .
C130 C 0.8928(4) 1.05113(18) 0.10360(15) 0.0408(12) Uani 1 1 d . . . . .
C155 C 0.5955(3) 1.02009(17) 0.25755(13) 0.0350(11) Uani 1 1 d . . . . .
C230 C 1.0049(13) 0.8032(6) 0.3951(5) 0.090(2) Uani 0.479(8) 1 d D U P G 1
H23A H 0.989724 0.801847 0.371538 0.135 Uiso 0.479(8) 1 calc R U P G 1
H23B H 0.963117 0.812474 0.407458 0.135 Uiso 0.479(8) 1 calc R U P G 1
H23C H 1.060014 0.822513 0.404745 0.135 Uiso 0.479(8) 1 calc R U P G 1
C160 C 0.2896(4) 0.99436(19) 0.15636(15) 0.0414(13) Uani 1 1 d D . . . .
C262 C 0.4695(15) 0.7250(5) 0.5628(6) 0.036(4) Uani 0.48(3) 1 d D . P A 1
C245 C 1.0253(18) 0.9463(8) 0.6741(5) 0.119(8) Uani 0.50(2) 1 d D U P H 1
H24A H 0.972252 0.930216 0.677280 0.179 Uiso 0.50(2) 1 calc R U P H 1
H24B H 1.059969 0.927763 0.666221 0.179 Uiso 0.50(2) 1 calc R U P H 1
H24C H 1.054889 0.966458 0.695445 0.179 Uiso 0.50(2) 1 calc R U P H 1
C5 C 0.5507(3) 0.55591(16) 0.20661(14) 0.0352(11) Uani 1 1 d . . . . .
C100 C 0.3087(4) 0.84189(18) 0.03962(14) 0.0412(12) Uani 1 1 d D . . . .
C224 C 1.3028(3) 0.76016(19) 0.47843(14) 0.0384(12) Uani 1 1 d . . . . .
C208 C 0.7400(4) 0.54205(18) 0.45159(16) 0.0411(12) Uani 1 1 d D . . . .
C150 C 0.5256(4) 1.10786(19) 0.24515(17) 0.0487(15) Uani 1 1 d . . . . .
C140 C 0.6438(4) 1.09812(17) 0.14772(15) 0.0387(12) Uani 1 1 d . . . . .
C6 C 0.4948(4) 0.5638(2) 0.09705(15) 0.0446(14) Uani 1 1 d . . . . .
C231 C 1.0781(12) 0.7476(7) 0.3786(5) 0.089(2) Uani 0.479(8) 1 d D U P G 1
H23D H 1.080946 0.720199 0.379881 0.133 Uiso 0.479(8) 1 calc R U P G 1
H23E H 1.064659 0.746732 0.355009 0.133 Uiso 0.479(8) 1 calc R U P G 1
H23F H 1.132318 0.767397 0.389002 0.133 Uiso 0.479(8) 1 calc R U P G 1
C1 C 0.4537(4) 0.65549(18) 0.25935(14) 0.0408(12) Uani 1 1 d . . . . .
C105 C 0.3254(4) 0.75245(18) 0.07391(16) 0.0447(14) Uani 1 1 d . . . . .
C243 C 0.9609(4) 0.93337(18) 0.61554(17) 0.0453(12) Uani 1 1 d D . . . .
C253 C 0.7618(4) 0.8207(2) 0.66321(14) 0.0453(14) Uani 1 1 d . . . . .
C81 C 0.5445(4) 0.60882(18) 0.26021(15) 0.0445(14) Uani 1 1 d . . . . .
H81 H 0.583281 0.599145 0.272423 0.053 Uiso 1 1 calc R U . . .
C189 C 0.5102(4) 0.75339(17) 0.39219(14) 0.0408(12) Uani 1 1 d . . . . .
H189 H 0.493111 0.733331 0.370896 0.049 Uiso 1 1 calc R U . . .
C269 C 0.5572(4) 0.82581(18) 0.42669(14) 0.0419(13) Uani 1 1 d . . . . .
H269 H 0.570932 0.854297 0.428435 0.050 Uiso 1 1 calc R U . . .
C33 C 0.194(3) 0.2862(15) 0.0223(11) 0.138(13) Uani 0.326(19) 1 d D U P I 1
H33A H 0.188206 0.265438 0.000755 0.207 Uiso 0.326(19) 1 calc R U P I 1
H33B H 0.240253 0.310208 0.024058 0.207 Uiso 0.326(19) 1 calc R U P I 1
H33C H 0.207011 0.274594 0.040591 0.207 Uiso 0.326(19) 1 calc R U P I 1
C97 C 0.4803(4) 0.80085(19) 0.18940(15) 0.0441(13) Uani 1 1 d . . . . .
H97 H 0.462454 0.787155 0.166128 0.053 Uiso 1 1 calc R U . . .
C199 C 0.6485(4) 0.62097(18) 0.58290(15) 0.0429(13) Uani 1 1 d . . . . .
C194 C 0.3966(3) 0.56919(16) 0.44930(15) 0.0388(12) Uani 1 1 d . . . . .
C56 C 0.4182(4) 0.4358(2) 0.28774(16) 0.0466(14) Uani 1 1 d . . . . .
C188 C 0.5303(4) 0.79648(17) 0.39449(14) 0.0425(13) Uani 1 1 d . . . . .
C16 C 0.2008(4) 0.51690(19) 0.11154(15) 0.0423(12) Uani 1 1 d . . . . .
C11 C 0.4817(5) 0.4492(2) 0.06464(16) 0.0505(15) Uani 1 1 d . . . . .
C228 C 1.0315(4) 0.7599(2) 0.43436(18) 0.0475(14) Uani 1 1 d D . . . .
C165 C 0.2982(4) 0.9793(2) 0.24028(16) 0.0520(16) Uani 1 1 d D . . . .
C82 C 0.5143(4) 0.64148(19) 0.27667(15) 0.0466(14) Uani 1 1 d . . . . .
H82 H 0.534739 0.654527 0.299901 0.056 Uiso 1 1 calc R U . . .
C61 C 0.4884(5) 0.3417(2) 0.27364(17) 0.0514(15) Uani 1 1 d . . . . .
C213 C 1.0105(4) 0.6174(2) 0.42248(19) 0.0529(15) Uani 1 1 d D . . . .
C174 C 0.4739(5) 0.85343(19) 0.23994(15) 0.0490(15) Uani 1 1 d . . . . .
H174 H 0.452023 0.875380 0.250395 0.059 Uiso 1 1 calc R U . . .
C46 C 0.1646(4) 0.3181(2) 0.25659(17) 0.0540(17) Uani 1 1 d . . . . .
C145 C 0.8207(4) 1.11518(19) 0.21820(16) 0.0476(14) Uani 1 1 d . . . . .
C83 C 0.3362(4) 0.7048(2) 0.25143(16) 0.0498(15) Uani 1 1 d . . . . .
C248 C 0.8700(4) 0.9000(2) 0.52294(18) 0.0526(16) Uani 1 1 d D . . . .
C96 C 0.5395(4) 0.78830(19) 0.20874(16) 0.0464(14) Uani 1 1 d . . . . .
H96 H 0.562834 0.766984 0.198131 0.056 Uiso 1 1 calc R U . . .
C204 C 0.6595(4) 0.6299(2) 0.37895(16) 0.0491(15) Uani 1 1 d . . . . .
C95 C 0.5642(4) 0.80717(19) 0.24365(16) 0.0490(15) Uani 1 1 d . . . . .
C77 C 0.8185(6) 0.5443(3) 0.1636(3) 0.048(2) Uani 0.706(12) 1 d D U P J 1
C115 C 0.5374(5) 0.7955(2) -0.00131(16) 0.0522(15) Uani 1 1 d D . . . .
C200 C 0.7225(5) 0.6014(2) 0.58696(17) 0.0594(18) Uani 1 1 d . . . . .
H20A H 0.775049 0.621383 0.588043 0.089 Uiso 1 1 calc R U . . .
H20B H 0.724734 0.593217 0.607628 0.089 Uiso 1 1 calc R U . . .
H20C H 0.714554 0.577047 0.567761 0.089 Uiso 1 1 calc R U . . .
C195 C 0.4009(4) 0.52336(19) 0.4445(2) 0.0566(17) Uani 1 1 d . . . . .
H19A H 0.346684 0.504586 0.432503 0.085 Uiso 1 1 calc R U . . .
H19B H 0.444354 0.517882 0.431533 0.085 Uiso 1 1 calc R U . . .
H19C H 0.414407 0.519125 0.466468 0.085 Uiso 1 1 calc R U . . .
C196 C 0.3792(5) 0.5770(2) 0.41452(17) 0.0549(16) Uani 1 1 d . . . . .
H19D H 0.325644 0.558437 0.401593 0.082 Uiso 1 1 calc R U . . .
H19E H 0.376949 0.605594 0.417786 0.082 Uiso 1 1 calc R U . . .
H19F H 0.424185 0.571912 0.402327 0.082 Uiso 1 1 calc R U . . .
C225 C 1.3256(4) 0.7185(2) 0.47056(17) 0.0490(15) Uani 1 1 d . . . . .
H22A H 1.382045 0.722284 0.465391 0.074 Uiso 1 1 calc R U . . .
H22B H 1.323685 0.707965 0.490032 0.074 Uiso 1 1 calc R U . . .
H22C H 1.285366 0.698750 0.451251 0.074 Uiso 1 1 calc R U . . .
C125 C 0.8340(5) 0.8965(2) 0.04601(18) 0.0508(15) Uani 1 1 d D . . . .
C36 C 0.0622(5) 0.3952(2) 0.1991(2) 0.0606(19) Uani 1 1 d . . . . .
C106 C 0.2871(5) 0.7060(2) 0.0703(2) 0.0632(19) Uani 1 1 d . . . . .
C209 C 0.7312(9) 0.4954(3) 0.4460(4) 0.055(3) Uani 0.558(11) 1 d D U P K 1
C238 C 1.1577(4) 0.8966(2) 0.5311(2) 0.0656(18) Uani 1 1 d D . . . .
C84 C 0.2576(5) 0.6767(2) 0.2419(2) 0.0649(19) Uani 1 1 d . . . . .
H84 H 0.244863 0.655790 0.252645 0.078 Uiso 1 1 calc R U . . .
C21 C 0.2094(5) 0.4642(3) 0.02523(17) 0.0568(15) Uani 1 1 d D . . . .
C71 C 0.6270(4) 0.3935(2) 0.18404(16) 0.0499(14) Uani 1 1 d D . . . .
C258 C 0.5801(10) 0.9123(5) 0.5896(5) 0.053(4) Uani 0.50(4) 1 d D . P L 1
C175 C 0.5313(5) 0.8407(2) 0.25908(16) 0.0558(17) Uani 1 1 d . . . . .
H175 H 0.548618 0.854216 0.282391 0.067 Uiso 1 1 calc R U . . .
C156 C 0.6239(5) 1.0059(2) 0.28816(16) 0.0544(15) Uani 1 1 d . U . . .
C197 C 0.3261(4) 0.5782(2) 0.4693(2) 0.0603(18) Uani 1 1 d . . . . .
H19G H 0.272277 0.558987 0.457257 0.091 Uiso 1 1 calc R U . . .
H19H H 0.338945 0.574707 0.491594 0.091 Uiso 1 1 calc R U . . .
H19I H 0.322804 0.606465 0.471571 0.091 Uiso 1 1 calc R U . . .
C263 C 0.4014(10) 0.7113(5) 0.5828(4) 0.048(4) Uani 0.48(3) 1 d D . P A 1
C131 C 0.9588(5) 1.0775(2) 0.08963(19) 0.0549(16) Uani 1 1 d . . . . .
C177 C 0.7347(5) 0.7662(3) 0.2236(2) 0.071(2) Uani 1 1 d . . . . .
H177 H 0.753203 0.794909 0.226651 0.085 Uiso 1 1 calc R U . . .
C111 C 0.6814(4) 0.7795(2) 0.1005(2) 0.0563(17) Uani 1 1 d . . . . .
C136 C 0.9192(5) 0.9850(2) 0.1982(2) 0.0600(18) Uani 1 1 d . . . . .
C176 C 0.6739(4) 0.7515(2) 0.24189(17) 0.0491(15) Uani 1 1 d . . . . .
C63 C 0.455(2) 0.2892(16) 0.3053(15) 0.093(10) Uani 0.38(2) 1 d D U P M 1
H63A H 0.402107 0.296351 0.300198 0.139 Uiso 0.38(2) 1 calc R U P M 1
H63B H 0.449161 0.260571 0.292606 0.139 Uiso 0.38(2) 1 calc R U P M 1
H63C H 0.468161 0.292391 0.329306 0.139 Uiso 0.38(2) 1 calc R U P M 1
C88 C 0.3529(5) 0.7360(3) 0.23467(17) 0.0610(19) Uani 1 1 d . . . . .
H88 H 0.405731 0.755673 0.240809 0.073 Uiso 1 1 calc R U . . .
C218 C 1.0031(4) 0.6366(2) 0.5115(2) 0.0576(16) Uani 1 1 d D . . . .
C254 C 0.7028(5) 0.7838(3) 0.66887(17) 0.0615(19) Uani 1 1 d . . . . .
H25D H 0.714991 0.784600 0.692463 0.092 Uiso 1 1 calc R U . . .
H25E H 0.644730 0.784737 0.663045 0.092 Uiso 1 1 calc R U . . .
H25F H 0.710769 0.758281 0.654734 0.092 Uiso 1 1 calc R U . . .
C161 C 0.2310(9) 1.0078(5) 0.1322(4) 0.064(4) Uani 0.583(11) 1 d D U P N 1
C121 C 0.6488(10) 0.9671(5) 0.0003(3) 0.0740(18) Uani 0.437(17) 1 d D U P O 1
C141 C 0.6022(5) 1.1245(2) 0.12991(18) 0.0530(16) Uani 1 1 d . . . . .
C7 C 0.5293(5) 0.6102(2) 0.09735(17) 0.0590(18) Uani 1 1 d . . . . .
C47 C 0.1175(4) 0.3082(2) 0.2846(2) 0.0584(18) Uani 1 1 d . . . . .
C178 C 0.7681(6) 0.7389(3) 0.2008(2) 0.074(2) Uani 1 1 d . . . . .
H178 H 0.808201 0.749300 0.188774 0.089 Uiso 1 1 calc R U . . .
C17 C 0.1641(5) 0.5543(2) 0.1240(2) 0.0632(17) Uani 1 1 d . . . . .
C169 C 0.1659(4) 0.8478(2) 0.14110(19) 0.0559(16) Uani 1 1 d D . . . .
C205 C 0.7241(5) 0.6457(3) 0.35816(19) 0.0626(19) Uani 1 1 d . . . . .
H20D H 0.757922 0.626147 0.352407 0.094 Uiso 1 1 calc R U . . .
H20E H 0.694195 0.648255 0.337584 0.094 Uiso 1 1 calc R U . . .
H20F H 0.760602 0.672628 0.371446 0.094 Uiso 1 1 calc R U . . .
C255 C 0.8551(5) 0.8214(3) 0.6741(2) 0.081(3) Uani 1 1 d . . . . .
H25G H 0.891793 0.845258 0.670230 0.121 Uiso 1 1 calc R U . . .
H25H H 0.866031 0.823206 0.697905 0.121 Uiso 1 1 calc R U . . .
H25I H 0.865971 0.796113 0.660872 0.121 Uiso 1 1 calc R U . . .
C226 C 1.3019(6) 0.7760(3) 0.4467(2) 0.071(2) Uani 1 1 d . . . . .
H22D H 1.357073 0.779020 0.440309 0.107 Uiso 1 1 calc R U . . .
H22E H 1.259511 0.756178 0.428188 0.107 Uiso 1 1 calc R U . . .
H22F H 1.288642 0.802685 0.451836 0.107 Uiso 1 1 calc R U . . .
C22 C 0.1801(18) 0.4651(9) -0.0110(5) 0.081(6) Uani 0.260(17) 1 d D U P P 1
C67 C 0.7758(4) 0.4858(3) 0.29672(18) 0.0609(19) Uani 1 1 d . . . . .
C180 C 0.6811(5) 0.6817(3) 0.2142(2) 0.070(2) Uani 1 1 d . . . . .
H180 H 0.662362 0.652856 0.210713 0.084 Uiso 1 1 calc R U . . .
C201 C 0.6615(6) 0.6610(2) 0.61248(17) 0.064(2) Uani 1 1 d . . . . .
H20G H 0.614171 0.672956 0.609493 0.096 Uiso 1 1 calc R U . . .
H20H H 0.664901 0.654205 0.633735 0.096 Uiso 1 1 calc R U . . .
H20I H 0.713457 0.680879 0.612708 0.096 Uiso 1 1 calc R U . . .
C57 C 0.4162(5) 0.4709(3) 0.3188(2) 0.066(2) Uani 1 1 d . . . . .
C92 C 0.4649(6) 0.6228(3) 0.0755(2) 0.073(2) Uani 1 1 d . . . . .
H92A H 0.412661 0.619890 0.084207 0.110 Uiso 1 1 calc R U . . .
H92B H 0.486954 0.651459 0.075960 0.110 Uiso 1 1 calc R U . . .
H92C H 0.454133 0.604964 0.052400 0.110 Uiso 1 1 calc R U . . .
C51 C 0.2604(6) 0.2748(3) 0.1830(3) 0.078(2) Uani 1 1 d . . . . .
C146 C 0.8949(5) 1.1496(2) 0.2425(2) 0.071(2) Uani 1 1 d . . . . .
C58 C 0.4927(6) 0.4794(3) 0.34577(18) 0.073(2) Uani 1 1 d . . . . .
H58A H 0.491024 0.501529 0.365275 0.109 Uiso 1 1 calc R U . . .
H58B H 0.492837 0.454400 0.352428 0.109 Uiso 1 1 calc R U . . .
H58C H 0.543620 0.487608 0.336989 0.109 Uiso 1 1 calc R U . . .
C214 C 1.0532(13) 0.5979(7) 0.3937(5) 0.0741(18) Uani 0.329(11) 1 d D U P Q 1
C276 C 0.5934(8) 0.8620(2) 0.3652(3) 0.063(4) Uani 0.65(2) 1 d DG U P R 1
C277 C 0.6805(8) 0.8656(3) 0.3731(3) 0.074(4) Uani 0.65(2) 1 d G U P R 1
H277 H 0.699740 0.841975 0.373176 0.089 Uiso 0.65(2) 1 calc R U P R 1
C278 C 0.7387(8) 0.9047(4) 0.3808(3) 0.091(5) Uani 0.65(2) 1 d G U P R 1
H278 H 0.796972 0.907128 0.386037 0.109 Uiso 0.65(2) 1 calc R U P R 1
C279 C 0.7100(10) 0.9400(2) 0.3806(3) 0.099(5) Uani 0.65(2) 1 d G U P R 1
H279 H 0.748935 0.966144 0.385796 0.119 Uiso 0.65(2) 1 calc R U P R 1
C280 C 0.6229(10) 0.9363(2) 0.3728(3) 0.095(4) Uani 0.65(2) 1 d G U P R 1
H280 H 0.603664 0.960007 0.372695 0.114 Uiso 0.65(2) 1 calc R U P R 1
C281 C 0.5647(8) 0.8973(3) 0.3651(3) 0.084(4) Uani 0.65(2) 1 d G U P R 1
H281 H 0.506431 0.894854 0.359836 0.101 Uiso 0.65(2) 1 calc R U P R 1
C26 C -0.0318(4) 0.3921(2) 0.07471(19) 0.0608(19) Uani 1 1 d D . . . .
C179 C 0.7414(5) 0.6971(3) 0.1964(2) 0.069(2) Uani 1 1 d . . . . .
H179 H 0.763598 0.678626 0.181402 0.083 Uiso 1 1 calc R U . . .
C233 C 1.1240(4) 0.8297(2) 0.5841(2) 0.0564(14) Uani 1 1 d D . . . .
C86 C 0.2125(5) 0.7106(3) 0.2008(2) 0.076(2) Uani 1 1 d . . . . .
H86 H 0.170043 0.713250 0.184981 0.092 Uiso 1 1 calc R U . . .
C31 C 0.1187(7) 0.3317(3) 0.0575(3) 0.098(3) Uani 1 1 d D . . . .
C181 C 0.6484(5) 0.7087(2) 0.23719(18) 0.0571(17) Uani 1 1 d . . . . .
H181 H 0.609265 0.698016 0.249443 0.069 Uiso 1 1 calc R U . . .
C182 C 0.7238(5) 0.8295(2) 0.2923(2) 0.066(2) Uani 1 1 d . . . . .
C202 C 0.5646(5) 0.5894(2) 0.5811(2) 0.070(2) Uani 1 1 d . . . . .
H20J H 0.518114 0.601967 0.578580 0.104 Uiso 1 1 calc R U . . .
H20K H 0.556354 0.565032 0.561938 0.104 Uiso 1 1 calc R U . . .
H20L H 0.566534 0.581201 0.601805 0.104 Uiso 1 1 calc R U . . .
C85 C 0.1958(5) 0.6789(3) 0.2162(2) 0.071(2) Uani 1 1 d . . . . .
H85 H 0.143299 0.658864 0.209372 0.085 Uiso 1 1 calc R U . . .
C27 C -0.1214(5) 0.3924(3) 0.0590(2) 0.075(3) Uani 1 1 d . . . . .
C107 C 0.3192(5) 0.6783(2) 0.0433(2) 0.066(2) Uani 1 1 d . . . . .
H10A H 0.380519 0.685820 0.048302 0.099 Uiso 1 1 calc R U . . .
H10B H 0.297669 0.649546 0.042784 0.099 Uiso 1 1 calc R U . . .
H10C H 0.300054 0.681696 0.021494 0.099 Uiso 1 1 calc R U . . .
C101 C 0.2563(10) 0.8458(6) 0.0080(3) 0.070(3) Uani 0.54(2) 1 d D U P S 1
C151 C 0.5184(5) 1.1474(2) 0.2709(2) 0.072(2) Uani 1 1 d . . . . .
C227 C 1.3665(4) 0.7937(3) 0.5078(2) 0.084(3) Uani 1 1 d . . . . .
H22G H 1.423022 0.796427 0.502761 0.126 Uiso 1 1 calc R U . . .
H22H H 1.352242 0.819999 0.510657 0.126 Uiso 1 1 calc R U . . .
H22I H 1.364385 0.785671 0.528446 0.126 Uiso 1 1 calc R U . . .
C41 C -0.0241(6) 0.2871(2) 0.1414(2) 0.0798(17) Uani 1 1 d D U . . .
C72 C 0.6500(15) 0.3551(6) 0.1631(5) 0.076(5) Uani 0.364(14) 1 d D U P T 1
C137 C 0.8650(6) 0.9898(3) 0.2266(2) 0.083(3) Uani 1 1 d . . . . .
H13A H 0.856004 1.017443 0.232209 0.124 Uiso 1 1 calc R U . . .
H13B H 0.810818 0.969235 0.218723 0.124 Uiso 1 1 calc R U . . .
H13C H 0.894534 0.985763 0.246602 0.124 Uiso 1 1 calc R U . . .
C87 C 0.2914(6) 0.7379(4) 0.2090(2) 0.086(3) Uani 1 1 d . . . . .
H87 H 0.304309 0.757897 0.197479 0.103 Uiso 1 1 calc R U . . .
C215 C 1.1371(15) 0.5909(12) 0.4065(8) 0.074(2) Uani 0.329(11) 1 d D U P Q 1
H21A H 1.171346 0.615957 0.423480 0.112 Uiso 0.329(11) 1 calc R U P Q 1
H21B H 1.127247 0.568085 0.416299 0.112 Uiso 0.329(11) 1 calc R U P Q 1
H21C H 1.166409 0.584321 0.387739 0.112 Uiso 0.329(11) 1 calc R U P Q 1
C13 C 0.4315(6) 0.3880(3) 0.0135(2) 0.082(3) Uani 1 1 d . . . . .
H13D H 0.383066 0.399229 0.010524 0.123 Uiso 1 1 calc R U . . .
H13E H 0.443775 0.375644 -0.008432 0.123 Uiso 1 1 calc R U . . .
H13F H 0.419032 0.367055 0.025199 0.123 Uiso 1 1 calc R U . . .
C234 C 1.1775(8) 0.8205(5) 0.6122(3) 0.073(3) Uani 0.652(16) 1 d D U P U 1
C116 C 0.5128(11) 0.7649(5) -0.0372(3) 0.084(3) Uani 0.596(15) 1 d D U P V 1
C112 C 0.6349(5) 0.7613(3) 0.1258(3) 0.081(3) Uani 1 1 d . . . . .
H11A H 0.667124 0.744869 0.134827 0.122 Uiso 1 1 calc R U . . .
H11B H 0.629465 0.783889 0.144215 0.122 Uiso 1 1 calc R U . . .
H11C H 0.579183 0.743929 0.114242 0.122 Uiso 1 1 calc R U . . .
C132 C 1.0078(6) 1.0508(3) 0.0679(3) 0.079(3) Uani 1 1 d . . . . .
H13G H 1.049048 1.068422 0.059495 0.119 Uiso 1 1 calc R U . . .
H13H H 1.036584 1.037229 0.081680 0.119 Uiso 1 1 calc R U . . .
H13I H 0.968479 1.029862 0.048990 0.119 Uiso 1 1 calc R U . . .
C142 C 0.6269(7) 1.1224(3) 0.0952(2) 0.093(3) Uani 1 1 d . . . . .
H14A H 0.599533 1.139336 0.084673 0.139 Uiso 1 1 calc R U . . .
H14B H 0.687796 1.132604 0.098078 0.139 Uiso 1 1 calc R U . . .
H14C H 0.609106 1.093773 0.080913 0.139 Uiso 1 1 calc R U . . .
C183 C 0.7452(6) 0.8667(3) 0.2834(3) 0.089(3) Uani 1 1 d . . . . .
H183 H 0.708161 0.871620 0.266883 0.107 Uiso 1 1 calc R U . . .
C108 C 0.3240(8) 0.7017(3) 0.1060(2) 0.096(3) Uani 1 1 d . . . . .
H10D H 0.304060 0.719338 0.123748 0.144 Uiso 1 1 calc R U . . .
H10E H 0.305246 0.673026 0.106038 0.144 Uiso 1 1 calc R U . . .
H10F H 0.385333 0.710180 0.109931 0.144 Uiso 1 1 calc R U . . .
C229 C 1.0077(12) 0.7610(6) 0.3976(4) 0.087(2) Uani 0.479(8) 1 d D U P G 1
C270 C 0.4174(10) 0.8247(8) 0.3493(5) 0.070(5) Uani 0.384(14) 1 d DG U P R 1
C275 C 0.3836(12) 0.8277(7) 0.3176(5) 0.077(5) Uani 0.384(14) 1 d G U P R 1
H275 H 0.412192 0.822177 0.299432 0.093 Uiso 0.384(14) 1 calc R U P R 1
C274 C 0.3071(13) 0.8389(7) 0.3132(4) 0.092(5) Uani 0.384(14) 1 d G U P R 1
H274 H 0.284557 0.840853 0.292025 0.110 Uiso 0.384(14) 1 calc R U P R 1
C273 C 0.2644(11) 0.8471(8) 0.3404(5) 0.092(5) Uani 0.384(14) 1 d G U P R 1
H273 H 0.213264 0.854548 0.337407 0.110 Uiso 0.384(14) 1 calc R U P R 1
C272 C 0.2982(12) 0.8441(7) 0.3720(4) 0.086(5) Uani 0.384(14) 1 d G U P R 1
H272 H 0.269606 0.849569 0.390197 0.103 Uiso 0.384(14) 1 calc R U P R 1
C271 C 0.3747(13) 0.8329(8) 0.3764(4) 0.071(5) Uani 0.384(14) 1 d G U P R 1
H271 H 0.397242 0.830894 0.397604 0.085 Uiso 0.384(14) 1 calc R U P R 1
C62 C 0.5254(6) 0.3177(3) 0.2954(3) 0.088(2) Uani 1 1 d D U . . .
C256 C 0.7467(8) 0.8620(3) 0.6841(2) 0.097(3) Uani 1 1 d . . . . .
H25J H 0.785040 0.885328 0.680136 0.145 Uiso 1 1 calc R U . . .
H25K H 0.688791 0.862430 0.677078 0.145 Uiso 1 1 calc R U . . .
H25L H 0.756935 0.864006 0.707943 0.145 Uiso 1 1 calc R U . . .
C68 C 0.8546(5) 0.5003(4) 0.2831(2) 0.092(3) Uani 1 1 d . . . . .
H68A H 0.903552 0.509665 0.301289 0.138 Uiso 1 1 calc R U . . .
H68B H 0.861511 0.477398 0.265396 0.138 Uiso 1 1 calc R U . . .
H68C H 0.849281 0.522971 0.273991 0.138 Uiso 1 1 calc R U . . .
C18 C 0.2325(6) 0.5919(3) 0.1471(3) 0.099(3) Uani 1 1 d . . . . .
H18A H 0.279857 0.597639 0.135763 0.149 Uiso 1 1 calc R U . . .
H18B H 0.209648 0.615898 0.152376 0.149 Uiso 1 1 calc R U . . .
H18C H 0.251603 0.586025 0.167910 0.149 Uiso 1 1 calc R U . . .
C37 C 0.0396(6) 0.4278(3) 0.2291(3) 0.077(2) Uani 1 1 d . . . . .
C147 C 0.9671(6) 1.1608(4) 0.2245(3) 0.119(5) Uani 1 1 d . . . . .
H14D H 0.986808 1.136368 0.215699 0.178 Uiso 1 1 calc R U . . .
H14E H 0.947664 1.170753 0.205998 0.178 Uiso 1 1 calc R U . . .
H14F H 1.013003 1.182350 0.240306 0.178 Uiso 1 1 calc R U . . .
C28 C -0.1182(5) 0.4002(3) 0.0235(2) 0.082(3) Uani 1 1 d . . . . .
H28A H -0.101364 0.377803 0.008729 0.124 Uiso 1 1 calc R U . . .
H28B H -0.173635 0.401130 0.013487 0.124 Uiso 1 1 calc R U . . .
H28C H -0.077497 0.426399 0.026252 0.124 Uiso 1 1 calc R U . . .
C133 C 0.9115(6) 1.0989(3) 0.0681(2) 0.080(3) Uani 1 1 d . . . . .
H13J H 0.951684 1.115976 0.058801 0.121 Uiso 1 1 calc R U . . .
H13K H 0.870381 1.077973 0.049769 0.121 Uiso 1 1 calc R U . . .
H13L H 0.882704 1.116285 0.082188 0.121 Uiso 1 1 calc R U . . .
C187 C 0.7789(7) 0.8234(3) 0.3179(3) 0.104(4) Uani 1 1 d . . . . .
H187 H 0.764364 0.798973 0.324461 0.125 Uiso 1 1 calc R U . . .
C29 C -0.1821(6) 0.3487(4) 0.0543(3) 0.105(4) Uani 1 1 d . . . . .
H29A H -0.163446 0.327537 0.039047 0.158 Uiso 1 1 calc R U . . .
H29B H -0.181532 0.343305 0.076055 0.158 Uiso 1 1 calc R U . . .
H29C H -0.239129 0.348266 0.044856 0.158 Uiso 1 1 calc R U . . .
C171 C 0.026(2) 0.7966(10) 0.1097(10) 0.107(9) Uani 0.333(13) 1 d D U P W 1
H17A H 0.046720 0.794716 0.088638 0.161 Uiso 0.333(13) 1 calc R U P W 1
H17B H 0.041613 0.776064 0.119608 0.161 Uiso 0.333(13) 1 calc R U P W 1
H17C H -0.034959 0.791415 0.105317 0.161 Uiso 0.333(13) 1 calc R U P W 1
C126 C 0.9109(16) 0.8751(9) 0.0199(7) 0.095(7) Uani 0.188(16) 1 d D U P X 1
C9 C 0.6125(5) 0.6145(3) 0.0841(3) 0.099(4) Uani 1 1 d . . . . .
H9A H 0.652844 0.606460 0.098246 0.148 Uiso 1 1 calc R U . . .
H9B H 0.602277 0.596702 0.061015 0.148 Uiso 1 1 calc R U . . .
H9C H 0.635098 0.643197 0.084575 0.148 Uiso 1 1 calc R U . . .
C152 C 0.6021(6) 1.1807(3) 0.2812(3) 0.108(4) Uani 1 1 d . . . . .
H15A H 0.646034 1.169769 0.290307 0.162 Uiso 1 1 calc R U . . .
H15B H 0.616641 1.188797 0.261492 0.162 Uiso 1 1 calc R U . . .
H15C H 0.596934 1.204698 0.298206 0.162 Uiso 1 1 calc R U . . .
C109 C 0.1901(6) 0.6954(3) 0.0637(4) 0.122(5) Uani 1 1 d . . . . .
H10G H 0.171683 0.713734 0.081480 0.183 Uiso 1 1 calc R U . . .
H10H H 0.169896 0.698937 0.042026 0.183 Uiso 1 1 calc R U . . .
H10I H 0.167512 0.666787 0.063316 0.183 Uiso 1 1 calc R U . . .
C153 C 0.4978(8) 1.1340(3) 0.3034(2) 0.096(3) Uani 1 1 d . . . . .
H15D H 0.444597 1.112716 0.297387 0.144 Uiso 1 1 calc R U . . .
H15E H 0.542642 1.123058 0.311819 0.144 Uiso 1 1 calc R U . . .
H15F H 0.493714 1.157925 0.320753 0.144 Uiso 1 1 calc R U . . .
C42 C -0.1128(8) 0.2547(4) 0.1328(4) 0.0832(17) Uani 0.597(13) 1 d D U P E 1
C239 C 1.2399(9) 0.9325(4) 0.5375(5) 0.072(4) Uani 0.568(16) 1 d D . P Y 1
C244 C 1.0069(12) 0.9698(5) 0.6468(4) 0.084(5) Uani 0.50(2) 1 d D U P H 1
C48 C 0.1494(7) 0.2738(3) 0.2951(3) 0.094(3) Uani 1 1 d . . . . .
H48A H 0.121099 0.266731 0.312706 0.141 Uiso 1 1 calc R U . . .
H48B H 0.137324 0.249405 0.275606 0.141 Uiso 1 1 calc R U . . .
H48C H 0.209934 0.283549 0.303442 0.141 Uiso 1 1 calc R U . . .
C49 C 0.1406(7) 0.3476(3) 0.3154(3) 0.095(3) Uani 1 1 d . . . . .
H49A H 0.120614 0.369446 0.308939 0.143 Uiso 1 1 calc R U . . .
H49B H 0.114184 0.341260 0.333670 0.143 Uiso 1 1 calc R U . . .
H49C H 0.201503 0.356757 0.322768 0.143 Uiso 1 1 calc R U . . .
C166 C 0.2433(10) 0.9993(7) 0.2655(4) 0.067(6) Uani 0.407(13) 1 d D U P Z 1
C154 C 0.4445(7) 1.1615(3) 0.2561(3) 0.095(3) Uani 1 1 d . . . . .
H15G H 0.393348 1.138894 0.250170 0.143 Uiso 1 1 calc R U . . .
H15H H 0.436800 1.185171 0.272765 0.143 Uiso 1 1 calc R U . . .
H15I H 0.456507 1.169271 0.236051 0.143 Uiso 1 1 calc R U . . .
C251 C 0.7701(11) 0.9165(8) 0.4797(7) 0.089(5) Uani 0.536(15) 1 d D U P F 1
H25M H 0.749852 0.929664 0.499597 0.133 Uiso 0.536(15) 1 calc R U P F 1
H25N H 0.772048 0.933409 0.464336 0.133 Uiso 0.536(15) 1 calc R U P F 1
H25O H 0.732077 0.889204 0.468518 0.133 Uiso 0.536(15) 1 calc R U P F 1
C113 C 0.6834(10) 0.7433(3) 0.0709(3) 0.126(5) Uani 1 1 d . . . . .
H11D H 0.713696 0.725582 0.079018 0.189 Uiso 1 1 calc R U . . .
H11E H 0.626041 0.727423 0.060131 0.189 Uiso 1 1 calc R U . . .
H11F H 0.711817 0.753946 0.054573 0.189 Uiso 1 1 calc R U . . .
C184 C 0.8209(8) 0.8960(3) 0.2991(3) 0.120(5) Uani 1 1 d . . . . .
H184 H 0.835355 0.920645 0.292922 0.144 Uiso 1 1 calc R U . . .
C12 C 0.5072(7) 0.4226(4) 0.0342(2) 0.091(3) Uani 1 1 d . . . . .
C259 C 0.5278(15) 0.9069(7) 0.5545(6) 0.070(6) Uani 0.50(4) 1 d D . P L 1
H25P H 0.490825 0.878900 0.545894 0.105 Uiso 0.50(4) 1 calc R U P L 1
H25Q H 0.494085 0.926802 0.556678 0.105 Uiso 0.50(4) 1 calc R U P L 1
H25R H 0.565777 0.911437 0.538989 0.105 Uiso 0.50(4) 1 calc R U P L 1
C246 C 0.9447(19) 0.9951(8) 0.6603(8) 0.112(8) Uani 0.50(2) 1 d D U P H 1
H24D H 0.894807 0.976476 0.663359 0.168 Uiso 0.50(2) 1 calc R U P H 1
H24E H 0.972182 1.015517 0.681838 0.168 Uiso 0.50(2) 1 calc R U P H 1
H24F H 0.928352 1.009219 0.644195 0.168 Uiso 0.50(2) 1 calc R U P H 1
C267 C 0.4027(12) 0.7481(6) 0.6139(4) 0.052(4) Uani 0.48(3) 1 d D . P A 1
H26A H 0.458525 0.757912 0.628085 0.078 Uiso 0.48(3) 1 calc R U P A 1
H26B H 0.389073 0.770577 0.606213 0.078 Uiso 0.48(3) 1 calc R U P A 1
H26C H 0.361297 0.738756 0.626866 0.078 Uiso 0.48(3) 1 calc R U P A 1
C167 C 0.1677(16) 0.9637(10) 0.2656(7) 0.089(10) Uani 0.407(13) 1 d D U P Z 1
H16A H 0.134023 0.951692 0.242932 0.133 Uiso 0.407(13) 1 calc R U P Z 1
H16B H 0.188568 0.942505 0.272731 0.133 Uiso 0.407(13) 1 calc R U P Z 1
H16C H 0.133172 0.974606 0.281056 0.133 Uiso 0.407(13) 1 calc R U P Z 1
C114 C 0.7715(6) 0.8045(3) 0.1179(3) 0.104(4) Uani 1 1 d . . . . .
H11G H 0.800500 0.787025 0.127076 0.156 Uiso 1 1 calc R U . . .
H11H H 0.801464 0.814188 0.101597 0.156 Uiso 1 1 calc R U . . .
H11I H 0.769664 0.828197 0.136114 0.156 Uiso 1 1 calc R U . . .
C206 C 0.6039(6) 0.6594(4) 0.3889(3) 0.089(3) Uani 1 1 d . . . . .
H20M H 0.575564 0.663472 0.368689 0.133 Uiso 1 1 calc R U . . .
H20N H 0.562141 0.647510 0.400617 0.133 Uiso 1 1 calc R U . . .
H20O H 0.638851 0.685933 0.403658 0.133 Uiso 1 1 calc R U . . .
C138 C 0.9325(8) 0.9417(3) 0.1898(2) 0.109(4) Uani 1 1 d . . . . .
H13M H 0.878222 0.921303 0.181379 0.163 Uiso 1 1 calc R U . . .
H13N H 0.967538 0.938634 0.172710 0.163 Uiso 1 1 calc R U . . .
H13O H 0.960262 0.937512 0.210090 0.163 Uiso 1 1 calc R U . . .
C143 C 0.5053(6) 1.1092(4) 0.1266(3) 0.098(3) Uani 1 1 d . . . . .
H14G H 0.477832 1.125579 0.115326 0.146 Uiso 1 1 calc R U . . .
H14H H 0.486058 1.080178 0.113379 0.146 Uiso 1 1 calc R U . . .
H14I H 0.491221 1.112313 0.148902 0.146 Uiso 1 1 calc R U . . .
C139 C 1.0003(6) 1.0210(4) 0.2120(3) 0.101(3) Uani 1 1 d . . . . .
H13P H 0.985451 1.047290 0.216557 0.151 Uiso 1 1 calc R U . . .
H13Q H 1.029545 1.018563 0.232743 0.151 Uiso 1 1 calc R U . . .
H13R H 1.036821 1.019685 0.195364 0.151 Uiso 1 1 calc R U . . .
C134 C 1.0212(6) 1.1108(3) 0.1199(3) 0.095(3) Uani 1 1 d . . . . .
H13S H 1.063722 1.127934 0.111601 0.142 Uiso 1 1 calc R U . . .
H13T H 0.990540 1.128134 0.132986 0.142 Uiso 1 1 calc R U . . .
H13U H 1.048368 1.097302 0.134161 0.142 Uiso 1 1 calc R U . . .
C235 C 1.2725(8) 0.8436(5) 0.6143(5) 0.073(4) Uani 0.652(16) 1 d D U P U 1
H23G H 1.308156 0.838234 0.632075 0.110 Uiso 0.652(16) 1 calc R U P U 1
H23H H 1.289461 0.833544 0.592839 0.110 Uiso 0.652(16) 1 calc R U P U 1
H23I H 1.278467 0.873263 0.619336 0.110 Uiso 0.652(16) 1 calc R U P U 1
C260 C 0.6381(13) 0.9571(4) 0.6026(5) 0.063(5) Uani 0.50(4) 1 d D . P L 1
H26D H 0.674194 0.961718 0.586427 0.094 Uiso 0.50(4) 1 calc R U P L 1
H26E H 0.603785 0.976766 0.605237 0.094 Uiso 0.50(4) 1 calc R U P L 1
H26F H 0.672902 0.960901 0.624250 0.094 Uiso 0.50(4) 1 calc R U P L 1
C148 C 0.9233(6) 1.1312(4) 0.2717(2) 0.110(4) Uani 1 1 d . . . . .
H14J H 0.876303 1.124238 0.282938 0.165 Uiso 1 1 calc R U . . .
H14K H 0.941027 1.106371 0.262144 0.165 Uiso 1 1 calc R U . . .
H14L H 0.970093 1.151667 0.287945 0.165 Uiso 1 1 calc R U . . .
C14 C 0.5869(8) 0.4124(4) 0.0416(3) 0.116(4) Uani 1 1 d . . . . .
H14M H 0.629633 0.437395 0.054994 0.173 Uiso 1 1 calc R U . . .
H14N H 0.579755 0.392225 0.054276 0.173 Uiso 1 1 calc R U . . .
H14O H 0.604498 0.400814 0.020645 0.173 Uiso 1 1 calc R U . . .
C122 C 0.6581(17) 1.0140(5) 0.0137(6) 0.076(2) Uani 0.437(17) 1 d D U P O 1
H12A H 0.640149 1.024324 -0.004832 0.113 Uiso 0.437(17) 1 calc R U P O 1
H12B H 0.623238 1.019052 0.030681 0.113 Uiso 0.437(17) 1 calc R U P O 1
H12C H 0.716794 1.028219 0.023668 0.113 Uiso 0.437(17) 1 calc R U P O 1
C144 C 0.6340(9) 1.1707(3) 0.1537(3) 0.111(4) Uani 1 1 d . . . . .
H14P H 0.609045 1.188612 0.143331 0.166 Uiso 1 1 calc R U . . .
H14Q H 0.617334 1.172106 0.175441 0.166 Uiso 1 1 calc R U . . .
H14R H 0.695114 1.179922 0.156875 0.166 Uiso 1 1 calc R U . . .
C186 C 0.8554(8) 0.8533(4) 0.3338(4) 0.139(6) Uani 1 1 d . . . . .
H186 H 0.892252 0.849199 0.350910 0.167 Uiso 1 1 calc R U . . .
C78 C 0.8275(7) 0.5428(4) 0.1263(3) 0.061(3) Uani 0.706(12) 1 d D U P J 1
H78A H 0.811749 0.514118 0.112336 0.092 Uiso 0.706(12) 1 calc R U P J 1
H78B H 0.790650 0.557705 0.117754 0.092 Uiso 0.706(12) 1 calc R U P J 1
H78C H 0.885637 0.555699 0.125783 0.092 Uiso 0.706(12) 1 calc R U P J 1
C19 C 0.0889(8) 0.5435(4) 0.1398(4) 0.140(5) Uani 1 1 d . . . . .
H19J H 0.047412 0.519567 0.124178 0.210 Uiso 1 1 calc R U . . .
H19K H 0.106117 0.537031 0.160483 0.210 Uiso 1 1 calc R U . . .
H19L H 0.064163 0.566904 0.144949 0.210 Uiso 1 1 calc R U . . .
C219 C 1.0443(15) 0.6130(6) 0.5330(7) 0.082(6) Uani 0.45(3) 1 d D . P A 1
C207 C 0.5992(8) 0.5884(3) 0.3571(2) 0.106(4) Uani 1 1 d . . . . .
H20P H 0.631440 0.568381 0.350017 0.158 Uiso 1 1 calc R U . . .
H20Q H 0.559075 0.578039 0.370108 0.158 Uiso 1 1 calc R U . . .
H20R H 0.568944 0.592446 0.337250 0.158 Uiso 1 1 calc R U . . .
C50 C 0.0205(6) 0.2934(4) 0.2717(3) 0.113(4) Uani 1 1 d . . . . .
H50A H 0.001029 0.315337 0.265186 0.169 Uiso 1 1 calc R U . . .
H50B H 0.007247 0.268903 0.252285 0.169 Uiso 1 1 calc R U . . .
H50C H -0.007430 0.286714 0.289557 0.169 Uiso 1 1 calc R U . . .
C216 C 0.9954(14) 0.5612(8) 0.3673(6) 0.075(2) Uani 0.329(11) 1 d D U P Q 1
H21D H 0.943160 0.567783 0.360338 0.113 Uiso 0.329(11) 1 calc R U P Q 1
H21E H 1.022339 0.554048 0.347933 0.113 Uiso 0.329(11) 1 calc R U P Q 1
H21F H 0.983178 0.537812 0.376493 0.113 Uiso 0.329(11) 1 calc R U P Q 1
C43 C -0.1801(10) 0.2634(5) 0.1129(4) 0.085(2) Uani 0.597(13) 1 d D U P E 1
H43A H -0.181824 0.291885 0.122612 0.128 Uiso 0.597(13) 1 calc R U P E 1
H43B H -0.170453 0.259491 0.089920 0.128 Uiso 0.597(13) 1 calc R U P E 1
H43C H -0.233541 0.244668 0.112852 0.128 Uiso 0.597(13) 1 calc R U P E 1
C127 C 0.9907(16) 0.9092(13) 0.0432(10) 0.074(8) Uani 0.188(16) 1 d D U P X 1
H12D H 0.993444 0.935347 0.038142 0.111 Uiso 0.188(16) 1 calc R U P X 1
H12E H 0.986227 0.912705 0.066734 0.111 Uiso 0.188(16) 1 calc R U P X 1
H12F H 1.041461 0.900526 0.039035 0.111 Uiso 0.188(16) 1 calc R U P X 1
C30 C -0.1479(7) 0.4275(5) 0.0830(3) 0.109(4) Uani 1 1 d . . . . .
H30A H -0.204084 0.428167 0.073607 0.163 Uiso 1 1 calc R U . . .
H30B H -0.148337 0.422420 0.104911 0.163 Uiso 1 1 calc R U . . .
H30C H -0.108118 0.453910 0.085741 0.163 Uiso 1 1 calc R U . . .
C69 C 0.7605(6) 0.5223(3) 0.3240(2) 0.082(3) Uani 1 1 d . . . . .
H69A H 0.709806 0.512422 0.332351 0.123 Uiso 1 1 calc R U . . .
H69B H 0.808526 0.533081 0.342586 0.123 Uiso 1 1 calc R U . . .
H69C H 0.753492 0.544219 0.314090 0.123 Uiso 1 1 calc R U . . .
C38 C 0.1191(8) 0.4436(4) 0.2563(3) 0.113(4) Uani 1 1 d . . . . .
H38A H 0.131390 0.420491 0.263479 0.170 Uiso 1 1 calc R U . . .
H38B H 0.166285 0.456260 0.247330 0.170 Uiso 1 1 calc R U . . .
H38C H 0.110470 0.464006 0.275577 0.170 Uiso 1 1 calc R U . . .
C149 C 0.8597(8) 1.1865(3) 0.2573(3) 0.135(6) Uani 1 1 d . . . . .
H14S H 0.813807 1.177613 0.268541 0.202 Uiso 1 1 calc R U . . .
H14T H 0.904181 1.208433 0.273564 0.202 Uiso 1 1 calc R U . . .
H14U H 0.838842 1.196835 0.239257 0.202 Uiso 1 1 calc R U . . .
C70 C 0.7846(7) 0.4509(4) 0.3128(3) 0.110(4) Uani 1 1 d . . . . .
H70A H 0.733793 0.441967 0.321375 0.165 Uiso 1 1 calc R U . . .
H70B H 0.792590 0.427578 0.295816 0.165 Uiso 1 1 calc R U . . .
H70C H 0.832991 0.461237 0.331227 0.165 Uiso 1 1 calc R U . . .
C102 C 0.3158(15) 0.8665(9) -0.0114(6) 0.091(5) Uani 0.54(2) 1 d D U P S 1
H10J H 0.356580 0.850558 -0.016875 0.136 Uiso 0.54(2) 1 calc R U P S 1
H10K H 0.283716 0.867549 -0.032062 0.136 Uiso 0.54(2) 1 calc R U P S 1
H10L H 0.345363 0.894453 0.002460 0.136 Uiso 0.54(2) 1 calc R U P S 1
C59 C 0.3323(8) 0.4577(5) 0.3323(4) 0.150(7) Uani 1 1 d . . . . .
H59A H 0.283899 0.452409 0.314600 0.225 Uiso 1 1 calc R U . . .
H59B H 0.331368 0.432681 0.339017 0.225 Uiso 1 1 calc R U . . .
H59C H 0.329956 0.479883 0.351694 0.225 Uiso 1 1 calc R U . . .
C60 C 0.4198(8) 0.5103(3) 0.3067(3) 0.115(5) Uani 1 1 d . . . . .
H60A H 0.370747 0.505116 0.289282 0.173 Uiso 1 1 calc R U . . .
H60B H 0.420126 0.533586 0.325664 0.173 Uiso 1 1 calc R U . . .
H60C H 0.470847 0.516785 0.297528 0.173 Uiso 1 1 calc R U . . .
C39 C 0.0183(8) 0.4632(4) 0.2172(4) 0.120(5) Uani 1 1 d . . . . .
H39A H -0.032538 0.452394 0.199908 0.180 Uiso 1 1 calc R U . . .
H39B H 0.008983 0.483746 0.236222 0.180 Uiso 1 1 calc R U . . .
H39C H 0.064798 0.475999 0.207975 0.180 Uiso 1 1 calc R U . . .
C170 C 0.0659(10) 0.8406(8) 0.1345(5) 0.083(5) Uani 0.333(13) 1 d D U P W 1
C103 C 0.1895(13) 0.8689(9) 0.0178(5) 0.086(5) Uani 0.54(2) 1 d D U P S 1
H10M H 0.153331 0.854318 0.030098 0.129 Uiso 0.54(2) 1 calc R U P S 1
H10N H 0.217213 0.896903 0.032056 0.129 Uiso 0.54(2) 1 calc R U P S 1
H10O H 0.155566 0.870000 -0.002465 0.129 Uiso 0.54(2) 1 calc R U P S 1
C123 C 0.5536(11) 0.9496(7) -0.0138(6) 0.075(2) Uani 0.437(17) 1 d D U P O 1
H12G H 0.537560 0.961621 -0.031476 0.113 Uiso 0.437(17) 1 calc R U P O 1
H12H H 0.540633 0.919670 -0.023027 0.113 Uiso 0.437(17) 1 calc R U P O 1
H12I H 0.522482 0.956561 0.004281 0.113 Uiso 0.437(17) 1 calc R U P O 1
C185 C 0.8753(8) 0.8891(4) 0.3237(4) 0.144(6) Uani 1 1 d . . . . .
H185 H 0.926879 0.909115 0.333804 0.173 Uiso 1 1 calc R U . . .
C23 C 0.0937(19) 0.4753(17) -0.0129(9) 0.092(9) Uani 0.260(17) 1 d D U P P 1
H23J H 0.100234 0.503077 0.001733 0.138 Uiso 0.260(17) 1 calc R U P P 1
H23K H 0.072036 0.473795 -0.036027 0.138 Uiso 0.260(17) 1 calc R U P P 1
H23L H 0.054381 0.455379 -0.005611 0.138 Uiso 0.260(17) 1 calc R U P P 1
C24 C 0.251(2) 0.4967(14) -0.0191(8) 0.092(9) Uani 0.260(17) 1 d D U P P 1
H24G H 0.259264 0.524077 -0.003464 0.139 Uiso 0.260(17) 1 calc R U P P 1
H24H H 0.303369 0.488285 -0.016942 0.139 Uiso 0.260(17) 1 calc R U P P 1
H24I H 0.235427 0.497631 -0.042095 0.139 Uiso 0.260(17) 1 calc R U P P 1
C240 C 1.2118(17) 0.9723(6) 0.5365(7) 0.108(7) Uani 0.568(16) 1 d D . P Y 1
H24J H 1.181870 0.968458 0.513906 0.162 Uiso 0.568(16) 1 calc R U P Y 1
H24K H 1.174847 0.977439 0.552616 0.162 Uiso 0.568(16) 1 calc R U P Y 1
H24L H 1.261262 0.995757 0.542238 0.162 Uiso 0.568(16) 1 calc R U P Y 1
C157 C 0.5943(9) 1.0308(4) 0.3188(2) 0.108(4) Uani 1 1 d . U . . .
H15J H 0.534179 1.028070 0.313116 0.162 Uiso 1 1 calc R U . . .
H15K H 0.605307 1.020244 0.337914 0.162 Uiso 1 1 calc R U . . .
H15L H 0.624874 1.059927 0.324752 0.162 Uiso 1 1 calc R U . . .
C158 C 0.5734(9) 0.9598(3) 0.2798(3) 0.116(4) Uani 1 1 d . U . . .
H15M H 0.513277 0.957981 0.276562 0.174 Uiso 1 1 calc R U . . .
H15N H 0.586498 0.943668 0.259323 0.174 Uiso 1 1 calc R U . . .
H15O H 0.588632 0.949078 0.298407 0.174 Uiso 1 1 calc R U . . .
C73 C 0.7099(17) 0.3416(8) 0.1874(7) 0.093(7) Uani 0.364(14) 1 d D U P T 1
H73A H 0.725301 0.317391 0.174819 0.140 Uiso 0.364(14) 1 calc R U P T 1
H73B H 0.760503 0.364200 0.197534 0.140 Uiso 0.364(14) 1 calc R U P T 1
H73C H 0.681227 0.334937 0.205124 0.140 Uiso 0.364(14) 1 calc R U P T 1
C74 C 0.692(2) 0.3679(10) 0.1350(8) 0.109(8) Uani 0.364(14) 1 d D U P T 1
H74A H 0.707909 0.344400 0.121189 0.164 Uiso 0.364(14) 1 calc R U P T 1
H74B H 0.653298 0.376782 0.120955 0.164 Uiso 0.364(14) 1 calc R U P T 1
H74C H 0.742775 0.390619 0.145158 0.164 Uiso 0.364(14) 1 calc R U P T 1
C261 C 0.5220(19) 0.9044(7) 0.6152(8) 0.078(7) Uani 0.50(4) 1 d D . P L 1
H26G H 0.485830 0.876228 0.606776 0.117 Uiso 0.50(4) 1 calc R U P L 1
H26H H 0.556406 0.908044 0.636851 0.117 Uiso 0.50(4) 1 calc R U P L 1
H26I H 0.487289 0.923909 0.617838 0.117 Uiso 0.50(4) 1 calc R U P L 1
C124 C 0.7114(13) 0.9620(8) -0.0239(5) 0.076(2) Uani 0.437(17) 1 d D U P O 1
H12J H 0.697200 0.973173 -0.042393 0.114 Uiso 0.437(17) 1 calc R U P O 1
H12K H 0.768331 0.976876 -0.011788 0.114 Uiso 0.437(17) 1 calc R U P O 1
H12L H 0.708396 0.932754 -0.032962 0.114 Uiso 0.437(17) 1 calc R U P O 1
C52 C 0.2804(9) 0.2340(3) 0.1657(4) 0.123(4) Uani 1 1 d D U . . .
C40 C -0.0366(8) 0.4029(5) 0.2404(4) 0.123(5) Uani 1 1 d . . . . .
H40A H -0.020776 0.380683 0.247752 0.184 Uiso 1 1 calc R U . . .
H40B H -0.052702 0.421314 0.258911 0.184 Uiso 1 1 calc R U . . .
H40C H -0.083950 0.391200 0.221512 0.184 Uiso 1 1 calc R U . . .
C25 C 0.164(3) 0.4223(11) -0.0340(7) 0.107(10) Uani 0.260(17) 1 d D U P P 1
H25S H 0.145289 0.422083 -0.057077 0.161 Uiso 0.260(17) 1 calc R U P P 1
H25T H 0.215535 0.413265 -0.032568 0.161 Uiso 0.260(17) 1 calc R U P P 1
H25U H 0.120394 0.403577 -0.027417 0.161 Uiso 0.260(17) 1 calc R U P P 1
C79 C 0.8745(7) 0.5177(5) 0.1754(4) 0.078(4) Uani 0.706(12) 1 d D U P J 1
H79A H 0.856408 0.489549 0.160286 0.116 Uiso 0.706(12) 1 calc R U P J 1
H79B H 0.933214 0.529788 0.175041 0.116 Uiso 0.706(12) 1 calc R U P J 1
H79C H 0.868793 0.517164 0.198242 0.116 Uiso 0.706(12) 1 calc R U P J 1
C159 C 0.7156(7) 1.0070(5) 0.2929(3) 0.122(4) Uani 1 1 d . U . . .
H15P H 0.730575 0.997838 0.312476 0.183 Uiso 1 1 calc R U . . .
H15Q H 0.726658 0.988769 0.272951 0.183 Uiso 1 1 calc R U . . .
H15R H 0.749044 1.035200 0.296508 0.183 Uiso 1 1 calc R U . . .
C15 C 0.5284(8) 0.4560(4) 0.0116(2) 0.109(4) Uani 1 1 d . . . . .
H15S H 0.477917 0.464563 0.005456 0.164 Uiso 1 1 calc R U . . .
H15T H 0.572971 0.480251 0.024995 0.164 Uiso 1 1 calc R U . . .
H15U H 0.546559 0.442758 -0.008769 0.164 Uiso 1 1 calc R U . . .
C10 C 0.5392(12) 0.6361(3) 0.1342(2) 0.163(8) Uani 1 1 d . . . . .
H10P H 0.580122 0.628509 0.148511 0.245 Uiso 1 1 calc R U . . .
H10Q H 0.558694 0.665420 0.136044 0.245 Uiso 1 1 calc R U . . .
H10R H 0.485131 0.630844 0.141438 0.245 Uiso 1 1 calc R U . . .
C249 C 0.8561(12) 0.9122(8) 0.4901(5) 0.090(5) Uani 0.536(15) 1 d D U P F 1
C264 C 0.420(2) 0.6746(6) 0.5941(7) 0.084(7) Uani 0.48(3) 1 d D . P A 1
H26J H 0.475072 0.683704 0.608954 0.125 Uiso 0.48(3) 1 calc R U P A 1
H26K H 0.377004 0.664568 0.605991 0.125 Uiso 0.48(3) 1 calc R U P A 1
H26L H 0.420732 0.652405 0.574349 0.125 Uiso 0.48(3) 1 calc R U P A 1
C20 C 0.1376(10) 0.5657(4) 0.0911(3) 0.139(5) Uani 1 1 d . . . . .
H20S H 0.186797 0.572721 0.081072 0.209 Uiso 1 1 calc R U . . .
H20T H 0.095725 0.542193 0.075247 0.209 Uiso 1 1 calc R U . . .
H20U H 0.113674 0.589372 0.096633 0.209 Uiso 1 1 calc R U . . .
C210 C 0.6390(8) 0.4737(4) 0.4455(4) 0.069(3) Uani 0.558(11) 1 d D U P K 1
H21G H 0.632786 0.444253 0.441917 0.104 Uiso 0.558(11) 1 calc R U P K 1
H21H H 0.623463 0.485554 0.466885 0.104 Uiso 0.558(11) 1 calc R U P K 1
H21I H 0.602319 0.477781 0.427243 0.104 Uiso 0.558(11) 1 calc R U P K 1
C75 C 0.5718(17) 0.3184(7) 0.1446(7) 0.093(7) Uani 0.364(14) 1 d D U P T 1
H75A H 0.590205 0.295247 0.131863 0.140 Uiso 0.364(14) 1 calc R U P T 1
H75B H 0.540449 0.309990 0.160988 0.140 Uiso 0.364(14) 1 calc R U P T 1
H75C H 0.535761 0.327163 0.129160 0.140 Uiso 0.364(14) 1 calc R U P T 1
C211 C 0.7610(15) 0.4778(5) 0.4129(5) 0.090(5) Uani 0.558(11) 1 d D U P K 1
H21J H 0.755638 0.448343 0.409127 0.135 Uiso 0.558(11) 1 calc R U P K 1
H21K H 0.726386 0.481904 0.394119 0.135 Uiso 0.558(11) 1 calc R U P K 1
H21L H 0.819634 0.492112 0.414544 0.135 Uiso 0.558(11) 1 calc R U P K 1
C168 C 0.2084(12) 1.0342(6) 0.2566(6) 0.086(7) Uani 0.407(13) 1 d D U P Z 1
H16D H 0.171191 1.023114 0.234628 0.128 Uiso 0.407(13) 1 calc R U P Z 1
H16E H 0.177240 1.044908 0.273607 0.128 Uiso 0.407(13) 1 calc R U P Z 1
H16F H 0.255156 1.056530 0.255888 0.128 Uiso 0.407(13) 1 calc R U P Z 1
C241 C 1.2876(8) 0.9397(5) 0.5740(5) 0.081(4) Uani 0.568(16) 1 d D . P Y 1
H24M H 1.305772 0.915194 0.575268 0.121 Uiso 0.568(16) 1 calc R U P Y 1
H24N H 1.336591 0.963418 0.579565 0.121 Uiso 0.568(16) 1 calc R U P Y 1
H24O H 1.250176 0.945101 0.589944 0.121 Uiso 0.568(16) 1 calc R U P Y 1
C162 C 0.2707(9) 1.0482(5) 0.1273(5) 0.080(4) Uani 0.583(11) 1 d D U P N 1
H16G H 0.231134 1.055113 0.111891 0.120 Uiso 0.583(11) 1 calc R U P N 1
H16H H 0.285765 1.069595 0.148906 0.120 Uiso 0.583(11) 1 calc R U P N 1
H16I H 0.321163 1.046374 0.117862 0.120 Uiso 0.583(11) 1 calc R U P N 1
C172 C 0.0403(14) 0.8733(9) 0.1169(8) 0.092(6) Uani 0.333(13) 1 d D U P W 1
H17D H 0.061225 0.870484 0.095876 0.138 Uiso 0.333(13) 1 calc R U P W 1
H17E H -0.020738 0.867933 0.112359 0.138 Uiso 0.333(13) 1 calc R U P W 1
H17F H 0.064999 0.901207 0.131909 0.138 Uiso 0.333(13) 1 calc R U P W 1
C53 C 0.211(3) 0.2086(14) 0.1311(8) 0.207(14) Uani 0.58(3) 1 d D U P B 1
H53A H 0.225126 0.182936 0.120493 0.310 Uiso 0.58(3) 1 calc R U P B 1
H53B H 0.155338 0.202243 0.136488 0.310 Uiso 0.58(3) 1 calc R U P B 1
H53C H 0.212746 0.225467 0.115647 0.310 Uiso 0.58(3) 1 calc R U P B 1
C217 C 1.0742(15) 0.6298(8) 0.3720(6) 0.075(2) Uani 0.329(11) 1 d D U P Q 1
H21M H 1.112200 0.655765 0.386479 0.113 Uiso 0.329(11) 1 calc R U P Q 1
H21N H 1.100835 0.618049 0.353702 0.113 Uiso 0.329(11) 1 calc R U P Q 1
H21O H 1.022228 0.635043 0.362748 0.113 Uiso 0.329(11) 1 calc R U P Q 1
C236 C 1.1633(10) 0.7735(5) 0.6041(5) 0.100(5) Uani 0.652(16) 1 d D U P U 1
H23M H 1.197124 0.767213 0.621824 0.151 Uiso 0.652(16) 1 calc R U P U 1
H23N H 1.103956 0.760608 0.602704 0.151 Uiso 0.652(16) 1 calc R U P U 1
H23O H 1.179733 0.762877 0.582628 0.151 Uiso 0.652(16) 1 calc R U P U 1
C32 C 0.113(2) 0.2993(9) 0.0244(7) 0.145(10) Uani 0.326(19) 1 d D U P I 1
C220 C 1.081(3) 0.6421(9) 0.5692(7) 0.153(14) Uani 0.45(3) 1 d D . P A 1
H22J H 1.116717 0.667967 0.568178 0.230 Uiso 0.45(3) 1 calc R U P A 1
H22K H 1.034756 0.647861 0.580521 0.230 Uiso 0.45(3) 1 calc R U P A 1
H22L H 1.113645 0.628817 0.581703 0.230 Uiso 0.45(3) 1 calc R U P A 1
C173 C 0.0343(16) 0.8440(10) 0.1676(6) 0.085(6) Uani 0.333(13) 1 d D U P W 1
H17G H 0.059574 0.871671 0.183010 0.128 Uiso 0.333(13) 1 calc R U P W 1
H17H H -0.026760 0.838951 0.163378 0.128 Uiso 0.333(13) 1 calc R U P W 1
H17I H 0.049812 0.823600 0.177670 0.128 Uiso 0.333(13) 1 calc R U P W 1
C266 C 0.3161(9) 0.6949(11) 0.5599(4) 0.091(10) Uani 0.48(3) 1 d D . P A 1
H26M H 0.273515 0.686374 0.572668 0.137 Uiso 0.48(3) 1 calc R U P A 1
H26N H 0.302942 0.716521 0.550838 0.137 Uiso 0.48(3) 1 calc R U P A 1
H26O H 0.316734 0.671246 0.541438 0.137 Uiso 0.48(3) 1 calc R U P A 1
C128 C 0.871(2) 0.8941(13) -0.0076(6) 0.074(7) Uani 0.188(16) 1 d D U P X 1
H12M H 0.822110 0.873522 -0.022237 0.110 Uiso 0.188(16) 1 calc R U P X 1
H12N H 0.854995 0.918575 0.003854 0.110 Uiso 0.188(16) 1 calc R U P X 1
H12O H 0.913125 0.901582 -0.020996 0.110 Uiso 0.188(16) 1 calc R U P X 1
C247 C 1.0877(13) 0.9953(7) 0.6409(8) 0.109(8) Uani 0.50(2) 1 d D U P H 1
H24P H 1.114505 1.017866 0.661290 0.163 Uiso 0.50(2) 1 calc R U P H 1
H24Q H 1.125586 0.977768 0.635290 0.163 Uiso 0.50(2) 1 calc R U P H 1
H24R H 1.074798 1.006549 0.622408 0.163 Uiso 0.50(2) 1 calc R U P H 1
C117 C 0.5776(14) 0.7772(6) -0.0584(4) 0.105(5) Uani 0.596(15) 1 d D U P V 1
H11J H 0.632841 0.776536 -0.047910 0.157 Uiso 0.596(15) 1 calc R U P V 1
H11K H 0.561733 0.757837 -0.080961 0.157 Uiso 0.596(15) 1 calc R U P V 1
H11L H 0.579481 0.805043 -0.059677 0.157 Uiso 0.596(15) 1 calc R U P V 1
C163 C 0.2029(11) 0.9737(5) 0.0974(3) 0.084(4) Uani 0.583(11) 1 d D U P N 1
H16J H 0.176927 0.947259 0.100642 0.125 Uiso 0.583(11) 1 calc R U P N 1
H16K H 0.162434 0.981197 0.082761 0.125 Uiso 0.583(11) 1 calc R U P N 1
H16L H 0.251865 0.971476 0.086938 0.125 Uiso 0.583(11) 1 calc R U P N 1
C237 C 1.1520(11) 0.8396(8) 0.6467(4) 0.102(5) Uani 0.652(16) 1 d D U P U 1
H23P H 1.185726 0.833971 0.664796 0.154 Uiso 0.652(16) 1 calc R U P U 1
H23Q H 1.161851 0.869436 0.650877 0.154 Uiso 0.652(16) 1 calc R U P U 1
H23R H 1.092554 0.827328 0.645662 0.154 Uiso 0.652(16) 1 calc R U P U 1
C212 C 0.7846(10) 0.4911(4) 0.4777(4) 0.071(4) Uani 0.558(11) 1 d D U P K 1
H21P H 0.780688 0.461955 0.475191 0.107 Uiso 0.558(11) 1 calc R U P K 1
H21Q H 0.843174 0.505976 0.480093 0.107 Uiso 0.558(11) 1 calc R U P K 1
H21R H 0.763052 0.502689 0.497727 0.107 Uiso 0.558(11) 1 calc R U P K 1
C44 C -0.0983(10) 0.2137(4) 0.1230(5) 0.086(2) Uani 0.597(13) 1 d D U P E 1
H44A H -0.051128 0.212620 0.138737 0.128 Uiso 0.597(13) 1 calc R U P E 1
H44B H -0.148646 0.193064 0.123283 0.128 Uiso 0.597(13) 1 calc R U P E 1
H44C H -0.085558 0.207887 0.100351 0.128 Uiso 0.597(13) 1 calc R U P E 1
C118 C 0.5089(16) 0.7197(5) -0.0348(4) 0.106(5) Uani 0.596(15) 1 d D U P V 1
H11M H 0.467387 0.712190 -0.021232 0.160 Uiso 0.596(15) 1 calc R U P V 1
H11N H 0.492874 0.700154 -0.057283 0.160 Uiso 0.596(15) 1 calc R U P V 1
H11O H 0.563957 0.718906 -0.024226 0.160 Uiso 0.596(15) 1 calc R U P V 1
C45 C -0.1428(10) 0.2582(5) 0.1701(4) 0.086(2) Uani 0.597(13) 1 d D U P E 1
H45A H -0.100429 0.252688 0.185304 0.129 Uiso 0.597(13) 1 calc R U P E 1
H45B H -0.148927 0.285912 0.179632 0.129 Uiso 0.597(13) 1 calc R U P E 1
H45C H -0.196466 0.237961 0.166956 0.129 Uiso 0.597(13) 1 calc R U P E 1
C221 C 0.987(2) 0.5713(8) 0.5309(9) 0.119(13) Uani 0.45(3) 1 d D . P A 1
H22M H 0.966639 0.555115 0.507411 0.178 Uiso 0.45(3) 1 calc R U P A 1
H22N H 1.017539 0.556540 0.542656 0.178 Uiso 0.45(3) 1 calc R U P A 1
H22O H 0.938651 0.575584 0.541474 0.178 Uiso 0.45(3) 1 calc R U P A 1
C164 C 0.1488(9) 1.0081(6) 0.1469(4) 0.086(4) Uani 0.583(11) 1 d D U P N 1
H16M H 0.125142 0.981090 0.149612 0.130 Uiso 0.583(11) 1 calc R U P N 1
H16N H 0.161877 1.029135 0.168652 0.130 Uiso 0.583(11) 1 calc R U P N 1
H16O H 0.108133 1.014429 0.131462 0.130 Uiso 0.583(11) 1 calc R U P N 1
C80 C 0.8430(10) 0.5893(4) 0.1863(4) 0.100(5) Uani 0.706(12) 1 d D U P J 1
H80A H 0.901279 0.602373 0.186006 0.150 Uiso 0.706(12) 1 calc R U P J 1
H80B H 0.806354 0.604429 0.177876 0.150 Uiso 0.706(12) 1 calc R U P J 1
H80C H 0.836944 0.589738 0.209234 0.150 Uiso 0.706(12) 1 calc R U P J 1
C64 C 0.6192(14) 0.3190(15) 0.2983(13) 0.119(9) Uani 0.38(2) 1 d D U P M 1
H64A H 0.647744 0.340894 0.289770 0.179 Uiso 0.38(2) 1 calc R U P M 1
H64B H 0.644160 0.324284 0.321843 0.179 Uiso 0.38(2) 1 calc R U P M 1
H64C H 0.625160 0.292464 0.285144 0.179 Uiso 0.38(2) 1 calc R U P M 1
C232 C 0.9252(11) 0.7256(7) 0.3803(5) 0.089(2) Uani 0.479(8) 1 d D U P G 1
H23S H 0.932905 0.699556 0.383176 0.133 Uiso 0.479(8) 1 calc R U P G 1
H23T H 0.878417 0.732205 0.390627 0.133 Uiso 0.479(8) 1 calc R U P G 1
H23U H 0.913215 0.723140 0.356352 0.133 Uiso 0.479(8) 1 calc R U P G 1
C129 C 0.860(3) 0.8281(8) 0.0109(14) 0.098(9) Uani 0.188(16) 1 d D U P X 1
H12P H 0.811427 0.822435 -0.006881 0.148 Uiso 0.188(16) 1 calc R U P X 1
H12Q H 0.896239 0.810439 0.003114 0.148 Uiso 0.188(16) 1 calc R U P X 1
H12R H 0.841005 0.822619 0.030813 0.148 Uiso 0.188(16) 1 calc R U P X 1
C34 C 0.073(4) 0.3134(16) -0.0058(9) 0.192(14) Uani 0.326(19) 1 d D U P I 1
H34A H 0.068992 0.292701 -0.027064 0.288 Uiso 0.326(19) 1 calc R U P I 1
H34B H 0.016925 0.316375 -0.002951 0.288 Uiso 0.326(19) 1 calc R U P I 1
H34C H 0.108563 0.339862 -0.005813 0.288 Uiso 0.326(19) 1 calc R U P I 1
C54 C 0.270(3) 0.2063(8) 0.1893(9) 0.176(10) Uani 0.58(3) 1 d D U P B 1
H54A H 0.282791 0.180270 0.178869 0.264 Uiso 0.58(3) 1 calc R U P B 1
H54B H 0.309200 0.220337 0.210671 0.264 Uiso 0.58(3) 1 calc R U P B 1
H54C H 0.212798 0.200847 0.193291 0.264 Uiso 0.58(3) 1 calc R U P B 1
C242 C 1.2953(12) 0.9198(6) 0.5098(6) 0.111(7) Uani 0.568(16) 1 d D . P Y 1
H24S H 1.311122 0.894810 0.511503 0.167 Uiso 0.568(16) 1 calc R U P Y 1
H24T H 1.262637 0.914530 0.487383 0.167 Uiso 0.568(16) 1 calc R U P Y 1
H24U H 1.345904 0.942160 0.513476 0.167 Uiso 0.568(16) 1 calc R U P Y 1
C35 C 0.033(3) 0.2627(12) 0.0214(14) 0.186(15) Uani 0.326(19) 1 d D U P I 1
H35A H 0.026090 0.240855 0.000476 0.279 Uiso 0.326(19) 1 calc R U P I 1
H35B H 0.040678 0.251592 0.040435 0.279 Uiso 0.326(19) 1 calc R U P I 1
H35C H -0.017173 0.273020 0.021507 0.279 Uiso 0.326(19) 1 calc R U P I 1
C55 C 0.3759(13) 0.2433(8) 0.1595(8) 0.127(8) Uani 0.58(3) 1 d D U P B 1
H55A H 0.388162 0.217406 0.148549 0.191 Uiso 0.58(3) 1 calc R U P B 1
H55B H 0.382939 0.261532 0.145163 0.191 Uiso 0.58(3) 1 calc R U P B 1
H55C H 0.414369 0.256635 0.181038 0.191 Uiso 0.58(3) 1 calc R U P B 1
C65 C 0.5492(16) 0.3555(6) 0.3316(5) 0.086(6) Uani 0.38(2) 1 d D U P M 1
H65A H 0.595158 0.377909 0.330560 0.129 Uiso 0.38(2) 1 calc R U P M 1
H65B H 0.500037 0.365812 0.335404 0.129 Uiso 0.38(2) 1 calc R U P M 1
H65C H 0.566356 0.344805 0.349991 0.129 Uiso 0.38(2) 1 calc R U P M 1
C104 C 0.2078(17) 0.7991(7) -0.0125(6) 0.113(7) Uani 0.54(2) 1 d D U P S 1
H10S H 0.170624 0.787270 0.000885 0.169 Uiso 0.54(2) 1 calc R U P S 1
H10T H 0.174721 0.798485 -0.033594 0.169 Uiso 0.54(2) 1 calc R U P S 1
H10U H 0.248609 0.783012 -0.017272 0.169 Uiso 0.54(2) 1 calc R U P S 1
C222 C 1.1256(19) 0.6065(12) 0.5184(11) 0.163(13) Uani 0.45(3) 1 d D . P A 1
H22P H 1.162297 0.633299 0.519731 0.244 Uiso 0.45(3) 1 calc R U P A 1
H22Q H 1.155426 0.592654 0.531442 0.244 Uiso 0.45(3) 1 calc R U P A 1
H22R H 1.109092 0.589593 0.494925 0.244 Uiso 0.45(3) 1 calc R U P A 1
C119 C 0.4249(12) 0.7656(8) -0.0530(4) 0.123(6) Uani 0.596(15) 1 d D U P V 1
H11P H 0.384565 0.757718 -0.039164 0.184 Uiso 0.596(15) 1 calc R U P V 1
H11Q H 0.425975 0.793421 -0.054302 0.184 Uiso 0.596(15) 1 calc R U P V 1
H11R H 0.408227 0.746215 -0.075586 0.184 Uiso 0.596(15) 1 calc R U P V 1
N1 N 0.3665(7) 0.4366(3) 0.1698(3) 0.070(3) Uani 0.615(11) 1 d D U P C 1
H1K H 0.386133 0.452417 0.156807 0.084 Uiso 0.615(11) 1 calc R U P C 1
H1L H 0.411280 0.437676 0.184919 0.084 Uiso 0.615(11) 1 calc R U P C 1
C287 C 0.3112(13) 0.4572(4) 0.1889(4) 0.053(3) Uani 0.615(11) 1 d D U P C 1
H28D H 0.258111 0.452737 0.173422 0.064 Uiso 0.615(11) 1 calc R U P C 1
H28E H 0.297732 0.443577 0.206255 0.064 Uiso 0.615(11) 1 calc R U P C 1
C290 C 0.3378(12) 0.3955(4) 0.1488(5) 0.064(4) Uani 0.615(11) 1 d D U P C 1
H29D H 0.288344 0.393807 0.132404 0.076 Uiso 0.615(11) 1 calc R U P C 1
H29E H 0.318391 0.377779 0.162841 0.076 Uiso 0.615(11) 1 calc R U P C 1
C289 C 0.283(2) 0.5245(7) 0.2242(8) 0.099(8) Uani 0.615(11) 1 d D U P C 1
H28F H 0.312394 0.553726 0.234025 0.148 Uiso 0.615(11) 1 calc R U P C 1
H28G H 0.232810 0.521688 0.208269 0.148 Uiso 0.615(11) 1 calc R U P C 1
H28H H 0.267517 0.512558 0.241978 0.148 Uiso 0.615(11) 1 calc R U P C 1
C288 C 0.3435(9) 0.5011(4) 0.2052(4) 0.073(3) Uani 0.615(11) 1 d D U P C 1
H28I H 0.360303 0.514438 0.187988 0.088 Uiso 0.615(11) 1 calc R U P C 1
H28J H 0.394871 0.505344 0.221564 0.088 Uiso 0.615(11) 1 calc R U P C 1
C292 C 0.364(2) 0.3337(7) 0.1100(8) 0.144(12) Uani 0.615(11) 1 d D U P C 1
H29F H 0.407614 0.324719 0.098419 0.217 Uiso 0.615(11) 1 calc R U P C 1
H29G H 0.349362 0.317017 0.124982 0.217 Uiso 0.615(11) 1 calc R U P C 1
H29H H 0.314764 0.330435 0.093467 0.217 Uiso 0.615(11) 1 calc R U P C 1
C291 C 0.3968(11) 0.3775(6) 0.1298(5) 0.097(5) Uani 0.615(11) 1 d D U P C 1
H29I H 0.413384 0.393824 0.114386 0.116 Uiso 0.615(11) 1 calc R U P C 1
H29J H 0.447902 0.380438 0.145828 0.116 Uiso 0.615(11) 1 calc R U P C 1
N2 N 0.5260(7) 0.9346(4) 0.1404(3) 0.065(3) Uani 0.543(13) 1 d D U P D 1
H2A H 0.488125 0.910176 0.129560 0.077 Uiso 0.543(13) 1 calc R U P D 1
H2B H 0.502098 0.947953 0.156612 0.077 Uiso 0.543(13) 1 calc R U P D 1
C293 C 0.5975(10) 0.9245(4) 0.1581(3) 0.039(3) Uani 0.543(13) 1 d D U P D 1
H29K H 0.629314 0.913848 0.140948 0.047 Uiso 0.543(13) 1 calc R U P D 1
H29L H 0.634551 0.950799 0.173107 0.047 Uiso 0.543(13) 1 calc R U P D 1
C296 C 0.5318(14) 0.9575(7) 0.1170(4) 0.061(5) Uani 0.543(13) 1 d D U P D 1
H29M H 0.560973 0.944514 0.099759 0.073 Uiso 0.543(13) 1 calc R U P D 1
H29N H 0.568523 0.985356 0.128911 0.073 Uiso 0.543(13) 1 calc R U P D 1
C295 C 0.6557(17) 0.8915(11) 0.1964(8) 0.071(7) Uani 0.543(13) 1 d D U P D 1
H29O H 0.635613 0.871231 0.208033 0.107 Uiso 0.543(13) 1 calc R U P D 1
H29P H 0.692589 0.881414 0.181677 0.107 Uiso 0.543(13) 1 calc R U P D 1
H29Q H 0.686629 0.917631 0.212874 0.107 Uiso 0.543(13) 1 calc R U P D 1
C298 C 0.448(3) 0.9671(15) 0.0690(7) 0.185(17) Uani 0.543(13) 1 d D U P D 1
H29R H 0.392046 0.970087 0.062390 0.278 Uiso 0.543(13) 1 calc R U P D 1
H29S H 0.490143 0.991712 0.068871 0.278 Uiso 0.543(13) 1 calc R U P D 1
H29T H 0.456341 0.942877 0.053120 0.278 Uiso 0.543(13) 1 calc R U P D 1
C297 C 0.4566(11) 0.9626(7) 0.0997(4) 0.090(6) Uani 0.543(13) 1 d D U P D 1
H29U H 0.410989 0.938555 0.098890 0.108 Uiso 0.543(13) 1 calc R U P D 1
H29V H 0.444494 0.986963 0.114503 0.108 Uiso 0.543(13) 1 calc R U P D 1
C294 C 0.5861(10) 0.8975(5) 0.1769(4) 0.071(4) Uani 0.543(13) 1 d D U P D 1
H29W H 0.554782 0.870214 0.161401 0.085 Uiso 0.543(13) 1 calc R U P D 1
H29X H 0.548861 0.906193 0.192394 0.085 Uiso 0.543(13) 1 calc R U P D 1
N3 N 0.8367(15) 0.7312(6) 0.5102(4) 0.121(6) Uani 0.557(16) 1 d D U P E 1
H3A H 0.802828 0.705287 0.501560 0.145 Uiso 0.557(16) 1 calc R U P E 1
H3B H 0.886373 0.729877 0.503781 0.145 Uiso 0.557(16) 1 calc R U P E 1
C300 C 0.8881(18) 0.7104(7) 0.5643(6) 0.127(7) Uani 0.557(16) 1 d D U P E 1
H30D H 0.848835 0.682558 0.556403 0.153 Uiso 0.557(16) 1 calc R U P E 1
H30E H 0.941149 0.707122 0.556949 0.153 Uiso 0.557(16) 1 calc R U P E 1
C301 C 0.8024(10) 0.7543(6) 0.4890(5) 0.077(4) Uani 0.557(16) 1 d D U P E 1
H30F H 0.741088 0.746188 0.487888 0.092 Uiso 0.557(16) 1 calc R U P E 1
H30G H 0.821683 0.783482 0.502707 0.092 Uiso 0.557(16) 1 calc R U P E 1
C299 C 0.8529(10) 0.7356(6) 0.5429(5) 0.073(4) Uani 0.557(16) 1 d D U P E 1
H29Y H 0.799133 0.737482 0.550042 0.088 Uiso 0.557(16) 1 calc R U P E 1
H H 0.890765 0.763677 0.552350 0.088 Uiso 0.557(16) 1 calc R U P E 1
Cl2 Cl 0.0943(5) 0.5836(2) 0.2407(2) 0.238(3) Uiso 1 1 d D . . . .
Cl3 Cl 0.1591(6) 0.5564(3) 0.2976(2) 0.292(4) Uiso 1 1 d D . . . .
C282 C 0.1046(13) 0.5907(7) 0.2832(4) 0.185(8) Uiso 1 1 d D . . . .
H28K H 0.048251 0.586096 0.289087 0.223 Uiso 1 1 calc R U . . .
H28L H 0.135695 0.619566 0.295094 0.223 Uiso 1 1 calc R U . . .
Cl4 Cl 1.0619(13) 0.8520(6) 0.2835(5) 0.537(11) Uiso 1 1 d . . . . .
Cl5 Cl 0.9338(5) 0.8532(3) 0.2302(2) 0.257(3) Uiso 1 1 d . . . . .
C283 C 0.9618(15) 0.8236(8) 0.2533(6) 0.212(9) Uiso 1 1 d . . . . .
H28M H 0.968858 0.798027 0.238392 0.254 Uiso 1 1 calc R U . . .
H28N H 0.917107 0.815903 0.265828 0.254 Uiso 1 1 calc R U . . .
C307 C 0.9055(16) 0.7198(9) 0.5991(6) 0.099(6) Uani 0.557(16) 1 d D U P E 1
H30H H 0.927003 0.698287 0.605431 0.148 Uiso 0.557(16) 1 calc R U P E 1
H30I H 0.947515 0.746305 0.608437 0.148 Uiso 0.557(16) 1 calc R U P E 1
H30J H 0.854115 0.721451 0.607884 0.148 Uiso 0.557(16) 1 calc R U P E 1
C308 C 0.7557(10) 0.7697(9) 0.4370(6) 0.101(7) Uani 0.557(16) 1 d D U P E 1
H30K H 0.769754 0.768411 0.414827 0.151 Uiso 0.557(16) 1 calc R U P E 1
H30L H 0.698645 0.752771 0.434431 0.151 Uiso 0.557(16) 1 calc R U P E 1
H30M H 0.759302 0.798315 0.449078 0.151 Uiso 0.557(16) 1 calc R U P E 1
C312 C 0.3000(11) 1.0201(8) 0.2999(4) 0.080(6) Uani 0.407(13) 1 d D U P Z 1
H31A H 0.346016 1.042076 0.298254 0.121 Uiso 0.407(13) 1 calc R U P Z 1
H31B H 0.267439 1.031874 0.315963 0.121 Uiso 0.407(13) 1 calc R U P Z 1
H31C H 0.322835 0.999773 0.307639 0.121 Uiso 0.407(13) 1 calc R U P Z 1
C306 C 0.8124(14) 0.7549(8) 0.4552(5) 0.116(7) Uani 0.557(16) 1 d D U P E 1
H30N H 0.869628 0.771821 0.456572 0.140 Uiso 0.557(16) 1 calc R U P E 1
H30O H 0.809241 0.726480 0.441990 0.140 Uiso 0.557(16) 1 calc R U P E 1
C317 C 0.9031(19) 0.8924(10) 0.4638(6) 0.143(7) Uani 0.536(15) 1 d D U P F 1
H31D H 0.957993 0.892180 0.474939 0.214 Uiso 0.536(15) 1 calc R U P F 1
H31E H 0.870642 0.864151 0.451921 0.214 Uiso 0.536(15) 1 calc R U P F 1
H31F H 0.910613 0.908356 0.447739 0.214 Uiso 0.536(15) 1 calc R U P F 1
C315 C 0.4050(6) 0.8138(5) 0.3500(4) 0.074(4) Uani 0.616(14) 1 d DG U P R 2
C1A C 0.3613(8) 0.8065(5) 0.3170(3) 0.087(4) Uani 0.616(14) 1 d G U P R 2
H1A H 0.388860 0.800762 0.298515 0.105 Uiso 0.616(14) 1 calc R U P R 2
C1B C 0.2765(8) 0.8079(5) 0.3117(3) 0.105(4) Uani 0.616(14) 1 d G U P R 2
H1B H 0.247270 0.803050 0.289591 0.126 Uiso 0.616(14) 1 calc R U P R 2
C1C C 0.2353(6) 0.8165(5) 0.3393(3) 0.104(4) Uani 0.616(14) 1 d G U P R 2
H1C H 0.178566 0.817410 0.335699 0.124 Uiso 0.616(14) 1 calc R U P R 2
C1D C 0.2790(9) 0.8237(5) 0.3722(3) 0.093(4) Uani 0.616(14) 1 d G U P R 2
H1D H 0.251452 0.829482 0.390732 0.112 Uiso 0.616(14) 1 calc R U P R 2
C1E C 0.3638(8) 0.8224(5) 0.3776(3) 0.082(4) Uani 0.616(14) 1 d G U P R 2
H1E H 0.393043 0.827193 0.399656 0.098 Uiso 0.616(14) 1 calc R U P R 2
C316 C 0.5657(16) 0.8670(2) 0.3665(6) 0.072(6) Uani 0.35(2) 1 d DG U P R 2
C1F C 0.6532(16) 0.8780(5) 0.3788(6) 0.078(5) Uani 0.35(2) 1 d G U P R 2
H1F H 0.679483 0.858126 0.383705 0.093 Uiso 0.35(2) 1 calc R U P R 2
C1G C 0.7015(16) 0.9188(6) 0.3836(5) 0.091(5) Uani 0.35(2) 1 d G U P R 2
H1G H 0.760056 0.926157 0.391823 0.109 Uiso 0.35(2) 1 calc R U P R 2
C1H C 0.6623(19) 0.9485(4) 0.3762(6) 0.098(6) Uani 0.35(2) 1 d G U P R 2
H1H H 0.694562 0.975757 0.379482 0.117 Uiso 0.35(2) 1 calc R U P R 2
C1I C 0.5747(19) 0.9374(4) 0.3640(6) 0.092(6) Uani 0.35(2) 1 d G U P R 2
H1I H 0.548495 0.957326 0.359022 0.110 Uiso 0.35(2) 1 calc R U P R 2
C1J C 0.5265(15) 0.8967(4) 0.3591(6) 0.077(5) Uani 0.35(2) 1 d G U P R 2
H1J H 0.467920 0.889295 0.350905 0.093 Uiso 0.35(2) 1 calc R U P R 2
C89A C 0.3613(4) 0.68297(19) 0.31282(12) 0.0709(19) Uani 1 1 d G U . . .
C94A C 0.3147(4) 0.70903(19) 0.32902(16) 0.103(3) Uani 1 1 d G U . . .
H94A H 0.309332 0.732374 0.322112 0.124 Uiso 1 1 calc R U . . .
C93A C 0.2761(4) 0.7002(3) 0.35556(16) 0.138(4) Uani 1 1 d G U . . .
H93A H 0.244970 0.717636 0.366406 0.165 Uiso 1 1 calc R U . . .
C92A C 0.2841(5) 0.6653(3) 0.36590(15) 0.143(4) Uani 1 1 d G U . . .
H92D H 0.258338 0.659406 0.383652 0.172 Uiso 1 1 calc R U . . .
C91A C 0.3307(5) 0.6393(2) 0.34969(17) 0.134(4) Uani 1 1 d G U . . .
H91A H 0.336070 0.615914 0.356604 0.161 Uiso 1 1 calc R U . . .
C90A C 0.3693(4) 0.6481(2) 0.32315(15) 0.095(3) Uani 1 1 d G U . . .
H90A H 0.400434 0.630652 0.312310 0.114 Uiso 1 1 calc R U . . .
C318 C 1.2218(13) 0.9340(6) 0.5263(6) 0.086(6) Uani 0.432(16) 1 d D . P Y 2
C1K C 1.208(3) 0.9741(7) 0.5493(9) 0.128(12) Uani 0.432(16) 1 d D . P Y 2
H1KA H 1.247038 0.998185 0.546943 0.193 Uiso 0.432(16) 1 calc R U P Y 2
H1KB H 1.150224 0.975406 0.542747 0.193 Uiso 0.432(16) 1 calc R U P Y 2
H1KC H 1.217062 0.973785 0.572715 0.193 Uiso 0.432(16) 1 calc R U P Y 2
C1L C 1.3056(11) 0.9262(10) 0.5416(11) 0.149(12) Uani 0.432(16) 1 d D . P Y 2
H1LA H 1.353352 0.947722 0.540428 0.224 Uiso 0.432(16) 1 calc R U P Y 2
H1LB H 1.305426 0.926830 0.564991 0.224 Uiso 0.432(16) 1 calc R U P Y 2
H1LC H 1.310321 0.899277 0.528782 0.224 Uiso 0.432(16) 1 calc R U P Y 2
C1M C 1.2180(16) 0.9326(8) 0.4881(6) 0.106(8) Uani 0.432(16) 1 d D . P Y 2
H1MA H 1.259131 0.956609 0.486439 0.158 Uiso 0.432(16) 1 calc R U P Y 2
H1MB H 1.230609 0.907407 0.475723 0.158 Uiso 0.432(16) 1 calc R U P Y 2
H1MC H 1.161780 0.933040 0.478408 0.158 Uiso 0.432(16) 1 calc R U P Y 2
C319 C 1.1892(18) 0.8709(9) 0.6479(6) 0.081(6) Uani 0.348(16) 1 d D U P U 2
H31G H 1.221270 0.868088 0.667861 0.122 Uiso 0.348(16) 1 calc R U P U 2
H31H H 1.220577 0.894497 0.641847 0.122 Uiso 0.348(16) 1 calc R U P U 2
H31I H 1.135210 0.875337 0.652536 0.122 Uiso 0.348(16) 1 calc R U P U 2
C1N C 1.1738(14) 0.8301(8) 0.6176(5) 0.076(4) Uani 0.348(16) 1 d D U P U 2
C1O C 1.2655(15) 0.8267(12) 0.6133(9) 0.093(7) Uani 0.348(16) 1 d D U P U 2
H1OA H 1.296699 0.826984 0.634685 0.140 Uiso 0.348(16) 1 calc R U P U 2
H1OB H 1.262125 0.800991 0.596237 0.140 Uiso 0.348(16) 1 calc R U P U 2
H1OC H 1.294172 0.850081 0.606370 0.140 Uiso 0.348(16) 1 calc R U P U 2
C1P C 1.125(2) 0.7946(10) 0.6292(8) 0.113(7) Uani 0.348(16) 1 d D U P U 2
H1PA H 1.155782 0.794406 0.650499 0.170 Uiso 0.348(16) 1 calc R U P U 2
H1PB H 1.069588 0.798571 0.632252 0.170 Uiso 0.348(16) 1 calc R U P U 2
H1PC H 1.118153 0.768298 0.612269 0.170 Uiso 0.348(16) 1 calc R U P U 2
C320 C 1.0266(10) 0.6213(7) 0.5425(5) 0.077(5) Uani 0.55(3) 1 d D . P A 2
C1Q C 1.086(2) 0.5936(10) 0.5303(8) 0.168(13) Uani 0.55(3) 1 d D . P A 2
H1QA H 1.133948 0.609921 0.523849 0.252 Uiso 0.55(3) 1 calc R U P A 2
H1QB H 1.106605 0.583353 0.548530 0.252 Uiso 0.55(3) 1 calc R U P A 2
H1QC H 1.055432 0.570302 0.511015 0.252 Uiso 0.55(3) 1 calc R U P A 2
C1R C 0.9508(12) 0.5977(13) 0.5530(9) 0.143(14) Uani 0.55(3) 1 d D . P A 2
H1RA H 0.917718 0.574851 0.533730 0.215 Uiso 0.55(3) 1 calc R U P A 2
H1RB H 0.969781 0.586790 0.570989 0.215 Uiso 0.55(3) 1 calc R U P A 2
H1RC H 0.916188 0.616165 0.560942 0.215 Uiso 0.55(3) 1 calc R U P A 2
C1S C 1.0796(17) 0.6578(9) 0.5730(5) 0.110(8) Uani 0.55(3) 1 d D . P A 2
H1SA H 1.128159 0.672834 0.566109 0.165 Uiso 0.55(3) 1 calc R U P A 2
H1SB H 1.045244 0.676354 0.580988 0.165 Uiso 0.55(3) 1 calc R U P A 2
H1SC H 1.098837 0.646979 0.591034 0.165 Uiso 0.55(3) 1 calc R U P A 2
C321 C 0.7264(11) 0.4947(4) 0.4380(4) 0.054(3) Uani 0.442(11) 1 d D U P K 2
C1T C 0.6519(11) 0.4768(5) 0.4079(4) 0.067(4) Uani 0.442(11) 1 d D U P K 2
H1TA H 0.666160 0.487739 0.389424 0.100 Uiso 0.442(11) 1 calc R U P K 2
H1TB H 0.640236 0.446751 0.400513 0.100 Uiso 0.442(11) 1 calc R U P K 2
H1TC H 0.602201 0.484656 0.414732 0.100 Uiso 0.442(11) 1 calc R U P K 2
C1U C 0.8053(11) 0.4833(5) 0.4262(5) 0.056(4) Uani 0.442(11) 1 d D U P K 2
H1UA H 0.818792 0.495487 0.408274 0.084 Uiso 0.442(11) 1 calc R U P K 2
H1UB H 0.852644 0.493994 0.445080 0.084 Uiso 0.442(11) 1 calc R U P K 2
H1UC H 0.794152 0.453343 0.417811 0.084 Uiso 0.442(11) 1 calc R U P K 2
C1V C 0.7008(14) 0.4766(5) 0.4664(4) 0.072(4) Uani 0.442(11) 1 d D U P K 2
H1VA H 0.651025 0.484611 0.472946 0.108 Uiso 0.442(11) 1 calc R U P K 2
H1VB H 0.688383 0.446515 0.458550 0.108 Uiso 0.442(11) 1 calc R U P K 2
H1VC H 0.746876 0.487166 0.485819 0.108 Uiso 0.442(11) 1 calc R U P K 2
C322 C 1.0339(8) 0.5985(4) 0.3639(3) 0.0766(19) Uani 0.671(11) 1 d D U P Q 2
H32A H 1.063863 0.627246 0.367495 0.115 Uiso 0.671(11) 1 calc R U P Q 2
H32B H 1.055197 0.580623 0.346743 0.115 Uiso 0.671(11) 1 calc R U P Q 2
H32C H 0.974003 0.594661 0.356419 0.115 Uiso 0.671(11) 1 calc R U P Q 2
C1W C 1.0483(7) 0.5868(4) 0.3981(3) 0.0735(17) Uani 0.671(11) 1 d D U P Q 2
C1X C 0.9988(7) 0.5421(4) 0.3885(4) 0.075(2) Uani 0.671(11) 1 d D U P Q 2
H1XA H 0.940024 0.539739 0.380037 0.112 Uiso 0.671(11) 1 calc R U P Q 2
H1XB H 1.021683 0.525685 0.371031 0.112 Uiso 0.671(11) 1 calc R U P Q 2
H1XC H 1.002802 0.532020 0.408197 0.112 Uiso 0.671(11) 1 calc R U P Q 2
C1Y C 1.1412(8) 0.5949(6) 0.4118(4) 0.0747(19) Uani 0.671(11) 1 d D U P Q 2
H1YA H 1.168169 0.624425 0.417334 0.112 Uiso 0.671(11) 1 calc R U P Q 2
H1YB H 1.148229 0.585955 0.431968 0.112 Uiso 0.671(11) 1 calc R U P Q 2
H1YC H 1.167110 0.579620 0.394803 0.112 Uiso 0.671(11) 1 calc R U P Q 2
C323 C 0.4659(15) 0.7258(4) 0.5613(5) 0.037(4) Uani 0.52(3) 1 d D . P A 2
C1Z C 0.3941(9) 0.7159(5) 0.5807(4) 0.050(3) Uani 0.52(3) 1 d D . P A 2
C2A C 0.3172(11) 0.7276(10) 0.5669(7) 0.094(8) Uani 0.52(3) 1 d D . P A 2
H2AA H 0.331599 0.757135 0.569326 0.141 Uiso 0.52(3) 1 calc R U P A 2
H2AB H 0.297925 0.712146 0.543177 0.141 Uiso 0.52(3) 1 calc R U P A 2
H2AC H 0.272617 0.720947 0.579384 0.141 Uiso 0.52(3) 1 calc R U P A 2
C2B C 0.3692(15) 0.6695(5) 0.5765(7) 0.079(6) Uani 0.52(3) 1 d D . P A 2
H2BA H 0.417862 0.661267 0.585240 0.119 Uiso 0.52(3) 1 calc R U P A 2
H2BB H 0.324322 0.663209 0.588924 0.119 Uiso 0.52(3) 1 calc R U P A 2
H2BC H 0.349631 0.654409 0.552717 0.119 Uiso 0.52(3) 1 calc R U P A 2
C2C C 0.429(2) 0.7387(12) 0.6191(4) 0.136(11) Uani 0.52(3) 1 d D . P A 2
H2CA H 0.478243 0.729926 0.626458 0.204 Uiso 0.52(3) 1 calc R U P A 2
H2CB H 0.444790 0.768461 0.622631 0.204 Uiso 0.52(3) 1 calc R U P A 2
H2CC H 0.385731 0.731721 0.632041 0.204 Uiso 0.52(3) 1 calc R U P A 2
C324 C 0.554(3) 0.9176(14) 0.5545(8) 0.122(12) Uani 0.50(4) 1 d D . P L 2
H32D H 0.523420 0.891797 0.537431 0.183 Uiso 0.50(4) 1 calc R U P L 2
H32E H 0.519998 0.937345 0.556412 0.183 Uiso 0.50(4) 1 calc R U P L 2
H32F H 0.606706 0.928889 0.547978 0.183 Uiso 0.50(4) 1 calc R U P L 2
C2D C 0.4917(12) 0.8881(8) 0.5989(7) 0.071(6) Uani 0.50(4) 1 d D . P L 2
H2DA H 0.461289 0.863282 0.580830 0.107 Uiso 0.50(4) 1 calc R U P L 2
H2DB H 0.506017 0.880599 0.619412 0.107 Uiso 0.50(4) 1 calc R U P L 2
H2DC H 0.456301 0.907229 0.602933 0.107 Uiso 0.50(4) 1 calc R U P L 2
C2E C 0.5733(10) 0.9091(5) 0.5888(5) 0.050(4) Uani 0.50(4) 1 d D . P L 2
C2F C 0.6221(14) 0.9486(9) 0.6174(11) 0.135(13) Uani 0.50(4) 1 d D . P L 2
H2FA H 0.673370 0.961601 0.610913 0.203 Uiso 0.50(4) 1 calc R U P L 2
H2FB H 0.586990 0.967818 0.621475 0.203 Uiso 0.50(4) 1 calc R U P L 2
H2FC H 0.636706 0.941188 0.637954 0.203 Uiso 0.50(4) 1 calc R U P L 2
C325 C 0.9124(16) 0.9411(10) 0.4810(7) 0.127(7) Uani 0.464(15) 1 d D U P F 2
H32G H 0.967874 0.950946 0.495388 0.191 Uiso 0.464(15) 1 calc R U P F 2
H32H H 0.911660 0.917646 0.462041 0.191 Uiso 0.464(15) 1 calc R U P F 2
H32I H 0.899647 0.963230 0.472591 0.191 Uiso 0.464(15) 1 calc R U P F 2
C2G C 0.839(2) 0.9732(8) 0.5325(7) 0.146(8) Uani 0.464(15) 1 d D U P F 2
H2GA H 0.894206 0.987769 0.546229 0.219 Uiso 0.464(15) 1 calc R U P F 2
H2GB H 0.817900 0.991372 0.521188 0.219 Uiso 0.464(15) 1 calc R U P F 2
H2GC H 0.800138 0.964999 0.546851 0.219 Uiso 0.464(15) 1 calc R U P F 2
C2H C 0.8462(14) 0.9275(7) 0.5013(6) 0.104(6) Uani 0.464(15) 1 d D U P F 2
C2I C 0.7559(14) 0.9111(11) 0.4840(8) 0.112(7) Uani 0.464(15) 1 d D U P F 2
H2IA H 0.721300 0.903756 0.499916 0.169 Uiso 0.464(15) 1 calc R U P F 2
H2IB H 0.737756 0.932240 0.475706 0.169 Uiso 0.464(15) 1 calc R U P F 2
H2IC H 0.749769 0.886656 0.465155 0.169 Uiso 0.464(15) 1 calc R U P F 2
C63A C 0.4581(16) 0.2848(7) 0.3025(9) 0.069(5) Uani 0.62(2) 1 d D U P M 2
H63D H 0.484773 0.270617 0.316271 0.103 Uiso 0.62(2) 1 calc R U P M 2
H63E H 0.419614 0.297849 0.314426 0.103 Uiso 0.62(2) 1 calc R U P M 2
H63F H 0.426872 0.264847 0.281264 0.103 Uiso 0.62(2) 1 calc R U P M 2
C64A C 0.5733(14) 0.2905(7) 0.2716(6) 0.130(7) Uani 0.62(2) 1 d D U P M 2
H64D H 0.618533 0.308589 0.265369 0.195 Uiso 0.62(2) 1 calc R U P M 2
H64E H 0.596715 0.273571 0.283622 0.195 Uiso 0.62(2) 1 calc R U P M 2
H64F H 0.533704 0.272544 0.251373 0.195 Uiso 0.62(2) 1 calc R U P M 2
C65A C 0.5978(19) 0.3479(7) 0.3260(6) 0.167(11) Uani 0.62(2) 1 d D U P M 2
H65D H 0.635976 0.367137 0.317721 0.251 Uiso 0.62(2) 1 calc R U P M 2
H65E H 0.572450 0.363245 0.343106 0.251 Uiso 0.62(2) 1 calc R U P M 2
H65F H 0.628949 0.331528 0.335681 0.251 Uiso 0.62(2) 1 calc R U P M 2
C55A C 0.365(2) 0.2271(13) 0.1828(13) 0.147(11) Uani 0.42(3) 1 d D U P B 2
H55D H 0.372396 0.200645 0.170152 0.221 Uiso 0.42(3) 1 calc R U P B 2
H55E H 0.412757 0.249332 0.182772 0.221 Uiso 0.42(3) 1 calc R U P B 2
H55F H 0.361996 0.227039 0.205918 0.221 Uiso 0.42(3) 1 calc R U P B 2
C54A C 0.217(2) 0.2028(10) 0.1776(13) 0.141(9) Uani 0.42(3) 1 d D U P B 2
H54D H 0.223401 0.174965 0.168231 0.211 Uiso 0.42(3) 1 calc R U P B 2
H54E H 0.228978 0.210118 0.202107 0.211 Uiso 0.42(3) 1 calc R U P B 2
H54F H 0.160074 0.203565 0.169877 0.211 Uiso 0.42(3) 1 calc R U P B 2
C53A C 0.241(2) 0.2184(10) 0.1251(6) 0.114(8) Uani 0.42(3) 1 d D U P B 2
H53D H 0.254653 0.192662 0.114670 0.172 Uiso 0.42(3) 1 calc R U P B 2
H53E H 0.180255 0.213985 0.121664 0.172 Uiso 0.42(3) 1 calc R U P B 2
H53F H 0.265374 0.239479 0.114769 0.172 Uiso 0.42(3) 1 calc R U P B 2
C32A C 0.1115(15) 0.2901(5) 0.0335(4) 0.127(5) Uani 0.674(19) 1 d D U P I 2
C34A C 0.1756(16) 0.2979(9) 0.0089(6) 0.145(8) Uani 0.674(19) 1 d D U P I 2
H34D H 0.173339 0.271646 -0.007274 0.217 Uiso 0.674(19) 1 calc R U P I 2
H34E H 0.160244 0.316693 -0.003020 0.217 Uiso 0.674(19) 1 calc R U P I 2
H34F H 0.232445 0.310021 0.022059 0.217 Uiso 0.674(19) 1 calc R U P I 2
C35A C 0.0294(14) 0.2805(8) 0.0065(5) 0.154(9) Uani 0.674(19) 1 d D U P I 2
H35D H 0.021593 0.253663 -0.009856 0.231 Uiso 0.674(19) 1 calc R U P I 2
H35E H -0.018983 0.280104 0.017650 0.231 Uiso 0.674(19) 1 calc R U P I 2
H35F H 0.034758 0.301853 -0.005025 0.231 Uiso 0.674(19) 1 calc R U P I 2
C33A C 0.118(2) 0.2584(6) 0.0523(6) 0.205(11) Uani 0.674(19) 1 d D U P I 2
H33D H 0.113540 0.231692 0.036231 0.307 Uiso 0.674(19) 1 calc R U P I 2
H33E H 0.172690 0.267397 0.067550 0.307 Uiso 0.674(19) 1 calc R U P I 2
H33F H 0.073385 0.255762 0.065263 0.307 Uiso 0.674(19) 1 calc R U P I 2
C72A C 0.6662(8) 0.3663(4) 0.1578(3) 0.060(3) Uani 0.636(14) 1 d D U P T 2
C75A C 0.6268(11) 0.3204(4) 0.1531(5) 0.086(4) Uani 0.636(14) 1 d D U P T 2
H75D H 0.566238 0.313884 0.145409 0.130 Uiso 0.636(14) 1 calc R U P T 2
H75E H 0.651211 0.303588 0.136476 0.130 Uiso 0.636(14) 1 calc R U P T 2
H75F H 0.638045 0.314402 0.174527 0.130 Uiso 0.636(14) 1 calc R U P T 2
C73A C 0.7626(8) 0.3781(5) 0.1701(4) 0.087(5) Uani 0.636(14) 1 d D U P T 2
H73D H 0.785779 0.407374 0.172784 0.131 Uiso 0.636(14) 1 calc R U P T 2
H73E H 0.774743 0.372520 0.191573 0.131 Uiso 0.636(14) 1 calc R U P T 2
H73F H 0.787909 0.361705 0.153522 0.131 Uiso 0.636(14) 1 calc R U P T 2
C74A C 0.6433(11) 0.3748(5) 0.1234(3) 0.082(4) Uani 0.636(14) 1 d D U P T 2
H74D H 0.667515 0.403855 0.125598 0.123 Uiso 0.636(14) 1 calc R U P T 2
H74E H 0.665701 0.357599 0.106253 0.123 Uiso 0.636(14) 1 calc R U P T 2
H74F H 0.582270 0.368169 0.116853 0.123 Uiso 0.636(14) 1 calc R U P T 2
C80A C 0.8158(18) 0.5759(9) 0.1426(9) 0.089(7) Uani 0.294(12) 1 d D U P J 2
H80D H 0.871148 0.585706 0.137529 0.133 Uiso 0.294(12) 1 calc R U P J 2
H80E H 0.773290 0.567690 0.122165 0.133 Uiso 0.294(12) 1 calc R U P J 2
H80F H 0.803732 0.598051 0.159499 0.133 Uiso 0.294(12) 1 calc R U P J 2
C77A C 0.8143(11) 0.5386(8) 0.1563(6) 0.061(5) Uani 0.294(12) 1 d D U P J 2
C78A C 0.8298(15) 0.5020(9) 0.1288(6) 0.074(6) Uani 0.294(12) 1 d D U P J 2
H78D H 0.885238 0.510546 0.123359 0.111 Uiso 0.294(12) 1 calc R U P J 2
H78E H 0.826878 0.478204 0.137418 0.111 Uiso 0.294(12) 1 calc R U P J 2
H78F H 0.786878 0.494479 0.108597 0.111 Uiso 0.294(12) 1 calc R U P J 2
C79A C 0.8809(14) 0.5486(9) 0.1892(6) 0.067(6) Uani 0.294(12) 1 d D U P J 2
H79D H 0.937136 0.558039 0.184732 0.101 Uiso 0.294(12) 1 calc R U P J 2
H79E H 0.869830 0.570170 0.206844 0.101 Uiso 0.294(12) 1 calc R U P J 2
H79F H 0.877056 0.523731 0.196381 0.101 Uiso 0.294(12) 1 calc R U P J 2
C326 C 0.5231(15) 0.7678(7) -0.0381(4) 0.093(5) Uani 0.404(15) 1 d D U P V 2
C2J C 0.496(2) 0.7925(9) -0.0610(5) 0.112(6) Uani 0.404(15) 1 d D U P V 2
H2JA H 0.443667 0.799049 -0.056086 0.168 Uiso 0.404(15) 1 calc R U P V 2
H2JB H 0.539605 0.818007 -0.057095 0.168 Uiso 0.404(15) 1 calc R U P V 2
H2JC H 0.486993 0.776035 -0.084466 0.168 Uiso 0.404(15) 1 calc R U P V 2
C2K C 0.450(2) 0.7279(8) -0.0420(7) 0.121(7) Uani 0.404(15) 1 d D U P V 2
H2KA H 0.398609 0.735880 -0.038000 0.182 Uiso 0.404(15) 1 calc R U P V 2
H2KB H 0.440814 0.709200 -0.064670 0.182 Uiso 0.404(15) 1 calc R U P V 2
H2KC H 0.466071 0.713983 -0.025640 0.182 Uiso 0.404(15) 1 calc R U P V 2
C2L C 0.6050(17) 0.7561(11) -0.0442(8) 0.125(7) Uani 0.404(15) 1 d D U P V 2
H2LA H 0.619372 0.740563 -0.028957 0.188 Uiso 0.404(15) 1 calc R U P V 2
H2LB H 0.597555 0.739241 -0.067405 0.188 Uiso 0.404(15) 1 calc R U P V 2
H2LC H 0.650166 0.781213 -0.040034 0.188 Uiso 0.404(15) 1 calc R U P V 2
C327 C 0.1687(14) 0.8139(10) 0.0002(6) 0.099(7) Uani 0.46(2) 1 d D U P S 2
H32J H 0.140926 0.813909 0.019446 0.148 Uiso 0.46(2) 1 calc R U P S 2
H32K H 0.131234 0.817742 -0.017867 0.148 Uiso 0.46(2) 1 calc R U P S 2
H32L H 0.182565 0.787580 -0.007698 0.148 Uiso 0.46(2) 1 calc R U P S 2
C2M C 0.2530(11) 0.8507(7) 0.0111(4) 0.070(4) Uani 0.46(2) 1 d D U P S 2
C2N C 0.2260(18) 0.8910(9) 0.0246(6) 0.088(5) Uani 0.46(2) 1 d D U P S 2
H2NA H 0.200308 0.889709 0.044197 0.132 Uiso 0.46(2) 1 calc R U P S 2
H2NB H 0.275196 0.914632 0.030923 0.132 Uiso 0.46(2) 1 calc R U P S 2
H2NC H 0.185388 0.893918 0.007065 0.132 Uiso 0.46(2) 1 calc R U P S 2
C2O C 0.2940(16) 0.8494(10) -0.0197(5) 0.089(6) Uani 0.46(2) 1 d D U P S 2
H2OA H 0.309363 0.823351 -0.026796 0.133 Uiso 0.46(2) 1 calc R U P S 2
H2OB H 0.254597 0.851659 -0.037964 0.133 Uiso 0.46(2) 1 calc R U P S 2
H2OC H 0.344405 0.872373 -0.014107 0.133 Uiso 0.46(2) 1 calc R U P S 2
C328 C 0.0735(6) 0.8239(4) 0.1408(3) 0.068(3) Uani 0.667(13) 1 d D U P W 2
C2P C 0.0254(9) 0.8584(5) 0.1509(5) 0.102(5) Uani 0.667(13) 1 d D U P W 2
H2PA H 0.025470 0.873565 0.134212 0.152 Uiso 0.667(13) 1 calc R U P W 2
H2PB H -0.032488 0.845560 0.151840 0.152 Uiso 0.667(13) 1 calc R U P W 2
H2PC H 0.053430 0.877474 0.172921 0.152 Uiso 0.667(13) 1 calc R U P W 2
C2Q C 0.0328(12) 0.7962(6) 0.1042(5) 0.094(5) Uani 0.667(13) 1 d D U P W 2
H2QA H 0.030774 0.813590 0.089310 0.141 Uiso 0.667(13) 1 calc R U P W 2
H2QB H 0.066375 0.777036 0.096617 0.141 Uiso 0.667(13) 1 calc R U P W 2
H2QC H -0.024095 0.780662 0.103900 0.141 Uiso 0.667(13) 1 calc R U P W 2
C2R C 0.0779(9) 0.7979(5) 0.1649(4) 0.110(5) Uani 0.667(13) 1 d D U P W 2
H2RA H 0.103477 0.815897 0.187550 0.165 Uiso 0.667(13) 1 calc R U P W 2
H2RB H 0.021213 0.782317 0.164971 0.165 Uiso 0.667(13) 1 calc R U P W 2
H2RC H 0.111683 0.778690 0.157688 0.165 Uiso 0.667(13) 1 calc R U P W 2
C329 C 0.2494(8) 0.9812(5) 0.2708(3) 0.063(4) Uani 0.593(13) 1 d D U P Z 2
C2S C 0.2585(12) 1.0274(5) 0.2884(5) 0.089(5) Uani 0.593(13) 1 d D U P Z 2
H2SA H 0.232982 1.039605 0.272528 0.134 Uiso 0.593(13) 1 calc R U P Z 2
H2SB H 0.230195 1.029931 0.307650 0.134 Uiso 0.593(13) 1 calc R U P Z 2
H2SC H 0.317930 1.041938 0.296008 0.134 Uiso 0.593(13) 1 calc R U P Z 2
C2T C 0.1560(10) 0.9586(7) 0.2550(5) 0.082(6) Uani 0.593(13) 1 d D U P Z 2
H2TA H 0.135088 0.972053 0.239191 0.123 Uiso 0.593(13) 1 calc R U P Z 2
H2TB H 0.151460 0.929824 0.243168 0.123 Uiso 0.593(13) 1 calc R U P Z 2
H2TC H 0.122661 0.959691 0.272748 0.123 Uiso 0.593(13) 1 calc R U P Z 2
C2U C 0.2898(11) 0.9631(5) 0.2961(3) 0.090(5) Uani 0.593(13) 1 d D U P Z 2
H2UA H 0.284665 0.933910 0.285478 0.134 Uiso 0.593(13) 1 calc R U P Z 2
H2UB H 0.349061 0.977872 0.303714 0.134 Uiso 0.593(13) 1 calc R U P Z 2
H2UC H 0.261326 0.965865 0.315356 0.134 Uiso 0.593(13) 1 calc R U P Z 2
C89 C 0.6514(8) 0.9711(4) 0.0027(3) 0.0738(18) Uani 0.563(17) 1 d D U P O 2
C2V C 0.7286(10) 0.9855(6) -0.0126(4) 0.076(2) Uani 0.563(17) 1 d D U P O 2
H2VA H 0.713406 0.999654 -0.028876 0.115 Uiso 0.563(17) 1 calc R U P O 2
H2VB H 0.774064 1.004359 0.005193 0.115 Uiso 0.563(17) 1 calc R U P O 2
H2VC H 0.746979 0.961562 -0.023933 0.115 Uiso 0.563(17) 1 calc R U P O 2
C2W C 0.6362(13) 1.0115(5) 0.0238(4) 0.075(2) Uani 0.563(17) 1 d D U P O 2
H2WA H 0.620172 1.027130 0.008847 0.112 Uiso 0.563(17) 1 calc R U P O 2
H2WB H 0.591180 1.004917 0.036044 0.112 Uiso 0.563(17) 1 calc R U P O 2
H2WC H 0.687586 1.027992 0.039678 0.112 Uiso 0.563(17) 1 calc R U P O 2
C2X C 0.5757(11) 0.9430(5) -0.0246(4) 0.075(2) Uani 0.563(17) 1 d D U P O 2
H2XA H 0.561327 0.957747 -0.040462 0.113 Uiso 0.563(17) 1 calc R U P O 2
H2XB H 0.590330 0.918115 -0.036556 0.113 Uiso 0.563(17) 1 calc R U P O 2
H2XC H 0.527729 0.935223 -0.014078 0.113 Uiso 0.563(17) 1 calc R U P O 2
C90 C 0.2280(11) 1.0096(6) 0.1350(5) 0.068(5) Uani 0.417(11) 1 d D U P N 2
C2Y C 0.2663(15) 1.0170(9) 0.1061(5) 0.094(5) Uani 0.417(11) 1 d D U P N 2
H2YA H 0.228744 1.026739 0.092142 0.140 Uiso 0.417(11) 1 calc R U P N 2
H2YB H 0.320067 1.037900 0.114483 0.140 Uiso 0.417(11) 1 calc R U P N 2
H2YC H 0.275371 0.991367 0.092796 0.140 Uiso 0.417(11) 1 calc R U P N 2
C2Z C 0.1399(12) 0.9773(7) 0.1247(7) 0.097(6) Uani 0.417(11) 1 d D U P N 2
H2ZA H 0.118743 0.974060 0.144830 0.145 Uiso 0.417(11) 1 calc R U P N 2
H2ZB H 0.100753 0.986991 0.111328 0.145 Uiso 0.417(11) 1 calc R U P N 2
H2ZC H 0.145389 0.950792 0.111342 0.145 Uiso 0.417(11) 1 calc R U P N 2
C3A C 0.2157(13) 1.0506(6) 0.1579(6) 0.082(5) Uani 0.417(11) 1 d D U P N 2
H3AA H 0.190522 1.044976 0.176648 0.124 Uiso 0.417(11) 1 calc R U P N 2
H3AB H 0.270205 1.070849 0.166540 0.124 Uiso 0.417(11) 1 calc R U P N 2
H3AC H 0.178908 1.061547 0.144691 0.124 Uiso 0.417(11) 1 calc R U P N 2
C91 C 0.9045(6) 0.8828(3) 0.0269(3) 0.074(3) Uani 0.812(16) 1 d D U P X 2
C3B C 0.9804(8) 0.9212(4) 0.0294(4) 0.096(4) Uani 0.812(16) 1 d D U P X 2
H3BA H 1.022413 0.911496 0.017372 0.143 Uiso 0.812(16) 1 calc R U P X 2
H3BB H 0.959627 0.940386 0.019339 0.143 Uiso 0.812(16) 1 calc R U P X 2
H3BC H 1.005920 0.935154 0.052966 0.143 Uiso 0.812(16) 1 calc R U P X 2
C3C C 0.9154(12) 0.8420(5) 0.0361(5) 0.124(5) Uani 0.812(16) 1 d D U P X 2
H3CA H 0.958326 0.832009 0.025024 0.186 Uiso 0.812(16) 1 calc R U P X 2
H3CB H 0.932352 0.848415 0.060457 0.186 Uiso 0.812(16) 1 calc R U P X 2
H3CC H 0.862085 0.820743 0.028575 0.186 Uiso 0.812(16) 1 calc R U P X 2
C3D C 0.8662(9) 0.8639(6) -0.0129(3) 0.115(5) Uani 0.812(16) 1 d D U P X 2
H3DA H 0.909363 0.855348 -0.024739 0.173 Uiso 0.812(16) 1 calc R U P X 2
H3DB H 0.818506 0.839985 -0.016558 0.173 Uiso 0.812(16) 1 calc R U P X 2
H3DC H 0.847627 0.884798 -0.021286 0.173 Uiso 0.812(16) 1 calc R U P X 2
C45A C -0.1544(14) 0.2742(7) 0.1661(6) 0.085(2) Uani 0.403(13) 1 d D U P E 2
H45D H -0.120423 0.280115 0.188388 0.128 Uiso 0.403(13) 1 calc R U P E 2
H45E H -0.161620 0.299897 0.162359 0.128 Uiso 0.403(13) 1 calc R U P E 2
H45F H -0.209329 0.255832 0.164789 0.128 Uiso 0.403(13) 1 calc R U P E 2
C43A C -0.1702(14) 0.2472(7) 0.1088(6) 0.086(2) Uani 0.403(13) 1 d D U P E 2
H43D H -0.167530 0.274414 0.105777 0.129 Uiso 0.403(13) 1 calc R U P E 2
H43E H -0.162097 0.228750 0.088282 0.129 Uiso 0.403(13) 1 calc R U P E 2
H43F H -0.225099 0.236030 0.113733 0.129 Uiso 0.403(13) 1 calc R U P E 2
C42A C -0.1054(11) 0.2509(5) 0.1364(6) 0.0831(17) Uani 0.403(13) 1 d D U P E 2
C44A C -0.0879(14) 0.2174(6) 0.1491(7) 0.084(2) Uani 0.403(13) 1 d D U P E 2
H44D H -0.040418 0.228698 0.167931 0.126 Uiso 0.403(13) 1 calc R U P E 2
H44E H -0.137329 0.204317 0.156673 0.126 Uiso 0.403(13) 1 calc R U P E 2
H44F H -0.074327 0.197038 0.131222 0.126 Uiso 0.403(13) 1 calc R U P E 2
O16A O 0.0028(9) 0.2982(5) 0.1141(3) 0.0543(19) Uani 0.308(6) 1 d D U P E 2
O11A O -0.0141(9) 0.3570(4) 0.0812(4) 0.0526(18) Uani 0.308(6) 1 d D U P E 2
C93 C 0.9328(10) 0.7754(7) 0.3908(5) 0.088(2) Uani 0.521(8) 1 d D U P G 2
H93B H 0.887312 0.755118 0.394938 0.132 Uiso 0.521(8) 1 calc R U P G 2
H93C H 0.936570 0.802778 0.405576 0.132 Uiso 0.521(8) 1 calc R U P G 2
H93D H 0.921414 0.775385 0.367407 0.132 Uiso 0.521(8) 1 calc R U P G 2
C3E C 1.0919(11) 0.7937(7) 0.3924(5) 0.090(2) Uani 0.521(8) 1 d D U P G 2
H3EA H 1.142455 0.784779 0.397381 0.134 Uiso 0.521(8) 1 calc R U P G 2
H3EB H 1.083196 0.794047 0.369000 0.134 Uiso 0.521(8) 1 calc R U P G 2
H3EC H 1.098352 0.821440 0.407170 0.134 Uiso 0.521(8) 1 calc R U P G 2
C3F C 1.0089(12) 0.7210(6) 0.3713(4) 0.090(2) Uani 0.521(8) 1 d D U P G 2
H3FA H 0.961300 0.700229 0.373516 0.134 Uiso 0.521(8) 1 calc R U P G 2
H3FB H 1.000268 0.723842 0.348637 0.134 Uiso 0.521(8) 1 calc R U P G 2
H3FC H 1.060416 0.712393 0.375322 0.134 Uiso 0.521(8) 1 calc R U P G 2
C3G C 1.0167(12) 0.7641(6) 0.3980(4) 0.087(2) Uani 0.521(8) 1 d D U P G 2
C8 C 0.877(3) 0.7302(15) 0.5915(9) 0.153(13) Uani 0.443(16) 1 d D U P E 2
H8A H 0.929547 0.728611 0.603443 0.229 Uiso 0.443(16) 1 calc R U P E 2
H8B H 0.854981 0.750664 0.606057 0.229 Uiso 0.443(16) 1 calc R U P E 2
H8C H 0.835983 0.703232 0.585175 0.229 Uiso 0.443(16) 1 calc R U P E 2
N3A N 0.8433(17) 0.7606(7) 0.5088(6) 0.149(9) Uani 0.443(16) 1 d D U P E 2
H3AD H 0.881268 0.747365 0.500891 0.179 Uiso 0.443(16) 1 calc R U P E 2
H3AE H 0.871406 0.787552 0.517362 0.179 Uiso 0.443(16) 1 calc R U P E 2
C3H C 0.785(2) 0.7585(12) 0.4785(8) 0.145(11) Uani 0.443(16) 1 d D U P E 2
H3HA H 0.792209 0.736301 0.459837 0.175 Uiso 0.443(16) 1 calc R U P E 2
H3HB H 0.727331 0.749451 0.482475 0.175 Uiso 0.443(16) 1 calc R U P E 2
C3I C 0.8276(19) 0.7483(9) 0.5352(7) 0.127(9) Uani 0.443(16) 1 d D U P E 2
H3IA H 0.784290 0.721787 0.526106 0.152 Uiso 0.443(16) 1 calc R U P E 2
H3IB H 0.799604 0.768072 0.547610 0.152 Uiso 0.443(16) 1 calc R U P E 2
C3J C 0.789(2) 0.7947(10) 0.4666(8) 0.166(11) Uani 0.443(16) 1 d D U P E 2
H3JA H 0.747989 0.809018 0.475664 0.200 Uiso 0.443(16) 1 calc R U P E 2
H3JB H 0.845526 0.813851 0.475323 0.200 Uiso 0.443(16) 1 calc R U P E 2
C3K C 0.891(2) 0.7415(9) 0.5627(8) 0.143(10) Uani 0.443(16) 1 d D U P E 2
H3KA H 0.916489 0.720860 0.550284 0.172 Uiso 0.443(16) 1 calc R U P E 2
H3KB H 0.935237 0.767665 0.570890 0.172 Uiso 0.443(16) 1 calc R U P E 2
C3L C 0.773(2) 0.7850(17) 0.4316(9) 0.178(17) Uani 0.443(16) 1 d D U P E 2
H3LA H 0.776291 0.810233 0.425023 0.267 Uiso 0.443(16) 1 calc R U P E 2
H3LB H 0.813916 0.771323 0.422429 0.267 Uiso 0.443(16) 1 calc R U P E 2
H3LC H 0.716357 0.766490 0.422770 0.267 Uiso 0.443(16) 1 calc R U P E 2
C22A C 0.1910(8) 0.4675(5) -0.0109(2) 0.076(3) Uani 0.740(17) 1 d D U P P 2
C23A C 0.0981(9) 0.4453(7) -0.0271(4) 0.118(6) Uani 0.740(17) 1 d D U P P 2
H23V H 0.061612 0.459428 -0.014732 0.176 Uiso 0.740(17) 1 calc R U P P 2
H23W H 0.088020 0.445599 -0.050439 0.176 Uiso 0.740(17) 1 calc R U P P 2
H23X H 0.086030 0.416726 -0.026293 0.176 Uiso 0.740(17) 1 calc R U P P 2
C25A C 0.2433(11) 0.4444(6) -0.0308(3) 0.104(5) Uani 0.740(17) 1 d D U P P 2
H25V H 0.233393 0.445798 -0.053891 0.156 Uiso 0.740(17) 1 calc R U P P 2
H25W H 0.302578 0.456820 -0.020788 0.156 Uiso 0.740(17) 1 calc R U P P 2
H25X H 0.227931 0.415641 -0.030762 0.156 Uiso 0.740(17) 1 calc R U P P 2
C24A C 0.2144(11) 0.5139(5) -0.0102(4) 0.096(4) Uani 0.740(17) 1 d D U P P 2
H24V H 0.179659 0.528401 0.002935 0.144 Uiso 0.740(17) 1 calc R U P P 2
H24W H 0.273594 0.526520 -0.000003 0.144 Uiso 0.740(17) 1 calc R U P P 2
H24X H 0.204708 0.515763 -0.033154 0.144 Uiso 0.740(17) 1 calc R U P P 2
C94 C 0.378(3) 0.3401(12) 0.0978(8) 0.108(10) Uani 0.385(11) 1 d D U P C 2
H94B H 0.375578 0.310709 0.092704 0.162 Uiso 0.385(11) 1 calc R U P C 2
H94C H 0.338769 0.344360 0.080591 0.162 Uiso 0.385(11) 1 calc R U P C 2
H94D H 0.434913 0.355670 0.098208 0.162 Uiso 0.385(11) 1 calc R U P C 2
N1A N 0.3139(14) 0.4129(6) 0.1671(5) 0.085(5) Uani 0.385(11) 1 d D U P C 2
H1AA H 0.329913 0.403566 0.184542 0.102 Uiso 0.385(11) 1 calc R U P C 2
H1AB H 0.258421 0.400591 0.159485 0.102 Uiso 0.385(11) 1 calc R U P C 2
C3M C 0.323(2) 0.4569(7) 0.1806(8) 0.068(6) Uani 0.385(11) 1 d D U P C 2
H3MA H 0.383533 0.471058 0.185088 0.082 Uiso 0.385(11) 1 calc R U P C 2
H3MB H 0.295522 0.466220 0.162837 0.082 Uiso 0.385(11) 1 calc R U P C 2
C3N C 0.356(3) 0.3983(8) 0.1414(8) 0.084(7) Uani 0.385(11) 1 d D U P C 2
H3NA H 0.415740 0.414365 0.148483 0.100 Uiso 0.385(11) 1 calc R U P C 2
H3NB H 0.333404 0.405246 0.121378 0.100 Uiso 0.385(11) 1 calc R U P C 2
C3O C 0.291(2) 0.4709(8) 0.2104(7) 0.102(6) Uani 0.385(11) 1 d D U P C 2
H3OA H 0.324976 0.466030 0.229254 0.122 Uiso 0.385(11) 1 calc R U P C 2
H3OB H 0.233050 0.453846 0.207416 0.122 Uiso 0.385(11) 1 calc R U P C 2
C3P C 0.355(2) 0.3541(8) 0.1306(8) 0.108(7) Uani 0.385(11) 1 d D U P C 2
H3PA H 0.394221 0.348824 0.147648 0.129 Uiso 0.385(11) 1 calc R U P C 2
H3PB H 0.298250 0.337535 0.130063 0.129 Uiso 0.385(11) 1 calc R U P C 2
C3Q C 0.2900(18) 0.5184(8) 0.2207(8) 0.061(6) Uani 0.385(11) 1 d D U P C 2
H3QA H 0.267077 0.524824 0.241267 0.091 Uiso 0.385(11) 1 calc R U P C 2
H3QB H 0.347150 0.535731 0.224521 0.091 Uiso 0.385(11) 1 calc R U P C 2
H3QC H 0.254999 0.523517 0.202629 0.091 Uiso 0.385(11) 1 calc R U P C 2
C265 C 0.454(2) 0.9838(10) 0.0816(9) 0.114(10) Uani 0.457(13) 1 d D U P D 2
H26P H 0.464872 0.991745 0.061455 0.171 Uiso 0.457(13) 1 calc R U P D 2
H26Q H 0.398645 0.964242 0.076649 0.171 Uiso 0.457(13) 1 calc R U P D 2
H26R H 0.455067 1.008349 0.099590 0.171 Uiso 0.457(13) 1 calc R U P D 2
N2A N 0.5846(12) 0.9374(8) 0.1323(5) 0.111(7) Uani 0.457(13) 1 d D U P D 2
H2AD H 0.630780 0.958200 0.134736 0.134 Uiso 0.457(13) 1 calc R U P D 2
H2AE H 0.588381 0.916222 0.115181 0.134 Uiso 0.457(13) 1 calc R U P D 2
C3R C 0.597(2) 0.9238(13) 0.1624(8) 0.116(9) Uani 0.457(13) 1 d D U P D 2
H3RA H 0.603459 0.948224 0.181660 0.139 Uiso 0.457(13) 1 calc R U P D 2
H3RB H 0.543985 0.904118 0.161834 0.139 Uiso 0.457(13) 1 calc R U P D 2
C3S C 0.5167(19) 0.9509(11) 0.1197(8) 0.084(8) Uani 0.457(13) 1 d D U P D 2
H3SA H 0.509172 0.972659 0.138608 0.101 Uiso 0.457(13) 1 calc R U P D 2
H3SB H 0.466481 0.927457 0.114874 0.101 Uiso 0.457(13) 1 calc R U P D 2
C3T C 0.6584(18) 0.9064(12) 0.1703(8) 0.139(9) Uani 0.457(13) 1 d D U P D 2
H3TA H 0.710694 0.927355 0.171665 0.166 Uiso 0.457(13) 1 calc R U P D 2
H3TB H 0.653986 0.883845 0.149743 0.166 Uiso 0.457(13) 1 calc R U P D 2
C3U C 0.5123(16) 0.9664(9) 0.0912(6) 0.104(7) Uani 0.457(13) 1 d D U P D 2
H3UA H 0.566634 0.986728 0.094341 0.125 Uiso 0.457(13) 1 calc R U P D 2
H3UB H 0.510775 0.943061 0.071628 0.125 Uiso 0.457(13) 1 calc R U P D 2
C3V C 0.677(2) 0.8898(17) 0.1964(11) 0.074(8) Uani 0.457(13) 1 d D U P D 2
H3VA H 0.727515 0.879817 0.193880 0.111 Uiso 0.457(13) 1 calc R U P D 2
H3VB H 0.687866 0.911097 0.217923 0.111 Uiso 0.457(13) 1 calc R U P D 2
H3VC H 0.630279 0.866912 0.195660 0.111 Uiso 0.457(13) 1 calc R U P D 2
C284 C 0.9879(11) 0.9680(5) 0.6499(4) 0.067(4) Uani 0.50(2) 1 d D U P H 2
C3W C 0.9583(17) 0.9483(7) 0.6785(4) 0.094(6) Uani 0.50(2) 1 d D U P H 2
H3WA H 0.897193 0.937683 0.673541 0.141 Uiso 0.50(2) 1 calc R U P H 2
H3WB H 0.984108 0.925811 0.679153 0.141 Uiso 0.50(2) 1 calc R U P H 2
H3WC H 0.975353 0.969473 0.700265 0.141 Uiso 0.50(2) 1 calc R U P H 2
C3X C 1.0835(11) 0.9846(8) 0.6580(7) 0.095(7) Uani 0.50(2) 1 d D U P H 2
H3XA H 1.100241 1.006197 0.679474 0.142 Uiso 0.50(2) 1 calc R U P H 2
H3XB H 1.109078 0.962122 0.659334 0.142 Uiso 0.50(2) 1 calc R U P H 2
H3XC H 1.102320 0.995907 0.640282 0.142 Uiso 0.50(2) 1 calc R U P H 2
C3Y C 0.9398(15) 1.0019(6) 0.6477(6) 0.075(5) Uani 0.50(2) 1 d D U P H 2
H3YA H 0.879323 0.989257 0.642472 0.113 Uiso 0.50(2) 1 calc R U P H 2
H3YB H 0.954177 1.023525 0.669151 0.113 Uiso 0.50(2) 1 calc R U P H 2
H3YC H 0.956118 1.013924 0.629973 0.113 Uiso 0.50(2) 1 calc R U P H 2

loop_
_atom_site_aniso_label
_atom_site_aniso_U_11
_atom_site_aniso_U_22
_atom_site_aniso_U_33
_atom_site_aniso_U_23
_atom_site_aniso_U_13
_atom_site_aniso_U_12
Au1 0.06789(17) 0.03528(12) 0.02957(12) 0.01046(9) -0.00223(11) 0.00966(11)
Cr18 0.0271(4) 0.0348(4) 0.0275(4) 0.0076(3) 0.0043(3) 0.0077(3)
Cr17 0.0279(4) 0.0283(4) 0.0330(4) 0.0135(3) 0.0056(3) 0.0054(3)
Cr24 0.0302(4) 0.0291(4) 0.0376(4) 0.0148(3) 0.0060(3) 0.0079(3)
Cr9 0.0335(4) 0.0304(4) 0.0356(4) 0.0096(3) 0.0011(4) 0.0037(3)
Cr14 0.0453(5) 0.0319(4) 0.0310(4) 0.0132(3) 0.0098(4) 0.0139(4)
Cr19 0.0318(4) 0.0303(4) 0.0334(4) 0.0090(3) 0.0056(3) 0.0098(3)
Cr11 0.0357(5) 0.0347(4) 0.0335(4) 0.0023(3) 0.0012(4) 0.0121(4)
Cr1 0.0380(5) 0.0381(5) 0.0365(5) 0.0190(4) 0.0114(4) 0.0124(4)
Cr12 0.0384(5) 0.0301(4) 0.0284(4) 0.0039(3) 0.0015(4) 0.0062(3)
Cr2 0.0366(5) 0.0387(5) 0.0410(5) 0.0233(4) 0.0083(4) 0.0092(4)
Cr13 0.0418(5) 0.0309(4) 0.0295(4) 0.0076(3) 0.0033(4) 0.0091(4)
Cr3 0.0474(5) 0.0339(4) 0.0329(4) 0.0189(4) 0.0043(4) 0.0056(4)
Cr10 0.0353(5) 0.0373(5) 0.0349(4) 0.0102(4) 0.0072(4) 0.0082(4)
Cr15 0.0510(5) 0.0302(4) 0.0314(4) 0.0100(3) 0.0110(4) 0.0128(4)
Cr22 0.0281(4) 0.0443(5) 0.0489(5) 0.0145(4) 0.0098(4) 0.0124(4)
Cr23 0.0293(4) 0.0361(5) 0.0557(6) 0.0170(4) 0.0099(4) 0.0137(4)
Cr16 0.0402(5) 0.0290(4) 0.0416(5) 0.0024(4) 0.0037(4) 0.0069(4)
Cr8 0.0429(5) 0.0482(5) 0.0385(5) 0.0194(4) 0.0077(4) 0.0157(4)
Cr7 0.0411(5) 0.0479(5) 0.0306(4) 0.0108(4) 0.0002(4) 0.0102(4)
Cr4 0.0500(6) 0.0388(5) 0.0416(5) 0.0222(4) -0.0015(4) -0.0015(4)
Cr21 0.0268(4) 0.0449(5) 0.0687(7) 0.0080(5) 0.0136(5) 0.0100(4)
Cr20 0.0263(4) 0.0400(5) 0.0712(7) -0.0044(5) 0.0067(5) 0.0043(4)
Cr5 0.0539(6) 0.0576(7) 0.0522(6) 0.0290(5) -0.0073(5) -0.0024(5)
Cr6 0.0644(8) 0.0786(9) 0.0752(9) 0.0522(8) -0.0325(7) -0.0218(6)
Ni18 0.0271(4) 0.0348(4) 0.0275(4) 0.0076(3) 0.0043(3) 0.0077(3)
Ni17 0.0279(4) 0.0283(4) 0.0330(4) 0.0135(3) 0.0056(3) 0.0054(3)
Ni24 0.0302(4) 0.0291(4) 0.0376(4) 0.0148(3) 0.0060(3) 0.0079(3)
Ni9 0.0335(4) 0.0304(4) 0.0356(4) 0.0096(3) 0.0011(4) 0.0037(3)
Ni14 0.0453(5) 0.0319(4) 0.0310(4) 0.0132(3) 0.0098(4) 0.0139(4)
Ni19 0.0318(4) 0.0303(4) 0.0334(4) 0.0090(3) 0.0056(3) 0.0098(3)
Ni11 0.0357(5) 0.0347(4) 0.0335(4) 0.0023(3) 0.0012(4) 0.0121(4)
Ni1 0.0380(5) 0.0381(5) 0.0365(5) 0.0190(4) 0.0114(4) 0.0124(4)
Ni12 0.0384(5) 0.0301(4) 0.0284(4) 0.0039(3) 0.0015(4) 0.0062(3)
Ni2 0.0366(5) 0.0387(5) 0.0410(5) 0.0233(4) 0.0083(4) 0.0092(4)
Ni13 0.0418(5) 0.0309(4) 0.0295(4) 0.0076(3) 0.0033(4) 0.0091(4)
Ni3 0.0474(5) 0.0339(4) 0.0329(4) 0.0189(4) 0.0043(4) 0.0056(4)
Ni10 0.0353(5) 0.0373(5) 0.0349(4) 0.0102(4) 0.0072(4) 0.0082(4)
Ni15 0.0510(5) 0.0302(4) 0.0314(4) 0.0100(3) 0.0110(4) 0.0128(4)
Ni22 0.0281(4) 0.0443(5) 0.0489(5) 0.0145(4) 0.0098(4) 0.0124(4)
Ni23 0.0293(4) 0.0361(5) 0.0557(6) 0.0170(4) 0.0099(4) 0.0137(4)
Ni16 0.0402(5) 0.0290(4) 0.0416(5) 0.0024(4) 0.0037(4) 0.0069(4)
Ni8 0.0429(5) 0.0482(5) 0.0385(5) 0.0194(4) 0.0077(4) 0.0157(4)
Ni7 0.0411(5) 0.0479(5) 0.0306(4) 0.0108(4) 0.0002(4) 0.0102(4)
Ni4 0.0500(6) 0.0388(5) 0.0416(5) 0.0222(4) -0.0015(4) -0.0015(4)
Ni21 0.0268(4) 0.0449(5) 0.0687(7) 0.0080(5) 0.0136(5) 0.0100(4)
Ni20 0.0263(4) 0.0400(5) 0.0712(7) -0.0044(5) 0.0067(5) 0.0043(4)
Ni5 0.0539(6) 0.0576(7) 0.0522(6) 0.0290(5) -0.0073(5) -0.0024(5)
Ni6 0.0644(8) 0.0786(9) 0.0752(9) 0.0522(8) -0.0325(7) -0.0218(6)
Cl1 0.0757(11) 0.0560(9) 0.0585(9) 0.0320(8) -0.0028(8) 0.0156(8)
P1 0.0556(9) 0.0410(8) 0.0319(7) 0.0037(6) 0.0065(6) 0.0100(7)
P2 0.0657(10) 0.0388(8) 0.0414(8) 0.0233(6) -0.0033(7) 0.0067(7)
P3 0.0909(13) 0.0352(7) 0.0281(7) 0.0105(6) -0.0001(7) 0.0151(8)
F14 0.0461(17) 0.0353(15) 0.0308(14) 0.0128(12) 0.0101(13) 0.0138(13)
F2 0.0396(16) 0.0356(16) 0.0365(16) 0.0160(13) 0.0030(13) 0.0061(13)
F24 0.0311(14) 0.0283(14) 0.0359(15) 0.0128(12) 0.0063(12) 0.0049(11)
F17 0.0296(14) 0.0342(15) 0.0336(15) 0.0128(12) 0.0002(12) 0.0064(12)
F16 0.0344(15) 0.0284(14) 0.0377(16) 0.0080(12) 0.0040(13) 0.0046(12)
F18 0.0311(14) 0.0327(14) 0.0292(14) 0.0069(11) 0.0061(12) 0.0089(11)
F1 0.0402(16) 0.0389(16) 0.0344(15) 0.0172(13) 0.0069(13) 0.0101(13)
F15 0.0449(17) 0.0316(15) 0.0345(15) 0.0069(12) 0.0049(13) 0.0132(13)
F23 0.0293(14) 0.0353(15) 0.0444(17) 0.0131(13) 0.0020(13) 0.0097(12)
F10 0.0358(15) 0.0344(15) 0.0316(15) 0.0078(12) 0.0025(12) 0.0113(12)
F9 0.0378(16) 0.0332(15) 0.0349(15) 0.0119(12) 0.0060(13) 0.0100(12)
F12 0.0446(17) 0.0317(15) 0.0303(14) 0.0064(12) -0.0005(13) 0.0118(13)
F19 0.0280(14) 0.0324(15) 0.0489(18) 0.0062(13) 0.0041(13) 0.0085(12)
F11 0.0375(16) 0.0335(15) 0.0292(14) 0.0055(12) -0.0016(12) 0.0068(12)
F13 0.0429(17) 0.0368(16) 0.0301(14) 0.0107(12) 0.0027(13) 0.0153(13)
F21 0.0308(15) 0.0438(18) 0.0460(18) 0.0081(14) 0.0099(14) 0.0063(13)
F6 0.0463(18) 0.0482(19) 0.0325(16) 0.0111(14) -0.0035(14) 0.0032(15)
F8 0.0401(16) 0.0443(17) 0.0348(16) 0.0164(13) 0.0092(13) 0.0108(13)
F22 0.0262(14) 0.0430(17) 0.0548(19) 0.0181(15) 0.0090(14) 0.0130(13)
F3 0.058(2) 0.0411(18) 0.0368(17) 0.0188(14) -0.0015(15) -0.0006(15)
F7 0.0426(17) 0.0456(18) 0.0332(16) 0.0082(13) 0.0016(13) 0.0124(14)
F20 0.0242(15) 0.0416(18) 0.072(2) -0.0008(16) 0.0107(15) 0.0044(13)
F4 0.052(2) 0.052(2) 0.052(2) 0.0291(17) -0.0057(17) -0.0001(16)
F5 0.063(2) 0.068(3) 0.049(2) 0.0292(19) -0.0065(18) 0.0022(19)
O65 0.0324(18) 0.0272(17) 0.0332(18) 0.0095(14) 0.0049(15) 0.0068(14)
O66 0.0339(19) 0.0283(17) 0.043(2) 0.0125(15) 0.0071(16) 0.0042(14)
O96 0.0306(17) 0.0333(18) 0.0278(17) 0.0070(14) 0.0016(14) 0.0109(14)
O95 0.0315(18) 0.0392(18) 0.0375(17) 0.0146(14) 0.0084(15) 0.0060(15)
O67 0.0317(18) 0.0328(19) 0.044(2) 0.0124(16) 0.0073(16) 0.0058(15)
O70 0.0297(18) 0.0373(19) 0.0378(19) 0.0150(15) 0.0049(15) 0.0081(15)
O69 0.0366(19) 0.041(2) 0.041(2) 0.0216(17) 0.0078(16) 0.0103(16)
O91 0.050(2) 0.045(2) 0.0273(18) 0.0101(16) 0.0044(17) -0.0001(18)
O54 0.049(2) 0.037(2) 0.040(2) -0.0010(16) 0.0027(18) 0.0088(18)
O68 0.038(2) 0.040(2) 0.040(2) 0.0190(16) 0.0066(17) 0.0120(16)
O72 0.042(2) 0.037(2) 0.049(2) 0.0203(17) 0.0103(18) 0.0157(17)
O35 0.046(2) 0.045(2) 0.0312(19) 0.0071(16) -0.0004(17) 0.0151(18)
O57 0.042(2) 0.052(2) 0.0285(18) 0.0033(16) 0.0029(16) 0.0134(18)
O39 0.053(2) 0.0327(19) 0.050(2) 0.0160(17) 0.0197(19) 0.0165(17)
O51 0.054(2) 0.0315(19) 0.037(2) 0.0085(15) 0.0059(18) 0.0129(17)
O3 0.049(2) 0.048(2) 0.046(2) 0.0273(19) 0.0140(19) 0.0115(19)
O43 0.061(3) 0.038(2) 0.0322(19) 0.0170(16) 0.0145(19) 0.0183(18)
O1 0.045(2) 0.0368(19) 0.0331(19) 0.0144(15) 0.0075(16) 0.0096(16)
O30 0.047(2) 0.039(2) 0.040(2) 0.0205(17) 0.0053(17) 0.0125(17)
O33 0.048(2) 0.0321(19) 0.041(2) 0.0114(16) -0.0015(18) 0.0061(16)
O26 0.050(2) 0.046(2) 0.038(2) 0.0220(17) 0.0060(18) 0.0132(18)
O37 0.044(2) 0.036(2) 0.050(2) 0.0091(18) 0.0044(19) 0.0031(17)
O47 0.059(3) 0.039(2) 0.046(2) 0.0156(18) 0.012(2) 0.0150(19)
O32 0.040(2) 0.057(3) 0.046(2) 0.0282(19) 0.0141(18) 0.0116(18)
O71 0.0320(19) 0.044(2) 0.042(2) 0.0128(17) 0.0118(16) 0.0118(16)
O93 0.036(2) 0.040(2) 0.046(2) 0.0047(17) 0.0110(17) 0.0112(16)
O46 0.049(2) 0.038(2) 0.049(2) 0.0194(18) 0.0164(19) 0.0139(17)
O50 0.056(2) 0.038(2) 0.039(2) 0.0128(17) 0.0073(18) 0.0183(18)
O56 0.0342(19) 0.046(2) 0.0332(19) 0.0076(16) 0.0010(16) 0.0075(16)
O5 0.051(2) 0.059(3) 0.035(2) 0.0182(18) 0.0132(18) 0.025(2)
O49 0.047(2) 0.047(2) 0.036(2) 0.0101(17) 0.0009(17) 0.0170(18)
O48 0.046(2) 0.040(2) 0.045(2) 0.0173(18) 0.0064(18) 0.0156(17)
O94 0.0349(19) 0.051(2) 0.041(2) 0.0041(16) 0.0115(17) 0.0061(15)
O62 0.054(2) 0.041(2) 0.0347(19) 0.0139(16) 0.0106(18) 0.0144(18)
O64 0.036(2) 0.049(2) 0.052(2) 0.0108(19) 0.0038(19) -0.0013(18)
O58 0.044(2) 0.044(2) 0.051(2) 0.0122(19) -0.0027(19) 0.0185(18)
O74 0.035(2) 0.046(2) 0.066(3) 0.011(2) 0.010(2) 0.0142(18)
O23 0.053(2) 0.040(2) 0.034(2) 0.0114(16) 0.0037(18) 0.0006(18)
O53 0.038(2) 0.044(2) 0.035(2) 0.0006(16) 0.0029(17) -0.0009(17)
O2 0.051(3) 0.059(3) 0.058(3) 0.033(2) 0.009(2) 0.018(2)
O78 0.034(2) 0.053(2) 0.053(2) 0.016(2) 0.0081(18) 0.0134(18)
O42 0.062(3) 0.041(2) 0.035(2) 0.0151(17) 0.0051(19) 0.0142(19)
O73 0.045(2) 0.040(2) 0.062(3) 0.0150(19) 0.0125(19) 0.0153(17)
O31 0.047(2) 0.064(3) 0.054(3) 0.039(2) 0.013(2) 0.013(2)
O38 0.046(2) 0.040(2) 0.059(3) 0.0212(19) 0.012(2) 0.0162(18)
O87 0.0397(18) 0.034(2) 0.060(3) 0.0030(18) 0.0075(18) 0.0090(16)
O59 0.035(2) 0.047(2) 0.044(2) 0.0081(18) 0.0026(17) 0.0126(17)
O52 0.055(2) 0.0311(19) 0.041(2) 0.0041(16) 0.0081(19) 0.0009(17)
O45 0.052(2) 0.042(2) 0.051(2) 0.0143(19) 0.020(2) 0.0162(19)
O80 0.033(2) 0.054(2) 0.049(2) 0.0157(19) 0.0091(18) 0.0112(18)
O90 0.042(2) 0.054(2) 0.0316(19) 0.0113(18) -0.0020(17) -0.0002(18)
O22 0.046(2) 0.049(2) 0.052(3) 0.013(2) 0.003(2) 0.0040(19)
O77 0.038(2) 0.055(2) 0.062(3) 0.023(2) 0.002(2) 0.0111(18)
O41 0.076(3) 0.044(2) 0.037(2) 0.0061(18) 0.010(2) 0.009(2)
O92 0.037(2) 0.040(2) 0.076(3) 0.010(2) 0.014(2) 0.0169(18)
O34 0.042(2) 0.062(3) 0.032(2) 0.0018(18) 0.0017(17) 0.010(2)
O24 0.057(3) 0.055(3) 0.057(3) 0.037(2) 0.001(2) 0.003(2)
O29 0.049(2) 0.054(3) 0.048(2) 0.025(2) 0.0181(19) 0.023(2)
O28 0.077(3) 0.035(2) 0.047(2) 0.0157(18) 0.015(2) 0.016(2)
O25 0.062(3) 0.045(2) 0.055(3) 0.032(2) 0.012(2) 0.011(2)
O61 0.056(3) 0.055(3) 0.044(2) 0.009(2) 0.017(2) 0.010(2)
O44 0.070(3) 0.036(2) 0.045(2) 0.0114(17) 0.026(2) 0.018(2)
O27 0.046(2) 0.048(2) 0.055(3) 0.024(2) 0.000(2) 0.0052(19)
O75 0.035(2) 0.054(2) 0.061(3) 0.0128(18) 0.0099(18) 0.0161(17)
O6 0.047(2) 0.046(2) 0.062(3) 0.011(2) 0.005(2) 0.0173(19)
O60 0.042(2) 0.059(3) 0.046(2) -0.004(2) 0.0062(19) 0.020(2)
O89 0.035(2) 0.064(3) 0.062(3) 0.039(2) 0.0062(19) 0.0087(19)
O81 0.049(3) 0.059(3) 0.090(4) 0.032(3) 0.020(3) 0.025(2)
O4 0.054(3) 0.071(3) 0.036(2) 0.017(2) 0.0170(19) 0.026(2)
O76 0.035(2) 0.051(2) 0.078(3) 0.035(2) 0.008(2) 0.0147(19)
O63 0.043(2) 0.047(2) 0.055(3) 0.008(2) 0.014(2) -0.0010(19)
O36 0.051(3) 0.036(2) 0.069(3) 0.004(2) 0.014(2) 0.0072(19)
O79 0.029(2) 0.053(3) 0.082(3) 0.018(2) 0.019(2) 0.0151(18)
O88 0.056(3) 0.046(3) 0.082(3) 0.024(2) 0.030(3) 0.003(2)
O19 0.052(3) 0.064(3) 0.057(3) 0.035(2) -0.001(2) -0.001(2)
O40 0.055(3) 0.039(2) 0.054(3) -0.0090(19) 0.010(2) 0.0061(19)
O10 0.042(2) 0.080(3) 0.051(3) 0.031(2) -0.005(2) 0.008(2)
O7 0.052(3) 0.052(3) 0.064(3) 0.022(2) 0.019(2) 0.013(2)
O8 0.061(3) 0.079(3) 0.049(2) 0.030(2) 0.003(2) 0.021(2)
O55 0.047(2) 0.046(2) 0.063(3) -0.002(2) 0.006(2) 0.019(2)
O86 0.030(2) 0.057(3) 0.086(3) -0.022(2) -0.002(2) 0.0032(19)
O83 0.031(2) 0.071(3) 0.068(3) -0.005(2) 0.006(2) 0.021(2)
O82 0.031(2) 0.060(3) 0.074(3) 0.004(2) 0.006(2) 0.0165(19)
O21 0.059(3) 0.046(3) 0.072(3) 0.015(2) 0.002(3) 0.001(2)
O18 0.060(3) 0.106(5) 0.077(4) 0.057(4) -0.007(3) -0.017(3)
O17 0.058(3) 0.080(4) 0.067(3) 0.035(3) -0.018(3) -0.013(3)
O84 0.046(3) 0.060(3) 0.112(4) 0.017(3) 0.027(3) 0.013(2)
O12 0.068(3) 0.066(4) 0.070(3) -0.022(3) 0.016(3) -0.003(3)
O9 0.065(3) 0.108(4) 0.040(2) 0.033(3) -0.005(2) 0.003(3)
O20 0.079(4) 0.046(3) 0.081(4) 0.007(3) -0.022(3) 0.006(3)
O85 0.030(2) 0.051(3) 0.123(5) -0.009(3) 0.018(3) -0.0034(19)
O15 0.089(4) 0.090(4) 0.056(3) 0.030(3) -0.010(3) 0.005(3)
O14 0.073(4) 0.090(4) 0.117(5) 0.063(4) 0.036(3) 0.040(3)
O13 0.203(9) 0.047(3) 0.062(4) 0.007(3) -0.020(5) 0.006(4)
O16 0.051(4) 0.052(4) 0.050(4) 0.020(3) -0.009(3) 0.000(3)
O11 0.049(3) 0.069(4) 0.041(3) 0.024(3) -0.003(3) 0.012(3)
C190 0.041(3) 0.025(2) 0.029(2) 0.0056(19) 0.003(2) 0.005(2)
C191 0.027(2) 0.030(2) 0.031(2) 0.0089(19) 0.007(2) 0.0096(19)
C268 0.041(3) 0.026(2) 0.035(3) 0.007(2) 0.002(2) 0.003(2)
C192 0.018(2) 0.033(2) 0.030(2) 0.0112(19) 0.0044(18) 0.0074(18)
C252 0.035(3) 0.038(3) 0.028(2) 0.012(2) 0.003(2) 0.013(2)
C257 0.034(3) 0.040(3) 0.029(2) 0.004(2) 0.005(2) 0.018(2)
C4 0.038(3) 0.034(3) 0.032(3) 0.014(2) 0.004(2) 0.006(2)
C203 0.035(3) 0.022(2) 0.038(3) 0.0073(19) 0.012(2) 0.0065(19)
C193 0.032(3) 0.028(2) 0.034(3) 0.016(2) 0.004(2) 0.002(2)
C3 0.045(3) 0.036(3) 0.028(2) 0.010(2) 0.004(2) 0.010(2)
C250 0.091(11) 0.099(10) 0.157(15) 0.085(9) -0.022(11) -0.006(8)
C135 0.033(3) 0.057(4) 0.044(3) 0.023(3) 0.005(2) 0.013(3)
C76 0.043(3) 0.041(3) 0.052(3) 0.027(3) 0.018(3) 0.016(2)
C120 0.057(4) 0.041(3) 0.031(3) 0.017(2) 0.011(3) 0.022(3)
C66 0.033(3) 0.045(3) 0.040(3) 0.017(2) 0.009(2) 0.011(2)
C2 0.040(3) 0.044(3) 0.032(3) 0.013(2) 0.006(2) 0.012(2)
C98 0.053(3) 0.038(3) 0.039(3) 0.017(2) 0.004(3) 0.012(3)
C110 0.046(3) 0.032(3) 0.047(3) 0.017(2) 0.016(3) 0.013(2)
C99 0.051(3) 0.036(3) 0.037(3) 0.021(2) 0.009(3) 0.010(2)
C198 0.036(3) 0.034(3) 0.036(3) 0.019(2) 0.006(2) 0.005(2)
C223 0.026(2) 0.050(3) 0.032(3) 0.008(2) 0.004(2) 0.011(2)
C130 0.043(3) 0.041(3) 0.047(3) 0.023(3) 0.013(3) 0.014(2)
C155 0.038(3) 0.038(3) 0.026(2) 0.002(2) 0.006(2) 0.011(2)
C230 0.079(4) 0.125(6) 0.077(4) 0.053(4) 0.005(4) 0.027(4)
C160 0.032(3) 0.050(3) 0.041(3) 0.009(3) -0.001(2) 0.016(2)
C262 0.024(6) 0.049(4) 0.038(6) 0.014(4) 0.010(6) 0.010(4)
C245 0.093(16) 0.153(16) 0.059(8) -0.013(9) -0.021(9) -0.006(11)
C5 0.036(3) 0.032(3) 0.038(3) 0.016(2) 0.005(2) 0.004(2)
C100 0.044(3) 0.040(3) 0.031(2) 0.006(2) -0.002(2) 0.004(2)
C224 0.028(3) 0.048(3) 0.039(3) 0.011(2) 0.004(2) 0.013(2)
C208 0.038(3) 0.035(2) 0.055(3) 0.018(2) 0.005(2) 0.016(2)
C150 0.050(4) 0.032(3) 0.052(4) -0.002(3) 0.001(3) 0.009(3)
C140 0.043(3) 0.029(3) 0.043(3) 0.011(2) 0.001(2) 0.011(2)
C6 0.051(4) 0.053(4) 0.041(3) 0.028(3) 0.012(3) 0.020(3)
C231 0.077(4) 0.127(6) 0.074(4) 0.053(4) 0.007(4) 0.027(4)
C1 0.052(3) 0.040(3) 0.029(3) 0.012(2) 0.008(2) 0.009(3)
C105 0.044(3) 0.030(3) 0.053(3) 0.007(2) -0.003(3) 0.006(2)
C243 0.040(2) 0.030(2) 0.056(3) 0.003(2) 0.001(2) 0.0045(19)
C253 0.055(4) 0.055(4) 0.028(3) 0.019(2) 0.006(3) 0.012(3)
C81 0.059(4) 0.037(3) 0.036(3) 0.017(2) -0.002(3) 0.009(3)
C189 0.056(3) 0.031(3) 0.031(3) 0.004(2) 0.003(2) 0.010(2)
C269 0.061(4) 0.033(3) 0.032(3) 0.013(2) 0.005(3) 0.012(3)
C33 0.18(2) 0.09(2) 0.10(2) -0.045(19) 0.044(18) 0.026(15)
C97 0.058(4) 0.039(3) 0.038(3) 0.019(2) 0.006(3) 0.011(3)
C199 0.062(4) 0.032(3) 0.039(3) 0.020(2) 0.006(3) 0.012(3)
C194 0.033(3) 0.028(3) 0.049(3) 0.010(2) 0.003(2) 0.001(2)
C56 0.051(4) 0.046(3) 0.042(3) 0.016(3) 0.007(3) 0.010(3)
C188 0.060(4) 0.030(3) 0.037(3) 0.013(2) 0.003(3) 0.010(2)
C16 0.045(3) 0.045(3) 0.040(3) 0.012(2) 0.009(2) 0.017(2)
C11 0.061(4) 0.061(4) 0.037(3) 0.018(3) 0.021(3) 0.022(3)
C228 0.028(3) 0.060(4) 0.061(4) 0.028(3) 0.006(3) 0.013(3)
C165 0.030(3) 0.074(5) 0.041(3) 0.008(3) 0.005(3) 0.002(3)
C82 0.070(4) 0.038(3) 0.030(3) 0.011(2) 0.001(3) 0.014(3)
C61 0.066(4) 0.044(3) 0.054(3) 0.033(3) 0.008(3) 0.012(3)
C213 0.028(3) 0.053(3) 0.075(4) 0.006(2) 0.009(2) 0.021(2)
C174 0.079(4) 0.037(3) 0.035(3) 0.015(2) 0.004(3) 0.020(3)
C46 0.055(4) 0.058(4) 0.048(4) 0.034(3) -0.007(3) 0.000(3)
C145 0.048(3) 0.037(3) 0.042(3) -0.003(2) -0.002(3) 0.003(3)
C83 0.057(4) 0.050(4) 0.038(3) -0.001(3) 0.009(3) 0.020(3)
C248 0.052(4) 0.046(3) 0.054(4) 0.022(3) 0.004(3) -0.004(3)
C96 0.059(4) 0.035(3) 0.045(3) 0.017(2) 0.001(3) 0.012(3)
C204 0.044(3) 0.058(4) 0.044(3) 0.023(3) 0.005(3) 0.001(3)
C95 0.068(4) 0.034(3) 0.045(3) 0.022(3) -0.002(3) 0.010(3)
C77 0.041(4) 0.058(5) 0.048(4) 0.023(4) 0.015(4) 0.006(3)
C115 0.060(4) 0.047(3) 0.040(3) -0.002(2) 0.008(3) 0.012(3)
C200 0.087(5) 0.058(4) 0.041(3) 0.026(3) 0.004(3) 0.027(4)
C195 0.049(4) 0.033(3) 0.082(5) 0.018(3) 0.002(3) 0.002(3)
C196 0.057(4) 0.050(4) 0.044(3) 0.009(3) -0.007(3) 0.000(3)
C225 0.031(3) 0.057(4) 0.057(4) 0.007(3) 0.004(3) 0.020(3)
C125 0.063(4) 0.039(3) 0.062(4) 0.023(3) 0.029(3) 0.018(3)
C36 0.072(5) 0.035(3) 0.070(5) 0.021(3) 0.025(4) -0.007(3)
C106 0.068(5) 0.035(3) 0.076(5) 0.007(3) 0.005(4) 0.006(3)
C209 0.064(5) 0.041(4) 0.076(6) 0.028(5) 0.021(5) 0.028(4)
C238 0.032(3) 0.050(3) 0.113(5) 0.021(3) 0.019(3) 0.006(2)
C84 0.057(4) 0.053(4) 0.078(5) 0.007(4) 0.008(4) 0.016(3)
C21 0.056(3) 0.082(4) 0.038(3) 0.024(3) 0.007(2) 0.024(3)
C71 0.057(4) 0.059(4) 0.040(3) 0.012(3) 0.010(3) 0.031(3)
C258 0.041(7) 0.042(6) 0.077(9) 0.009(6) 0.016(5) 0.023(5)
C175 0.091(5) 0.040(3) 0.032(3) 0.012(2) -0.002(3) 0.016(3)
C156 0.060(3) 0.071(4) 0.033(3) 0.021(3) 0.004(3) 0.017(3)
C197 0.036(3) 0.057(4) 0.077(5) 0.016(4) 0.015(3) -0.007(3)
C263 0.034(6) 0.069(8) 0.042(6) 0.019(5) 0.016(5) 0.007(5)
C131 0.060(4) 0.048(4) 0.067(4) 0.033(3) 0.019(3) 0.013(3)
C177 0.063(4) 0.072(5) 0.098(6) 0.059(5) 0.021(4) 0.015(4)
C111 0.052(4) 0.050(4) 0.087(5) 0.042(4) 0.024(4) 0.023(3)
C136 0.051(4) 0.068(5) 0.065(4) 0.031(4) -0.006(3) 0.018(3)
C176 0.050(3) 0.052(4) 0.052(4) 0.030(3) 0.003(3) 0.013(3)
C63 0.081(12) 0.106(16) 0.10(2) 0.088(13) -0.011(13) -0.008(12)
C88 0.047(4) 0.083(5) 0.044(4) 0.019(3) -0.002(3) 0.005(3)
C218 0.042(3) 0.065(3) 0.074(4) 0.039(3) 0.002(3) 0.012(3)
C254 0.070(5) 0.080(5) 0.041(3) 0.035(3) 0.011(3) 0.011(4)
C161 0.050(6) 0.085(6) 0.062(6) 0.030(5) -0.009(5) 0.028(5)
C121 0.103(4) 0.071(3) 0.059(4) 0.043(3) 0.007(3) 0.023(3)
C141 0.065(4) 0.049(4) 0.058(4) 0.030(3) 0.012(3) 0.026(3)
C7 0.089(5) 0.049(4) 0.047(4) 0.031(3) 0.015(4) 0.014(4)
C47 0.048(4) 0.062(4) 0.067(4) 0.037(4) 0.006(3) 0.000(3)
C178 0.073(5) 0.086(6) 0.098(6) 0.058(5) 0.044(5) 0.037(5)
C17 0.054(4) 0.059(4) 0.072(4) 0.002(3) 0.010(3) 0.029(3)
C169 0.045(3) 0.049(4) 0.062(4) 0.008(3) 0.014(3) -0.004(3)
C205 0.067(4) 0.089(6) 0.054(4) 0.039(4) 0.029(4) 0.032(4)
C255 0.061(5) 0.108(7) 0.077(5) 0.060(5) -0.016(4) 0.006(4)
C226 0.086(6) 0.085(6) 0.071(5) 0.041(4) 0.047(4) 0.041(5)
C22 0.087(11) 0.112(13) 0.042(5) 0.037(6) -0.001(6) 0.012(10)
C67 0.044(4) 0.086(5) 0.045(4) 0.019(4) -0.002(3) 0.009(3)
C180 0.078(5) 0.051(4) 0.082(5) 0.017(4) 0.034(4) 0.010(4)
C201 0.093(6) 0.062(4) 0.040(3) 0.014(3) 0.003(4) 0.034(4)
C57 0.060(4) 0.063(5) 0.062(4) -0.002(4) 0.017(4) 0.010(3)
C92 0.101(6) 0.058(4) 0.085(6) 0.047(4) 0.031(5) 0.034(4)
C51 0.074(5) 0.051(4) 0.090(6) 0.006(4) -0.001(5) 0.001(4)
C146 0.058(4) 0.056(4) 0.065(5) -0.011(4) 0.007(4) -0.016(3)
C58 0.105(7) 0.068(5) 0.041(4) 0.015(3) 0.015(4) 0.014(5)
C214 0.050(3) 0.075(3) 0.087(3) -0.005(3) 0.017(3) 0.027(3)
C276 0.138(9) 0.031(4) 0.028(4) 0.018(4) 0.024(6) 0.022(5)
C277 0.125(9) 0.029(5) 0.040(5) -0.002(4) 0.002(6) -0.012(6)
C278 0.145(10) 0.046(6) 0.057(6) 0.008(5) 0.013(7) -0.013(7)
C279 0.176(11) 0.043(6) 0.066(6) 0.023(5) 0.027(8) -0.007(8)
C280 0.176(11) 0.032(5) 0.076(7) 0.028(5) 0.017(8) 0.012(7)
C281 0.161(10) 0.041(5) 0.059(6) 0.026(4) 0.023(7) 0.033(6)
C26 0.042(3) 0.072(5) 0.062(4) 0.038(4) -0.012(3) -0.006(3)
C179 0.066(5) 0.078(5) 0.077(5) 0.038(4) 0.028(4) 0.019(4)
C233 0.031(3) 0.058(4) 0.069(3) 0.007(3) 0.004(2) 0.007(3)
C86 0.061(5) 0.096(7) 0.066(5) 0.021(5) 0.001(4) 0.015(4)
C31 0.094(7) 0.057(5) 0.100(7) -0.034(5) -0.015(5) 0.019(5)
C181 0.062(4) 0.053(4) 0.057(4) 0.023(3) 0.016(3) 0.005(3)
C182 0.074(4) 0.042(3) 0.068(4) 0.023(3) -0.014(3) -0.004(3)
C202 0.091(6) 0.053(4) 0.082(5) 0.049(4) 0.035(4) 0.010(4)
C85 0.047(4) 0.072(5) 0.077(5) 0.005(4) -0.001(4) 0.012(4)
C27 0.057(4) 0.094(6) 0.065(5) 0.044(5) -0.018(4) -0.005(4)
C107 0.083(5) 0.028(3) 0.073(5) 0.003(3) -0.005(4) 0.009(3)
C101 0.073(7) 0.105(8) 0.036(5) 0.024(5) 0.001(4) 0.036(5)
C151 0.072(5) 0.042(4) 0.087(6) -0.010(4) 0.014(4) 0.018(3)
C227 0.033(3) 0.081(6) 0.104(7) -0.028(5) -0.016(4) 0.028(4)
C41 0.086(3) 0.047(3) 0.086(3) 0.026(3) -0.016(3) -0.012(3)
C72 0.085(11) 0.067(8) 0.091(11) 0.015(7) 0.039(8) 0.046(7)
C137 0.102(7) 0.099(7) 0.045(4) 0.033(4) 0.008(4) 0.012(5)
C87 0.068(5) 0.115(8) 0.065(5) 0.039(5) -0.008(4) 0.002(5)
C215 0.049(3) 0.074(4) 0.089(4) -0.006(3) 0.016(3) 0.028(3)
C13 0.103(7) 0.067(5) 0.072(5) 0.010(4) 0.031(5) 0.019(5)
C234 0.054(5) 0.093(6) 0.084(5) 0.036(6) 0.016(5) 0.031(5)
C116 0.100(7) 0.080(6) 0.048(5) -0.020(4) 0.012(5) 0.019(6)
C112 0.067(5) 0.105(7) 0.115(7) 0.084(6) 0.036(5) 0.040(5)
C132 0.089(6) 0.076(5) 0.114(7) 0.060(5) 0.065(6) 0.045(5)
C142 0.136(9) 0.108(8) 0.082(6) 0.068(6) 0.038(6) 0.071(7)
C183 0.104(6) 0.051(4) 0.095(6) 0.038(4) -0.025(5) -0.011(4)
C108 0.166(10) 0.043(4) 0.090(6) 0.036(4) 0.041(7) 0.021(5)
C229 0.076(4) 0.125(5) 0.075(4) 0.054(4) 0.005(3) 0.029(4)
C270 0.107(9) 0.075(10) 0.045(7) 0.021(7) 0.017(7) 0.051(8)
C275 0.119(9) 0.078(9) 0.056(7) 0.033(8) 0.008(7) 0.058(8)
C274 0.117(10) 0.100(9) 0.075(8) 0.031(9) -0.002(8) 0.067(9)
C273 0.111(10) 0.102(10) 0.082(8) 0.035(9) 0.009(8) 0.062(9)
C272 0.108(9) 0.088(10) 0.080(8) 0.022(8) 0.020(8) 0.062(9)
C271 0.104(9) 0.073(10) 0.059(7) 0.024(7) 0.018(7) 0.061(8)
C62 0.073(4) 0.099(6) 0.122(6) 0.096(5) 0.006(4) 0.014(4)
C256 0.176(11) 0.076(6) 0.040(4) 0.009(4) 0.037(5) 0.038(6)
C68 0.037(4) 0.156(10) 0.079(6) 0.033(6) 0.010(4) 0.019(5)
C18 0.085(5) 0.061(4) 0.125(8) -0.020(5) 0.007(5) 0.027(4)
C37 0.073(5) 0.090(6) 0.090(6) 0.049(5) 0.032(5) 0.030(5)
C147 0.076(6) 0.121(9) 0.092(7) -0.027(6) 0.028(5) -0.046(6)
C28 0.059(5) 0.110(7) 0.077(6) 0.062(5) -0.019(4) -0.003(4)
C133 0.090(6) 0.091(6) 0.101(7) 0.073(6) 0.044(5) 0.039(5)
C187 0.112(7) 0.059(5) 0.115(7) 0.047(5) -0.053(6) -0.017(4)
C29 0.065(5) 0.143(10) 0.097(7) 0.076(7) -0.029(5) -0.020(6)
C171 0.051(14) 0.088(11) 0.137(15) -0.009(11) 0.010(13) -0.021(10)
C126 0.100(12) 0.078(11) 0.115(12) 0.027(10) 0.051(11) 0.024(9)
C9 0.066(5) 0.084(6) 0.173(11) 0.096(7) 0.017(6) 0.008(4)
C152 0.091(7) 0.055(5) 0.131(9) -0.037(6) 0.018(6) 0.002(5)
C109 0.071(6) 0.035(4) 0.230(15) 0.004(6) 0.042(7) -0.016(4)
C153 0.133(9) 0.074(6) 0.065(5) -0.012(4) 0.027(6) 0.027(6)
C42 0.088(3) 0.049(3) 0.090(3) 0.024(3) -0.016(3) -0.012(3)
C239 0.044(6) 0.051(5) 0.130(9) 0.042(6) 0.025(5) 0.006(4)
C244 0.060(8) 0.069(8) 0.080(7) -0.029(5) 0.015(5) -0.012(5)
C48 0.107(7) 0.093(7) 0.120(8) 0.085(7) 0.038(6) 0.032(6)
C49 0.120(8) 0.069(6) 0.096(7) 0.023(5) 0.052(6) 0.005(5)
C166 0.045(8) 0.091(12) 0.052(9) -0.007(9) 0.019(7) 0.018(9)
C154 0.109(8) 0.058(5) 0.111(8) -0.001(5) 0.013(6) 0.040(5)
C251 0.084(8) 0.089(10) 0.096(12) 0.074(9) 0.001(7) -0.017(7)
C113 0.234(15) 0.092(7) 0.126(9) 0.065(7) 0.093(10) 0.123(10)
C184 0.129(8) 0.058(5) 0.140(9) 0.052(6) -0.045(7) -0.031(5)
C12 0.095(7) 0.128(9) 0.049(4) -0.003(5) 0.018(4) 0.058(6)
C259 0.063(10) 0.043(8) 0.107(10) 0.029(7) -0.008(8) 0.026(7)
C246 0.099(13) 0.073(13) 0.125(18) -0.035(10) 0.058(13) -0.004(10)
C267 0.037(8) 0.085(9) 0.041(6) 0.020(6) 0.019(5) 0.022(7)
C167 0.084(15) 0.109(16) 0.046(15) -0.020(12) 0.025(11) 0.014(13)
C114 0.065(5) 0.102(8) 0.168(11) 0.099(8) 0.002(6) 0.011(5)
C206 0.090(6) 0.131(9) 0.095(7) 0.078(7) 0.043(5) 0.064(6)
C138 0.168(11) 0.097(7) 0.077(6) 0.021(5) -0.017(6) 0.094(8)
C143 0.076(6) 0.142(10) 0.102(8) 0.065(7) 0.012(5) 0.050(6)
C139 0.073(6) 0.114(8) 0.104(8) 0.044(7) -0.026(6) 0.012(6)
C134 0.069(5) 0.083(7) 0.116(8) 0.037(6) 0.013(5) -0.018(5)
C235 0.052(4) 0.084(9) 0.076(8) 0.018(8) -0.006(5) 0.018(5)
C260 0.066(9) 0.038(5) 0.083(11) 0.000(6) 0.029(7) 0.023(5)
C148 0.063(5) 0.172(12) 0.053(5) 0.008(6) -0.014(4) -0.010(6)
C14 0.116(9) 0.138(10) 0.095(8) -0.006(7) 0.026(7) 0.082(8)
C122 0.105(5) 0.071(4) 0.061(4) 0.043(4) 0.007(3) 0.022(4)
C144 0.176(12) 0.046(5) 0.119(9) 0.032(5) 0.011(8) 0.045(6)
C186 0.124(8) 0.092(7) 0.160(11) 0.070(7) -0.082(8) -0.035(6)
C78 0.055(5) 0.089(8) 0.058(5) 0.044(5) 0.027(4) 0.020(5)
C19 0.107(7) 0.089(7) 0.232(13) 0.014(8) 0.109(9) 0.041(5)
C219 0.067(11) 0.069(9) 0.111(12) 0.050(9) -0.025(9) 0.013(7)
C207 0.135(9) 0.087(7) 0.063(6) 0.011(5) 0.008(6) -0.017(6)
C50 0.057(5) 0.149(11) 0.143(11) 0.082(9) 0.012(6) 0.006(6)
C216 0.052(3) 0.075(4) 0.087(4) -0.006(3) 0.017(3) 0.026(3)
C43 0.088(4) 0.049(3) 0.094(4) 0.018(3) -0.015(3) -0.011(3)
C127 0.067(12) 0.065(14) 0.112(16) 0.017(14) 0.071(10) 0.042(10)
C30 0.072(6) 0.166(12) 0.112(9) 0.064(9) 0.018(6) 0.052(7)
C69 0.063(5) 0.100(7) 0.067(5) 0.001(5) 0.004(4) 0.019(5)
C38 0.134(10) 0.103(9) 0.083(7) 0.007(6) 0.008(7) 0.020(7)
C149 0.128(9) 0.052(5) 0.155(11) -0.048(6) 0.054(8) -0.039(6)
C70 0.086(7) 0.152(11) 0.093(7) 0.061(8) -0.028(6) 0.026(7)
C102 0.118(12) 0.136(13) 0.061(10) 0.059(10) 0.037(9) 0.073(9)
C59 0.100(8) 0.158(13) 0.142(11) -0.032(10) 0.073(8) -0.002(8)
C60 0.168(11) 0.051(5) 0.096(7) -0.008(5) -0.052(7) 0.041(6)
C39 0.105(8) 0.095(8) 0.206(14) 0.094(9) 0.059(9) 0.045(7)
C170 0.045(5) 0.071(10) 0.112(10) 0.007(7) 0.016(6) -0.006(6)
C103 0.070(9) 0.145(13) 0.054(9) 0.036(9) 0.001(7) 0.052(9)
C123 0.103(5) 0.072(4) 0.060(4) 0.042(4) 0.005(3) 0.023(4)
C185 0.120(8) 0.093(7) 0.177(12) 0.073(8) -0.069(8) -0.045(6)
C23 0.086(12) 0.15(3) 0.050(16) 0.058(17) -0.008(12) 0.018(16)
C24 0.100(15) 0.131(18) 0.049(15) 0.048(14) 0.009(14) 0.012(15)
C240 0.118(17) 0.059(8) 0.16(2) 0.051(12) 0.025(14) 0.029(9)
C157 0.164(10) 0.132(8) 0.049(4) 0.028(5) 0.032(5) 0.074(8)
C158 0.156(9) 0.078(5) 0.090(7) 0.033(5) -0.025(7) -0.001(5)
C73 0.098(14) 0.077(14) 0.120(14) 0.019(12) 0.028(11) 0.058(12)
C74 0.134(19) 0.111(17) 0.112(15) 0.031(14) 0.075(15) 0.065(14)
C261 0.086(13) 0.040(9) 0.117(14) 0.004(9) 0.063(12) 0.031(9)
C124 0.104(5) 0.073(4) 0.060(4) 0.042(4) 0.008(3) 0.022(4)
C52 0.130(7) 0.052(5) 0.151(8) -0.010(5) -0.007(6) 0.017(5)
C40 0.099(8) 0.151(12) 0.159(12) 0.084(10) 0.064(8) 0.047(8)
C25 0.13(3) 0.123(14) 0.047(10) 0.021(10) 0.000(15) 0.010(14)
C79 0.053(5) 0.135(10) 0.077(8) 0.065(8) 0.028(6) 0.040(7)
C159 0.082(5) 0.224(13) 0.112(8) 0.115(9) 0.024(5) 0.065(6)
C15 0.138(10) 0.125(9) 0.062(6) 0.025(6) 0.050(6) 0.014(8)
C10 0.36(2) 0.041(5) 0.051(5) 0.013(4) 0.015(9) -0.020(8)
C249 0.099(8) 0.098(9) 0.091(9) 0.067(8) 0.021(7) 0.015(7)
C264 0.103(16) 0.079(10) 0.095(15) 0.050(10) 0.057(13) 0.028(11)
C20 0.221(14) 0.111(9) 0.107(7) 0.026(6) -0.007(6) 0.116(10)
C210 0.068(5) 0.036(5) 0.098(10) 0.019(6) 0.008(6) 0.009(4)
C75 0.106(13) 0.072(9) 0.094(16) -0.009(9) 0.031(10) 0.041(10)
C211 0.132(12) 0.043(7) 0.093(7) 0.007(7) 0.047(8) 0.020(9)
C168 0.052(10) 0.091(14) 0.094(14) -0.019(12) 0.030(10) 0.026(10)
C241 0.035(6) 0.056(8) 0.141(10) 0.029(8) 0.005(6) -0.002(5)
C162 0.064(7) 0.091(7) 0.092(10) 0.048(7) -0.016(7) 0.027(6)
C172 0.041(10) 0.111(14) 0.117(16) 0.026(12) 0.013(11) 0.013(10)
C53 0.178(19) 0.13(2) 0.199(16) -0.081(14) -0.037(16) 0.01(2)
C217 0.053(4) 0.078(4) 0.085(4) -0.003(4) 0.018(4) 0.026(4)
C236 0.081(9) 0.091(7) 0.137(12) 0.049(7) 0.014(9) 0.025(6)
C32 0.160(16) 0.093(15) 0.121(11) -0.052(11) 0.013(15) 0.013(11)
C220 0.26(4) 0.074(14) 0.103(12) 0.069(10) -0.051(13) -0.012(14)
C173 0.048(10) 0.079(13) 0.128(12) 0.026(9) 0.032(9) 0.013(10)
C266 0.029(6) 0.17(2) 0.047(7) 0.013(9) 0.016(5) -0.004(8)
C128 0.079(14) 0.067(15) 0.094(14) 0.017(12) 0.075(11) 0.033(13)
C247 0.076(9) 0.050(9) 0.137(18) -0.051(9) 0.038(11) -0.027(7)
C117 0.133(10) 0.105(10) 0.048(7) -0.017(7) 0.026(7) 0.012(9)
C163 0.088(9) 0.101(8) 0.053(6) 0.031(5) -0.017(6) 0.012(7)
C237 0.089(9) 0.152(13) 0.079(6) 0.037(8) 0.020(7) 0.051(10)
C212 0.077(7) 0.055(7) 0.103(7) 0.052(6) 0.012(6) 0.025(6)
C44 0.088(4) 0.051(3) 0.093(4) 0.019(3) -0.017(3) -0.010(3)
C118 0.142(13) 0.065(6) 0.079(9) -0.029(5) 0.032(9) 0.014(7)
C45 0.091(4) 0.053(3) 0.093(4) 0.023(3) -0.014(3) -0.012(3)
C221 0.128(19) 0.082(12) 0.14(2) 0.072(14) -0.033(18) -0.005(12)
C164 0.067(7) 0.122(11) 0.100(9) 0.061(8) 0.015(7) 0.054(7)
C80 0.121(10) 0.063(5) 0.088(8) 0.005(5) 0.041(8) -0.022(5)
C64 0.084(8) 0.16(2) 0.17(2) 0.138(19) 0.021(13) 0.043(14)
C232 0.077(4) 0.126(6) 0.076(4) 0.053(4) 0.004(4) 0.029(4)
C129 0.107(17) 0.074(11) 0.129(19) 0.033(12) 0.057(16) 0.032(11)
C34 0.20(3) 0.18(3) 0.108(11) -0.055(18) -0.03(2) 0.02(2)
C54 0.22(3) 0.052(11) 0.26(2) 0.043(13) 0.046(18) 0.029(16)
C242 0.081(11) 0.082(11) 0.170(14) 0.037(12) 0.067(11) -0.001(8)
C35 0.16(2) 0.098(18) 0.19(3) -0.078(16) 0.00(2) -0.013(16)
C55 0.142(9) 0.095(14) 0.115(17) -0.030(10) 0.010(10) 0.051(9)
C65 0.051(12) 0.123(10) 0.094(6) 0.095(6) -0.023(8) -0.012(9)
C104 0.089(12) 0.135(9) 0.070(10) -0.014(8) -0.037(9) 0.020(8)
C222 0.126(18) 0.22(3) 0.24(3) 0.18(3) 0.06(2) 0.11(2)
C119 0.114(8) 0.143(13) 0.060(8) -0.037(8) -0.019(6) 0.030(9)
N1 0.073(7) 0.062(5) 0.071(6) 0.012(4) 0.027(5) 0.010(5)
C287 0.059(8) 0.066(5) 0.038(6) 0.021(4) 0.010(5) 0.016(5)
C290 0.075(10) 0.060(5) 0.058(7) 0.017(4) 0.007(6) 0.022(6)
C289 0.111(16) 0.073(10) 0.104(15) 0.003(10) 0.043(12) 0.023(10)
C288 0.079(8) 0.067(5) 0.073(8) 0.019(5) 0.021(6) 0.016(5)
C292 0.17(2) 0.082(10) 0.15(2) -0.024(12) 0.055(19) 0.034(12)
C291 0.106(11) 0.082(9) 0.087(9) -0.008(7) 0.027(8) 0.027(7)
N2 0.053(6) 0.080(8) 0.055(6) 0.019(5) 0.001(5) 0.012(5)
C293 0.040(6) 0.033(5) 0.029(5) -0.008(3) 0.006(4) 0.000(4)
C296 0.065(9) 0.067(9) 0.037(6) 0.003(5) -0.007(6) 0.011(7)
C295 0.064(12) 0.074(14) 0.065(11) 0.031(10) 0.002(9) -0.011(10)
C298 0.23(3) 0.31(5) 0.087(13) 0.10(2) 0.020(16) 0.17(3)
C297 0.075(9) 0.130(15) 0.070(9) 0.043(9) -0.005(7) 0.029(10)
C294 0.076(9) 0.078(9) 0.061(8) 0.029(6) 0.014(6) 0.012(7)
N3 0.163(15) 0.066(9) 0.108(8) -0.020(6) 0.015(8) 0.034(9)
C300 0.155(18) 0.065(11) 0.132(10) 0.003(9) 0.000(11) 0.012(11)
C301 0.037(7) 0.051(8) 0.093(8) -0.035(6) -0.004(7) -0.013(5)
C299 0.050(8) 0.037(7) 0.110(7) -0.013(6) 0.026(7) -0.002(6)
C307 0.068(12) 0.084(15) 0.133(10) 0.027(10) 0.022(10) 0.003(10)
C308 0.024(6) 0.16(2) 0.115(13) 0.026(12) 0.033(8) 0.023(9)
C312 0.057(10) 0.136(15) 0.045(9) -0.003(10) 0.025(8) 0.046(11)
C306 0.095(12) 0.144(16) 0.111(10) 0.001(10) 0.032(9) 0.070(12)
C317 0.186(17) 0.194(17) 0.098(13) 0.086(12) 0.056(12) 0.082(15)
C315 0.114(8) 0.063(8) 0.052(6) 0.017(5) -0.001(6) 0.045(7)
C1A 0.122(9) 0.086(9) 0.060(6) 0.013(7) 0.000(6) 0.059(7)
C1B 0.126(9) 0.107(9) 0.087(7) 0.027(8) -0.016(7) 0.059(8)
C1C 0.113(9) 0.104(9) 0.102(8) 0.032(8) -0.003(7) 0.055(8)
C1D 0.116(9) 0.086(9) 0.092(7) 0.033(7) 0.016(7) 0.051(8)
C1E 0.114(8) 0.073(9) 0.070(6) 0.032(6) 0.004(6) 0.041(7)
C316 0.151(11) 0.026(7) 0.032(7) -0.004(6) 0.013(8) 0.025(8)
C1F 0.148(11) 0.027(7) 0.046(7) 0.009(6) 0.014(8) 0.002(8)
C1G 0.162(11) 0.034(8) 0.056(7) 0.011(7) 0.010(8) -0.006(8)
C1H 0.172(12) 0.046(8) 0.065(8) 0.021(7) 0.009(9) 0.009(9)
C1I 0.175(13) 0.045(8) 0.061(9) 0.033(7) 0.007(10) 0.024(9)
C1J 0.164(12) 0.030(6) 0.048(8) 0.023(6) 0.013(9) 0.034(8)
C89A 0.073(4) 0.089(5) 0.029(3) -0.001(3) 0.014(3) -0.004(4)
C94A 0.091(6) 0.107(6) 0.074(5) -0.024(4) 0.040(4) -0.005(4)
C93A 0.121(7) 0.160(9) 0.078(6) -0.025(5) 0.056(5) -0.023(6)
C92A 0.126(8) 0.194(10) 0.063(6) 0.007(6) 0.045(5) -0.031(7)
C91A 0.153(9) 0.164(9) 0.072(6) 0.047(6) 0.051(5) -0.016(6)
C90A 0.114(7) 0.111(6) 0.057(4) 0.035(4) 0.037(4) 0.000(5)
C318 0.048(8) 0.072(6) 0.130(13) 0.043(8) 0.004(9) -0.010(7)
C1K 0.19(3) 0.052(7) 0.117(18) 0.029(11) 0.002(19) -0.011(12)
C1L 0.038(7) 0.17(2) 0.26(3) 0.15(3) -0.011(14) -0.029(10)
C1M 0.090(16) 0.090(16) 0.134(14) 0.050(11) 0.021(11) -0.004(13)
C319 0.074(13) 0.103(11) 0.063(8) 0.016(9) 0.000(9) 0.030(10)
C1N 0.066(8) 0.089(10) 0.076(5) 0.023(6) 0.007(6) 0.033(7)
C1O 0.068(9) 0.130(19) 0.080(14) 0.016(14) -0.004(9) 0.047(11)
C1P 0.111(13) 0.112(12) 0.109(14) 0.047(10) -0.003(12) 0.007(12)
C320 0.055(8) 0.102(11) 0.103(9) 0.073(8) 0.007(6) 0.031(6)
C1Q 0.24(3) 0.22(2) 0.17(2) 0.138(17) 0.10(2) 0.18(3)
C1R 0.071(9) 0.23(3) 0.16(2) 0.16(2) -0.006(10) 0.002(11)
C1S 0.128(16) 0.121(15) 0.094(9) 0.082(9) -0.018(10) 0.020(11)
C321 0.072(6) 0.037(3) 0.060(6) 0.023(4) 0.005(5) 0.024(4)
C1T 0.077(7) 0.049(7) 0.063(7) 0.004(6) 0.001(6) 0.014(6)
C1U 0.077(8) 0.025(6) 0.063(9) 0.005(6) 0.002(6) 0.023(6)
C1V 0.109(12) 0.045(7) 0.072(8) 0.029(7) 0.020(7) 0.023(8)
C322 0.055(3) 0.077(4) 0.086(4) -0.004(3) 0.017(3) 0.025(3)
C1W 0.049(3) 0.074(3) 0.087(3) -0.005(3) 0.017(3) 0.027(3)
C1X 0.051(3) 0.072(4) 0.088(4) -0.007(3) 0.016(3) 0.027(3)
C1Y 0.049(3) 0.074(4) 0.090(4) -0.006(3) 0.016(3) 0.029(3)
C323 0.032(6) 0.045(4) 0.037(5) 0.017(3) 0.012(6) 0.009(4)
C1Z 0.046(6) 0.072(7) 0.049(6) 0.035(6) 0.027(5) 0.018(5)
C2A 0.060(8) 0.140(19) 0.146(16) 0.107(16) 0.064(9) 0.054(11)
C2B 0.070(12) 0.080(8) 0.117(14) 0.061(8) 0.054(11) 0.022(7)
C2C 0.128(19) 0.19(2) 0.048(7) 0.021(9) 0.036(7) -0.045(18)
C324 0.16(3) 0.15(3) 0.121(14) 0.090(16) 0.046(15) 0.11(2)
C2D 0.050(7) 0.073(12) 0.088(14) -0.001(10) 0.025(8) 0.033(7)
C2E 0.046(7) 0.043(7) 0.056(9) -0.005(5) 0.003(6) 0.026(5)
C2F 0.043(9) 0.106(12) 0.18(2) -0.094(15) 0.004(12) 0.026(9)
C325 0.117(11) 0.146(16) 0.132(14) 0.107(12) 0.009(11) -0.011(12)
C2G 0.18(2) 0.123(14) 0.138(15) 0.072(10) -0.006(13) 0.019(14)
C2H 0.103(9) 0.112(11) 0.102(10) 0.085(9) -0.009(8) -0.013(9)
C2I 0.105(9) 0.142(15) 0.099(12) 0.105(10) -0.018(10) -0.012(11)
C63A 0.089(9) 0.051(7) 0.093(13) 0.053(7) 0.032(9) 0.028(5)
C64A 0.090(12) 0.173(14) 0.236(15) 0.178(12) 0.085(11) 0.087(11)
C65A 0.128(18) 0.169(16) 0.192(15) 0.144(10) -0.075(14) -0.036(12)
C55A 0.147(12) 0.11(2) 0.17(2) 0.004(19) 0.003(16) 0.059(13)
C54A 0.155(16) 0.056(9) 0.22(2) 0.033(15) 0.027(19) 0.048(14)
C53A 0.078(16) 0.046(12) 0.152(9) -0.041(9) -0.010(10) -0.020(10)
C32A 0.165(11) 0.062(7) 0.119(10) -0.031(6) 0.017(7) 0.033(9)
C34A 0.153(12) 0.122(17) 0.105(14) -0.043(10) 0.008(10) 0.023(12)
C35A 0.156(11) 0.134(18) 0.080(11) -0.054(10) 0.007(8) -0.040(11)
C33A 0.37(3) 0.076(10) 0.168(18) -0.001(10) 0.071(17) 0.091(16)
C72A 0.061(5) 0.054(5) 0.062(5) 0.001(5) 0.020(4) 0.025(4)
C75A 0.084(9) 0.057(5) 0.114(12) 0.005(6) 0.033(9) 0.026(6)
C73A 0.060(5) 0.077(8) 0.106(10) -0.018(8) 0.013(5) 0.033(5)
C74A 0.091(9) 0.106(10) 0.056(5) 0.010(6) 0.034(6) 0.045(9)
C80A 0.064(14) 0.101(14) 0.120(19) 0.074(14) 0.025(13) 0.008(12)
C77A 0.044(6) 0.088(11) 0.068(10) 0.043(8) 0.023(6) 0.018(8)
C78A 0.040(11) 0.114(14) 0.075(11) 0.030(11) 0.021(8) 0.028(11)
C79A 0.048(8) 0.062(14) 0.084(11) 0.030(10) 0.003(9) -0.004(10)
C326 0.111(9) 0.086(8) 0.051(5) -0.027(5) 0.010(7) 0.021(7)
C2J 0.146(15) 0.121(13) 0.037(6) -0.019(8) -0.001(10) 0.030(11)
C2K 0.140(13) 0.087(10) 0.080(13) -0.040(8) 0.003(13) -0.001(10)
C2L 0.134(11) 0.118(15) 0.086(13) -0.047(11) 0.025(10) 0.045(9)
C327 0.069(8) 0.149(12) 0.057(10) 0.032(10) -0.019(7) -0.003(9)
C2M 0.061(7) 0.108(8) 0.046(6) 0.037(6) -0.002(5) 0.023(5)
C2N 0.077(12) 0.131(10) 0.075(10) 0.051(9) -0.007(10) 0.054(9)
C2O 0.076(11) 0.143(16) 0.039(7) 0.032(9) -0.004(7) 0.014(10)
C328 0.047(4) 0.053(6) 0.097(6) 0.010(4) 0.030(4) 0.004(4)
C2P 0.052(6) 0.092(9) 0.134(12) -0.014(7) 0.005(8) 0.028(6)
C2Q 0.037(6) 0.085(9) 0.119(8) -0.016(6) 0.011(6) -0.011(6)
C2R 0.084(9) 0.092(10) 0.152(11) 0.060(8) 0.032(8) -0.015(7)
C329 0.058(7) 0.074(9) 0.052(7) -0.002(6) 0.029(5) 0.019(6)
C2S 0.102(12) 0.079(9) 0.098(12) 0.009(8) 0.059(10) 0.042(9)
C2T 0.058(8) 0.126(13) 0.051(11) -0.006(9) 0.024(7) 0.034(9)
C2U 0.120(12) 0.111(12) 0.050(7) 0.032(7) 0.041(8) 0.031(10)
C89 0.103(4) 0.071(3) 0.059(4) 0.043(3) 0.007(3) 0.023(3)
C2V 0.105(5) 0.074(4) 0.061(4) 0.043(3) 0.008(3) 0.021(4)
C2W 0.105(5) 0.070(4) 0.061(4) 0.043(4) 0.008(3) 0.023(4)
C2X 0.104(5) 0.073(4) 0.059(4) 0.041(4) 0.005(3) 0.023(4)
C90 0.056(8) 0.080(8) 0.073(8) 0.026(7) -0.012(7) 0.040(6)
C2Y 0.099(11) 0.124(14) 0.066(9) 0.034(9) -0.006(8) 0.049(10)
C2Z 0.064(8) 0.094(10) 0.120(14) 0.027(9) -0.033(9) 0.028(7)
C3A 0.059(10) 0.086(9) 0.105(11) 0.020(8) -0.003(9) 0.045(8)
C91 0.075(5) 0.057(5) 0.099(6) 0.006(4) 0.052(5) 0.036(4)
C3B 0.077(7) 0.094(7) 0.104(10) 0.004(6) 0.047(6) 0.013(5)
C3C 0.144(12) 0.101(8) 0.177(12) 0.052(8) 0.090(10) 0.088(8)
C3D 0.104(8) 0.126(11) 0.093(6) -0.003(6) 0.058(5) 0.005(7)
C45A 0.090(4) 0.051(4) 0.093(4) 0.023(3) -0.014(4) -0.011(3)
C43A 0.089(4) 0.051(3) 0.093(4) 0.020(3) -0.016(3) -0.012(3)
C42A 0.088(3) 0.049(3) 0.090(3) 0.024(3) -0.016(3) -0.012(3)
C44A 0.089(4) 0.051(3) 0.091(4) 0.023(3) -0.014(3) -0.011(3)
O16A 0.052(4) 0.052(4) 0.050(4) 0.020(3) -0.010(3) 0.000(3)
O11A 0.049(4) 0.068(4) 0.040(4) 0.025(3) -0.004(3) 0.011(3)
C93 0.076(4) 0.125(6) 0.076(4) 0.053(4) 0.004(4) 0.030(4)
C3E 0.078(4) 0.127(6) 0.076(4) 0.054(4) 0.007(4) 0.026(4)
C3F 0.079(4) 0.126(6) 0.075(4) 0.052(4) 0.006(4) 0.028(4)
C3G 0.076(4) 0.125(5) 0.075(4) 0.054(4) 0.005(3) 0.029(4)
C8 0.15(3) 0.12(3) 0.20(2) 0.04(2) 0.13(2) 0.02(2)
N3A 0.174(18) 0.061(12) 0.186(17) 0.018(12) 0.109(14) -0.043(12)
C3H 0.144(18) 0.107(17) 0.158(17) -0.009(14) 0.127(14) -0.019(15)
C3I 0.139(18) 0.058(13) 0.191(18) 0.017(12) 0.143(14) 0.006(12)
C3J 0.17(2) 0.13(2) 0.151(19) 0.006(15) 0.062(18) -0.033(16)
C3K 0.17(2) 0.055(14) 0.21(2) 0.027(15) 0.126(17) 0.002(15)
C3L 0.11(3) 0.22(4) 0.151(19) 0.02(2) 0.072(19) -0.03(2)
C22A 0.068(5) 0.129(7) 0.043(4) 0.045(5) 0.007(3) 0.031(5)
C23A 0.085(6) 0.199(15) 0.061(8) 0.059(10) -0.017(5) 0.012(8)
C25A 0.130(11) 0.161(12) 0.040(5) 0.038(7) 0.025(6) 0.063(10)
C24A 0.100(9) 0.142(8) 0.077(8) 0.074(7) 0.015(7) 0.050(7)
C94 0.10(2) 0.13(2) 0.092(14) 0.022(13) 0.018(15) 0.035(18)
N1A 0.085(11) 0.082(7) 0.097(10) 0.048(7) 0.033(9) 0.004(8)
C3M 0.046(10) 0.082(7) 0.087(12) 0.050(8) 0.014(9) 0.005(8)
C3N 0.075(13) 0.089(9) 0.075(11) 0.025(9) 0.009(9) -0.001(9)
C3O 0.121(15) 0.095(10) 0.111(12) 0.057(9) 0.054(11) 0.027(11)
C3P 0.115(16) 0.085(10) 0.104(13) 0.016(10) 0.034(12) -0.006(11)
C3Q 0.032(10) 0.093(10) 0.082(14) 0.065(10) 0.030(10) 0.013(10)
C265 0.091(14) 0.081(15) 0.20(3) 0.064(19) 0.019(16) 0.051(13)
N2A 0.088(11) 0.178(17) 0.131(14) 0.084(12) 0.062(10) 0.095(11)
C3R 0.103(16) 0.16(2) 0.137(16) 0.085(16) 0.053(13) 0.078(15)
C3S 0.068(12) 0.080(15) 0.129(15) 0.040(12) 0.037(10) 0.050(12)
C3T 0.111(16) 0.24(2) 0.150(18) 0.133(17) 0.078(13) 0.112(16)
C3U 0.088(13) 0.135(18) 0.119(16) 0.048(13) 0.025(11) 0.074(13)
C3V 0.041(13) 0.099(19) 0.101(17) 0.051(15) 0.031(12) 0.022(13)
C284 0.049(7) 0.049(6) 0.074(5) -0.014(4) 0.004(5) -0.002(5)
C3W 0.094(14) 0.107(13) 0.059(6) 0.003(7) 0.002(8) 0.013(10)
C3X 0.052(7) 0.082(13) 0.100(15) -0.034(10) 0.001(7) -0.005(6)
C3Y 0.071(9) 0.039(7) 0.095(14) -0.014(7) 0.031(9) 0.005(7)

loop_
_atom_type_symbol
_atom_type_description
_atom_type_scat_dispersion_real
_atom_type_scat_dispersion_imag
_atom_type_scat_source
C C 0.0181 0.0091 'International Tables Vol C Tables 4.2.6.8 and 6.1.1.4'
H H 0.0000 0.0000 'International Tables Vol C Tables 4.2.6.8 and 6.1.1.4'
Au Au -4.4197 7.2980 'International Tables Vol C Tables 4.2.6.8 and 6.1.1.4'
Cl Cl 0.3639 0.7018 'International Tables Vol C Tables 4.2.6.8 and 6.1.1.4'
Cr Cr -0.1635 2.4439 'International Tables Vol C Tables 4.2.6.8 and 6.1.1.4'
F F 0.0727 0.0534 'International Tables Vol C Tables 4.2.6.8 and 6.1.1.4'
N N 0.0311 0.0180 'International Tables Vol C Tables 4.2.6.8 and 6.1.1.4'
Ni Ni -3.0029 0.5091 'International Tables Vol C Tables 4.2.6.8 and 6.1.1.4'
O O 0.0492 0.0322 'International Tables Vol C Tables 4.2.6.8 and 6.1.1.4'
P P 0.2955 0.4335 'International Tables Vol C Tables 4.2.6.8 and 6.1.1.4'

loop_
_geom_angle_atom_site_label_1
_geom_angle_atom_site_label_2
_geom_angle_atom_site_label_3
_geom_angle
_geom_angle_site_symmetry_1
_geom_angle_site_symmetry_3
_geom_angle_publ_flag
P1 Au1 Cl1 103.51(6) . . ?
P1 Au1 P2 121.00(5) . . ?
P2 Au1 Cl1 93.21(6) . . ?
P3 Au1 Cl1 100.02(6) . . ?
P3 Au1 P1 114.25(6) . . ?
P3 Au1 P2 117.74(6) . . ?
F17 Cr18 O96 90.67(13) . . ?
F17 Cr18 O91 89.97(15) . . ?
F17 Cr18 O93 178.28(15) . . ?
F17 Cr18 O94 91.86(16) . . ?
F18 Cr18 F17 89.07(12) . . ?
F18 Cr18 O96 85.93(13) . . ?
F18 Cr18 O91 90.84(15) . . ?
F18 Cr18 O93 91.82(15) . . ?
F18 Cr18 O94 177.86(15) . . ?
O91 Cr18 O96 176.70(17) . . ?
O93 Cr18 O96 87.93(16) . . ?
O93 Cr18 O91 91.49(18) . . ?
O93 Cr18 O94 87.29(17) . . ?
O94 Cr18 O96 95.98(16) . . ?
O94 Cr18 O91 87.24(17) . . ?
F24 Cr17 F17 89.80(13) . . ?
F24 Cr17 O65 87.41(13) . . ?
F24 Cr17 O95 176.45(14) . . ?
F24 Cr17 O67 90.89(14) . . ?
F24 Cr17 O69 90.03(14) . . ?
F17 Cr17 O65 89.65(13) . . ?
F17 Cr17 O95 92.69(14) . . ?
F17 Cr17 O67 177.59(15) . . ?
F17 Cr17 O69 89.03(14) . . ?
O65 Cr17 O69 177.12(16) . . ?
O95 Cr17 O65 95.14(15) . . ?
O95 Cr17 O69 87.48(16) . . ?
O67 Cr17 O65 88.08(15) . . ?
O67 Cr17 O95 86.72(16) . . ?
O67 Cr17 O69 93.28(16) . . ?
F24 Cr24 O66 94.52(14) . . ?
F24 Cr24 O70 88.96(14) . . ?
F24 Cr24 O68 90.03(14) . . ?
F24 Cr24 O72 178.22(16) . . ?
F23 Cr24 F24 86.88(13) . . ?
F23 Cr24 O66 178.37(16) . . ?
F23 Cr24 O70 91.99(14) . . ?
F23 Cr24 O68 89.45(15) . . ?
F23 Cr24 O72 91.43(15) . . ?
O66 Cr24 O70 87.21(15) . . ?
O66 Cr24 O68 91.37(16) . . ?
O68 Cr24 O70 178.19(16) . . ?
O72 Cr24 O66 87.17(16) . . ?
O72 Cr24 O70 91.68(16) . . ?
O72 Cr24 O68 89.39(17) . . ?
F16 Cr9 O35 90.27(15) . . ?
F16 Cr9 O33 86.68(15) . . ?
F16 Cr9 O37 92.24(15) . . ?
F9 Cr9 F16 88.19(13) . . ?
F9 Cr9 O35 89.78(15) . . ?
F9 Cr9 O33 90.61(14) . . ?
F9 Cr9 O37 177.89(16) . . ?
F9 Cr9 O64 92.88(16) . . ?
O33 Cr9 O35 176.91(18) . . ?
O37 Cr9 O35 92.28(17) . . ?
O37 Cr9 O33 87.36(17) . . ?
O64 Cr9 F16 178.74(18) . . ?
O64 Cr9 O35 89.09(18) . . ?
O64 Cr9 O33 93.95(18) . . ?
O64 Cr9 O37 86.70(18) . . ?
F14 Cr14 O43 92.15(15) . . ?
F14 Cr14 O46 178.74(16) . . ?
F14 Cr14 O48 89.11(15) . . ?
F14 Cr14 O45 90.94(16) . . ?
F13 Cr14 F14 87.74(13) . . ?
F13 Cr14 O43 88.26(15) . . ?
F13 Cr14 O46 92.93(15) . . ?
F13 Cr14 O48 90.37(15) . . ?
F13 Cr14 O45 178.05(17) . . ?
O43 Cr14 O48 178.10(17) . . ?
O46 Cr14 O43 86.80(17) . . ?
O46 Cr14 O48 91.96(17) . . ?
O45 Cr14 O43 90.35(17) . . ?
O45 Cr14 O46 88.36(18) . . ?
O45 Cr14 O48 91.05(18) . . ?
F18 Cr19 F19 87.25(13) . . ?
F18 Cr19 O87 178.61(17) . . ?
F18 Cr19 O90 91.68(15) . . ?
F18 Cr19 O92 92.61(16) . . ?
F18 Cr19 O89 89.23(16) . . ?
F19 Cr19 O87 92.01(15) . . ?
F19 Cr19 O90 90.53(17) . . ?
F19 Cr19 O92 178.15(19) . . ?
F19 Cr19 O89 91.15(17) . . ?
O90 Cr19 O87 87.16(19) . . ?
O90 Cr19 O92 91.3(2) . . ?
O90 Cr19 O89 178.1(2) . . ?
O92 Cr19 O87 88.17(18) . . ?
O92 Cr19 O89 87.0(2) . . ?
O89 Cr19 O87 92.0(2) . . ?
F10 Cr11 F11 87.21(13) . . ?
F10 Cr11 O57 88.97(15) . . ?
F10 Cr11 O58 90.58(15) . . ?
F10 Cr11 O60 94.26(17) . . ?
F10 Cr11 O55 178.12(17) . . ?
F11 Cr11 O57 91.36(15) . . ?
F11 Cr11 O58 90.11(16) . . ?
F11 Cr11 O60 178.34(17) . . ?
F11 Cr11 O55 91.07(17) . . ?
O58 Cr11 O57 178.44(19) . . ?
O58 Cr11 O60 90.65(19) . . ?
O58 Cr11 O55 90.18(19) . . ?
O60 Cr11 O57 87.90(18) . . ?
O55 Cr11 O57 90.31(19) . . ?
O55 Cr11 O60 87.4(2) . . ?
F1 Cr1 F8 88.75(13) . . ?
F1 Cr1 O3 177.34(17) . . ?
F1 Cr1 O1 90.12(14) . . ?
F1 Cr1 O32 92.56(15) . . ?
F1 Cr1 O5 90.40(16) . . ?
F8 Cr1 O3 91.24(15) . . ?
F8 Cr1 O1 86.84(15) . . ?
F8 Cr1 O5 90.21(16) . . ?
O3 Cr1 O1 87.23(17) . . ?
O32 Cr1 F8 178.67(16) . . ?
O32 Cr1 O3 87.46(17) . . ?
O32 Cr1 O1 93.39(18) . . ?
O32 Cr1 O5 89.55(18) . . ?
O5 Cr1 O3 92.25(18) . . ?
O5 Cr1 O1 176.99(17) . . ?
F12 Cr12 F11 88.16(13) . . ?
F12 Cr12 O54 177.77(17) . . ?
F12 Cr12 O51 92.06(15) . . ?
F12 Cr12 O56 89.91(15) . . ?
F12 Cr12 O53 90.09(16) . . ?
F11 Cr12 O54 94.06(16) . . ?
F11 Cr12 O51 88.85(15) . . ?
F11 Cr12 O56 90.15(14) . . ?
F11 Cr12 O53 178.04(17) . . ?
O54 Cr12 O51 87.82(18) . . ?
O54 Cr12 O56 90.25(18) . . ?
O51 Cr12 O56 177.75(17) . . ?
O53 Cr12 O54 87.69(17) . . ?
O53 Cr12 O51 92.09(18) . . ?
O53 Cr12 O56 88.97(17) . . ?
F2 Cr2 O30 87.95(15) . . ?
F2 Cr2 O31 179.14(19) . . ?
F2 Cr2 O27 91.79(15) . . ?
F1 Cr2 F2 85.62(13) . . ?
F1 Cr2 O30 90.77(15) . . ?
F1 Cr2 O31 94.63(16) . . ?
F1 Cr2 O29 88.21(16) . . ?
F1 Cr2 O27 177.39(16) . . ?
O31 Cr2 O30 91.22(18) . . ?
O29 Cr2 F2 91.95(16) . . ?
O29 Cr2 O30 178.98(18) . . ?
O29 Cr2 O31 88.88(19) . . ?
O29 Cr2 O27 91.56(19) . . ?
O27 Cr2 O30 89.46(18) . . ?
O27 Cr2 O31 87.96(18) . . ?
F12 Cr13 O50 90.15(16) . . ?
F12 Cr13 O49 87.94(16) . . ?
F12 Cr13 O52 92.95(15) . . ?
F13 Cr13 F12 87.28(13) . . ?
F13 Cr13 O47 90.72(16) . . ?
F13 Cr13 O50 90.83(15) . . ?
F13 Cr13 O49 91.73(15) . . ?
F13 Cr13 O52 178.37(17) . . ?
O47 Cr13 F12 177.83(16) . . ?
O47 Cr13 O50 89.04(18) . . ?
O47 Cr13 O49 92.95(18) . . ?
O47 Cr13 O52 89.07(18) . . ?
O50 Cr13 O52 90.78(18) . . ?
O49 Cr13 O50 176.73(17) . . ?
O49 Cr13 O52 86.67(18) . . ?
F2 Cr3 F3 88.59(14) . . ?
F2 Cr3 O26 94.36(15) . . ?
F2 Cr3 O23 89.57(16) . . ?
F2 Cr3 O28 90.24(16) . . ?
F2 Cr3 O25 178.50(18) . . ?
F3 Cr3 O26 177.05(16) . . ?
F3 Cr3 O23 91.85(17) . . ?
F3 Cr3 O28 88.71(18) . . ?
F3 Cr3 O25 90.31(17) . . ?
O26 Cr3 O23 88.22(18) . . ?
O26 Cr3 O28 91.24(19) . . ?
O26 Cr3 O25 86.74(18) . . ?
O28 Cr3 O23 179.4(2) . . ?
O25 Cr3 O23 91.48(19) . . ?
O25 Cr3 O28 88.72(19) . . ?
F10 Cr10 O62 86.67(15) . . ?
F10 Cr10 O59 90.54(15) . . ?
F10 Cr10 O61 91.41(16) . . ?
F10 Cr10 O63 179.00(18) . . ?
F9 Cr10 F10 87.31(13) . . ?
F9 Cr10 O62 89.95(15) . . ?
F9 Cr10 O59 89.59(15) . . ?
F9 Cr10 O61 178.01(17) . . ?
F9 Cr10 O63 93.69(16) . . ?
O59 Cr10 O62 177.20(18) . . ?
O59 Cr10 O61 91.95(19) . . ?
O59 Cr10 O63 89.40(19) . . ?
O61 Cr10 O62 88.45(19) . . ?
O63 Cr10 O62 93.39(19) . . ?
O63 Cr10 O61 87.59(19) . . ?
F14 Cr15 O39 90.15(15) . . ?
F14 Cr15 O42 90.73(15) . . ?
F14 Cr15 O41 178.32(18) . . ?
F14 Cr15 O44 92.83(16) . . ?
F15 Cr15 F14 88.24(13) . . ?
F15 Cr15 O39 91.96(15) . . ?
F15 Cr15 O42 88.98(16) . . ?
F15 Cr15 O41 90.99(18) . . ?
F15 Cr15 O44 178.86(18) . . ?
O42 Cr15 O39 178.73(18) . . ?
O42 Cr15 O41 87.75(18) . . ?
O42 Cr15 O44 90.60(19) . . ?
O41 Cr15 O39 91.37(19) . . ?
O44 Cr15 O39 88.46(18) . . ?
O44 Cr15 O41 87.9(2) . . ?
F21 Cr22 F22 87.24(14) . . ?
F21 Cr22 O78 92.37(16) . . ?
F21 Cr22 O80 92.16(17) . . ?
F21 Cr22 O77 90.19(18) . . ?
F21 Cr22 O75 179.14(18) . . ?
F22 Cr22 O78 179.01(18) . . ?
F22 Cr22 O80 88.89(15) . . ?
F22 Cr22 O77 89.93(16) . . ?
F22 Cr22 O75 93.40(16) . . ?
O78 Cr22 O80 90.22(17) . . ?
O78 Cr22 O77 90.98(18) . . ?
O77 Cr22 O80 177.3(2) . . ?
O75 Cr22 O78 87.00(18) . . ?
O75 Cr22 O80 88.42(19) . . ?
O75 Cr22 O77 89.2(2) . . ?
F23 Cr23 O71 90.77(14) . . ?
F23 Cr23 O74 179.52(19) . . ?
F23 Cr23 O73 92.69(16) . . ?
F23 Cr23 O76 89.28(17) . . ?
F22 Cr23 F23 87.39(13) . . ?
F22 Cr23 O71 88.73(15) . . ?
F22 Cr23 O74 93.07(17) . . ?
F22 Cr23 O73 179.57(19) . . ?
F22 Cr23 O76 91.36(16) . . ?
O71 Cr23 O76 179.9(2) . . ?
O74 Cr23 O71 89.10(18) . . ?
O74 Cr23 O73 86.85(19) . . ?
O74 Cr23 O76 90.8(2) . . ?
O73 Cr23 O71 91.70(18) . . ?
O73 Cr23 O76 88.21(19) . . ?
F16 Cr16 F15 88.10(13) . . ?
F16 Cr16 O38 89.85(16) . . ?
F16 Cr16 O34 91.66(15) . . ?
F16 Cr16 O36 92.30(17) . . ?
F16 Cr16 O40 178.98(18) . . ?
F15 Cr16 O38 89.82(15) . . ?
F15 Cr16 O34 90.65(17) . . ?
F15 Cr16 O36 177.14(18) . . ?
F15 Cr16 O40 92.16(17) . . ?
O34 Cr16 O38 178.43(19) . . ?
O36 Cr16 O38 87.35(19) . . ?
O36 Cr16 O34 92.2(2) . . ?
O36 Cr16 O40 87.5(2) . . ?
O40 Cr16 O38 91.1(2) . . ?
O40 Cr16 O34 87.35(19) . . ?
F8 Cr8 F7 88.13(13) . . ?
F8 Cr8 O2 91.06(16) . . ?
F8 Cr8 O6 90.17(17) . . ?
F8 Cr8 O4 90.98(16) . . ?
F8 Cr8 O8 178.57(19) . . ?
F7 Cr8 O2 176.74(18) . . ?
F7 Cr8 O6 90.49(17) . . ?
F7 Cr8 O4 89.68(18) . . ?
F7 Cr8 O8 92.67(19) . . ?
O2 Cr8 O6 86.4(2) . . ?
O4 Cr8 O2 93.5(2) . . ?
O4 Cr8 O6 178.84(19) . . ?
O8 Cr8 O2 88.2(2) . . ?
O8 Cr8 O6 91.0(2) . . ?
O8 Cr8 O4 87.8(2) . . ?
F6 Cr7 F7 89.23(14) . . ?
F6 Cr7 O10 92.78(17) . . ?
F6 Cr7 O7 91.16(18) . . ?
F6 Cr7 O12 90.6(2) . . ?
F6 Cr7 O9 178.7(2) . . ?
F7 Cr7 O10 177.99(18) . . ?
F7 Cr7 O7 92.11(17) . . ?
F7 Cr7 O12 89.93(19) . . ?
F7 Cr7 O9 90.87(19) . . ?
O10 Cr7 O7 87.7(2) . . ?
O12 Cr7 O10 90.2(2) . . ?
O12 Cr7 O7 177.3(2) . . ?
O9 Cr7 O10 87.1(2) . . ?
O9 Cr7 O7 90.1(2) . . ?
O9 Cr7 O12 88.1(3) . . ?
F3 Cr4 O22 89.79(17) . . ?
F3 Cr4 O24 93.15(18) . . ?
F3 Cr4 O19 176.8(2) . . ?
F3 Cr4 O21 90.49(19) . . ?
F4 Cr4 F3 88.00(15) . . ?
F4 Cr4 O22 89.40(18) . . ?
F4 Cr4 O24 178.85(19) . . ?
F4 Cr4 O19 91.17(18) . . ?
F4 Cr4 O21 92.6(2) . . ?
O24 Cr4 O22 90.6(2) . . ?
O24 Cr4 O19 87.68(19) . . ?
O24 Cr4 O21 87.4(2) . . ?
O19 Cr4 O22 87.2(2) . . ?
O19 Cr4 O21 92.6(2) . . ?
O21 Cr4 O22 178.0(2) . . ?
F21 Cr21 F20 88.44(15) . . ?
F21 Cr21 O81 90.34(18) . . ?
F21 Cr21 O79 94.03(17) . . ?
F21 Cr21 O82 88.77(18) . . ?
F21 Cr21 O84 179.4(2) . . ?
F20 Cr21 O81 89.55(18) . . ?
F20 Cr21 O79 177.3(2) . . ?
F20 Cr21 O82 92.01(17) . . ?
F20 Cr21 O84 91.22(19) . . ?
O81 Cr21 O82 178.2(2) . . ?
O79 Cr21 O81 89.4(2) . . ?
O79 Cr21 O82 89.0(2) . . ?
O79 Cr21 O84 86.3(2) . . ?
O84 Cr21 O81 90.1(2) . . ?
O84 Cr21 O82 90.8(2) . . ?
F19 Cr20 O88 91.73(17) . . ?
F19 Cr20 O86 89.95(18) . . ?
F19 Cr20 O83 89.39(18) . . ?
F19 Cr20 O85 177.6(2) . . ?
F20 Cr20 F19 88.35(14) . . ?
F20 Cr20 O88 89.7(2) . . ?
F20 Cr20 O86 177.8(2) . . ?
F20 Cr20 O83 90.87(18) . . ?
F20 Cr20 O85 94.00(19) . . ?
O86 Cr20 O88 91.8(2) . . ?
O86 Cr20 O83 87.7(2) . . ?
O83 Cr20 O88 178.8(2) . . ?
O85 Cr20 O88 88.3(2) . . ?
O85 Cr20 O86 87.7(2) . . ?
O85 Cr20 O83 90.6(2) . . ?
F4 Cr5 O18 91.97(19) . . ?
F4 Cr5 O20 91.8(2) . . ?
F5 Cr5 F4 87.33(16) . . ?
F5 Cr5 O18 178.3(3) . . ?
F5 Cr5 O17 92.5(2) . . ?
F5 Cr5 O20 91.6(2) . . ?
O17 Cr5 F4 179.2(3) . . ?
O17 Cr5 O18 88.2(2) . . ?
O17 Cr5 O20 89.0(3) . . ?
O20 Cr5 O18 90.0(3) . . ?
O15 Cr5 F4 89.0(2) . . ?
O15 Cr5 F5 92.9(2) . . ?
O15 Cr5 O18 85.5(3) . . ?
O15 Cr5 O17 90.3(3) . . ?
O15 Cr5 O20 175.5(3) . . ?
F6 Cr6 O14 88.5(2) . . ?
F6 Cr6 O16 172.2(3) . . ?
F6 Cr6 O11 90.9(2) . . ?
F5 Cr6 F6 88.69(16) . . ?
F5 Cr6 O14 89.7(2) . . ?
F5 Cr6 O16 95.4(2) . . ?
F5 Cr6 O11 173.0(3) . . ?
O13 Cr6 F6 92.9(3) . . ?
O13 Cr6 F5 92.4(3) . . ?
O13 Cr6 O14 177.5(4) . . ?
O13 Cr6 O16 93.5(3) . . ?
O13 Cr6 O11 94.6(3) . . ?
O16 Cr6 O14 84.9(3) . . ?
O11 Cr6 O14 83.3(3) . . ?
O11 Cr6 O16 84.2(3) . . ?
F17 Ni18 O96 90.67(13) . . ?
F17 Ni18 O91 89.97(15) . . ?
F17 Ni18 O93 178.28(15) . . ?
F17 Ni18 O94 91.86(16) . . ?
F18 Ni18 F17 89.07(12) . . ?
F18 Ni18 O96 85.93(13) . . ?
F18 Ni18 O91 90.84(15) . . ?
F18 Ni18 O93 91.82(15) . . ?
F18 Ni18 O94 177.86(15) . . ?
O91 Ni18 O96 176.70(17) . . ?
O93 Ni18 O96 87.93(16) . . ?
O93 Ni18 O91 91.49(18) . . ?
O93 Ni18 O94 87.29(17) . . ?
O94 Ni18 O96 95.98(16) . . ?
O94 Ni18 O91 87.24(17) . . ?
F24 Ni17 F17 89.80(13) . . ?
F24 Ni17 O65 87.41(13) . . ?
F24 Ni17 O95 176.45(14) . . ?
F24 Ni17 O67 90.89(14) . . ?
F24 Ni17 O69 90.03(14) . . ?
F17 Ni17 O65 89.65(13) . . ?
F17 Ni17 O95 92.69(14) . . ?
F17 Ni17 O67 177.59(15) . . ?
F17 Ni17 O69 89.03(14) . . ?
O65 Ni17 O69 177.12(16) . . ?
O95 Ni17 O65 95.14(15) . . ?
O95 Ni17 O69 87.48(16) . . ?
O67 Ni17 O65 88.08(15) . . ?
O67 Ni17 O95 86.72(16) . . ?
O67 Ni17 O69 93.28(16) . . ?
F24 Ni24 O66 94.52(14) . . ?
F24 Ni24 O70 88.96(14) . . ?
F24 Ni24 O68 90.03(14) . . ?
F24 Ni24 O72 178.22(16) . . ?
F23 Ni24 F24 86.88(13) . . ?
F23 Ni24 O66 178.37(16) . . ?
F23 Ni24 O70 91.99(14) . . ?
F23 Ni24 O68 89.45(15) . . ?
F23 Ni24 O72 91.43(15) . . ?
O66 Ni24 O70 87.21(15) . . ?
O66 Ni24 O68 91.37(16) . . ?
O68 Ni24 O70 178.19(16) . . ?
O72 Ni24 O66 87.17(16) . . ?
O72 Ni24 O70 91.68(16) . . ?
O72 Ni24 O68 89.39(17) . . ?
F16 Ni9 O35 90.27(15) . . ?
F16 Ni9 O33 86.68(15) . . ?
F16 Ni9 O37 92.24(15) . . ?
F9 Ni9 F16 88.19(13) . . ?
F9 Ni9 O35 89.78(15) . . ?
F9 Ni9 O33 90.61(14) . . ?
F9 Ni9 O37 177.89(16) . . ?
F9 Ni9 O64 92.88(16) . . ?
O33 Ni9 O35 176.91(18) . . ?
O37 Ni9 O35 92.28(17) . . ?
O37 Ni9 O33 87.36(17) . . ?
O64 Ni9 F16 178.74(18) . . ?
O64 Ni9 O35 89.09(18) . . ?
O64 Ni9 O33 93.95(18) . . ?
O64 Ni9 O37 86.70(18) . . ?
F14 Ni14 O43 92.15(15) . . ?
F14 Ni14 O46 178.74(16) . . ?
F14 Ni14 O48 89.11(15) . . ?
F14 Ni14 O45 90.94(16) . . ?
F13 Ni14 F14 87.74(13) . . ?
F13 Ni14 O43 88.26(15) . . ?
F13 Ni14 O46 92.93(15) . . ?
F13 Ni14 O48 90.37(15) . . ?
F13 Ni14 O45 178.05(17) . . ?
O43 Ni14 O48 178.10(17) . . ?
O46 Ni14 O43 86.80(17) . . ?
O46 Ni14 O48 91.96(17) . . ?
O45 Ni14 O43 90.35(17) . . ?
O45 Ni14 O46 88.36(18) . . ?
O45 Ni14 O48 91.05(18) . . ?
F18 Ni19 F19 87.25(13) . . ?
F18 Ni19 O87 178.61(17) . . ?
F18 Ni19 O90 91.68(15) . . ?
F18 Ni19 O92 92.61(16) . . ?
F18 Ni19 O89 89.23(16) . . ?
F19 Ni19 O87 92.01(15) . . ?
F19 Ni19 O90 90.53(17) . . ?
F19 Ni19 O92 178.15(19) . . ?
F19 Ni19 O89 91.15(17) . . ?
O90 Ni19 O87 87.16(19) . . ?
O90 Ni19 O92 91.3(2) . . ?
O90 Ni19 O89 178.1(2) . . ?
O92 Ni19 O87 88.17(18) . . ?
O92 Ni19 O89 87.0(2) . . ?
O89 Ni19 O87 92.0(2) . . ?
F10 Ni11 F11 87.21(13) . . ?
F10 Ni11 O57 88.97(15) . . ?
F10 Ni11 O58 90.58(15) . . ?
F10 Ni11 O60 94.26(17) . . ?
F10 Ni11 O55 178.12(17) . . ?
F11 Ni11 O57 91.36(15) . . ?
F11 Ni11 O58 90.11(16) . . ?
F11 Ni11 O60 178.34(17) . . ?
F11 Ni11 O55 91.07(17) . . ?
O58 Ni11 O57 178.44(19) . . ?
O58 Ni11 O60 90.65(19) . . ?
O58 Ni11 O55 90.18(19) . . ?
O60 Ni11 O57 87.90(18) . . ?
O55 Ni11 O57 90.31(19) . . ?
O55 Ni11 O60 87.4(2) . . ?
F1 Ni1 F8 88.75(13) . . ?
F1 Ni1 O3 177.34(17) . . ?
F1 Ni1 O1 90.12(14) . . ?
F1 Ni1 O32 92.56(15) . . ?
F1 Ni1 O5 90.40(16) . . ?
F8 Ni1 O3 91.24(15) . . ?
F8 Ni1 O1 86.84(15) . . ?
F8 Ni1 O5 90.21(16) . . ?
O3 Ni1 O1 87.23(17) . . ?
O32 Ni1 F8 178.67(16) . . ?
O32 Ni1 O3 87.46(17) . . ?
O32 Ni1 O1 93.39(18) . . ?
O32 Ni1 O5 89.55(18) . . ?
O5 Ni1 O3 92.25(18) . . ?
O5 Ni1 O1 176.99(17) . . ?
F12 Ni12 F11 88.16(13) . . ?
F12 Ni12 O54 177.77(17) . . ?
F12 Ni12 O51 92.06(15) . . ?
F12 Ni12 O56 89.91(15) . . ?
F12 Ni12 O53 90.09(16) . . ?
F11 Ni12 O54 94.06(16) . . ?
F11 Ni12 O51 88.85(15) . . ?
F11 Ni12 O56 90.15(14) . . ?
F11 Ni12 O53 178.04(17) . . ?
O54 Ni12 O51 87.82(18) . . ?
O54 Ni12 O56 90.25(18) . . ?
O51 Ni12 O56 177.75(17) . . ?
O53 Ni12 O54 87.69(17) . . ?
O53 Ni12 O51 92.09(18) . . ?
O53 Ni12 O56 88.97(17) . . ?
F2 Ni2 O30 87.95(15) . . ?
F2 Ni2 O31 179.14(19) . . ?
F2 Ni2 O27 91.79(15) . . ?
F1 Ni2 F2 85.62(13) . . ?
F1 Ni2 O30 90.77(15) . . ?
F1 Ni2 O31 94.63(16) . . ?
F1 Ni2 O29 88.21(16) . . ?
F1 Ni2 O27 177.39(16) . . ?
O31 Ni2 O30 91.22(18) . . ?
O29 Ni2 F2 91.95(16) . . ?
O29 Ni2 O30 178.98(18) . . ?
O29 Ni2 O31 88.88(19) . . ?
O29 Ni2 O27 91.56(19) . . ?
O27 Ni2 O30 89.46(18) . . ?
O27 Ni2 O31 87.96(18) . . ?
F12 Ni13 O50 90.15(16) . . ?
F12 Ni13 O49 87.94(16) . . ?
F12 Ni13 O52 92.95(15) . . ?
F13 Ni13 F12 87.28(13) . . ?
F13 Ni13 O47 90.72(16) . . ?
F13 Ni13 O50 90.83(15) . . ?
F13 Ni13 O49 91.73(15) . . ?
F13 Ni13 O52 178.37(17) . . ?
O47 Ni13 F12 177.83(16) . . ?
O47 Ni13 O50 89.04(18) . . ?
O47 Ni13 O49 92.95(18) . . ?
O47 Ni13 O52 89.07(18) . . ?
O50 Ni13 O52 90.78(18) . . ?
O49 Ni13 O50 176.73(17) . . ?
O49 Ni13 O52 86.67(18) . . ?
F2 Ni3 F3 88.59(14) . . ?
F2 Ni3 O26 94.36(15) . . ?
F2 Ni3 O23 89.57(16) . . ?
F2 Ni3 O28 90.24(16) . . ?
F2 Ni3 O25 178.50(18) . . ?
F3 Ni3 O26 177.05(16) . . ?
F3 Ni3 O23 91.85(17) . . ?
F3 Ni3 O28 88.71(18) . . ?
F3 Ni3 O25 90.31(17) . . ?
O26 Ni3 O23 88.22(18) . . ?
O26 Ni3 O28 91.24(19) . . ?
O26 Ni3 O25 86.74(18) . . ?
O28 Ni3 O23 179.4(2) . . ?
O25 Ni3 O23 91.48(19) . . ?
O25 Ni3 O28 88.72(19) . . ?
F10 Ni10 O62 86.67(15) . . ?
F10 Ni10 O59 90.54(15) . . ?
F10 Ni10 O61 91.41(16) . . ?
F10 Ni10 O63 179.00(18) . . ?
F9 Ni10 F10 87.31(13) . . ?
F9 Ni10 O62 89.95(15) . . ?
F9 Ni10 O59 89.59(15) . . ?
F9 Ni10 O61 178.01(17) . . ?
F9 Ni10 O63 93.69(16) . . ?
O59 Ni10 O62 177.20(18) . . ?
O59 Ni10 O61 91.95(19) . . ?
O59 Ni10 O63 89.40(19) . . ?
O61 Ni10 O62 88.45(19) . . ?
O63 Ni10 O62 93.39(19) . . ?
O63 Ni10 O61 87.59(19) . . ?
F14 Ni15 O39 90.15(15) . . ?
F14 Ni15 O42 90.73(15) . . ?
F14 Ni15 O41 178.32(18) . . ?
F14 Ni15 O44 92.83(16) . . ?
F15 Ni15 F14 88.24(13) . . ?
F15 Ni15 O39 91.96(15) . . ?
F15 Ni15 O42 88.98(16) . . ?
F15 Ni15 O41 90.99(18) . . ?
F15 Ni15 O44 178.86(18) . . ?
O42 Ni15 O39 178.73(18) . . ?
O42 Ni15 O41 87.75(18) . . ?
O42 Ni15 O44 90.60(19) . . ?
O41 Ni15 O39 91.37(19) . . ?
O44 Ni15 O39 88.46(18) . . ?
O44 Ni15 O41 87.9(2) . . ?
F21 Ni22 F22 87.24(14) . . ?
F21 Ni22 O78 92.37(16) . . ?
F21 Ni22 O80 92.16(17) . . ?
F21 Ni22 O77 90.19(18) . . ?
F21 Ni22 O75 179.14(18) . . ?
F22 Ni22 O78 179.01(18) . . ?
F22 Ni22 O80 88.89(15) . . ?
F22 Ni22 O77 89.93(16) . . ?
F22 Ni22 O75 93.40(16) . . ?
O78 Ni22 O80 90.22(17) . . ?
O78 Ni22 O77 90.98(18) . . ?
O77 Ni22 O80 177.3(2) . . ?
O75 Ni22 O78 87.00(18) . . ?
O75 Ni22 O80 88.42(19) . . ?
O75 Ni22 O77 89.2(2) . . ?
F23 Ni23 O71 90.77(14) . . ?
F23 Ni23 O74 179.52(19) . . ?
F23 Ni23 O73 92.69(16) . . ?
F23 Ni23 O76 89.28(17) . . ?
F22 Ni23 F23 87.39(13) . . ?
F22 Ni23 O71 88.73(15) . . ?
F22 Ni23 O74 93.07(17) . . ?
F22 Ni23 O73 179.57(19) . . ?
F22 Ni23 O76 91.36(16) . . ?
O71 Ni23 O76 179.9(2) . . ?
O74 Ni23 O71 89.10(18) . . ?
O74 Ni23 O73 86.85(19) . . ?
O74 Ni23 O76 90.8(2) . . ?
O73 Ni23 O71 91.70(18) . . ?
O73 Ni23 O76 88.21(19) . . ?
F16 Ni16 F15 88.10(13) . . ?
F16 Ni16 O38 89.85(16) . . ?
F16 Ni16 O34 91.66(15) . . ?
F16 Ni16 O36 92.30(17) . . ?
F16 Ni16 O40 178.98(18) . . ?
F15 Ni16 O38 89.82(15) . . ?
F15 Ni16 O34 90.65(17) . . ?
F15 Ni16 O36 177.14(18) . . ?
F15 Ni16 O40 92.16(17) . . ?
O34 Ni16 O38 178.43(19) . . ?
O36 Ni16 O38 87.35(19) . . ?
O36 Ni16 O34 92.2(2) . . ?
O36 Ni16 O40 87.5(2) . . ?
O40 Ni16 O38 91.1(2) . . ?
O40 Ni16 O34 87.35(19) . . ?
F8 Ni8 F7 88.13(13) . . ?
F8 Ni8 O2 91.06(16) . . ?
F8 Ni8 O6 90.17(17) . . ?
F8 Ni8 O4 90.98(16) . . ?
F8 Ni8 O8 178.57(19) . . ?
F7 Ni8 O2 176.74(18) . . ?
F7 Ni8 O6 90.49(17) . . ?
F7 Ni8 O4 89.68(18) . . ?
F7 Ni8 O8 92.67(19) . . ?
O2 Ni8 O6 86.4(2) . . ?
O4 Ni8 O2 93.5(2) . . ?
O4 Ni8 O6 178.84(19) . . ?
O8 Ni8 O2 88.2(2) . . ?
O8 Ni8 O6 91.0(2) . . ?
O8 Ni8 O4 87.8(2) . . ?
F6 Ni7 F7 89.23(14) . . ?
F6 Ni7 O10 92.78(17) . . ?
F6 Ni7 O7 91.16(18) . . ?
F6 Ni7 O12 90.6(2) . . ?
F6 Ni7 O9 178.7(2) . . ?
F7 Ni7 O10 177.99(18) . . ?
F7 Ni7 O7 92.11(17) . . ?
F7 Ni7 O12 89.93(19) . . ?
F7 Ni7 O9 90.87(19) . . ?
O10 Ni7 O7 87.7(2) . . ?
O12 Ni7 O10 90.2(2) . . ?
O12 Ni7 O7 177.3(2) . . ?
O9 Ni7 O10 87.1(2) . . ?
O9 Ni7 O7 90.1(2) . . ?
O9 Ni7 O12 88.1(3) . . ?
F3 Ni4 O22 89.79(17) . . ?
F3 Ni4 O24 93.15(18) . . ?
F3 Ni4 O19 176.8(2) . . ?
F3 Ni4 O21 90.49(19) . . ?
F4 Ni4 F3 88.00(15) . . ?
F4 Ni4 O22 89.40(18) . . ?
F4 Ni4 O24 178.85(19) . . ?
F4 Ni4 O19 91.17(18) . . ?
F4 Ni4 O21 92.6(2) . . ?
O24 Ni4 O22 90.6(2) . . ?
O24 Ni4 O19 87.68(19) . . ?
O24 Ni4 O21 87.4(2) . . ?
O19 Ni4 O22 87.2(2) . . ?
O19 Ni4 O21 92.6(2) . . ?
O21 Ni4 O22 178.0(2) . . ?
F21 Ni21 F20 88.44(15) . . ?
F21 Ni21 O81 90.34(18) . . ?
F21 Ni21 O79 94.03(17) . . ?
F21 Ni21 O82 88.77(18) . . ?
F21 Ni21 O84 179.4(2) . . ?
F20 Ni21 O81 89.55(18) . . ?
F20 Ni21 O79 177.3(2) . . ?
F20 Ni21 O82 92.01(17) . . ?
F20 Ni21 O84 91.22(19) . . ?
O81 Ni21 O82 178.2(2) . . ?
O79 Ni21 O81 89.4(2) . . ?
O79 Ni21 O82 89.0(2) . . ?
O79 Ni21 O84 86.3(2) . . ?
O84 Ni21 O81 90.1(2) . . ?
O84 Ni21 O82 90.8(2) . . ?
F19 Ni20 O88 91.73(17) . . ?
F19 Ni20 O86 89.95(18) . . ?
F19 Ni20 O83 89.39(18) . . ?
F19 Ni20 O85 177.6(2) . . ?
F20 Ni20 F19 88.35(14) . . ?
F20 Ni20 O88 89.7(2) . . ?
F20 Ni20 O86 177.8(2) . . ?
F20 Ni20 O83 90.87(18) . . ?
F20 Ni20 O85 94.00(19) . . ?
O86 Ni20 O88 91.8(2) . . ?
O86 Ni20 O83 87.7(2) . . ?
O83 Ni20 O88 178.8(2) . . ?
O85 Ni20 O88 88.3(2) . . ?
O85 Ni20 O86 87.7(2) . . ?
O85 Ni20 O83 90.6(2) . . ?
F4 Ni5 O18 91.97(19) . . ?
F4 Ni5 O20 91.8(2) . . ?
F5 Ni5 F4 87.33(16) . . ?
F5 Ni5 O18 178.3(3) . . ?
F5 Ni5 O17 92.5(2) . . ?
F5 Ni5 O20 91.6(2) . . ?
O17 Ni5 F4 179.2(3) . . ?
O17 Ni5 O18 88.2(2) . . ?
O17 Ni5 O20 89.0(3) . . ?
O20 Ni5 O18 90.0(3) . . ?
O15 Ni5 F4 89.0(2) . . ?
O15 Ni5 F5 92.9(2) . . ?
O15 Ni5 O18 85.5(3) . . ?
O15 Ni5 O17 90.3(3) . . ?
O15 Ni5 O20 175.5(3) . . ?
F6 Ni6 O14 88.5(2) . . ?
F6 Ni6 O16A 155.4(5) . . ?
F6 Ni6 O11A 94.8(4) . . ?
F5 Ni6 F6 88.69(16) . . ?
F5 Ni6 O14 89.7(2) . . ?
F5 Ni6 O16A 81.6(4) . . ?
F5 Ni6 O11A 150.9(5) . . ?
O14 Ni6 O16A 113.8(4) . . ?
O13 Ni6 F6 92.9(3) . . ?
O13 Ni6 F5 92.4(3) . . ?
O13 Ni6 O14 177.5(4) . . ?
O13 Ni6 O16A 65.2(5) . . ?
O13 Ni6 O11A 58.7(5) . . ?
O11A Ni6 O14 119.2(5) . . ?
O11A Ni6 O16A 83.5(5) . . ?
C1 P1 Au1 111.9(2) . . ?
C83 P1 Au1 116.7(2) . . ?
C83 P1 C1 103.7(3) . . ?
C83 P1 C89A 102.1(3) . . ?
C89A P1 Au1 115.61(19) . . ?
C89A P1 C1 105.3(3) . . ?
C95 P2 Au1 105.6(2) . . ?
C176 P2 Au1 120.3(2) . . ?
C176 P2 C95 104.7(3) . . ?
C176 P2 C182 101.1(4) . . ?
C182 P2 Au1 117.7(3) . . ?
C182 P2 C95 106.2(3) . . ?
C188 P3 Au1 115.2(2) . . ?
C188 P3 C276 102.6(4) . . ?
C188 P3 C315 101.4(5) . . ?
C188 P3 C316 104.8(7) . . ?
C276 P3 Au1 113.3(4) . . ?
C270 P3 Au1 115.1(7) . . ?
C270 P3 C188 108.5(7) . . ?
C270 P3 C276 100.5(9) . . ?
C315 P3 Au1 111.3(5) . . ?
C316 P3 Au1 124.3(8) . . ?
C316 P3 C315 96.0(10) . . ?
Cr15 F14 Cr14 122.52(15) . . ?
Ni15 F14 Ni14 122.52(15) . . ?
Cr3 F2 Cr2 121.11(16) . . ?
Ni3 F2 Ni2 121.11(16) . . ?
Cr24 F24 Cr17 122.64(14) . . ?
Ni24 F24 Ni17 122.64(14) . . ?
Cr18 F17 Cr17 122.36(15) . . ?
Ni18 F17 Ni17 122.36(15) . . ?
Cr16 F16 Cr9 122.88(15) . . ?
Ni16 F16 Ni9 122.88(15) . . ?
Cr19 F18 Cr18 124.04(15) . . ?
Ni19 F18 Ni18 124.04(15) . . ?
Cr1 F1 Cr2 122.17(16) . . ?
Ni1 F1 Ni2 122.17(16) . . ?
Cr16 F15 Cr15 123.78(16) . . ?
Ni16 F15 Ni15 123.78(16) . . ?
Cr24 F23 Cr23 122.87(16) . . ?
Ni24 F23 Ni23 122.87(16) . . ?
Cr11 F10 Cr10 122.31(15) . . ?
Ni11 F10 Ni10 122.31(15) . . ?
Cr9 F9 Cr10 122.42(16) . . ?
Ni9 F9 Ni10 122.42(16) . . ?
Cr12 F12 Cr13 121.90(16) . . ?
Ni12 F12 Ni13 121.90(16) . . ?
Cr19 F19 Cr20 124.24(16) . . ?
Ni19 F19 Ni20 124.24(16) . . ?
Cr12 F11 Cr11 122.48(15) . . ?
Ni12 F11 Ni11 122.48(15) . . ?
Cr13 F13 Cr14 122.01(16) . . ?
Ni13 F13 Ni14 122.01(16) . . ?
Cr22 F21 Cr21 121.52(17) . . ?
Ni22 F21 Ni21 121.52(17) . . ?
Cr7 F6 Cr6 122.86(17) . . ?
Ni7 F6 Ni6 122.86(17) . . ?
Cr8 F8 Cr1 123.46(16) . . ?
Ni8 F8 Ni1 123.46(16) . . ?
Cr23 F22 Cr22 122.62(16) . . ?
Ni23 F22 Ni22 122.62(16) . . ?
Cr3 F3 Cr4 122.78(17) . . ?
Ni3 F3 Ni4 122.78(17) . . ?
Cr7 F7 Cr8 123.85(17) . . ?
Ni7 F7 Ni8 123.85(17) . . ?
Cr20 F20 Cr21 121.40(17) . . ?
Ni20 F20 Ni21 121.40(17) . . ?
Cr4 F4 Cr5 122.77(19) . . ?
Ni4 F4 Ni5 122.77(19) . . ?
Cr6 F5 Cr5 122.1(2) . . ?
Ni6 F5 Ni5 122.1(2) . . ?
C192 O65 Cr17 131.7(3) . . ?
C192 O65 Ni17 131.7(3) . . ?
C193 O66 Cr24 133.2(3) . . ?
C193 O66 Ni24 133.2(3) . . ?
C192 O96 Cr18 134.0(3) . . ?
C192 O96 Ni18 134.0(3) . . ?
C262 O95 Cr17 133.3(9) . . ?
C323 O95 Ni17 135.2(9) . . ?
C193 O67 Cr17 130.6(3) . . ?
C193 O67 Ni17 130.6(3) . . ?
C203 O70 Cr24 134.8(3) . . ?
C203 O70 Ni24 134.8(3) . . ?
C198 O69 Cr17 135.6(4) . . ?
C198 O69 Ni17 135.6(4) . . ?
C252 O91 Cr18 133.7(4) . . ?
C252 O91 Ni18 133.7(4) . . ?
C150 O54 Cr12 133.9(4) . . ?
C150 O54 Ni12 133.9(4) . . ?
C198 O68 Cr24 129.3(3) . . ?
C198 O68 Ni24 129.3(3) . . ?
C208 O72 Cr24 130.5(4) . . ?
C208 O72 Ni24 130.5(4) . . ?
C100 O35 Cr9 132.5(4) . . ?
C100 O35 Ni9 132.5(4) . . ?
C155 O57 Cr11 136.1(4) . . ?
C155 O57 Ni11 136.1(4) . . ?
C110 O39 Cr15 135.2(4) . . ?
C110 O39 Ni15 135.2(4) . . ?
C140 O51 Cr12 135.3(4) . . ?
C140 O51 Ni12 135.3(4) . . ?
C6 O3 Cr1 133.2(4) . . ?
C6 O3 Ni1 133.2(4) . . ?
C120 O43 Cr14 134.8(4) . . ?
C120 O43 Ni14 134.8(4) . . ?
C5 O1 Cr1 135.2(4) . . ?
C5 O1 Ni1 135.2(4) . . ?
C5 O30 Cr2 128.1(4) . . ?
C5 O30 Ni2 128.1(4) . . ?
C99 O33 Cr9 133.5(4) . . ?
C99 O33 Ni9 133.5(4) . . ?
C66 O26 Cr3 134.8(4) . . ?
C66 O26 Ni3 134.8(4) . . ?
C105 O37 Cr9 134.8(4) . . ?
C105 O37 Ni9 134.8(4) . . ?
C130 O47 Cr13 129.2(4) . . ?
C130 O47 Ni13 129.2(4) . . ?
C76 O32 Cr1 132.5(4) . . ?
C76 O32 Ni1 132.5(4) . . ?
C203 O71 Cr23 130.6(4) . . ?
C203 O71 Ni23 130.6(4) . . ?
C257 O93 Cr18 135.1(4) . . ?
C257 O93 Ni18 135.1(4) . . ?
C130 O46 Cr14 133.7(4) . . ?
C130 O46 Ni14 133.7(4) . . ?
C140 O50 Cr13 128.0(4) . . ?
C140 O50 Ni13 128.0(4) . . ?
C155 O56 Cr12 127.3(4) . . ?
C155 O56 Ni12 127.3(4) . . ?
C11 O5 Cr1 129.9(4) . . ?
C11 O5 Ni1 129.9(4) . . ?
C135 O49 Cr13 134.9(4) . . ?
C135 O49 Ni13 134.9(4) . . ?
C135 O48 Cr14 127.2(4) . . ?
C135 O48 Ni14 127.2(4) . . ?
C262 O94 Cr18 132.5(6) . . ?
C323 O94 Ni18 132.8(6) . . ?
C99 O62 Cr10 130.6(4) . . ?
C99 O62 Ni10 130.6(4) . . ?
C169 O64 Cr9 132.6(4) . . ?
C169 O64 Ni9 132.6(4) . . ?
C160 O58 Cr11 129.2(4) . . ?
C160 O58 Ni11 129.2(4) . . ?
C213 O74 Cr23 128.7(4) . . ?
C213 O74 Ni23 128.7(4) . . ?
C56 O23 Cr3 135.1(4) . . ?
C56 O23 Ni3 135.1(4) . . ?
C145 O53 Cr12 129.3(4) . . ?
C145 O53 Ni12 129.3(4) . . ?
C6 O2 Cr8 130.7(4) . . ?
C6 O2 Ni8 130.7(4) . . ?
C223 O78 Cr22 126.8(4) . . ?
C223 O78 Ni22 126.8(4) . . ?
C120 O42 Cr15 129.4(4) . . ?
C120 O42 Ni15 129.4(4) . . ?
C208 O73 Cr23 135.1(4) . . ?
C208 O73 Ni23 135.1(4) . . ?
C76 O31 Cr2 132.9(4) . . ?
C76 O31 Ni2 132.9(4) . . ?
C110 O38 Cr16 130.5(4) . . ?
C110 O38 Ni16 130.5(4) . . ?
C243 O87 Cr19 133.7(4) . . ?
C243 O87 Ni19 133.7(4) . . ?
C160 O59 Cr10 135.9(4) . . ?
C160 O59 Ni10 135.9(4) . . ?
C145 O52 Cr13 132.6(4) . . ?
C145 O52 Ni13 132.6(4) . . ?
C125 O45 Cr14 126.6(4) . . ?
C125 O45 Ni14 126.6(4) . . ?
C228 O80 Cr22 135.9(4) . . ?
C228 O80 Ni22 135.9(4) . . ?
C252 O90 Cr19 135.0(3) . . ?
C252 O90 Ni19 135.0(3) . . ?
C56 O22 Cr4 128.7(4) . . ?
C56 O22 Ni4 128.7(4) . . ?
C218 O77 Cr22 129.4(5) . . ?
C218 O77 Ni22 129.4(5) . . ?
C115 O41 Cr15 130.3(4) . . ?
C115 O41 Ni15 130.3(4) . . ?
C257 O92 Cr19 133.5(4) . . ?
C257 O92 Ni19 133.5(4) . . ?
C100 O34 Cr16 136.0(4) . . ?
C100 O34 Ni16 136.0(4) . . ?
C61 O24 Cr4 134.1(4) . . ?
C61 O24 Ni4 134.1(4) . . ?
C71 O29 Cr2 134.3(4) . . ?
C71 O29 Ni2 134.3(4) . . ?
C71 O28 Cr3 129.3(4) . . ?
C71 O28 Ni3 129.3(4) . . ?
C61 O25 Cr3 128.2(4) . . ?
C61 O25 Ni3 128.2(4) . . ?
C165 O61 Cr10 128.8(4) . . ?
C165 O61 Ni10 128.8(4) . . ?
C125 O44 Cr15 134.3(4) . . ?
C125 O44 Ni15 134.3(4) . . ?
C66 O27 Cr2 128.1(4) . . ?
C66 O27 Ni2 128.1(4) . . ?
C213 O75 Cr22 135.3(4) . . ?
C213 O75 Ni22 135.3(4) . . ?
C16 O6 Cr8 130.3(4) . . ?
C16 O6 Ni8 130.3(4) . . ?
C165 O60 Cr11 134.2(4) . . ?
C165 O60 Ni11 134.2(4) . . ?
C248 O89 Cr19 131.6(4) . . ?
C248 O89 Ni19 131.6(4) . . ?
C228 O81 Cr21 127.6(4) . . ?
C228 O81 Ni21 127.6(4) . . ?
C11 O4 Cr8 136.8(4) . . ?
C11 O4 Ni8 136.8(4) . . ?
C218 O76 Cr23 135.2(4) . . ?
C218 O76 Ni23 135.2(4) . . ?
C169 O63 Cr10 134.4(4) . . ?
C169 O63 Ni10 134.4(4) . . ?
C105 O36 Cr16 133.0(4) . . ?
C105 O36 Ni16 133.0(4) . . ?
C223 O79 Cr21 135.5(4) . . ?
C223 O79 Ni21 135.5(4) . . ?
C248 O88 Cr20 135.2(4) . . ?
C248 O88 Ni20 135.2(4) . . ?
C46 O19 Cr4 132.3(4) . . ?
C46 O19 Ni4 132.3(4) . . ?
C115 O40 Cr16 135.7(4) . . ?
C115 O40 Ni16 135.7(4) . . ?
C26 O10 Cr7 136.7(4) . . ?
C26 O10 Ni7 136.7(4) . . ?
C16 O7 Cr7 135.5(4) . . ?
C16 O7 Ni7 135.5(4) . . ?
C21 O8 Cr8 134.7(5) . . ?
C21 O8 Ni8 134.7(5) . . ?
C150 O55 Cr11 127.9(4) . . ?
C150 O55 Ni11 127.9(4) . . ?
C243 O86 Cr20 133.8(4) . . ?
C243 O86 Ni20 133.8(4) . . ?
C233 O83 Cr20 128.4(5) . . ?
C233 O83 Ni20 128.4(5) . . ?
C233 O82 Cr21 135.5(4) . . ?
C233 O82 Ni21 135.5(4) . . ?
C51 O21 Cr4 134.2(6) . . ?
C51 O21 Ni4 134.2(6) . . ?
C46 O18 Cr5 133.3(5) . . ?
C46 O18 Ni5 133.3(5) . . ?
C41 O17 Cr5 133.6(5) . . ?
C41 O17 Ni5 133.6(5) . . ?
C238 O84 Cr21 126.9(6) . . ?
C238 O84 Ni21 126.9(6) . . ?
C31 O12 Cr7 131.8(6) . . ?
C31 O12 Ni7 131.8(6) . . ?
C21 O9 Cr7 133.1(5) . . ?
C21 O9 Ni7 133.1(5) . . ?
C51 O20 Cr5 131.2(6) . . ?
C51 O20 Ni5 131.2(6) . . ?
C238 O85 Cr20 135.7(5) . . ?
C238 O85 Ni20 135.7(5) . . ?
C36 O15 Cr5 138.1(6) . . ?
C36 O15 Ni5 138.1(6) . . ?
C36 O14 Cr6 127.3(5) . . ?
C36 O14 Ni6 127.3(5) . . ?
C31 O13 Cr6 135.9(6) . . ?
C31 O13 Ni6 135.9(6) . . ?
C41 O16 Cr6 127.1(6) . . ?
C26 O11 Cr6 121.2(5) . . ?
C191 C190 H190 119.3 . . ?
C189 C190 H190 119.3 . . ?
C189 C190 C191 121.4(5) . . ?
C190 C191 C268 119.0(5) . . ?
C190 C191 C192 120.4(4) . . ?
C268 C191 C192 120.5(4) . . ?
C191 C268 H268 120.2 . . ?
C269 C268 C191 119.6(5) . . ?
C269 C268 H268 120.2 . . ?
O65 C192 O96 126.1(4) . . ?
O65 C192 C191 116.8(4) . . ?
O96 C192 C191 117.1(4) . . ?
O91 C252 O90 125.5(5) . . ?
O91 C252 C253 118.5(5) . . ?
O90 C252 C253 116.0(5) . . ?
O93 C257 C258 118.5(8) . . ?
O93 C257 C2E 113.6(8) . . ?
O92 C257 O93 126.2(5) . . ?
O92 C257 C258 115.2(8) . . ?
O92 C257 C2E 120.2(8) . . ?
C3 C4 C5 119.0(5) . . ?
C81 C4 C3 119.8(5) . . ?
C81 C4 C5 121.2(5) . . ?
O70 C203 C204 115.3(5) . . ?
O71 C203 O70 125.2(5) . . ?
O71 C203 C204 119.5(5) . . ?
O66 C193 O67 125.4(5) . . ?
O66 C193 C194 119.5(5) . . ?
O67 C193 C194 115.1(5) . . ?
C4 C3 H3 119.8 . . ?
C2 C3 C4 120.3(5) . . ?
C2 C3 H3 119.8 . . ?
H25A C250 H25B 109.5 . . ?
H25A C250 H25C 109.5 . . ?
H25B C250 H25C 109.5 . . ?
C249 C250 H25A 109.5 . . ?
C249 C250 H25B 109.5 . . ?
C249 C250 H25C 109.5 . . ?
O49 C135 C136 114.8(6) . . ?
O48 C135 O49 126.8(5) . . ?
O48 C135 C136 118.4(6) . . ?
O32 C76 O31 125.4(5) . . ?
O32 C76 C77 120.4(6) . . ?
O32 C76 C77A 111.8(9) . . ?
O31 C76 C77 114.0(6) . . ?
O31 C76 C77A 122.8(10) . . ?
O43 C120 O42 125.4(5) . . ?
O43 C120 C121 119.9(8) . . ?
O43 C120 C89 115.8(6) . . ?
O42 C120 C121 114.6(7) . . ?
O42 C120 C89 118.7(7) . . ?
O26 C66 C67 117.0(5) . . ?
O27 C66 O26 126.2(5) . . ?
O27 C66 C67 116.8(6) . . ?
C3 C2 H2 120.2 . . ?
C3 C2 C1 119.6(5) . . ?
C1 C2 H2 120.2 . . ?
C97 C98 C99 120.9(5) . . ?
C97 C98 C174 119.2(5) . . ?
C174 C98 C99 119.9(5) . . ?
O39 C110 C111 115.9(5) . . ?
O38 C110 O39 125.2(5) . . ?
O38 C110 C111 118.9(5) . . ?
O33 C99 C98 116.7(5) . . ?
O62 C99 O33 125.8(5) . . ?
O62 C99 C98 117.5(5) . . ?
O69 C198 O68 125.9(5) . . ?
O69 C198 C199 116.8(5) . . ?
O68 C198 C199 117.1(5) . . ?
O78 C223 C224 118.9(5) . . ?
O79 C223 O78 125.3(5) . . ?
O79 C223 C224 115.7(5) . . ?
O47 C130 C131 116.5(5) . . ?
O46 C130 O47 124.9(5) . . ?
O46 C130 C131 118.6(5) . . ?
O57 C155 O56 125.0(5) . . ?
O57 C155 C156 117.4(5) . . ?
O56 C155 C156 117.7(5) . . ?
H23A C230 H23B 109.5 . . ?
H23A C230 H23C 109.5 . . ?
H23B C230 H23C 109.5 . . ?
C229 C230 H23A 109.5 . . ?
C229 C230 H23B 109.5 . . ?
C229 C230 H23C 109.5 . . ?
O58 C160 O59 125.7(5) . . ?
O58 C160 C161 117.3(8) . . ?
O58 C160 C90 116.8(9) . . ?
O59 C160 C161 116.9(8) . . ?
O59 C160 C90 117.3(9) . . ?
O95 C262 C263 115.7(9) . . ?
O94 C262 O95 124.4(10) . . ?
O94 C262 C263 119.9(10) . . ?
H24A C245 H24B 109.5 . . ?
H24A C245 H24C 109.5 . . ?
H24B C245 H24C 109.5 . . ?
C244 C245 H24A 109.5 . . ?
C244 C245 H24B 109.5 . . ?
C244 C245 H24C 109.5 . . ?
O1 C5 C4 115.5(5) . . ?
O30 C5 O1 127.3(5) . . ?
O30 C5 C4 117.2(5) . . ?
O35 C100 O34 125.3(5) . . ?
O35 C100 C101 119.8(8) . . ?
O35 C100 C2M 113.3(9) . . ?
O34 C100 C101 114.8(8) . . ?
O34 C100 C2M 121.4(9) . . ?
C223 C224 C225 112.1(5) . . ?
C223 C224 C226 106.2(5) . . ?
C223 C224 C227 108.7(5) . . ?
C225 C224 C226 109.4(5) . . ?
C225 C224 C227 112.4(5) . . ?
C227 C224 C226 107.9(7) . . ?
O72 C208 C209 116.2(7) . . ?
O72 C208 C321 121.1(8) . . ?
O73 C208 O72 124.8(5) . . ?
O73 C208 C209 118.9(7) . . ?
O73 C208 C321 113.7(8) . . ?
O54 C150 C151 117.3(6) . . ?
O55 C150 O54 125.9(5) . . ?
O55 C150 C151 116.7(6) . . ?
O51 C140 O50 125.0(5) . . ?
O51 C140 C141 116.6(5) . . ?
O50 C140 C141 118.4(5) . . ?
O3 C6 C7 115.2(6) . . ?
O2 C6 O3 126.5(6) . . ?
O2 C6 C7 118.3(6) . . ?
H23D C231 H23E 109.5 . . ?
H23D C231 H23F 109.5 . . ?
H23E C231 H23F 109.5 . . ?
C229 C231 H23D 109.5 . . ?
C229 C231 H23E 109.5 . . ?
C229 C231 H23F 109.5 . . ?
C2 C1 P1 121.8(5) . . ?
C82 C1 P1 119.0(4) . . ?
C82 C1 C2 119.0(5) . . ?
O37 C105 O36 125.8(5) . . ?
O37 C105 C106 116.1(6) . . ?
O36 C105 C106 118.1(6) . . ?
O87 C243 C244 123.5(9) . . ?
O87 C243 C284 111.1(9) . . ?
O86 C243 O87 126.2(6) . . ?
O86 C243 C244 110.3(9) . . ?
O86 C243 C284 122.4(9) . . ?
C252 C253 C255 110.1(5) . . ?
C252 C253 C256 105.3(5) . . ?
C254 C253 C252 111.5(5) . . ?
C254 C253 C255 110.8(6) . . ?
C254 C253 C256 110.6(7) . . ?
C255 C253 C256 108.4(7) . . ?
C4 C81 H81 120.1 . . ?
C82 C81 C4 119.7(5) . . ?
C82 C81 H81 120.1 . . ?
C190 C189 H189 120.1 . . ?
C190 C189 C188 119.9(5) . . ?
C188 C189 H189 120.1 . . ?
C268 C269 H269 119.4 . . ?
C268 C269 C188 121.3(5) . . ?
C188 C269 H269 119.4 . . ?
H33A C33 H33B 109.5 . . ?
H33A C33 H33C 109.5 . . ?
H33B C33 H33C 109.5 . . ?
C32 C33 H33A 109.5 . . ?
C32 C33 H33B 109.5 . . ?
C32 C33 H33C 109.5 . . ?
C98 C97 H97 119.9 . . ?
C98 C97 C96 120.2(6) . . ?
C96 C97 H97 119.9 . . ?
C198 C199 C201 108.9(5) . . ?
C200 C199 C198 110.9(5) . . ?
C200 C199 C201 110.6(6) . . ?
C200 C199 C202 109.9(5) . . ?
C202 C199 C198 105.8(5) . . ?
C202 C199 C201 110.6(6) . . ?
C193 C194 C195 110.4(5) . . ?
C193 C194 C196 106.6(5) . . ?
C193 C194 C197 109.7(5) . . ?
C196 C194 C195 110.1(5) . . ?
C196 C194 C197 109.8(5) . . ?
C197 C194 C195 110.1(5) . . ?
O23 C56 C57 116.6(6) . . ?
O22 C56 O23 125.6(6) . . ?
O22 C56 C57 117.9(6) . . ?
C189 C188 P3 117.2(4) . . ?
C269 C188 P3 124.0(4) . . ?
C269 C188 C189 118.8(5) . . ?
O6 C16 O7 125.6(6) . . ?
O6 C16 C17 117.9(6) . . ?
O7 C16 C17 116.5(6) . . ?
O5 C11 C12 116.5(6) . . ?
O4 C11 O5 125.8(6) . . ?
O4 C11 C12 117.4(6) . . ?
O80 C228 O81 125.2(6) . . ?
O80 C228 C229 116.5(10) . . ?
O80 C228 C3G 118.5(9) . . ?
O81 C228 C229 118.2(9) . . ?
O81 C228 C3G 116.2(9) . . ?
O61 C165 O60 126.9(6) . . ?
O61 C165 C166 129.3(9) . . ?
O61 C165 C329 109.5(8) . . ?
O60 C165 C166 102.5(10) . . ?
O60 C165 C329 123.2(8) . . ?
C1 C82 H82 119.3 . . ?
C81 C82 C1 121.4(5) . . ?
C81 C82 H82 119.3 . . ?
O24 C61 O25 126.6(5) . . ?
O24 C61 C62 118.4(6) . . ?
O25 C61 C62 115.0(6) . . ?
O74 C213 O75 126.0(6) . . ?
O74 C213 C214 119.9(10) . . ?
O74 C213 C1W 114.5(7) . . ?
O75 C213 C214 112.6(10) . . ?
O75 C213 C1W 119.4(6) . . ?
C98 C174 H174 119.7 . . ?
C175 C174 C98 120.7(6) . . ?
C175 C174 H174 119.7 . . ?
O19 C46 O18 124.4(7) . . ?
O19 C46 C47 116.2(6) . . ?
O18 C46 C47 119.0(6) . . ?
O53 C145 C146 116.2(6) . . ?
O52 C145 O53 125.1(5) . . ?
O52 C145 C146 118.7(6) . . ?
C84 C83 P1 122.2(6) . . ?
C84 C83 C88 117.9(7) . . ?
C88 C83 P1 119.8(5) . . ?
O89 C248 C249 121.4(9) . . ?
O89 C248 C2H 109.5(11) . . ?
O88 C248 O89 126.9(6) . . ?
O88 C248 C249 111.0(9) . . ?
O88 C248 C2H 122.0(10) . . ?
C97 C96 H96 119.6 . . ?
C95 C96 C97 120.7(6) . . ?
C95 C96 H96 119.6 . . ?
C203 C204 C205 111.1(5) . . ?
C203 C204 C207 109.1(6) . . ?
C206 C204 C203 109.2(6) . . ?
C206 C204 C205 112.2(6) . . ?
C206 C204 C207 106.0(8) . . ?
C207 C204 C205 109.0(7) . . ?
C96 C95 P2 122.4(5) . . ?
C96 C95 C175 118.9(6) . . ?
C175 C95 P2 118.4(5) . . ?
C76 C77 C78 108.8(8) . . ?
C76 C77 C79 107.7(8) . . ?
C79 C77 C78 107.4(9) . . ?
C80 C77 C76 109.4(8) . . ?
C80 C77 C78 110.5(9) . . ?
C80 C77 C79 112.9(12) . . ?
O41 C115 C116 119.9(9) . . ?
O41 C115 C326 113.0(11) . . ?
O40 C115 O41 125.4(6) . . ?
O40 C115 C116 114.6(8) . . ?
O40 C115 C326 121.6(11) . . ?
C199 C200 H20A 109.5 . . ?
C199 C200 H20B 109.5 . . ?
C199 C200 H20C 109.5 . . ?
H20A C200 H20B 109.5 . . ?
H20A C200 H20C 109.5 . . ?
H20B C200 H20C 109.5 . . ?
C194 C195 H19A 109.5 . . ?
C194 C195 H19B 109.5 . . ?
C194 C195 H19C 109.5 . . ?
H19A C195 H19B 109.5 . . ?
H19A C195 H19C 109.5 . . ?
H19B C195 H19C 109.5 . . ?
C194 C196 H19D 109.5 . . ?
C194 C196 H19E 109.5 . . ?
C194 C196 H19F 109.5 . . ?
H19D C196 H19E 109.5 . . ?
H19D C196 H19F 109.5 . . ?
H19E C196 H19F 109.5 . . ?
C224 C225 H22A 109.5 . . ?
C224 C225 H22B 109.5 . . ?
C224 C225 H22C 109.5 . . ?
H22A C225 H22B 109.5 . . ?
H22A C225 H22C 109.5 . . ?
H22B C225 H22C 109.5 . . ?
O45 C125 C126 121.5(11) . . ?
O45 C125 C91 115.7(7) . . ?
O44 C125 O45 128.6(6) . . ?
O44 C125 C126 109.8(10) . . ?
O44 C125 C91 115.6(6) . . ?
O15 C36 O14 125.9(8) . . ?
O15 C36 C37 118.0(7) . . ?
O14 C36 C37 115.9(7) . . ?
C105 C106 C108 103.0(6) . . ?
C107 C106 C105 111.2(7) . . ?
C107 C106 C108 108.2(7) . . ?
C107 C106 C109 111.7(7) . . ?
C109 C106 C105 110.8(6) . . ?
C109 C106 C108 111.7(9) . . ?
C208 C209 C210 108.9(9) . . ?
C208 C209 C211 108.9(11) . . ?
C208 C209 C212 106.8(10) . . ?
C210 C209 C212 106.2(11) . . ?
C211 C209 C210 112.5(14) . . ?
C211 C209 C212 113.2(14) . . ?
O84 C238 C239 119.6(9) . . ?
O84 C238 C318 113.2(11) . . ?
O85 C238 O84 125.7(6) . . ?
O85 C238 C239 114.4(9) . . ?
O85 C238 C318 119.6(11) . . ?
C83 C84 H84 119.6 . . ?
C83 C84 C85 120.8(8) . . ?
C85 C84 H84 119.6 . . ?
O8 C21 C22 122.0(12) . . ?
O8 C21 C22A 115.8(8) . . ?
O9 C21 O8 124.7(6) . . ?
O9 C21 C22 113.3(12) . . ?
O9 C21 C22A 119.5(8) . . ?
O29 C71 O28 125.1(6) . . ?
O29 C71 C72 131.3(11) . . ?
O29 C71 C72A 111.7(8) . . ?
O28 C71 C72 103.5(11) . . ?
O28 C71 C72A 123.1(8) . . ?
C259 C258 C257 104.9(12) . . ?
C260 C258 C257 111.9(11) . . ?
C260 C258 C259 108.1(13) . . ?
C260 C258 C261 110.2(13) . . ?
C261 C258 C257 110.2(11) . . ?
C261 C258 C259 111.4(15) . . ?
C174 C175 C95 120.3(6) . . ?
C174 C175 H175 119.9 . . ?
C95 C175 H175 119.9 . . ?
C155 C156 C157 107.5(6) . . ?
C155 C156 C158 105.6(6) . . ?
C157 C156 C158 107.3(9) . . ?
C159 C156 C155 112.4(6) . . ?
C159 C156 C157 116.0(9) . . ?
C159 C156 C158 107.3(9) . . ?
C194 C197 H19G 109.5 . . ?
C194 C197 H19H 109.5 . . ?
C194 C197 H19I 109.5 . . ?
H19G C197 H19H 109.5 . . ?
H19G C197 H19I 109.5 . . ?
H19H C197 H19I 109.5 . . ?
C262 C263 C267 110.3(11) . . ?
C262 C263 C264 107.5(14) . . ?
C264 C263 C267 110.8(13) . . ?
C266 C263 C262 110.0(14) . . ?
C266 C263 C267 111.7(14) . . ?
C266 C263 C264 106.4(16) . . ?
C130 C131 C132 111.7(6) . . ?
C130 C131 C133 107.3(6) . . ?
C130 C131 C134 108.1(6) . . ?
C133 C131 C132 110.4(7) . . ?
C134 C131 C132 109.7(7) . . ?
C134 C131 C133 109.6(7) . . ?
C176 C177 H177 119.1 . . ?
C178 C177 H177 119.1 . . ?
C178 C177 C176 121.8(7) . . ?
C110 C111 C112 111.4(6) . . ?
C110 C111 C113 106.2(7) . . ?
C110 C111 C114 111.5(6) . . ?
C113 C111 C112 107.9(7) . . ?
C113 C111 C114 110.0(9) . . ?
C114 C111 C112 109.8(7) . . ?
C135 C136 C137 106.8(6) . . ?
C138 C136 C135 111.1(7) . . ?
C138 C136 C137 108.7(8) . . ?
C138 C136 C139 115.5(8) . . ?
C139 C136 C135 108.9(6) . . ?
C139 C136 C137 105.5(8) . . ?
C177 C176 P2 121.9(6) . . ?
C181 C176 P2 120.2(5) . . ?
C181 C176 C177 117.9(7) . . ?
H63A C63 H63B 109.5 . . ?
H63A C63 H63C 109.5 . . ?
H63B C63 H63C 109.5 . . ?
C62 C63 H63A 109.5 . . ?
C62 C63 H63B 109.5 . . ?
C62 C63 H63C 109.5 . . ?
C83 C88 H88 119.5 . . ?
C87 C88 C83 121.0(7) . . ?
C87 C88 H88 119.5 . . ?
O77 C218 O76 126.0(6) . . ?
O77 C218 C219 117.4(9) . . ?
O77 C218 C320 116.6(9) . . ?
O76 C218 C219 114.1(9) . . ?
O76 C218 C320 117.2(9) . . ?
C253 C254 H25D 109.5 . . ?
C253 C254 H25E 109.5 . . ?
C253 C254 H25F 109.5 . . ?
H25D C254 H25E 109.5 . . ?
H25D C254 H25F 109.5 . . ?
H25E C254 H25F 109.5 . . ?
C160 C161 C163 109.6(11) . . ?
C160 C161 C164 106.6(10) . . ?
C162 C161 C160 112.9(10) . . ?
C162 C161 C163 109.7(13) . . ?
C162 C161 C164 112.4(14) . . ?
C164 C161 C163 105.2(13) . . ?
C120 C121 C122 112.2(12) . . ?
C120 C121 C123 110.7(11) . . ?
C120 C121 C124 105.7(10) . . ?
C123 C121 C122 102.7(16) . . ?
C124 C121 C122 106.3(15) . . ?
C124 C121 C123 119.3(15) . . ?
C140 C141 C142 111.7(6) . . ?
C140 C141 C143 108.3(6) . . ?
C140 C141 C144 106.7(6) . . ?
C142 C141 C143 111.2(7) . . ?
C142 C141 C144 109.6(8) . . ?
C143 C141 C144 109.2(8) . . ?
C92 C7 C6 110.4(6) . . ?
C92 C7 C9 110.4(6) . . ?
C92 C7 C10 108.4(9) . . ?
C9 C7 C6 108.6(6) . . ?
C9 C7 C10 113.6(10) . . ?
C10 C7 C6 105.3(6) . . ?
C46 C47 C49 108.8(6) . . ?
C46 C47 C50 111.2(7) . . ?
C48 C47 C46 107.0(7) . . ?
C48 C47 C49 109.0(8) . . ?
C48 C47 C50 110.1(8) . . ?
C49 C47 C50 110.6(9) . . ?
C177 C178 H178 120.4 . . ?
C179 C178 C177 119.2(7) . . ?
C179 C178 H178 120.4 . . ?
C16 C17 C20 103.6(7) . . ?
C18 C17 C16 111.1(6) . . ?
C18 C17 C20 106.6(9) . . ?
C19 C17 C16 112.3(8) . . ?
C19 C17 C18 112.7(9) . . ?
C19 C17 C20 110.0(10) . . ?
O64 C169 C170 118.6(9) . . ?
O64 C169 C328 115.0(7) . . ?
O63 C169 O64 126.0(6) . . ?
O63 C169 C170 112.6(10) . . ?
O63 C169 C328 118.5(7) . . ?
C204 C205 H20D 109.5 . . ?
C204 C205 H20E 109.5 . . ?
C204 C205 H20F 109.5 . . ?
H20D C205 H20E 109.5 . . ?
H20D C205 H20F 109.5 . . ?
H20E C205 H20F 109.5 . . ?
C253 C255 H25G 109.5 . . ?
C253 C255 H25H 109.5 . . ?
C253 C255 H25I 109.5 . . ?
H25G C255 H25H 109.5 . . ?
H25G C255 H25I 109.5 . . ?
H25H C255 H25I 109.5 . . ?
C224 C226 H22D 109.5 . . ?
C224 C226 H22E 109.5 . . ?
C224 C226 H22F 109.5 . . ?
H22D C226 H22E 109.5 . . ?
H22D C226 H22F 109.5 . . ?
H22E C226 H22F 109.5 . . ?
C21 C22 C23 108.3(17) . . ?
C21 C22 C24 107.1(17) . . ?
C24 C22 C23 115(2) . . ?
C25 C22 C21 108.0(18) . . ?
C25 C22 C23 106(2) . . ?
C25 C22 C24 113(2) . . ?
C66 C67 C69 106.8(6) . . ?
C66 C67 C70 111.2(7) . . ?
C68 C67 C66 109.0(6) . . ?
C68 C67 C69 110.8(8) . . ?
C68 C67 C70 110.3(8) . . ?
C70 C67 C69 108.6(8) . . ?
C179 C180 H180 119.6 . . ?
C181 C180 H180 119.6 . . ?
C181 C180 C179 120.8(8) . . ?
C199 C201 H20G 109.5 . . ?
C199 C201 H20H 109.5 . . ?
C199 C201 H20I 109.5 . . ?
H20G C201 H20H 109.5 . . ?
H20G C201 H20I 109.5 . . ?
H20H C201 H20I 109.5 . . ?
C56 C57 C59 108.8(7) . . ?
C56 C57 C60 106.5(7) . . ?
C58 C57 C56 110.0(7) . . ?
C58 C57 C59 110.8(9) . . ?
C58 C57 C60 109.0(7) . . ?
C60 C57 C59 111.6(10) . . ?
C7 C92 H92A 109.5 . . ?
C7 C92 H92B 109.5 . . ?
C7 C92 H92C 109.5 . . ?
H92A C92 H92B 109.5 . . ?
H92A C92 H92C 109.5 . . ?
H92B C92 H92C 109.5 . . ?
O21 C51 C52 114.4(9) . . ?
O20 C51 O21 127.2(8) . . ?
O20 C51 C52 118.3(9) . . ?
C145 C146 C148 105.7(7) . . ?
C147 C146 C145 110.9(7) . . ?
C147 C146 C148 110.7(9) . . ?
C147 C146 C149 113.0(9) . . ?
C149 C146 C145 107.0(7) . . ?
C149 C146 C148 109.2(9) . . ?
C57 C58 H58A 109.5 . . ?
C57 C58 H58B 109.5 . . ?
C57 C58 H58C 109.5 . . ?
H58A C58 H58B 109.5 . . ?
H58A C58 H58C 109.5 . . ?
H58B C58 H58C 109.5 . . ?
C213 C214 C217 108.3(15) . . ?
C215 C214 C213 113.1(17) . . ?
C215 C214 C217 105.8(19) . . ?
C216 C214 C213 113.8(15) . . ?
C216 C214 C215 113.8(18) . . ?
C216 C214 C217 100.7(17) . . ?
C277 C276 P3 119.9(6) . . ?
C277 C276 C281 120.0 . . ?
C281 C276 P3 120.1(6) . . ?
C276 C277 H277 120.0 . . ?
C276 C277 C278 120.0 . . ?
C278 C277 H277 120.0 . . ?
C277 C278 H278 120.0 . . ?
C279 C278 C277 120.0 . . ?
C279 C278 H278 120.0 . . ?
C278 C279 H279 120.0 . . ?
C278 C279 C280 120.0 . . ?
C280 C279 H279 120.0 . . ?
C279 C280 H280 120.0 . . ?
C279 C280 C281 120.0 . . ?
C281 C280 H280 120.0 . . ?
C276 C281 H281 120.0 . . ?
C280 C281 C276 120.0 . . ?
C280 C281 H281 120.0 . . ?
O10 C26 O11 126.8(6) . . ?
O10 C26 C27 118.6(6) . . ?
O10 C26 O11A 106.3(9) . . ?
O11 C26 C27 111.9(7) . . ?
O11A C26 C27 122.4(8) . . ?
C178 C179 C180 120.2(8) . . ?
C178 C179 H179 119.9 . . ?
C180 C179 H179 119.9 . . ?
O83 C233 O82 125.2(7) . . ?
O83 C233 C234 122.0(9) . . ?
O83 C233 C1N 110.2(11) . . ?
O82 C233 C234 112.7(8) . . ?
O82 C233 C1N 124.5(11) . . ?
C85 C86 H86 120.2 . . ?
C87 C86 H86 120.2 . . ?
C87 C86 C85 119.6(8) . . ?
O12 C31 O13 122.8(8) . . ?
O12 C31 C32 107.0(18) . . ?
O12 C31 C32A 125.9(14) . . ?
O13 C31 C32 127.0(16) . . ?
O13 C31 C32A 110.9(13) . . ?
C176 C181 C180 120.1(7) . . ?
C176 C181 H181 119.9 . . ?
C180 C181 H181 119.9 . . ?
C183 C182 P2 123.8(6) . . ?
C183 C182 C187 119.0(7) . . ?
C187 C182 P2 117.1(6) . . ?
C199 C202 H20J 109.5 . . ?
C199 C202 H20K 109.5 . . ?
C199 C202 H20L 109.5 . . ?
H20J C202 H20K 109.5 . . ?
H20J C202 H20L 109.5 . . ?
H20K C202 H20L 109.5 . . ?
C84 C85 H85 119.9 . . ?
C86 C85 C84 120.3(8) . . ?
C86 C85 H85 119.9 . . ?
C26 C27 C28 108.4(7) . . ?
C26 C27 C29 107.8(7) . . ?
C29 C27 C28 109.6(7) . . ?
C30 C27 C26 108.2(7) . . ?
C30 C27 C28 110.8(8) . . ?
C30 C27 C29 111.9(9) . . ?
C106 C107 H10A 109.5 . . ?
C106 C107 H10B 109.5 . . ?
C106 C107 H10C 109.5 . . ?
H10A C107 H10B 109.5 . . ?
H10A C107 H10C 109.5 . . ?
H10B C107 H10C 109.5 . . ?
C100 C101 C104 103.8(11) . . ?
C102 C101 C100 108.8(12) . . ?
C102 C101 C103 113.1(14) . . ?
C102 C101 C104 112.5(16) . . ?
C103 C101 C100 110.7(11) . . ?
C103 C101 C104 107.5(15) . . ?
C150 C151 C153 105.8(7) . . ?
C152 C151 C150 110.9(7) . . ?
C152 C151 C153 108.1(9) . . ?
C152 C151 C154 113.7(9) . . ?
C154 C151 C150 108.7(7) . . ?
C154 C151 C153 109.3(8) . . ?
C224 C227 H22G 109.5 . . ?
C224 C227 H22H 109.5 . . ?
C224 C227 H22I 109.5 . . ?
H22G C227 H22H 109.5 . . ?
H22G C227 H22I 109.5 . . ?
H22H C227 H22I 109.5 . . ?
O17 C41 O16 125.4(7) . . ?
O17 C41 C42 121.3(9) . . ?
O17 C41 C42A 112.0(10) . . ?
O17 C41 O16A 114.3(10) . . ?
O16 C41 C42 110.0(9) . . ?
O16A C41 C42A 121.0(12) . . ?
C71 C72 C73 107.9(14) . . ?
C71 C72 C74 107.0(16) . . ?
C71 C72 C75 113.3(16) . . ?
C74 C72 C73 113(2) . . ?
C74 C72 C75 105.6(18) . . ?
C75 C72 C73 111(2) . . ?
C136 C137 H13A 109.5 . . ?
C136 C137 H13B 109.5 . . ?
C136 C137 H13C 109.5 . . ?
H13A C137 H13B 109.5 . . ?
H13A C137 H13C 109.5 . . ?
H13B C137 H13C 109.5 . . ?
C88 C87 H87 119.9 . . ?
C86 C87 C88 120.3(9) . . ?
C86 C87 H87 119.9 . . ?
C214 C215 H21A 109.5 . . ?
C214 C215 H21B 109.5 . . ?
C214 C215 H21C 109.5 . . ?
H21A C215 H21B 109.5 . . ?
H21A C215 H21C 109.5 . . ?
H21B C215 H21C 109.5 . . ?
H13D C13 H13E 109.5 . . ?
H13D C13 H13F 109.5 . . ?
H13E C13 H13F 109.5 . . ?
C12 C13 H13D 109.5 . . ?
C12 C13 H13E 109.5 . . ?
C12 C13 H13F 109.5 . . ?
C233 C234 C235 107.8(11) . . ?
C233 C234 C236 108.6(11) . . ?
C233 C234 C237 108.6(11) . . ?
C236 C234 C235 112.4(13) . . ?
C236 C234 C237 112.0(14) . . ?
C237 C234 C235 107.3(13) . . ?
C115 C116 C118 108.9(12) . . ?
C117 C116 C115 109.8(11) . . ?
C117 C116 C118 110.2(15) . . ?
C117 C116 C119 110.8(17) . . ?
C119 C116 C115 108.6(11) . . ?
C119 C116 C118 108.5(16) . . ?
C111 C112 H11A 109.5 . . ?
C111 C112 H11B 109.5 . . ?
C111 C112 H11C 109.5 . . ?
H11A C112 H11B 109.5 . . ?
H11A C112 H11C 109.5 . . ?
H11B C112 H11C 109.5 . . ?
C131 C132 H13G 109.5 . . ?
C131 C132 H13H 109.5 . . ?
C131 C132 H13I 109.5 . . ?
H13G C132 H13H 109.5 . . ?
H13G C132 H13I 109.5 . . ?
H13H C132 H13I 109.5 . . ?
C141 C142 H14A 109.5 . . ?
C141 C142 H14B 109.5 . . ?
C141 C142 H14C 109.5 . . ?
H14A C142 H14B 109.5 . . ?
H14A C142 H14C 109.5 . . ?
H14B C142 H14C 109.5 . . ?
C182 C183 H183 120.0 . . ?
C184 C183 C182 120.0(8) . . ?
C184 C183 H183 120.0 . . ?
C106 C108 H10D 109.5 . . ?
C106 C108 H10E 109.5 . . ?
C106 C108 H10F 109.5 . . ?
H10D C108 H10E 109.5 . . ?
H10D C108 H10F 109.5 . . ?
H10E C108 H10F 109.5 . . ?
C230 C229 C231 108.2(15) . . ?
C230 C229 C228 113.4(14) . . ?
C230 C229 C232 115.3(15) . . ?
C228 C229 C231 106.5(13) . . ?
C228 C229 C232 107.8(12) . . ?
C232 C229 C231 105.0(16) . . ?
C275 C270 P3 119.3(11) . . ?
C275 C270 C271 120.0 . . ?
C271 C270 P3 120.7(11) . . ?
C270 C275 H275 120.0 . . ?
C270 C275 C274 120.0 . . ?
C274 C275 H275 120.0 . . ?
C275 C274 H274 120.0 . . ?
C275 C274 C273 120.0 . . ?
C273 C274 H274 120.0 . . ?
C274 C273 H273 120.0 . . ?
C272 C273 C274 120.0 . . ?
C272 C273 H273 120.0 . . ?
C273 C272 H272 120.0 . . ?
C273 C272 C271 120.0 . . ?
C271 C272 H272 120.0 . . ?
C270 C271 H271 120.0 . . ?
C272 C271 C270 120.0 . . ?
C272 C271 H271 120.0 . . ?
C61 C62 C65 96.5(10) . . ?
C61 C62 C64A 105.0(9) . . ?
C61 C62 C65A 111.8(10) . . ?
C63 C62 C61 110(2) . . ?
C63 C62 C64 130(2) . . ?
C63 C62 C65 96(3) . . ?
C64 C62 C61 119.0(12) . . ?
C64 C62 C65 89(2) . . ?
C63A C62 C61 112.8(15) . . ?
C63A C62 C64A 102.2(14) . . ?
C63A C62 C65A 118.6(19) . . ?
C64A C62 C65A 104.5(11) . . ?
C253 C256 H25J 109.5 . . ?
C253 C256 H25K 109.5 . . ?
C253 C256 H25L 109.5 . . ?
H25J C256 H25K 109.5 . . ?
H25J C256 H25L 109.5 . . ?
H25K C256 H25L 109.5 . . ?
C67 C68 H68A 109.5 . . ?
C67 C68 H68B 109.5 . . ?
C67 C68 H68C 109.5 . . ?
H68A C68 H68B 109.5 . . ?
H68A C68 H68C 109.5 . . ?
H68B C68 H68C 109.5 . . ?
C17 C18 H18A 109.5 . . ?
C17 C18 H18B 109.5 . . ?
C17 C18 H18C 109.5 . . ?
H18A C18 H18B 109.5 . . ?
H18A C18 H18C 109.5 . . ?
H18B C18 H18C 109.5 . . ?
C38 C37 C36 104.5(8) . . ?
C38 C37 C40 112.5(9) . . ?
C39 C37 C36 110.7(9) . . ?
C39 C37 C38 111.0(10) . . ?
C39 C37 C40 111.8(9) . . ?
C40 C37 C36 106.0(9) . . ?
C146 C147 H14D 109.5 . . ?
C146 C147 H14E 109.5 . . ?
C146 C147 H14F 109.5 . . ?
H14D C147 H14E 109.5 . . ?
H14D C147 H14F 109.5 . . ?
H14E C147 H14F 109.5 . . ?
C27 C28 H28A 109.5 . . ?
C27 C28 H28B 109.5 . . ?
C27 C28 H28C 109.5 . . ?
H28A C28 H28B 109.5 . . ?
H28A C28 H28C 109.5 . . ?
H28B C28 H28C 109.5 . . ?
C131 C133 H13J 109.5 . . ?
C131 C133 H13K 109.5 . . ?
C131 C133 H13L 109.5 . . ?
H13J C133 H13K 109.5 . . ?
H13J C133 H13L 109.5 . . ?
H13K C133 H13L 109.5 . . ?
C182 C187 H187 119.7 . . ?
C186 C187 C182 120.6(8) . . ?
C186 C187 H187 119.7 . . ?
C27 C29 H29A 109.5 . . ?
C27 C29 H29B 109.5 . . ?
C27 C29 H29C 109.5 . . ?
H29A C29 H29B 109.5 . . ?
H29A C29 H29C 109.5 . . ?
H29B C29 H29C 109.5 . . ?
H17A C171 H17B 109.5 . . ?
H17A C171 H17C 109.5 . . ?
H17B C171 H17C 109.5 . . ?
C170 C171 H17A 109.5 . . ?
C170 C171 H17B 109.5 . . ?
C170 C171 H17C 109.5 . . ?
C127 C126 C125 93.1(14) . . ?
C127 C126 C128 108.1(15) . . ?
C127 C126 C129 144(2) . . ?
C128 C126 C125 84.3(10) . . ?
C129 C126 C125 95.3(17) . . ?
C129 C126 C128 107.4(15) . . ?
C7 C9 H9A 109.5 . . ?
C7 C9 H9B 109.5 . . ?
C7 C9 H9C 109.5 . . ?
H9A C9 H9B 109.5 . . ?
H9A C9 H9C 109.5 . . ?
H9B C9 H9C 109.5 . . ?
C151 C152 H15A 109.5 . . ?
C151 C152 H15B 109.5 . . ?
C151 C152 H15C 109.5 . . ?
H15A C152 H15B 109.5 . . ?
H15A C152 H15C 109.5 . . ?
H15B C152 H15C 109.5 . . ?
C106 C109 H10G 109.5 . . ?
C106 C109 H10H 109.5 . . ?
C106 C109 H10I 109.5 . . ?
H10G C109 H10H 109.5 . . ?
H10G C109 H10I 109.5 . . ?
H10H C109 H10I 109.5 . . ?
C151 C153 H15D 109.5 . . ?
C151 C153 H15E 109.5 . . ?
C151 C153 H15F 109.5 . . ?
H15D C153 H15E 109.5 . . ?
H15D C153 H15F 109.5 . . ?
H15E C153 H15F 109.5 . . ?
C41 C42 C45 104.6(10) . . ?
C43 C42 C41 116.5(11) . . ?
C43 C42 C44 119.2(12) . . ?
C43 C42 C45 103.8(13) . . ?
C44 C42 C41 107.1(11) . . ?
C44 C42 C45 103.8(13) . . ?
C238 C239 C242 109.2(12) . . ?
C240 C239 C238 107.2(14) . . ?
C240 C239 C241 108.0(16) . . ?
C240 C239 C242 112.8(17) . . ?
C241 C239 C238 107.3(11) . . ?
C241 C239 C242 112.0(15) . . ?
C243 C244 C245 101.7(12) . . ?
C243 C244 C246 110.2(15) . . ?
C246 C244 C245 105.0(18) . . ?
C247 C244 C245 111.6(18) . . ?
C247 C244 C243 112.4(13) . . ?
C247 C244 C246 114.9(16) . . ?
C47 C48 H48A 109.5 . . ?
C47 C48 H48B 109.5 . . ?
C47 C48 H48C 109.5 . . ?
H48A C48 H48B 109.5 . . ?
H48A C48 H48C 109.5 . . ?
H48B C48 H48C 109.5 . . ?
C47 C49 H49A 109.5 . . ?
C47 C49 H49B 109.5 . . ?
C47 C49 H49C 109.5 . . ?
H49A C49 H49B 109.5 . . ?
H49A C49 H49C 109.5 . . ?
H49B C49 H49C 109.5 . . ?
C167 C166 C165 107.0(15) . . ?
C167 C166 C168 108.5(17) . . ?
C168 C166 C165 115.4(14) . . ?
C312 C166 C165 107.9(11) . . ?
C312 C166 C167 113.5(19) . . ?
C312 C166 C168 104.7(16) . . ?
C151 C154 H15G 109.5 . . ?
C151 C154 H15H 109.5 . . ?
C151 C154 H15I 109.5 . . ?
H15G C154 H15H 109.5 . . ?
H15G C154 H15I 109.5 . . ?
H15H C154 H15I 109.5 . . ?
H25M C251 H25N 109.5 . . ?
H25M C251 H25O 109.5 . . ?
H25N C251 H25O 109.5 . . ?
C249 C251 H25M 109.5 . . ?
C249 C251 H25N 109.5 . . ?
C249 C251 H25O 109.5 . . ?
C111 C113 H11D 109.5 . . ?
C111 C113 H11E 109.5 . . ?
C111 C113 H11F 109.5 . . ?
H11D C113 H11E 109.5 . . ?
H11D C113 H11F 109.5 . . ?
H11E C113 H11F 109.5 . . ?
C183 C184 H184 119.8 . . ?
C185 C184 C183 120.3(9) . . ?
C185 C184 H184 119.8 . . ?
C11 C12 C15 101.2(8) . . ?
C13 C12 C11 109.8(8) . . ?
C13 C12 C15 106.8(8) . . ?
C14 C12 C11 114.6(8) . . ?
C14 C12 C13 118.4(10) . . ?
C14 C12 C15 104.0(10) . . ?
C258 C259 H25P 109.5 . . ?
C258 C259 H25Q 109.5 . . ?
C258 C259 H25R 109.5 . . ?
H25P C259 H25Q 109.5 . . ?
H25P C259 H25R 109.5 . . ?
H25Q C259 H25R 109.5 . . ?
C244 C246 H24D 109.5 . . ?
C244 C246 H24E 109.5 . . ?
C244 C246 H24F 109.5 . . ?
H24D C246 H24E 109.5 . . ?
H24D C246 H24F 109.5 . . ?
H24E C246 H24F 109.5 . . ?
C263 C267 H26A 109.5 . . ?
C263 C267 H26B 109.5 . . ?
C263 C267 H26C 109.5 . . ?
H26A C267 H26B 109.5 . . ?
H26A C267 H26C 109.5 . . ?
H26B C267 H26C 109.5 . . ?
C166 C167 H16A 109.5 . . ?
C166 C167 H16B 109.5 . . ?
C166 C167 H16C 109.5 . . ?
H16A C167 H16B 109.5 . . ?
H16A C167 H16C 109.5 . . ?
H16B C167 H16C 109.5 . . ?
C111 C114 H11G 109.5 . . ?
C111 C114 H11H 109.5 . . ?
C111 C114 H11I 109.5 . . ?
H11G C114 H11H 109.5 . . ?
H11G C114 H11I 109.5 . . ?
H11H C114 H11I 109.5 . . ?
C204 C206 H20M 109.5 . . ?
C204 C206 H20N 109.5 . . ?
C204 C206 H20O 109.5 . . ?
H20M C206 H20N 109.5 . . ?
H20M C206 H20O 109.5 . . ?
H20N C206 H20O 109.5 . . ?
C136 C138 H13M 109.5 . . ?
C136 C138 H13N 109.5 . . ?
C136 C138 H13O 109.5 . . ?
H13M C138 H13N 109.5 . . ?
H13M C138 H13O 109.5 . . ?
H13N C138 H13O 109.5 . . ?
C141 C143 H14G 109.5 . . ?
C141 C143 H14H 109.5 . . ?
C141 C143 H14I 109.5 . . ?
H14G C143 H14H 109.5 . . ?
H14G C143 H14I 109.5 . . ?
H14H C143 H14I 109.5 . . ?
C136 C139 H13P 109.5 . . ?
C136 C139 H13Q 109.5 . . ?
C136 C139 H13R 109.5 . . ?
H13P C139 H13Q 109.5 . . ?
H13P C139 H13R 109.5 . . ?
H13Q C139 H13R 109.5 . . ?
C131 C134 H13S 109.5 . . ?
C131 C134 H13T 109.5 . . ?
C131 C134 H13U 109.5 . . ?
H13S C134 H13T 109.5 . . ?
H13S C134 H13U 109.5 . . ?
H13T C134 H13U 109.5 . . ?
C234 C235 H23G 109.5 . . ?
C234 C235 H23H 109.5 . . ?
C234 C235 H23I 109.5 . . ?
H23G C235 H23H 109.5 . . ?
H23G C235 H23I 109.5 . . ?
H23H C235 H23I 109.5 . . ?
C258 C260 H26D 109.5 . . ?
C258 C260 H26E 109.5 . . ?
C258 C260 H26F 109.5 . . ?
H26D C260 H26E 109.5 . . ?
H26D C260 H26F 109.5 . . ?
H26E C260 H26F 109.5 . . ?
C146 C148 H14J 109.5 . . ?
C146 C148 H14K 109.5 . . ?
C146 C148 H14L 109.5 . . ?
H14J C148 H14K 109.5 . . ?
H14J C148 H14L 109.5 . . ?
H14K C148 H14L 109.5 . . ?
C12 C14 H14M 109.5 . . ?
C12 C14 H14N 109.5 . . ?
C12 C14 H14O 109.5 . . ?
H14M C14 H14N 109.5 . . ?
H14M C14 H14O 109.5 . . ?
H14N C14 H14O 109.5 . . ?
C121 C122 H12A 109.5 . . ?
C121 C122 H12B 109.5 . . ?
C121 C122 H12C 109.5 . . ?
H12A C122 H12B 109.5 . . ?
H12A C122 H12C 109.5 . . ?
H12B C122 H12C 109.5 . . ?
C141 C144 H14P 109.5 . . ?
C141 C144 H14Q 109.5 . . ?
C141 C144 H14R 109.5 . . ?
H14P C144 H14Q 109.5 . . ?
H14P C144 H14R 109.5 . . ?
H14Q C144 H14R 109.5 . . ?
C187 C186 H186 120.7 . . ?
C185 C186 C187 118.5(9) . . ?
C185 C186 H186 120.7 . . ?
C77 C78 H78A 109.5 . . ?
C77 C78 H78B 109.5 . . ?
C77 C78 H78C 109.5 . . ?
H78A C78 H78B 109.5 . . ?
H78A C78 H78C 109.5 . . ?
H78B C78 H78C 109.5 . . ?
C17 C19 H19J 109.5 . . ?
C17 C19 H19K 109.5 . . ?
C17 C19 H19L 109.5 . . ?
H19J C19 H19K 109.5 . . ?
H19J C19 H19L 109.5 . . ?
H19K C19 H19L 109.5 . . ?
C218 C219 C222 105.6(16) . . ?
C220 C219 C218 109.5(16) . . ?
C220 C219 C222 103.3(19) . . ?
C221 C219 C218 112.9(13) . . ?
C221 C219 C220 115(2) . . ?
C221 C219 C222 110(2) . . ?
C204 C207 H20P 109.5 . . ?
C204 C207 H20Q 109.5 . . ?
C204 C207 H20R 109.5 . . ?
H20P C207 H20Q 109.5 . . ?
H20P C207 H20R 109.5 . . ?
H20Q C207 H20R 109.5 . . ?
C47 C50 H50A 109.5 . . ?
C47 C50 H50B 109.5 . . ?
C47 C50 H50C 109.5 . . ?
H50A C50 H50B 109.5 . . ?
H50A C50 H50C 109.5 . . ?
H50B C50 H50C 109.5 . . ?
C214 C216 H21D 109.5 . . ?
C214 C216 H21E 109.5 . . ?
C214 C216 H21F 109.5 . . ?
H21D C216 H21E 109.5 . . ?
H21D C216 H21F 109.5 . . ?
H21E C216 H21F 109.5 . . ?
C42 C43 H43A 109.5 . . ?
C42 C43 H43B 109.5 . . ?
C42 C43 H43C 109.5 . . ?
H43A C43 H43B 109.5 . . ?
H43A C43 H43C 109.5 . . ?
H43B C43 H43C 109.5 . . ?
C126 C127 H12D 109.5 . . ?
C126 C127 H12E 109.5 . . ?
C126 C127 H12F 109.5 . . ?
H12D C127 H12E 109.5 . . ?
H12D C127 H12F 109.5 . . ?
H12E C127 H12F 109.5 . . ?
C27 C30 H30A 109.5 . . ?
C27 C30 H30B 109.5 . . ?
C27 C30 H30C 109.5 . . ?
H30A C30 H30B 109.5 . . ?
H30A C30 H30C 109.5 . . ?
H30B C30 H30C 109.5 . . ?
C67 C69 H69A 109.5 . . ?
C67 C69 H69B 109.5 . . ?
C67 C69 H69C 109.5 . . ?
H69A C69 H69B 109.5 . . ?
H69A C69 H69C 109.5 . . ?
H69B C69 H69C 109.5 . . ?
C37 C38 H38A 109.5 . . ?
C37 C38 H38B 109.5 . . ?
C37 C38 H38C 109.5 . . ?
H38A C38 H38B 109.5 . . ?
H38A C38 H38C 109.5 . . ?
H38B C38 H38C 109.5 . . ?
C146 C149 H14S 109.5 . . ?
C146 C149 H14T 109.5 . . ?
C146 C149 H14U 109.5 . . ?
H14S C149 H14T 109.5 . . ?
H14S C149 H14U 109.5 . . ?
H14T C149 H14U 109.5 . . ?
C67 C70 H70A 109.5 . . ?
C67 C70 H70B 109.5 . . ?
C67 C70 H70C 109.5 . . ?
H70A C70 H70B 109.5 . . ?
H70A C70 H70C 109.5 . . ?
H70B C70 H70C 109.5 . . ?
C101 C102 H10J 109.5 . . ?
C101 C102 H10K 109.5 . . ?
C101 C102 H10L 109.5 . . ?
H10J C102 H10K 109.5 . . ?
H10J C102 H10L 109.5 . . ?
H10K C102 H10L 109.5 . . ?
C57 C59 H59A 109.5 . . ?
C57 C59 H59B 109.5 . . ?
C57 C59 H59C 109.5 . . ?
H59A C59 H59B 109.5 . . ?
H59A C59 H59C 109.5 . . ?
H59B C59 H59C 109.5 . . ?
C57 C60 H60A 109.5 . . ?
C57 C60 H60B 109.5 . . ?
C57 C60 H60C 109.5 . . ?
H60A C60 H60B 109.5 . . ?
H60A C60 H60C 109.5 . . ?
H60B C60 H60C 109.5 . . ?
C37 C39 H39A 109.5 . . ?
C37 C39 H39B 109.5 . . ?
C37 C39 H39C 109.5 . . ?
H39A C39 H39B 109.5 . . ?
H39A C39 H39C 109.5 . . ?
H39B C39 H39C 109.5 . . ?
C169 C170 C172 110.2(15) . . ?
C171 C170 C169 107.9(19) . . ?
C171 C170 C172 108(2) . . ?
C173 C170 C169 109.9(15) . . ?
C173 C170 C171 110(2) . . ?
C173 C170 C172 111.0(19) . . ?
C101 C103 H10M 109.5 . . ?
C101 C103 H10N 109.5 . . ?
C101 C103 H10O 109.5 . . ?
H10M C103 H10N 109.5 . . ?
H10M C103 H10O 109.5 . . ?
H10N C103 H10O 109.5 . . ?
C121 C123 H12G 109.5 . . ?
C121 C123 H12H 109.5 . . ?
C121 C123 H12I 109.5 . . ?
H12G C123 H12H 109.5 . . ?
H12G C123 H12I 109.5 . . ?
H12H C123 H12I 109.5 . . ?
C184 C185 C186 121.4(9) . . ?
C184 C185 H185 119.3 . . ?
C186 C185 H185 119.3 . . ?
C22 C23 H23J 109.5 . . ?
C22 C23 H23K 109.5 . . ?
C22 C23 H23L 109.5 . . ?
H23J C23 H23K 109.5 . . ?
H23J C23 H23L 109.5 . . ?
H23K C23 H23L 109.5 . . ?
C22 C24 H24G 109.5 . . ?
C22 C24 H24H 109.5 . . ?
C22 C24 H24I 109.5 . . ?
H24G C24 H24H 109.5 . . ?
H24G C24 H24I 109.5 . . ?
H24H C24 H24I 109.5 . . ?
C239 C240 H24J 109.5 . . ?
C239 C240 H24K 109.5 . . ?
C239 C240 H24L 109.5 . . ?
H24J C240 H24K 109.5 . . ?
H24J C240 H24L 109.5 . . ?
H24K C240 H24L 109.5 . . ?
C156 C157 H15J 109.5 . . ?
C156 C157 H15K 109.5 . . ?
C156 C157 H15L 109.5 . . ?
H15J C157 H15K 109.5 . . ?
H15J C157 H15L 109.5 . . ?
H15K C157 H15L 109.5 . . ?
C156 C158 H15M 109.5 . . ?
C156 C158 H15N 109.5 . . ?
C156 C158 H15O 109.5 . . ?
H15M C158 H15N 109.5 . . ?
H15M C158 H15O 109.5 . . ?
H15N C158 H15O 109.5 . . ?
C72 C73 H73A 109.5 . . ?
C72 C73 H73B 109.5 . . ?
C72 C73 H73C 109.5 . . ?
H73A C73 H73B 109.5 . . ?
H73A C73 H73C 109.5 . . ?
H73B C73 H73C 109.5 . . ?
C72 C74 H74A 109.5 . . ?
C72 C74 H74B 109.5 . . ?
C72 C74 H74C 109.5 . . ?
H74A C74 H74B 109.5 . . ?
H74A C74 H74C 109.5 . . ?
H74B C74 H74C 109.5 . . ?
C258 C261 H26G 109.5 . . ?
C258 C261 H26H 109.5 . . ?
C258 C261 H26I 109.5 . . ?
H26G C261 H26H 109.5 . . ?
H26G C261 H26I 109.5 . . ?
H26H C261 H26I 109.5 . . ?
C121 C124 H12J 109.5 . . ?
C121 C124 H12K 109.5 . . ?
C121 C124 H12L 109.5 . . ?
H12J C124 H12K 109.5 . . ?
H12J C124 H12L 109.5 . . ?
H12K C124 H12L 109.5 . . ?
C51 C52 C53 111(2) . . ?
C51 C52 C54 107.9(17) . . ?
C51 C52 C55 109.9(11) . . ?
C51 C52 C55A 115.5(16) . . ?
C51 C52 C54A 100.7(17) . . ?
C51 C52 C53A 111.0(17) . . ?
C54 C52 C53 106(2) . . ?
C54 C52 C55 109.2(19) . . ?
C55 C52 C53 113(2) . . ?
C55A C52 C53A 126(2) . . ?
C54A C52 C55A 98(2) . . ?
C54A C52 C53A 100(2) . . ?
C37 C40 H40A 109.5 . . ?
C37 C40 H40B 109.5 . . ?
C37 C40 H40C 109.5 . . ?
H40A C40 H40B 109.5 . . ?
H40A C40 H40C 109.5 . . ?
H40B C40 H40C 109.5 . . ?
C22 C25 H25S 109.5 . . ?
C22 C25 H25T 109.5 . . ?
C22 C25 H25U 109.5 . . ?
H25S C25 H25T 109.5 . . ?
H25S C25 H25U 109.5 . . ?
H25T C25 H25U 109.5 . . ?
C77 C79 H79A 109.5 . . ?
C77 C79 H79B 109.5 . . ?
C77 C79 H79C 109.5 . . ?
H79A C79 H79B 109.5 . . ?
H79A C79 H79C 109.5 . . ?
H79B C79 H79C 109.5 . . ?
C156 C159 H15P 109.5 . . ?
C156 C159 H15Q 109.5 . . ?
C156 C159 H15R 109.5 . . ?
H15P C159 H15Q 109.5 . . ?
H15P C159 H15R 109.5 . . ?
H15Q C159 H15R 109.5 . . ?
C12 C15 H15S 109.5 . . ?
C12 C15 H15T 109.5 . . ?
C12 C15 H15U 109.5 . . ?
H15S C15 H15T 109.5 . . ?
H15S C15 H15U 109.5 . . ?
H15T C15 H15U 109.5 . . ?
C7 C10 H10P 109.5 . . ?
C7 C10 H10Q 109.5 . . ?
C7 C10 H10R 109.5 . . ?
H10P C10 H10Q 109.5 . . ?
H10P C10 H10R 109.5 . . ?
H10Q C10 H10R 109.5 . . ?
C248 C249 C250 96.2(13) . . ?
C251 C249 C250 98.6(17) . . ?
C251 C249 C248 115.2(14) . . ?
C251 C249 C317 120.5(18) . . ?
C317 C249 C250 109.2(17) . . ?
C317 C249 C248 112.6(15) . . ?
C263 C264 H26J 109.5 . . ?
C263 C264 H26K 109.5 . . ?
C263 C264 H26L 109.5 . . ?
H26J C264 H26K 109.5 . . ?
H26J C264 H26L 109.5 . . ?
H26K C264 H26L 109.5 . . ?
C17 C20 H20S 109.5 . . ?
C17 C20 H20T 109.5 . . ?
C17 C20 H20U 109.5 . . ?
H20S C20 H20T 109.5 . . ?
H20S C20 H20U 109.5 . . ?
H20T C20 H20U 109.5 . . ?
C209 C210 H21G 109.5 . . ?
C209 C210 H21H 109.5 . . ?
C209 C210 H21I 109.5 . . ?
H21G C210 H21H 109.5 . . ?
H21G C210 H21I 109.5 . . ?
H21H C210 H21I 109.5 . . ?
C72 C75 H75A 109.5 . . ?
C72 C75 H75B 109.5 . . ?
C72 C75 H75C 109.5 . . ?
H75A C75 H75B 109.5 . . ?
H75A C75 H75C 109.5 . . ?
H75B C75 H75C 109.5 . . ?
C209 C211 H21J 109.5 . . ?
C209 C211 H21K 109.5 . . ?
C209 C211 H21L 109.5 . . ?
H21J C211 H21K 109.5 . . ?
H21J C211 H21L 109.5 . . ?
H21K C211 H21L 109.5 . . ?
C166 C168 H16D 109.5 . . ?
C166 C168 H16E 109.5 . . ?
C166 C168 H16F 109.5 . . ?
H16D C168 H16E 109.5 . . ?
H16D C168 H16F 109.5 . . ?
H16E C168 H16F 109.5 . . ?
C239 C241 H24M 109.5 . . ?
C239 C241 H24N 109.5 . . ?
C239 C241 H24O 109.5 . . ?
H24M C241 H24N 109.5 . . ?
H24M C241 H24O 109.5 . . ?
H24N C241 H24O 109.5 . . ?
C161 C162 H16G 109.5 . . ?
C161 C162 H16H 109.5 . . ?
C161 C162 H16I 109.5 . . ?
H16G C162 H16H 109.5 . . ?
H16G C162 H16I 109.5 . . ?
H16H C162 H16I 109.5 . . ?
C170 C172 H17D 109.5 . . ?
C170 C172 H17E 109.5 . . ?
C170 C172 H17F 109.5 . . ?
H17D C172 H17E 109.5 . . ?
H17D C172 H17F 109.5 . . ?
H17E C172 H17F 109.5 . . ?
C52 C53 H53A 109.5 . . ?
C52 C53 H53B 109.5 . . ?
C52 C53 H53C 109.5 . . ?
H53A C53 H53B 109.5 . . ?
H53A C53 H53C 109.5 . . ?
H53B C53 H53C 109.5 . . ?
C214 C217 H21M 109.5 . . ?
C214 C217 H21N 109.5 . . ?
C214 C217 H21O 109.5 . . ?
H21M C217 H21N 109.5 . . ?
H21M C217 H21O 109.5 . . ?
H21N C217 H21O 109.5 . . ?
C234 C236 H23M 109.5 . . ?
C234 C236 H23N 109.5 . . ?
C234 C236 H23O 109.5 . . ?
H23M C236 H23N 109.5 . . ?
H23M C236 H23O 109.5 . . ?
H23N C236 H23O 109.5 . . ?
C33 C32 C34 118(3) . . ?
C33 C32 C35 114(3) . . ?
C31 C32 C33 112(2) . . ?
C31 C32 C34 109(2) . . ?
C31 C32 C35 106(2) . . ?
C35 C32 C34 95(2) . . ?
C219 C220 H22J 109.5 . . ?
C219 C220 H22K 109.5 . . ?
C219 C220 H22L 109.5 . . ?
H22J C220 H22K 109.5 . . ?
H22J C220 H22L 109.5 . . ?
H22K C220 H22L 109.5 . . ?
C170 C173 H17G 109.5 . . ?
C170 C173 H17H 109.5 . . ?
C170 C173 H17I 109.5 . . ?
H17G C173 H17H 109.5 . . ?
H17G C173 H17I 109.5 . . ?
H17H C173 H17I 109.5 . . ?
C263 C266 H26M 109.5 . . ?
C263 C266 H26N 109.5 . . ?
C263 C266 H26O 109.5 . . ?
H26M C266 H26N 109.5 . . ?
H26M C266 H26O 109.5 . . ?
H26N C266 H26O 109.5 . . ?
C126 C128 H12M 109.5 . . ?
C126 C128 H12N 109.5 . . ?
C126 C128 H12O 109.5 . . ?
H12M C128 H12N 109.5 . . ?
H12M C128 H12O 109.5 . . ?
H12N C128 H12O 109.5 . . ?
C244 C247 H24P 109.5 . . ?
C244 C247 H24Q 109.5 . . ?
C244 C247 H24R 109.5 . . ?
H24P C247 H24Q 109.5 . . ?
H24P C247 H24R 109.5 . . ?
H24Q C247 H24R 109.5 . . ?
C116 C117 H11J 109.5 . . ?
C116 C117 H11K 109.5 . . ?
C116 C117 H11L 109.5 . . ?
H11J C117 H11K 109.5 . . ?
H11J C117 H11L 109.5 . . ?
H11K C117 H11L 109.5 . . ?
C161 C163 H16J 109.5 . . ?
C161 C163 H16K 109.5 . . ?
C161 C163 H16L 109.5 . . ?
H16J C163 H16K 109.5 . . ?
H16J C163 H16L 109.5 . . ?
H16K C163 H16L 109.5 . . ?
C234 C237 H23P 109.5 . . ?
C234 C237 H23Q 109.5 . . ?
C234 C237 H23R 109.5 . . ?
H23P C237 H23Q 109.5 . . ?
H23P C237 H23R 109.5 . . ?
H23Q C237 H23R 109.5 . . ?
C209 C212 H21P 109.5 . . ?
C209 C212 H21Q 109.5 . . ?
C209 C212 H21R 109.5 . . ?
H21P C212 H21Q 109.5 . . ?
H21P C212 H21R 109.5 . . ?
H21Q C212 H21R 109.5 . . ?
C42 C44 H44A 109.5 . . ?
C42 C44 H44B 109.5 . . ?
C42 C44 H44C 109.5 . . ?
H44A C44 H44B 109.5 . . ?
H44A C44 H44C 109.5 . . ?
H44B C44 H44C 109.5 . . ?
C116 C118 H11M 109.5 . . ?
C116 C118 H11N 109.5 . . ?
C116 C118 H11O 109.5 . . ?
H11M C118 H11N 109.5 . . ?
H11M C118 H11O 109.5 . . ?
H11N C118 H11O 109.5 . . ?
C42 C45 H45A 109.5 . . ?
C42 C45 H45B 109.5 . . ?
C42 C45 H45C 109.5 . . ?
H45A C45 H45B 109.5 . . ?
H45A C45 H45C 109.5 . . ?
H45B C45 H45C 109.5 . . ?
C219 C221 H22M 109.5 . . ?
C219 C221 H22N 109.5 . . ?
C219 C221 H22O 109.5 . . ?
H22M C221 H22N 109.5 . . ?
H22M C221 H22O 109.5 . . ?
H22N C221 H22O 109.5 . . ?
C161 C164 H16M 109.5 . . ?
C161 C164 H16N 109.5 . . ?
C161 C164 H16O 109.5 . . ?
H16M C164 H16N 109.5 . . ?
H16M C164 H16O 109.5 . . ?
H16N C164 H16O 109.5 . . ?
C77 C80 H80A 109.5 . . ?
C77 C80 H80B 109.5 . . ?
C77 C80 H80C 109.5 . . ?
H80A C80 H80B 109.5 . . ?
H80A C80 H80C 109.5 . . ?
H80B C80 H80C 109.5 . . ?
C62 C64 H64A 109.5 . . ?
C62 C64 H64B 109.5 . . ?
C62 C64 H64C 109.5 . . ?
H64A C64 H64B 109.5 . . ?
H64A C64 H64C 109.5 . . ?
H64B C64 H64C 109.5 . . ?
C229 C232 H23S 109.5 . . ?
C229 C232 H23T 109.5 . . ?
C229 C232 H23U 109.5 . . ?
H23S C232 H23T 109.5 . . ?
H23S C232 H23U 109.5 . . ?
H23T C232 H23U 109.5 . . ?
C126 C129 H12P 109.5 . . ?
C126 C129 H12Q 109.5 . . ?
C126 C129 H12R 109.5 . . ?
H12P C129 H12Q 109.5 . . ?
H12P C129 H12R 109.5 . . ?
H12Q C129 H12R 109.5 . . ?
C32 C34 H34A 109.5 . . ?
C32 C34 H34B 109.5 . . ?
C32 C34 H34C 109.5 . . ?
H34A C34 H34B 109.5 . . ?
H34A C34 H34C 109.5 . . ?
H34B C34 H34C 109.5 . . ?
C52 C54 H54A 109.5 . . ?
C52 C54 H54B 109.5 . . ?
C52 C54 H54C 109.5 . . ?
H54A C54 H54B 109.5 . . ?
H54A C54 H54C 109.5 . . ?
H54B C54 H54C 109.5 . . ?
C239 C242 H24S 109.5 . . ?
C239 C242 H24T 109.5 . . ?
C239 C242 H24U 109.5 . . ?
H24S C242 H24T 109.5 . . ?
H24S C242 H24U 109.5 . . ?
H24T C242 H24U 109.5 . . ?
C32 C35 H35A 109.5 . . ?
C32 C35 H35B 109.5 . . ?
C32 C35 H35C 109.5 . . ?
H35A C35 H35B 109.5 . . ?
H35A C35 H35C 109.5 . . ?
H35B C35 H35C 109.5 . . ?
C52 C55 H55A 109.5 . . ?
C52 C55 H55B 109.5 . . ?
C52 C55 H55C 109.5 . . ?
H55A C55 H55B 109.5 . . ?
H55A C55 H55C 109.5 . . ?
H55B C55 H55C 109.5 . . ?
C62 C65 H65A 109.5 . . ?
C62 C65 H65B 109.5 . . ?
C62 C65 H65C 109.5 . . ?
H65A C65 H65B 109.5 . . ?
H65A C65 H65C 109.5 . . ?
H65B C65 H65C 109.5 . . ?
C101 C104 H10S 109.5 . . ?
C101 C104 H10T 109.5 . . ?
C101 C104 H10U 109.5 . . ?
H10S C104 H10T 109.5 . . ?
H10S C104 H10U 109.5 . . ?
H10T C104 H10U 109.5 . . ?
C219 C222 H22P 109.5 . . ?
C219 C222 H22Q 109.5 . . ?
C219 C222 H22R 109.5 . . ?
H22P C222 H22Q 109.5 . . ?
H22P C222 H22R 109.5 . . ?
H22Q C222 H22R 109.5 . . ?
C116 C119 H11P 109.5 . . ?
C116 C119 H11Q 109.5 . . ?
C116 C119 H11R 109.5 . . ?
H11P C119 H11Q 109.5 . . ?
H11P C119 H11R 109.5 . . ?
H11Q C119 H11R 109.5 . . ?
H1K N1 H1L 106.7 . . ?
C287 N1 H1K 106.8 . . ?
C287 N1 H1L 106.8 . . ?
C290 N1 H1K 106.8 . . ?
C290 N1 H1L 106.8 . . ?
C290 N1 C287 121.9(13) . . ?
N1 C287 H28D 108.1 . . ?
N1 C287 H28E 108.1 . . ?
H28D C287 H28E 107.3 . . ?
C288 C287 N1 116.6(15) . . ?
C288 C287 H28D 108.1 . . ?
C288 C287 H28E 108.1 . . ?
N1 C290 H29D 107.7 . . ?
N1 C290 H29E 107.7 . . ?
N1 C290 C291 118.4(15) . . ?
H29D C290 H29E 107.1 . . ?
C291 C290 H29D 107.7 . . ?
C291 C290 H29E 107.7 . . ?
H28F C289 H28G 109.5 . . ?
H28F C289 H28H 109.5 . . ?
H28G C289 H28H 109.5 . . ?
C288 C289 H28F 109.5 . . ?
C288 C289 H28G 109.5 . . ?
C288 C289 H28H 109.5 . . ?
C287 C288 C289 117.6(16) . . ?
C287 C288 H28I 107.9 . . ?
C287 C288 H28J 107.9 . . ?
C289 C288 H28I 107.9 . . ?
C289 C288 H28J 107.9 . . ?
H28I C288 H28J 107.2 . . ?
H29F C292 H29G 109.5 . . ?
H29F C292 H29H 109.5 . . ?
H29G C292 H29H 109.5 . . ?
C291 C292 H29F 109.5 . . ?
C291 C292 H29G 109.5 . . ?
C291 C292 H29H 109.5 . . ?
C290 C291 H29I 108.4 . . ?
C290 C291 H29J 108.4 . . ?
C292 C291 C290 115.6(18) . . ?
C292 C291 H29I 108.4 . . ?
C292 C291 H29J 108.4 . . ?
H29I C291 H29J 107.5 . . ?
H2A N2 H2B 106.3 . . ?
C293 N2 H2A 106.0 . . ?
C293 N2 H2B 106.0 . . ?
C296 N2 H2A 106.0 . . ?
C296 N2 H2B 106.0 . . ?
C296 N2 C293 125.1(14) . . ?
N2 C293 H29K 106.8 . . ?
N2 C293 H29L 106.8 . . ?
H29K C293 H29L 106.7 . . ?
C294 C293 N2 122.0(14) . . ?
C294 C293 H29K 106.8 . . ?
C294 C293 H29L 106.8 . . ?
N2 C296 H29M 107.4 . . ?
N2 C296 H29N 107.4 . . ?
N2 C296 C297 119(2) . . ?
H29M C296 H29N 107.0 . . ?
C297 C296 H29M 107.4 . . ?
C297 C296 H29N 107.4 . . ?
H29O C295 H29P 109.5 . . ?
H29O C295 H29Q 109.5 . . ?
H29P C295 H29Q 109.5 . . ?
C294 C295 H29O 109.5 . . ?
C294 C295 H29P 109.5 . . ?
C294 C295 H29Q 109.5 . . ?
H29R C298 H29S 109.5 . . ?
H29R C298 H29T 109.5 . . ?
H29S C298 H29T 109.5 . . ?
C297 C298 H29R 109.5 . . ?
C297 C298 H29S 109.5 . . ?
C297 C298 H29T 109.5 . . ?
C296 C297 H29U 106.4 . . ?
C296 C297 H29V 106.4 . . ?
C298 C297 C296 124(2) . . ?
C298 C297 H29U 106.4 . . ?
C298 C297 H29V 106.4 . . ?
H29U C297 H29V 106.5 . . ?
C293 C294 C295 120.9(17) . . ?
C293 C294 H29W 107.1 . . ?
C293 C294 H29X 107.1 . . ?
C295 C294 H29W 107.1 . . ?
C295 C294 H29X 107.1 . . ?
H29W C294 H29X 106.8 . . ?
H3A N3 H3B 105.2 . . ?
C301 N3 H3A 103.3 . . ?
C301 N3 H3B 103.3 . . ?
C299 N3 H3A 103.3 . . ?
C299 N3 H3B 103.3 . . ?
C299 N3 C301 135.4(17) . . ?
H30D C300 H30E 106.0 . . ?
C299 C300 H30D 105.4 . . ?
C299 C300 H30E 105.4 . . ?
C307 C300 H30D 105.4 . . ?
C307 C300 H30E 105.4 . . ?
C307 C300 C299 128(2) . . ?
N3 C301 H30F 104.9 . . ?
N3 C301 H30G 104.9 . . ?
H30F C301 H30G 105.8 . . ?
C306 C301 N3 129.5(17) . . ?
C306 C301 H30F 104.9 . . ?
C306 C301 H30G 104.9 . . ?
N3 C299 C300 134.0(17) . . ?
N3 C299 H29Y 103.7 . . ?
N3 C299 H 103.7 . . ?
C300 C299 H29Y 103.7 . . ?
C300 C299 H 103.7 . . ?
H29Y C299 H 105.3 . . ?
Cl2 C282 Cl3 113.1(13) . . ?
Cl2 C282 H28K 109.0 . . ?
Cl2 C282 H28L 109.0 . . ?
Cl3 C282 H28K 109.0 . . ?
Cl3 C282 H28L 109.0 . . ?
H28K C282 H28L 107.8 . . ?
Cl4 C283 H28M 109.6 . . ?
Cl4 C283 H28N 109.6 . . ?
Cl5 C283 Cl4 110.3(16) . . ?
Cl5 C283 H28M 109.6 . . ?
Cl5 C283 H28N 109.6 . . ?
H28M C283 H28N 108.1 . . ?
C300 C307 H30H 109.5 . . ?
C300 C307 H30I 109.5 . . ?
C300 C307 H30J 109.5 . . ?
H30H C307 H30I 109.5 . . ?
H30H C307 H30J 109.5 . . ?
H30I C307 H30J 109.5 . . ?
H30K C308 H30L 109.5 . . ?
H30K C308 H30M 109.5 . . ?
H30L C308 H30M 109.5 . . ?
C306 C308 H30K 109.5 . . ?
C306 C308 H30L 109.5 . . ?
C306 C308 H30M 109.5 . . ?
C166 C312 H31A 109.5 . . ?
C166 C312 H31B 109.5 . . ?
C166 C312 H31C 109.5 . . ?
H31A C312 H31B 109.5 . . ?
H31A C312 H31C 109.5 . . ?
H31B C312 H31C 109.5 . . ?
C301 C306 H30N 107.8 . . ?
C301 C306 H30O 107.8 . . ?
C308 C306 C301 118.2(18) . . ?
C308 C306 H30N 107.8 . . ?
C308 C306 H30O 107.8 . . ?
H30N C306 H30O 107.1 . . ?
C249 C317 H31D 109.5 . . ?
C249 C317 H31E 109.5 . . ?
C249 C317 H31F 109.5 . . ?
H31D C317 H31E 109.5 . . ?
H31D C317 H31F 109.5 . . ?
H31E C317 H31F 109.5 . . ?
C1A C315 P3 116.9(8) . . ?
C1A C315 C1E 120.0 . . ?
C1E C315 P3 123.1(8) . . ?
C315 C1A H1A 120.0 . . ?
C1B C1A C315 120.0 . . ?
C1B C1A H1A 120.0 . . ?
C1A C1B H1B 120.0 . . ?
C1A C1B C1C 120.0 . . ?
C1C C1B H1B 120.0 . . ?
C1B C1C H1C 120.0 . . ?
C1D C1C C1B 120.0 . . ?
C1D C1C H1C 120.0 . . ?
C1C C1D H1D 120.0 . . ?
C1E C1D C1C 120.0 . . ?
C1E C1D H1D 120.0 . . ?
C315 C1E H1E 120.0 . . ?
C1D C1E C315 120.0 . . ?
C1D C1E H1E 120.0 . . ?
C1F C316 P3 113.4(12) . . ?
C1F C316 C1J 120.0 . . ?
C1J C316 P3 125.7(11) . . ?
C316 C1F H1F 120.0 . . ?
C1G C1F C316 120.0 . . ?
C1G C1F H1F 120.0 . . ?
C1F C1G H1G 120.0 . . ?
C1F C1G C1H 120.0 . . ?
C1H C1G H1G 120.0 . . ?
C1G C1H H1H 120.0 . . ?
C1I C1H C1G 120.0 . . ?
C1I C1H H1H 120.0 . . ?
C1H C1I H1I 120.0 . . ?
C1H C1I C1J 120.0 . . ?
C1J C1I H1I 120.0 . . ?
C316 C1J H1J 120.0 . . ?
C1I C1J C316 120.0 . . ?
C1I C1J H1J 120.0 . . ?
C94A C89A P1 116.6(3) . . ?
C94A C89A C90A 120.0 . . ?
C90A C89A P1 122.9(3) . . ?
C89A C94A H94A 120.0 . . ?
C89A C94A C93A 120.0 . . ?
C93A C94A H94A 120.0 . . ?
C94A C93A H93A 120.0 . . ?
C92A C93A C94A 120.0 . . ?
C92A C93A H93A 120.0 . . ?
C93A C92A H92D 120.0 . . ?
C93A C92A C91A 120.0 . . ?
C91A C92A H92D 120.0 . . ?
C92A C91A H91A 120.0 . . ?
C92A C91A C90A 120.0 . . ?
C90A C91A H91A 120.0 . . ?
C89A C90A H90A 120.0 . . ?
C91A C90A C89A 120.0 . . ?
C91A C90A H90A 120.0 . . ?
C238 C318 C1K 107.4(17) . . ?
C238 C318 C1L 99.3(14) . . ?
C238 C318 C1M 112.7(15) . . ?
C1K C318 C1L 110(2) . . ?
C1K C318 C1M 115(2) . . ?
C1L C318 C1M 111.8(19) . . ?
C318 C1K H1KA 109.5 . . ?
C318 C1K H1KB 109.5 . . ?
C318 C1K H1KC 109.5 . . ?
H1KA C1K H1KB 109.5 . . ?
H1KA C1K H1KC 109.5 . . ?
H1KB C1K H1KC 109.5 . . ?
C318 C1L H1LA 109.5 . . ?
C318 C1L H1LB 109.5 . . ?
C318 C1L H1LC 109.5 . . ?
H1LA C1L H1LB 109.5 . . ?
H1LA C1L H1LC 109.5 . . ?
H1LB C1L H1LC 109.5 . . ?
C318 C1M H1MA 109.5 . . ?
C318 C1M H1MB 109.5 . . ?
C318 C1M H1MC 109.5 . . ?
H1MA C1M H1MB 109.5 . . ?
H1MA C1M H1MC 109.5 . . ?
H1MB C1M H1MC 109.5 . . ?
H31G C319 H31H 109.5 . . ?
H31G C319 H31I 109.5 . . ?
H31H C319 H31I 109.5 . . ?
C1N C319 H31G 109.5 . . ?
C1N C319 H31H 109.5 . . ?
C1N C319 H31I 109.5 . . ?
C233 C1N C319 115.9(17) . . ?
C233 C1N C1O 110.0(18) . . ?
C233 C1N C1P 108.4(17) . . ?
C1O C1N C319 103.8(18) . . ?
C1P C1N C319 106(2) . . ?
C1P C1N C1O 113(2) . . ?
C1N C1O H1OA 109.5 . . ?
C1N C1O H1OB 109.5 . . ?
C1N C1O H1OC 109.5 . . ?
H1OA C1O H1OB 109.5 . . ?
H1OA C1O H1OC 109.5 . . ?
H1OB C1O H1OC 109.5 . . ?
C1N C1P H1PA 109.5 . . ?
C1N C1P H1PB 109.5 . . ?
C1N C1P H1PC 109.5 . . ?
H1PA C1P H1PB 109.5 . . ?
H1PA C1P H1PC 109.5 . . ?
H1PB C1P H1PC 109.5 . . ?
C1Q C320 C218 103.1(14) . . ?
C1R C320 C218 113.5(11) . . ?
C1R C320 C1Q 112.1(19) . . ?
C1R C320 C1S 109.9(18) . . ?
C1S C320 C218 111.3(13) . . ?
C1S C320 C1Q 106.7(16) . . ?
C320 C1Q H1QA 109.5 . . ?
C320 C1Q H1QB 109.5 . . ?
C320 C1Q H1QC 109.5 . . ?
H1QA C1Q H1QB 109.5 . . ?
H1QA C1Q H1QC 109.5 . . ?
H1QB C1Q H1QC 109.5 . . ?
C320 C1R H1RA 109.5 . . ?
C320 C1R H1RB 109.5 . . ?
C320 C1R H1RC 109.5 . . ?
H1RA C1R H1RB 109.5 . . ?
H1RA C1R H1RC 109.5 . . ?
H1RB C1R H1RC 109.5 . . ?
C320 C1S H1SA 109.5 . . ?
C320 C1S H1SB 109.5 . . ?
C320 C1S H1SC 109.5 . . ?
H1SA C1S H1SB 109.5 . . ?
H1SA C1S H1SC 109.5 . . ?
H1SB C1S H1SC 109.5 . . ?
C208 C321 C1T 109.4(11) . . ?
C1U C321 C208 112.0(12) . . ?
C1U C321 C1T 108.5(14) . . ?
C1V C321 C208 106.5(12) . . ?
C1V C321 C1T 107.5(14) . . ?
C1V C321 C1U 112.7(14) . . ?
C321 C1T H1TA 109.5 . . ?
C321 C1T H1TB 109.5 . . ?
C321 C1T H1TC 109.5 . . ?
H1TA C1T H1TB 109.5 . . ?
H1TA C1T H1TC 109.5 . . ?
H1TB C1T H1TC 109.5 . . ?
C321 C1U H1UA 109.5 . . ?
C321 C1U H1UB 109.5 . . ?
C321 C1U H1UC 109.5 . . ?
H1UA C1U H1UB 109.5 . . ?
H1UA C1U H1UC 109.5 . . ?
H1UB C1U H1UC 109.5 . . ?
C321 C1V H1VA 109.5 . . ?
C321 C1V H1VB 109.5 . . ?
C321 C1V H1VC 109.5 . . ?
H1VA C1V H1VB 109.5 . . ?
H1VA C1V H1VC 109.5 . . ?
H1VB C1V H1VC 109.5 . . ?
H32A C322 H32B 109.5 . . ?
H32A C322 H32C 109.5 . . ?
H32B C322 H32C 109.5 . . ?
C1W C322 H32A 109.5 . . ?
C1W C322 H32B 109.5 . . ?
C1W C322 H32C 109.5 . . ?
C213 C1W C322 103.1(9) . . ?
C1X C1W C213 114.5(9) . . ?
C1X C1W C322 103.0(10) . . ?
C1X C1W C1Y 115.0(11) . . ?
C1Y C1W C213 109.3(9) . . ?
C1Y C1W C322 111.1(12) . . ?
C1W C1X H1XA 109.5 . . ?
C1W C1X H1XB 109.5 . . ?
C1W C1X H1XC 109.5 . . ?
H1XA C1X H1XB 109.5 . . ?
H1XA C1X H1XC 109.5 . . ?
H1XB C1X H1XC 109.5 . . ?
C1W C1Y H1YA 109.5 . . ?
C1W C1Y H1YB 109.5 . . ?
C1W C1Y H1YC 109.5 . . ?
H1YA C1Y H1YB 109.5 . . ?
H1YA C1Y H1YC 109.5 . . ?
H1YB C1Y H1YC 109.5 . . ?
O95 C323 C1Z 118.8(9) . . ?
O94 C323 O95 124.7(10) . . ?
O94 C323 C1Z 116.5(9) . . ?
C323 C1Z C2C 107.8(13) . . ?
C2A C1Z C323 110.8(14) . . ?
C2A C1Z C2B 108.0(14) . . ?
C2A C1Z C2C 113.3(17) . . ?
C2B C1Z C323 109.3(12) . . ?
C2B C1Z C2C 107.5(15) . . ?
C1Z C2A H2AA 109.5 . . ?
C1Z C2A H2AB 109.5 . . ?
C1Z C2A H2AC 109.5 . . ?
H2AA C2A H2AB 109.5 . . ?
H2AA C2A H2AC 109.5 . . ?
H2AB C2A H2AC 109.5 . . ?
C1Z C2B H2BA 109.5 . . ?
C1Z C2B H2BB 109.5 . . ?
C1Z C2B H2BC 109.5 . . ?
H2BA C2B H2BB 109.5 . . ?
H2BA C2B H2BC 109.5 . . ?
H2BB C2B H2BC 109.5 . . ?
C1Z C2C H2CA 109.5 . . ?
C1Z C2C H2CB 109.5 . . ?
C1Z C2C H2CC 109.5 . . ?
H2CA C2C H2CB 109.5 . . ?
H2CA C2C H2CC 109.5 . . ?
H2CB C2C H2CC 109.5 . . ?
H32D C324 H32E 109.5 . . ?
H32D C324 H32F 109.5 . . ?
H32E C324 H32F 109.5 . . ?
C2E C324 H32D 109.5 . . ?
C2E C324 H32E 109.5 . . ?
C2E C324 H32F 109.5 . . ?
H2DA C2D H2DB 109.5 . . ?
H2DA C2D H2DC 109.5 . . ?
H2DB C2D H2DC 109.5 . . ?
C2E C2D H2DA 109.5 . . ?
C2E C2D H2DB 109.5 . . ?
C2E C2D H2DC 109.5 . . ?
C324 C2E C257 104.5(13) . . ?
C2D C2E C257 110.3(11) . . ?
C2D C2E C324 111.2(16) . . ?
C2F C2E C257 107.9(12) . . ?
C2F C2E C324 112.8(18) . . ?
C2F C2E C2D 109.9(14) . . ?
C2E C2F H2FA 109.5 . . ?
C2E C2F H2FB 109.5 . . ?
C2E C2F H2FC 109.5 . . ?
H2FA C2F H2FB 109.5 . . ?
H2FA C2F H2FC 109.5 . . ?
H2FB C2F H2FC 109.5 . . ?
H32G C325 H32H 109.5 . . ?
H32G C325 H32I 109.5 . . ?
H32H C325 H32I 109.5 . . ?
C2H C325 H32G 109.5 . . ?
C2H C325 H32H 109.5 . . ?
C2H C325 H32I 109.5 . . ?
H2GA C2G H2GB 109.5 . . ?
H2GA C2G H2GC 109.5 . . ?
H2GB C2G H2GC 109.5 . . ?
C2H C2G H2GA 109.5 . . ?
C2H C2G H2GB 109.5 . . ?
C2H C2G H2GC 109.5 . . ?
C248 C2H C2G 103.1(16) . . ?
C325 C2H C248 114.6(18) . . ?
C325 C2H C2G 108.2(19) . . ?
C2I C2H C248 110.6(15) . . ?
C2I C2H C325 118.6(19) . . ?
C2I C2H C2G 99(2) . . ?
C2H C2I H2IA 109.5 . . ?
C2H C2I H2IB 109.5 . . ?
C2H C2I H2IC 109.5 . . ?
H2IA C2I H2IB 109.5 . . ?
H2IA C2I H2IC 109.5 . . ?
H2IB C2I H2IC 109.5 . . ?
C62 C63A H63D 109.5 . . ?
C62 C63A H63E 109.5 . . ?
C62 C63A H63F 109.5 . . ?
H63D C63A H63E 109.5 . . ?
H63D C63A H63F 109.5 . . ?
H63E C63A H63F 109.5 . . ?
C62 C64A H64D 109.5 . . ?
C62 C64A H64E 109.5 . . ?
C62 C64A H64F 109.5 . . ?
H64D C64A H64E 109.5 . . ?
H64D C64A H64F 109.5 . . ?
H64E C64A H64F 109.5 . . ?
C62 C65A H65D 109.5 . . ?
C62 C65A H65E 109.5 . . ?
C62 C65A H65F 109.5 . . ?
H65D C65A H65E 109.5 . . ?
H65D C65A H65F 109.5 . . ?
H65E C65A H65F 109.5 . . ?
C52 C55A H55D 109.5 . . ?
C52 C55A H55E 109.5 . . ?
C52 C55A H55F 109.5 . . ?
H55D C55A H55E 109.5 . . ?
H55D C55A H55F 109.5 . . ?
H55E C55A H55F 109.5 . . ?
C52 C54A H54D 109.5 . . ?
C52 C54A H54E 109.5 . . ?
C52 C54A H54F 109.5 . . ?
H54D C54A H54E 109.5 . . ?
H54D C54A H54F 109.5 . . ?
H54E C54A H54F 109.5 . . ?
C52 C53A H53D 109.5 . . ?
C52 C53A H53E 109.5 . . ?
C52 C53A H53F 109.5 . . ?
H53D C53A H53E 109.5 . . ?
H53D C53A H53F 109.5 . . ?
H53E C53A H53F 109.5 . . ?
C31 C32A C34A 106.2(17) . . ?
C31 C32A C35A 106.0(14) . . ?
C31 C32A C33A 111.0(14) . . ?
C35A C32A C34A 95.9(17) . . ?
C33A C32A C34A 119(2) . . ?
C33A C32A C35A 118(2) . . ?
C32A C34A H34D 109.5 . . ?
C32A C34A H34E 109.5 . . ?
C32A C34A H34F 109.5 . . ?
H34D C34A H34E 109.5 . . ?
H34D C34A H34F 109.5 . . ?
H34E C34A H34F 109.5 . . ?
C32A C35A H35D 109.5 . . ?
C32A C35A H35E 109.5 . . ?
C32A C35A H35F 109.5 . . ?
H35D C35A H35E 109.5 . . ?
H35D C35A H35F 109.5 . . ?
H35E C35A H35F 109.5 . . ?
C32A C33A H33D 109.5 . . ?
C32A C33A H33E 109.5 . . ?
C32A C33A H33F 109.5 . . ?
H33D C33A H33E 109.5 . . ?
H33D C33A H33F 109.5 . . ?
H33E C33A H33F 109.5 . . ?
C75A C72A C71 110.0(11) . . ?
C75A C72A C73A 111.3(13) . . ?
C75A C72A C74A 107.6(11) . . ?
C73A C72A C71 108.8(9) . . ?
C73A C72A C74A 111.5(13) . . ?
C74A C72A C71 107.6(10) . . ?
C72A C75A H75D 109.5 . . ?
C72A C75A H75E 109.5 . . ?
C72A C75A H75F 109.5 . . ?
H75D C75A H75E 109.5 . . ?
H75D C75A H75F 109.5 . . ?
H75E C75A H75F 109.5 . . ?
C72A C73A H73D 109.5 . . ?
C72A C73A H73E 109.5 . . ?
C72A C73A H73F 109.5 . . ?
H73D C73A H73E 109.5 . . ?
H73D C73A H73F 109.5 . . ?
H73E C73A H73F 109.5 . . ?
C72A C74A H74D 109.5 . . ?
C72A C74A H74E 109.5 . . ?
C72A C74A H74F 109.5 . . ?
H74D C74A H74E 109.5 . . ?
H74D C74A H74F 109.5 . . ?
H74E C74A H74F 109.5 . . ?
H80D C80A H80E 109.5 . . ?
H80D C80A H80F 109.5 . . ?
H80E C80A H80F 109.5 . . ?
C77A C80A H80D 109.5 . . ?
C77A C80A H80E 109.5 . . ?
C77A C80A H80F 109.5 . . ?
C76 C77A C80A 108.5(16) . . ?
C76 C77A C78A 107.7(16) . . ?
C76 C77A C79A 108.2(15) . . ?
C80A C77A C78A 110(2) . . ?
C80A C77A C79A 113(2) . . ?
C79A C77A C78A 108.7(18) . . ?
C77A C78A H78D 109.5 . . ?
C77A C78A H78E 109.5 . . ?
C77A C78A H78F 109.5 . . ?
H78D C78A H78E 109.5 . . ?
H78D C78A H78F 109.5 . . ?
H78E C78A H78F 109.5 . . ?
C77A C79A H79D 109.5 . . ?
C77A C79A H79E 109.5 . . ?
C77A C79A H79F 109.5 . . ?
H79D C79A H79E 109.5 . . ?
H79D C79A H79F 109.5 . . ?
H79E C79A H79F 109.5 . . ?
C115 C326 C2K 107.2(15) . . ?
C2J C326 C115 107.3(14) . . ?
C2J C326 C2K 110(2) . . ?
C2L C326 C115 108.3(15) . . ?
C2L C326 C2J 113(2) . . ?
C2L C326 C2K 111(2) . . ?
C326 C2J H2JA 109.5 . . ?
C326 C2J H2JB 109.5 . . ?
C326 C2J H2JC 109.5 . . ?
H2JA C2J H2JB 109.5 . . ?
H2JA C2J H2JC 109.5 . . ?
H2JB C2J H2JC 109.5 . . ?
C326 C2K H2KA 109.5 . . ?
C326 C2K H2KB 109.5 . . ?
C326 C2K H2KC 109.5 . . ?
H2KA C2K H2KB 109.5 . . ?
H2KA C2K H2KC 109.5 . . ?
H2KB C2K H2KC 109.5 . . ?
C326 C2L H2LA 109.5 . . ?
C326 C2L H2LB 109.5 . . ?
C326 C2L H2LC 109.5 . . ?
H2LA C2L H2LB 109.5 . . ?
H2LA C2L H2LC 109.5 . . ?
H2LB C2L H2LC 109.5 . . ?
H32J C327 H32K 109.5 . . ?
H32J C327 H32L 109.5 . . ?
H32K C327 H32L 109.5 . . ?
C2M C327 H32J 109.5 . . ?
C2M C327 H32K 109.5 . . ?
C2M C327 H32L 109.5 . . ?
C100 C2M C327 105.9(12) . . ?
C2N C2M C100 111.1(13) . . ?
C2N C2M C327 106.2(16) . . ?
C2O C2M C100 111.8(14) . . ?
C2O C2M C327 107.5(16) . . ?
C2O C2M C2N 113.8(17) . . ?
C2M C2N H2NA 109.5 . . ?
C2M C2N H2NB 109.5 . . ?
C2M C2N H2NC 109.5 . . ?
H2NA C2N H2NB 109.5 . . ?
H2NA C2N H2NC 109.5 . . ?
H2NB C2N H2NC 109.5 . . ?
C2M C2O H2OA 109.5 . . ?
C2M C2O H2OB 109.5 . . ?
C2M C2O H2OC 109.5 . . ?
H2OA C2O H2OB 109.5 . . ?
H2OA C2O H2OC 109.5 . . ?
H2OB C2O H2OC 109.5 . . ?
C169 C328 C2P 105.3(10) . . ?
C2Q C328 C169 108.9(10) . . ?
C2Q C328 C2P 108.7(12) . . ?
C2R C328 C169 107.7(9) . . ?
C2R C328 C2P 114.8(13) . . ?
C2R C328 C2Q 111.1(14) . . ?
C328 C2P H2PA 109.5 . . ?
C328 C2P H2PB 109.5 . . ?
C328 C2P H2PC 109.5 . . ?
H2PA C2P H2PB 109.5 . . ?
H2PA C2P H2PC 109.5 . . ?
H2PB C2P H2PC 109.5 . . ?
C328 C2Q H2QA 109.5 . . ?
C328 C2Q H2QB 109.5 . . ?
C328 C2Q H2QC 109.5 . . ?
H2QA C2Q H2QB 109.5 . . ?
H2QA C2Q H2QC 109.5 . . ?
H2QB C2Q H2QC 109.5 . . ?
C328 C2R H2RA 109.5 . . ?
C328 C2R H2RB 109.5 . . ?
C328 C2R H2RC 109.5 . . ?
H2RA C2R H2RB 109.5 . . ?
H2RA C2R H2RC 109.5 . . ?
H2RB C2R H2RC 109.5 . . ?
C2S C329 C165 107.0(11) . . ?
C2S C329 C2T 110.3(13) . . ?
C2T C329 C165 106.1(10) . . ?
C2U C329 C165 110.2(9) . . ?
C2U C329 C2S 108.3(12) . . ?
C2U C329 C2T 114.7(15) . . ?
C329 C2S H2SA 109.5 . . ?
C329 C2S H2SB 109.5 . . ?
C329 C2S H2SC 109.5 . . ?
H2SA C2S H2SB 109.5 . . ?
H2SA C2S H2SC 109.5 . . ?
H2SB C2S H2SC 109.5 . . ?
C329 C2T H2TA 109.5 . . ?
C329 C2T H2TB 109.5 . . ?
C329 C2T H2TC 109.5 . . ?
H2TA C2T H2TB 109.5 . . ?
H2TA C2T H2TC 109.5 . . ?
H2TB C2T H2TC 109.5 . . ?
C329 C2U H2UA 109.5 . . ?
C329 C2U H2UB 109.5 . . ?
C329 C2U H2UC 109.5 . . ?
H2UA C2U H2UB 109.5 . . ?
H2UA C2U H2UC 109.5 . . ?
H2UB C2U H2UC 109.5 . . ?
C120 C89 C2V 109.0(9) . . ?
C120 C89 C2W 105.6(9) . . ?
C120 C89 C2X 111.0(9) . . ?
C2V C89 C2W 104.5(12) . . ?
C2V C89 C2X 111.7(12) . . ?
C2W C89 C2X 114.6(13) . . ?
C89 C2V H2VA 109.5 . . ?
C89 C2V H2VB 109.5 . . ?
C89 C2V H2VC 109.5 . . ?
H2VA C2V H2VB 109.5 . . ?
H2VA C2V H2VC 109.5 . . ?
H2VB C2V H2VC 109.5 . . ?
C89 C2W H2WA 109.5 . . ?
C89 C2W H2WB 109.5 . . ?
C89 C2W H2WC 109.5 . . ?
H2WA C2W H2WB 109.5 . . ?
H2WA C2W H2WC 109.5 . . ?
H2WB C2W H2WC 109.5 . . ?
C89 C2X H2XA 109.5 . . ?
C89 C2X H2XB 109.5 . . ?
C89 C2X H2XC 109.5 . . ?
H2XA C2X H2XB 109.5 . . ?
H2XA C2X H2XC 109.5 . . ?
H2XB C2X H2XC 109.5 . . ?
C160 C90 C2Z 109.3(13) . . ?
C160 C90 C3A 107.9(13) . . ?
C2Y C90 C160 107.5(14) . . ?
C2Y C90 C2Z 114.1(19) . . ?
C2Y C90 C3A 111.0(18) . . ?
C3A C90 C2Z 106.9(16) . . ?
C90 C2Y H2YA 109.5 . . ?
C90 C2Y H2YB 109.5 . . ?
C90 C2Y H2YC 109.5 . . ?
H2YA C2Y H2YB 109.5 . . ?
H2YA C2Y H2YC 109.5 . . ?
H2YB C2Y H2YC 109.5 . . ?
C90 C2Z H2ZA 109.5 . . ?
C90 C2Z H2ZB 109.5 . . ?
C90 C2Z H2ZC 109.5 . . ?
H2ZA C2Z H2ZB 109.5 . . ?
H2ZA C2Z H2ZC 109.5 . . ?
H2ZB C2Z H2ZC 109.5 . . ?
C90 C3A H3AA 109.5 . . ?
C90 C3A H3AB 109.5 . . ?
C90 C3A H3AC 109.5 . . ?
H3AA C3A H3AB 109.5 . . ?
H3AA C3A H3AC 109.5 . . ?
H3AB C3A H3AC 109.5 . . ?
C125 C91 C3B 111.9(7) . . ?
C125 C91 C3C 105.6(7) . . ?
C125 C91 C3D 109.1(8) . . ?
C3B C91 C3C 124.1(11) . . ?
C3B C91 C3D 104.3(10) . . ?
C3C C91 C3D 100.5(11) . . ?
C91 C3B H3BA 109.5 . . ?
C91 C3B H3BB 109.5 . . ?
C91 C3B H3BC 109.5 . . ?
H3BA C3B H3BB 109.5 . . ?
H3BA C3B H3BC 109.5 . . ?
H3BB C3B H3BC 109.5 . . ?
C91 C3C H3CA 109.5 . . ?
C91 C3C H3CB 109.5 . . ?
C91 C3C H3CC 109.5 . . ?
H3CA C3C H3CB 109.5 . . ?
H3CA C3C H3CC 109.5 . . ?
H3CB C3C H3CC 109.5 . . ?
C91 C3D H3DA 109.5 . . ?
C91 C3D H3DB 109.5 . . ?
C91 C3D H3DC 109.5 . . ?
H3DA C3D H3DB 109.5 . . ?
H3DA C3D H3DC 109.5 . . ?
H3DB C3D H3DC 109.5 . . ?
H45D C45A H45E 109.5 . . ?
H45D C45A H45F 109.5 . . ?
H45E C45A H45F 109.5 . . ?
C42A C45A H45D 109.5 . . ?
C42A C45A H45E 109.5 . . ?
C42A C45A H45F 109.5 . . ?
H43D C43A H43E 109.5 . . ?
H43D C43A H43F 109.5 . . ?
H43E C43A H43F 109.5 . . ?
C42A C43A H43D 109.5 . . ?
C42A C43A H43E 109.5 . . ?
C42A C43A H43F 109.5 . . ?
C41 C42A C45A 99.9(13) . . ?
C43A C42A C41 114.1(14) . . ?
C43A C42A C45A 93.9(16) . . ?
C43A C42A C44A 126.8(16) . . ?
C44A C42A C41 112.7(14) . . ?
C44A C42A C45A 101.6(17) . . ?
C42A C44A H44D 109.5 . . ?
C42A C44A H44E 109.5 . . ?
C42A C44A H44F 109.5 . . ?
H44D C44A H44E 109.5 . . ?
H44D C44A H44F 109.5 . . ?
H44E C44A H44F 109.5 . . ?
C41 O16A Ni6 115.6(10) . . ?
C26 O11A Ni6 119.5(9) . . ?
H93B C93 H93C 109.5 . . ?
H93B C93 H93D 109.5 . . ?
H93C C93 H93D 109.5 . . ?
C3G C93 H93B 109.5 . . ?
C3G C93 H93C 109.5 . . ?
C3G C93 H93D 109.5 . . ?
H3EA C3E H3EB 109.5 . . ?
H3EA C3E H3EC 109.5 . . ?
H3EB C3E H3EC 109.5 . . ?
C3G C3E H3EA 109.5 . . ?
C3G C3E H3EB 109.5 . . ?
C3G C3E H3EC 109.5 . . ?
H3FA C3F H3FB 109.5 . . ?
H3FA C3F H3FC 109.5 . . ?
H3FB C3F H3FC 109.5 . . ?
C3G C3F H3FA 109.5 . . ?
C3G C3F H3FB 109.5 . . ?
C3G C3F H3FC 109.5 . . ?
C228 C3G C3F 109.8(12) . . ?
C93 C3G C228 110.0(12) . . ?
C93 C3G C3F 106.9(15) . . ?
C3E C3G C228 111.0(13) . . ?
C3E C3G C93 113.9(15) . . ?
C3E C3G C3F 105.0(15) . . ?
H8A C8 H8B 109.5 . . ?
H8A C8 H8C 109.5 . . ?
H8B C8 H8C 109.5 . . ?
C3K C8 H8A 109.5 . . ?
C3K C8 H8B 109.5 . . ?
C3K C8 H8C 109.5 . . ?
H3AD N3A H3AE 105.8 . . ?
C3H N3A H3AD 104.8 . . ?
C3H N3A H3AE 104.8 . . ?
C3I N3A H3AD 104.8 . . ?
C3I N3A H3AE 104.8 . . ?
C3I N3A C3H 130(2) . . ?
N3A C3H H3HA 107.2 . . ?
N3A C3H H3HB 107.2 . . ?
H3HA C3H H3HB 106.8 . . ?
C3J C3H N3A 121(3) . . ?
C3J C3H H3HA 107.2 . . ?
C3J C3H H3HB 107.2 . . ?
N3A C3I H3IA 105.2 . . ?
N3A C3I H3IB 105.2 . . ?
N3A C3I C3K 128(2) . . ?
H3IA C3I H3IB 105.9 . . ?
C3K C3I H3IA 105.2 . . ?
C3K C3I H3IB 105.2 . . ?
C3H C3J H3JA 109.0 . . ?
C3H C3J H3JB 109.0 . . ?
H3JA C3J H3JB 107.8 . . ?
C3L C3J C3H 113(3) . . ?
C3L C3J H3JA 109.0 . . ?
C3L C3J H3JB 109.0 . . ?
C8 C3K C3I 130(3) . . ?
C8 C3K H3KA 104.8 . . ?
C8 C3K H3KB 104.8 . . ?
C3I C3K H3KA 104.8 . . ?
C3I C3K H3KB 104.8 . . ?
H3KA C3K H3KB 105.8 . . ?
C3J C3L H3LA 109.5 . . ?
C3J C3L H3LB 109.5 . . ?
C3J C3L H3LC 109.5 . . ?
H3LA C3L H3LB 109.5 . . ?
H3LA C3L H3LC 109.5 . . ?
H3LB C3L H3LC 109.5 . . ?
C21 C22A C23A 109.9(9) . . ?
C21 C22A C24A 109.8(10) . . ?
C23A C22A C24A 112.4(13) . . ?
C25A C22A C21 106.9(9) . . ?
C25A C22A C23A 106.8(14) . . ?
C25A C22A C24A 110.8(12) . . ?
C22A C23A H23V 109.5 . . ?
C22A C23A H23W 109.5 . . ?
C22A C23A H23X 109.5 . . ?
H23V C23A H23W 109.5 . . ?
H23V C23A H23X 109.5 . . ?
H23W C23A H23X 109.5 . . ?
C22A C25A H25V 109.5 . . ?
C22A C25A H25W 109.5 . . ?
C22A C25A H25X 109.5 . . ?
H25V C25A H25W 109.5 . . ?
H25V C25A H25X 109.5 . . ?
H25W C25A H25X 109.5 . . ?
C22A C24A H24V 109.5 . . ?
C22A C24A H24W 109.5 . . ?
C22A C24A H24X 109.5 . . ?
H24V C24A H24W 109.5 . . ?
H24V C24A H24X 109.5 . . ?
H24W C24A H24X 109.5 . . ?
H94B C94 H94C 109.5 . . ?
H94B C94 H94D 109.5 . . ?
H94C C94 H94D 109.5 . . ?
C3P C94 H94B 109.5 . . ?
C3P C94 H94C 109.5 . . ?
C3P C94 H94D 109.5 . . ?
H1AA N1A H1AB 106.9 . . ?
C3M N1A H1AA 107.3 . . ?
C3M N1A H1AB 107.3 . . ?
C3N N1A H1AA 107.3 . . ?
C3N N1A H1AB 107.3 . . ?
C3N N1A C3M 120.1(19) . . ?
N1A C3M H3MA 107.8 . . ?
N1A C3M H3MB 107.8 . . ?
H3MA C3M H3MB 107.1 . . ?
C3O C3M N1A 118(2) . . ?
C3O C3M H3MA 107.8 . . ?
C3O C3M H3MB 107.8 . . ?
N1A C3N H3NA 107.3 . . ?
N1A C3N H3NB 107.3 . . ?
N1A C3N C3P 120(2) . . ?
H3NA C3N H3NB 106.9 . . ?
C3P C3N H3NA 107.3 . . ?
C3P C3N H3NB 107.3 . . ?
C3M C3O H3OA 108.4 . . ?
C3M C3O H3OB 108.4 . . ?
C3M C3O C3Q 115.7(19) . . ?
H3OA C3O H3OB 107.4 . . ?
C3Q C3O H3OA 108.4 . . ?
C3Q C3O H3OB 108.4 . . ?
C94 C3P C3N 115(2) . . ?
C94 C3P H3PA 108.5 . . ?
C94 C3P H3PB 108.5 . . ?
C3N C3P H3PA 108.5 . . ?
C3N C3P H3PB 108.5 . . ?
H3PA C3P H3PB 107.5 . . ?
C3O C3Q H3QA 109.5 . . ?
C3O C3Q H3QB 109.5 . . ?
C3O C3Q H3QC 109.5 . . ?
H3QA C3Q H3QB 109.5 . . ?
H3QA C3Q H3QC 109.5 . . ?
H3QB C3Q H3QC 109.5 . . ?
H26P C265 H26Q 109.5 . . ?
H26P C265 H26R 109.5 . . ?
H26Q C265 H26R 109.5 . . ?
C3U C265 H26P 109.5 . . ?
C3U C265 H26Q 109.5 . . ?
C3U C265 H26R 109.5 . . ?
H2AD N2A H2AE 105.9 . . ?
C3R N2A H2AD 105.1 . . ?
C3R N2A H2AE 105.1 . . ?
C3S N2A H2AD 105.1 . . ?
C3S N2A H2AE 105.1 . . ?
C3S N2A C3R 129(2) . . ?
N2A C3R H3RA 106.1 . . ?
N2A C3R H3RB 106.1 . . ?
H3RA C3R H3RB 106.3 . . ?
C3T C3R N2A 125(3) . . ?
C3T C3R H3RA 106.1 . . ?
C3T C3R H3RB 106.1 . . ?
N2A C3S H3SA 106.1 . . ?
N2A C3S H3SB 106.1 . . ?
N2A C3S C3U 125(2) . . ?
H3SA C3S H3SB 106.3 . . ?
C3U C3S H3SA 106.1 . . ?
C3U C3S H3SB 106.1 . . ?
C3R C3T H3TA 104.0 . . ?
C3R C3T H3TB 104.0 . . ?
C3R C3T C3V 133(3) . . ?
H3TA C3T H3TB 105.4 . . ?
C3V C3T H3TA 104.0 . . ?
C3V C3T H3TB 104.0 . . ?
C265 C3U C3S 125(3) . . ?
C265 C3U H3UA 106.0 . . ?
C265 C3U H3UB 106.0 . . ?
C3S C3U H3UA 106.0 . . ?
C3S C3U H3UB 106.0 . . ?
H3UA C3U H3UB 106.3 . . ?
C3T C3V H3VA 109.5 . . ?
C3T C3V H3VB 109.5 . . ?
C3T C3V H3VC 109.5 . . ?
H3VA C3V H3VB 109.5 . . ?
H3VA C3V H3VC 109.5 . . ?
H3VB C3V H3VC 109.5 . . ?
C243 C284 C3W 108.3(12) . . ?
C243 C284 C3Y 107.8(13) . . ?
C3X C284 C243 109.6(13) . . ?
C3X C284 C3W 108.9(16) . . ?
C3X C284 C3Y 113.9(15) . . ?
C3Y C284 C3W 108.2(16) . . ?
C284 C3W H3WA 109.5 . . ?
C284 C3W H3WB 109.5 . . ?
C284 C3W H3WC 109.5 . . ?
H3WA C3W H3WB 109.5 . . ?
H3WA C3W H3WC 109.5 . . ?
H3WB C3W H3WC 109.5 . . ?
C284 C3X H3XA 109.5 . . ?
C284 C3X H3XB 109.5 . . ?
C284 C3X H3XC 109.5 . . ?
H3XA C3X H3XB 109.5 . . ?
H3XA C3X H3XC 109.5 . . ?
H3XB C3X H3XC 109.5 . . ?
C284 C3Y H3YA 109.5 . . ?
C284 C3Y H3YB 109.5 . . ?
C284 C3Y H3YC 109.5 . . ?
H3YA C3Y H3YB 109.5 . . ?
H3YA C3Y H3YC 109.5 . . ?
H3YB C3Y H3YC 109.5 . . ?

loop_
_geom_bond_atom_site_label_1
_geom_bond_atom_site_label_2
_geom_bond_distance
_geom_bond_site_symmetry_2
_geom_bond_publ_flag
Au1 Cl1 2.6838(17) . ?
Au1 P1 2.3716(16) . ?
Au1 P2 2.3825(17) . ?
Au1 P3 2.3690(16) . ?
Cr18 F17 1.946(3) . ?
Cr18 F18 1.941(3) . ?
Cr18 O96 1.970(3) . ?
Cr18 O91 1.969(4) . ?
Cr18 O93 1.958(4) . ?
Cr18 O94 1.960(4) . ?
Cr17 F24 1.945(3) . ?
Cr17 F17 1.947(3) . ?
Cr17 O65 1.972(3) . ?
Cr17 O95 1.961(4) . ?
Cr17 O67 1.950(4) . ?
Cr17 O69 1.985(4) . ?
Cr24 F24 1.927(3) . ?
Cr24 F23 1.927(3) . ?
Cr24 O66 1.958(4) . ?
Cr24 O70 1.959(4) . ?
Cr24 O68 1.958(4) . ?
Cr24 O72 1.947(4) . ?
Cr9 F16 1.956(3) . ?
Cr9 F9 1.923(3) . ?
Cr9 O35 1.975(4) . ?
Cr9 O33 1.974(4) . ?
Cr9 O37 1.964(4) . ?
Cr9 O64 1.943(4) . ?
Cr14 F14 1.941(3) . ?
Cr14 F13 1.936(3) . ?
Cr14 O43 1.973(4) . ?
Cr14 O46 1.963(4) . ?
Cr14 O48 1.977(4) . ?
Cr14 O45 1.952(4) . ?
Cr19 F18 1.908(3) . ?
Cr19 F19 1.913(3) . ?
Cr19 O87 1.970(4) . ?
Cr19 O90 1.955(4) . ?
Cr19 O92 1.955(4) . ?
Cr19 O89 1.968(4) . ?
Cr11 F10 1.906(3) . ?
Cr11 F11 1.931(3) . ?
Cr11 O57 1.969(4) . ?
Cr11 O58 1.953(4) . ?
Cr11 O60 1.958(5) . ?
Cr11 O55 1.953(4) . ?
Cr1 F1 1.917(3) . ?
Cr1 F8 1.958(3) . ?
Cr1 O3 1.964(4) . ?
Cr1 O1 1.973(4) . ?
Cr1 O32 1.945(4) . ?
Cr1 O5 1.958(4) . ?
Cr12 F12 1.928(3) . ?
Cr12 F11 1.929(3) . ?
Cr12 O54 1.949(4) . ?
Cr12 O51 1.965(4) . ?
Cr12 O56 1.968(4) . ?
Cr12 O53 1.947(4) . ?
Cr2 F2 1.969(3) . ?
Cr2 F1 1.962(3) . ?
Cr2 O30 1.994(4) . ?
Cr2 O31 1.980(4) . ?
Cr2 O29 1.967(4) . ?
Cr2 O27 1.974(4) . ?
Cr13 F12 1.944(3) . ?
Cr13 F13 1.924(3) . ?
Cr13 O47 1.943(4) . ?
Cr13 O50 1.964(4) . ?
Cr13 O49 1.958(4) . ?
Cr13 O52 1.965(4) . ?
Cr3 F2 1.906(3) . ?
Cr3 F3 1.923(3) . ?
Cr3 O26 1.946(4) . ?
Cr3 O23 1.961(4) . ?
Cr3 O28 1.955(5) . ?
Cr3 O25 1.951(4) . ?
Cr10 F10 1.971(3) . ?
Cr10 F9 1.953(3) . ?
Cr10 O62 1.985(4) . ?
Cr10 O59 1.971(4) . ?
Cr10 O61 1.976(4) . ?
Cr10 O63 1.972(4) . ?
Cr15 F14 1.931(3) . ?
Cr15 F15 1.931(3) . ?
Cr15 O39 1.973(4) . ?
Cr15 O42 1.955(4) . ?
Cr15 O41 1.964(4) . ?
Cr15 O44 1.959(5) . ?
Cr22 F21 1.921(3) . ?
Cr22 F22 1.941(3) . ?
Cr22 O78 1.961(4) . ?
Cr22 O80 1.973(4) . ?
Cr22 O77 1.970(5) . ?
Cr22 O75 1.956(5) . ?
Cr23 F23 1.934(3) . ?
Cr23 F22 1.918(3) . ?
Cr23 O71 1.960(4) . ?
Cr23 O74 1.945(4) . ?
Cr23 O73 1.956(4) . ?
Cr23 O76 1.969(4) . ?
Cr16 F16 1.926(3) . ?
Cr16 F15 1.928(3) . ?
Cr16 O38 1.969(4) . ?
Cr16 O34 1.952(4) . ?
Cr16 O36 1.946(5) . ?
Cr16 O40 1.950(4) . ?
Cr8 F8 1.923(3) . ?
Cr8 F7 1.930(3) . ?
Cr8 O2 1.955(5) . ?
Cr8 O6 1.958(5) . ?
Cr8 O4 1.954(4) . ?
Cr8 O8 1.951(5) . ?
Cr7 F6 1.920(3) . ?
Cr7 F7 1.930(3) . ?
Cr7 O10 1.954(4) . ?
Cr7 O7 1.961(5) . ?
Cr7 O12 1.952(6) . ?
Cr7 O9 1.948(5) . ?
Cr4 F3 1.934(4) . ?
Cr4 F4 1.914(3) . ?
Cr4 O22 1.960(5) . ?
Cr4 O24 1.948(4) . ?
Cr4 O19 1.948(5) . ?
Cr4 O21 1.958(5) . ?
Cr21 F21 1.943(3) . ?
Cr21 F20 1.949(3) . ?
Cr21 O81 1.978(6) . ?
Cr21 O79 1.963(4) . ?
Cr21 O82 1.978(5) . ?
Cr21 O84 1.962(6) . ?
Cr20 F19 1.934(3) . ?
Cr20 F20 1.929(4) . ?
Cr20 O88 1.976(6) . ?
Cr20 O86 1.955(5) . ?
Cr20 O83 1.973(5) . ?
Cr20 O85 1.952(5) . ?
Cr5 F4 1.937(4) . ?
Cr5 F5 1.929(4) . ?
Cr5 O18 1.965(5) . ?
Cr5 O17 1.937(5) . ?
Cr5 O20 1.938(6) . ?
Cr5 O15 1.870(7) . ?
Cr6 F6 1.936(4) . ?
Cr6 F5 1.923(4) . ?
Cr6 O14 2.072(7) . ?
Cr6 O13 1.876(8) . ?
Cr6 O16 1.998(7) . ?
Cr6 O11 2.006(6) . ?
Ni18 F17 1.946(3) . ?
Ni18 F18 1.941(3) . ?
Ni18 O96 1.970(3) . ?
Ni18 O91 1.969(4) . ?
Ni18 O93 1.958(4) . ?
Ni18 O94 1.960(4) . ?
Ni17 F24 1.945(3) . ?
Ni17 F17 1.947(3) . ?
Ni17 O65 1.972(3) . ?
Ni17 O95 1.961(4) . ?
Ni17 O67 1.950(4) . ?
Ni17 O69 1.985(4) . ?
Ni24 F24 1.927(3) . ?
Ni24 F23 1.927(3) . ?
Ni24 O66 1.958(4) . ?
Ni24 O70 1.959(4) . ?
Ni24 O68 1.958(4) . ?
Ni24 O72 1.947(4) . ?
Ni9 F16 1.956(3) . ?
Ni9 F9 1.923(3) . ?
Ni9 O35 1.975(4) . ?
Ni9 O33 1.974(4) . ?
Ni9 O37 1.964(4) . ?
Ni9 O64 1.943(4) . ?
Ni14 F14 1.941(3) . ?
Ni14 F13 1.936(3) . ?
Ni14 O43 1.973(4) . ?
Ni14 O46 1.963(4) . ?
Ni14 O48 1.977(4) . ?
Ni14 O45 1.952(4) . ?
Ni19 F18 1.908(3) . ?
Ni19 F19 1.913(3) . ?
Ni19 O87 1.970(4) . ?
Ni19 O90 1.955(4) . ?
Ni19 O92 1.955(4) . ?
Ni19 O89 1.968(4) . ?
Ni11 F10 1.906(3) . ?
Ni11 F11 1.931(3) . ?
Ni11 O57 1.969(4) . ?
Ni11 O58 1.953(4) . ?
Ni11 O60 1.958(5) . ?
Ni11 O55 1.953(4) . ?
Ni1 F1 1.917(3) . ?
Ni1 F8 1.958(3) . ?
Ni1 O3 1.964(4) . ?
Ni1 O1 1.973(4) . ?
Ni1 O32 1.945(4) . ?
Ni1 O5 1.958(4) . ?
Ni12 F12 1.928(3) . ?
Ni12 F11 1.929(3) . ?
Ni12 O54 1.949(4) . ?
Ni12 O51 1.965(4) . ?
Ni12 O56 1.968(4) . ?
Ni12 O53 1.947(4) . ?
Ni2 F2 1.969(3) . ?
Ni2 F1 1.962(3) . ?
Ni2 O30 1.994(4) . ?
Ni2 O31 1.980(4) . ?
Ni2 O29 1.967(4) . ?
Ni2 O27 1.974(4) . ?
Ni13 F12 1.944(3) . ?
Ni13 F13 1.924(3) . ?
Ni13 O47 1.943(4) . ?
Ni13 O50 1.964(4) . ?
Ni13 O49 1.958(4) . ?
Ni13 O52 1.965(4) . ?
Ni3 F2 1.906(3) . ?
Ni3 F3 1.923(3) . ?
Ni3 O26 1.946(4) . ?
Ni3 O23 1.961(4) . ?
Ni3 O28 1.955(5) . ?
Ni3 O25 1.951(4) . ?
Ni10 F10 1.971(3) . ?
Ni10 F9 1.953(3) . ?
Ni10 O62 1.985(4) . ?
Ni10 O59 1.971(4) . ?
Ni10 O61 1.976(4) . ?
Ni10 O63 1.972(4) . ?
Ni15 F14 1.931(3) . ?
Ni15 F15 1.931(3) . ?
Ni15 O39 1.973(4) . ?
Ni15 O42 1.955(4) . ?
Ni15 O41 1.964(4) . ?
Ni15 O44 1.959(5) . ?
Ni22 F21 1.921(3) . ?
Ni22 F22 1.941(3) . ?
Ni22 O78 1.961(4) . ?
Ni22 O80 1.973(4) . ?
Ni22 O77 1.970(5) . ?
Ni22 O75 1.956(5) . ?
Ni23 F23 1.934(3) . ?
Ni23 F22 1.918(3) . ?
Ni23 O71 1.960(4) . ?
Ni23 O74 1.945(4) . ?
Ni23 O73 1.956(4) . ?
Ni23 O76 1.969(4) . ?
Ni16 F16 1.926(3) . ?
Ni16 F15 1.928(3) . ?
Ni16 O38 1.969(4) . ?
Ni16 O34 1.952(4) . ?
Ni16 O36 1.946(5) . ?
Ni16 O40 1.950(4) . ?
Ni8 F8 1.923(3) . ?
Ni8 F7 1.930(3) . ?
Ni8 O2 1.955(5) . ?
Ni8 O6 1.958(5) . ?
Ni8 O4 1.954(4) . ?
Ni8 O8 1.951(5) . ?
Ni7 F6 1.920(3) . ?
Ni7 F7 1.930(3) . ?
Ni7 O10 1.954(4) . ?
Ni7 O7 1.961(5) . ?
Ni7 O12 1.952(6) . ?
Ni7 O9 1.948(5) . ?
Ni4 F3 1.934(4) . ?
Ni4 F4 1.914(3) . ?
Ni4 O22 1.960(5) . ?
Ni4 O24 1.948(4) . ?
Ni4 O19 1.948(5) . ?
Ni4 O21 1.958(5) . ?
Ni21 F21 1.943(3) . ?
Ni21 F20 1.949(3) . ?
Ni21 O81 1.978(6) . ?
Ni21 O79 1.963(4) . ?
Ni21 O82 1.978(5) . ?
Ni21 O84 1.962(6) . ?
Ni20 F19 1.934(3) . ?
Ni20 F20 1.929(4) . ?
Ni20 O88 1.976(6) . ?
Ni20 O86 1.955(5) . ?
Ni20 O83 1.973(5) . ?
Ni20 O85 1.952(5) . ?
Ni5 F4 1.937(4) . ?
Ni5 F5 1.929(4) . ?
Ni5 O18 1.965(5) . ?
Ni5 O17 1.937(5) . ?
Ni5 O20 1.938(6) . ?
Ni5 O15 1.870(7) . ?
Ni6 F6 1.936(4) . ?
Ni6 F5 1.923(4) . ?
Ni6 O14 2.072(7) . ?
Ni6 O13 1.876(8) . ?
Ni6 O16A 2.129(15) . ?
Ni6 O11A 1.977(13) . ?
P1 C1 1.824(6) . ?
P1 C83 1.815(7) . ?
P1 C89A 1.815(4) . ?
P2 C95 1.822(6) . ?
P2 C176 1.816(7) . ?
P2 C182 1.817(7) . ?
P3 C188 1.828(6) . ?
P3 C276 1.835(5) . ?
P3 C270 1.804(10) . ?
P3 C315 1.847(9) . ?
P3 C316 1.833(5) . ?
O65 C192 1.258(6) . ?
O66 C193 1.255(6) . ?
O96 C192 1.268(6) . ?
O95 C262 1.266(11) . ?
O95 C323 1.259(11) . ?
O67 C193 1.277(6) . ?
O70 C203 1.275(6) . ?
O69 C198 1.246(7) . ?
O91 C252 1.243(7) . ?
O54 C150 1.268(8) . ?
O68 C198 1.271(7) . ?
O72 C208 1.278(7) . ?
O35 C100 1.244(7) . ?
O57 C155 1.253(7) . ?
O39 C110 1.269(7) . ?
O51 C140 1.261(7) . ?
O3 C6 1.253(7) . ?
O43 C120 1.256(7) . ?
O1 C5 1.261(6) . ?
O30 C5 1.251(6) . ?
O33 C99 1.265(7) . ?
O26 C66 1.280(7) . ?
O37 C105 1.247(7) . ?
O47 C130 1.278(7) . ?
O32 C76 1.252(7) . ?
O71 C203 1.246(6) . ?
O93 C257 1.246(7) . ?
O46 C130 1.253(7) . ?
O50 C140 1.267(7) . ?
O56 C155 1.278(7) . ?
O5 C11 1.268(8) . ?
O49 C135 1.250(7) . ?
O48 C135 1.248(7) . ?
O94 C262 1.251(11) . ?
O94 C323 1.255(11) . ?
O62 C99 1.256(7) . ?
O64 C169 1.257(8) . ?
O58 C160 1.262(7) . ?
O74 C213 1.250(7) . ?
O23 C56 1.266(8) . ?
O53 C145 1.262(8) . ?
O2 C6 1.240(8) . ?
O78 C223 1.267(7) . ?
O42 C120 1.266(7) . ?
O73 C208 1.272(7) . ?
O31 C76 1.273(7) . ?
O38 C110 1.254(7) . ?
O87 C243 1.240(7) . ?
O59 C160 1.261(7) . ?
O52 C145 1.257(7) . ?
O45 C125 1.266(8) . ?
O80 C228 1.247(8) . ?
O90 C252 1.266(7) . ?
O22 C56 1.251(8) . ?
O77 C218 1.251(8) . ?
O41 C115 1.264(8) . ?
O92 C257 1.240(7) . ?
O34 C100 1.269(7) . ?
O24 C61 1.236(8) . ?
O29 C71 1.260(8) . ?
O28 C71 1.270(8) . ?
O25 C61 1.269(8) . ?
O61 C165 1.234(8) . ?
O44 C125 1.228(8) . ?
O27 C66 1.223(7) . ?
O75 C213 1.266(8) . ?
O6 C16 1.251(7) . ?
O60 C165 1.267(8) . ?
O89 C248 1.261(8) . ?
O81 C228 1.269(9) . ?
O4 C11 1.257(8) . ?
O76 C218 1.258(8) . ?
O63 C169 1.247(8) . ?
O36 C105 1.250(8) . ?
O79 C223 1.251(7) . ?
O88 C248 1.219(8) . ?
O19 C46 1.243(8) . ?
O40 C115 1.252(8) . ?
O10 C26 1.222(8) . ?
O7 C16 1.259(8) . ?
O8 C21 1.274(9) . ?
O55 C150 1.266(8) . ?
O86 C243 1.237(8) . ?
O83 C233 1.252(8) . ?
O82 C233 1.264(9) . ?
O21 C51 1.264(10) . ?
O18 C46 1.250(8) . ?
O17 C41 1.193(10) . ?
O84 C238 1.279(10) . ?
O12 C31 1.273(14) . ?
O9 C21 1.263(9) . ?
O20 C51 1.231(10) . ?
O85 C238 1.241(10) . ?
O15 C36 1.203(9) . ?
O14 C36 1.279(10) . ?
O13 C31 1.330(14) . ?
O16 C41 1.317(10) . ?
O11 C26 1.312(9) . ?
C190 H190 0.9300 . ?
C190 C191 1.391(7) . ?
C190 C189 1.370(7) . ?
C191 C268 1.409(7) . ?
C191 C192 1.486(7) . ?
C268 H268 0.9300 . ?
C268 C269 1.379(7) . ?
C252 C253 1.521(7) . ?
C257 C258 1.535(12) . ?
C257 C2E 1.530(12) . ?
C4 C3 1.392(8) . ?
C4 C5 1.486(8) . ?
C4 C81 1.380(8) . ?
C203 C204 1.518(8) . ?
C193 C194 1.518(7) . ?
C3 H3 0.9300 . ?
C3 C2 1.390(8) . ?
C250 H25A 0.9600 . ?
C250 H25B 0.9600 . ?
C250 H25C 0.9600 . ?
C250 C249 1.79(3) . ?
C135 C136 1.542(8) . ?
C76 C77 1.517(10) . ?
C76 C77A 1.514(16) . ?
C120 C121 1.518(5) . ?
C120 C89 1.518(5) . ?
C66 C67 1.528(9) . ?
C2 H2 0.9300 . ?
C2 C1 1.391(7) . ?
C98 C99 1.486(8) . ?
C98 C97 1.386(9) . ?
C98 C174 1.403(8) . ?
C110 C111 1.497(8) . ?
C198 C199 1.530(7) . ?
C223 C224 1.510(7) . ?
C130 C131 1.513(8) . ?
C155 C156 1.521(8) . ?
C230 H23A 0.9600 . ?
C230 H23B 0.9600 . ?
C230 H23C 0.9600 . ?
C230 C229 1.48(2) . ?
C160 C161 1.523(11) . ?
C160 C90 1.521(14) . ?
C262 C263 1.521(12) . ?
C245 H24A 0.9600 . ?
C245 H24B 0.9600 . ?
C245 H24C 0.9600 . ?
C245 C244 1.58(2) . ?
C100 C101 1.524(12) . ?
C100 C2M 1.531(13) . ?
C224 C225 1.515(8) . ?
C224 C226 1.536(9) . ?
C224 C227 1.521(9) . ?
C208 C209 1.522(12) . ?
C208 C321 1.524(13) . ?
C150 C151 1.526(9) . ?
C140 C141 1.516(8) . ?
C6 C7 1.558(9) . ?
C231 H23D 0.9600 . ?
C231 H23E 0.9600 . ?
C231 H23F 0.9600 . ?
C231 C229 1.55(2) . ?
C1 C82 1.390(8) . ?
C105 C106 1.533(9) . ?
C243 C244 1.517(14) . ?
C243 C284 1.536(13) . ?
C253 C254 1.496(9) . ?
C253 C255 1.529(10) . ?
C253 C256 1.540(11) . ?
C81 H81 0.9300 . ?
C81 C82 1.372(9) . ?
C189 H189 0.9300 . ?
C189 C188 1.410(8) . ?
C269 H269 0.9300 . ?
C269 C188 1.393(8) . ?
C33 H33A 0.9600 . ?
C33 H33B 0.9600 . ?
C33 H33C 0.9600 . ?
C33 C32 1.504(16) . ?
C97 H97 0.9300 . ?
C97 C96 1.389(8) . ?
C199 C200 1.518(9) . ?
C199 C201 1.534(9) . ?
C199 C202 1.527(9) . ?
C194 C195 1.544(8) . ?
C194 C196 1.529(9) . ?
C194 C197 1.535(9) . ?
C56 C57 1.520(9) . ?
C16 C17 1.528(9) . ?
C11 C12 1.510(10) . ?
C228 C229 1.531(14) . ?
C228 C3G 1.536(14) . ?
C165 C166 1.575(15) . ?
C165 C329 1.562(12) . ?
C82 H82 0.9300 . ?
C61 C62 1.516(9) . ?
C213 C214 1.526(16) . ?
C213 C1W 1.539(11) . ?
C174 H174 0.9300 . ?
C174 C175 1.367(9) . ?
C46 C47 1.528(10) . ?
C145 C146 1.526(9) . ?
C83 C84 1.367(10) . ?
C83 C88 1.406(10) . ?
C248 C249 1.520(14) . ?
C248 C2H 1.528(15) . ?
C96 H96 0.9300 . ?
C96 C95 1.384(9) . ?
C204 C205 1.528(9) . ?
C204 C206 1.512(11) . ?
C204 C207 1.520(11) . ?
C95 C175 1.409(10) . ?
C77 C78 1.550(13) . ?
C77 C79 1.545(14) . ?
C77 C80 1.515(15) . ?
C115 C116 1.523(12) . ?
C115 C326 1.524(15) . ?
C200 H20A 0.9600 . ?
C200 H20B 0.9600 . ?
C200 H20C 0.9600 . ?
C195 H19A 0.9600 . ?
C195 H19B 0.9600 . ?
C195 H19C 0.9600 . ?
C196 H19D 0.9600 . ?
C196 H19E 0.9600 . ?
C196 H19F 0.9600 . ?
C225 H22A 0.9600 . ?
C225 H22B 0.9600 . ?
C225 H22C 0.9600 . ?
C125 C126 1.898(13) . ?
C125 C91 1.558(9) . ?
C36 C37 1.580(12) . ?
C106 C107 1.492(11) . ?
C106 C108 1.574(12) . ?
C106 C109 1.519(12) . ?
C209 C210 1.520(16) . ?
C209 C211 1.523(16) . ?
C209 C212 1.541(17) . ?
C238 C239 1.549(13) . ?
C238 C318 1.535(16) . ?
C84 H84 0.9300 . ?
C84 C85 1.403(11) . ?
C21 C22 1.521(17) . ?
C21 C22A 1.518(10) . ?
C71 C72 1.522(16) . ?
C71 C72A 1.533(11) . ?
C258 C259 1.533(17) . ?
C258 C260 1.530(16) . ?
C258 C261 1.533(16) . ?
C175 H175 0.9300 . ?
C156 C157 1.527(11) . ?
C156 C158 1.533(13) . ?
C156 C159 1.477(12) . ?
C197 H19G 0.9600 . ?
C197 H19H 0.9600 . ?
C197 H19I 0.9600 . ?
C263 C267 1.543(16) . ?
C263 C264 1.523(18) . ?
C263 C266 1.487(16) . ?
C131 C132 1.533(11) . ?
C131 C133 1.529(10) . ?
C131 C134 1.531(12) . ?
C177 H177 0.9300 . ?
C177 C176 1.400(10) . ?
C177 C178 1.395(12) . ?
C111 C112 1.536(10) . ?
C111 C113 1.508(13) . ?
C111 C114 1.512(12) . ?
C136 C137 1.549(12) . ?
C136 C138 1.500(11) . ?
C136 C139 1.525(12) . ?
C176 C181 1.383(9) . ?
C63 H63A 0.9600 . ?
C63 H63B 0.9600 . ?
C63 H63C 0.9600 . ?
C63 C62 1.505(17) . ?
C88 H88 0.9300 . ?
C88 C87 1.392(11) . ?
C218 C219 1.532(15) . ?
C218 C320 1.537(13) . ?
C254 H25D 0.9600 . ?
C254 H25E 0.9600 . ?
C254 H25F 0.9600 . ?
C161 C162 1.464(18) . ?
C161 C163 1.540(18) . ?
C161 C164 1.538(18) . ?
C121 C122 1.518(5) . ?
C121 C123 1.519(5) . ?
C121 C124 1.518(5) . ?
C141 C142 1.520(11) . ?
C141 C143 1.530(12) . ?
C141 C144 1.564(12) . ?
C7 C92 1.506(11) . ?
C7 C9 1.516(12) . ?
C7 C10 1.517(12) . ?
C47 C48 1.521(11) . ?
C47 C49 1.530(12) . ?
C47 C50 1.534(11) . ?
C178 H178 0.9300 . ?
C178 C179 1.354(12) . ?
C17 C18 1.512(12) . ?
C17 C19 1.476(13) . ?
C17 C20 1.542(14) . ?
C169 C170 1.575(17) . ?
C169 C328 1.546(11) . ?
C205 H20D 0.9600 . ?
C205 H20E 0.9600 . ?
C205 H20F 0.9600 . ?
C255 H25G 0.9600 . ?
C255 H25H 0.9600 . ?
C255 H25I 0.9600 . ?
C226 H22D 0.9600 . ?
C226 H22E 0.9600 . ?
C226 H22F 0.9600 . ?
C22 C23 1.52(2) . ?
C22 C24 1.53(2) . ?
C22 C25 1.47(2) . ?
C67 C68 1.499(11) . ?
C67 C69 1.537(12) . ?
C67 C70 1.529(13) . ?
C180 H180 0.9300 . ?
C180 C179 1.389(11) . ?
C180 C181 1.386(11) . ?
C201 H20G 0.9600 . ?
C201 H20H 0.9600 . ?
C201 H20I 0.9600 . ?
C57 C58 1.491(11) . ?
C57 C59 1.560(13) . ?
C57 C60 1.542(13) . ?
C92 H92A 0.9600 . ?
C92 H92B 0.9600 . ?
C92 H92C 0.9600 . ?
C51 C52 1.516(14) . ?
C146 C147 1.497(12) . ?
C146 C148 1.560(15) . ?
C146 C149 1.517(14) . ?
C58 H58A 0.9600 . ?
C58 H58B 0.9600 . ?
C58 H58C 0.9600 . ?
C214 C215 1.499(18) . ?
C214 C216 1.48(2) . ?
C214 C217 1.58(2) . ?
C276 C277 1.3900 . ?
C276 C281 1.3900 . ?
C277 H277 0.9300 . ?
C277 C278 1.3900 . ?
C278 H278 0.9300 . ?
C278 C279 1.3900 . ?
C279 H279 0.9300 . ?
C279 C280 1.3900 . ?
C280 H280 0.9300 . ?
C280 C281 1.3900 . ?
C281 H281 0.9300 . ?
C26 C27 1.531(10) . ?
C26 O11A 1.375(14) . ?
C179 H179 0.9300 . ?
C233 C234 1.504(13) . ?
C233 C1N 1.509(17) . ?
C86 H86 0.9300 . ?
C86 C85 1.381(13) . ?
C86 C87 1.358(12) . ?
C31 C32 1.495(19) . ?
C31 C32A 1.478(14) . ?
C181 H181 0.9300 . ?
C182 C183 1.392(10) . ?
C182 C187 1.392(11) . ?
C202 H20J 0.9600 . ?
C202 H20K 0.9600 . ?
C202 H20L 0.9600 . ?
C85 H85 0.9300 . ?
C27 C28 1.558(11) . ?
C27 C29 1.548(13) . ?
C27 C30 1.526(15) . ?
C107 H10A 0.9600 . ?
C107 H10B 0.9600 . ?
C107 H10C 0.9600 . ?
C101 C102 1.500(17) . ?
C101 C103 1.515(18) . ?
C101 C104 1.573(19) . ?
C151 C152 1.506(12) . ?
C151 C153 1.568(14) . ?
C151 C154 1.513(13) . ?
C227 H22G 0.9600 . ?
C227 H22H 0.9600 . ?
C227 H22I 0.9600 . ?
C41 C42 1.554(14) . ?
C41 C42A 1.552(16) . ?
C41 O16A 1.364(14) . ?
C72 C73 1.54(2) . ?
C72 C74 1.53(2) . ?
C72 C75 1.53(2) . ?
C137 H13A 0.9600 . ?
C137 H13B 0.9600 . ?
C137 H13C 0.9600 . ?
C87 H87 0.9300 . ?
C215 H21A 0.9600 . ?
C215 H21B 0.9600 . ?
C215 H21C 0.9600 . ?
C13 H13D 0.9600 . ?
C13 H13E 0.9600 . ?
C13 H13F 0.9600 . ?
C13 C12 1.493(14) . ?
C234 C235 1.559(15) . ?
C234 C236 1.510(19) . ?
C234 C237 1.550(18) . ?
C116 C117 1.51(2) . ?
C116 C118 1.56(2) . ?
C116 C119 1.51(2) . ?
C112 H11A 0.9600 . ?
C112 H11B 0.9600 . ?
C112 H11C 0.9600 . ?
C132 H13G 0.9600 . ?
C132 H13H 0.9600 . ?
C132 H13I 0.9600 . ?
C142 H14A 0.9600 . ?
C142 H14B 0.9600 . ?
C142 H14C 0.9600 . ?
C183 H183 0.9300 . ?
C183 C184 1.369(13) . ?
C108 H10D 0.9600 . ?
C108 H10E 0.9600 . ?
C108 H10F 0.9600 . ?
C229 C232 1.55(2) . ?
C270 C275 1.3900 . ?
C270 C271 1.3900 . ?
C275 H275 0.9300 . ?
C275 C274 1.3900 . ?
C274 H274 0.9300 . ?
C274 C273 1.3900 . ?
C273 H273 0.9300 . ?
C273 C272 1.3900 . ?
C272 H272 0.9300 . ?
C272 C271 1.3900 . ?
C271 H271 0.9300 . ?
C62 C64 1.51(2) . ?
C62 C65 1.64(2) . ?
C62 C63A 1.503(13) . ?
C62 C64A 1.573(18) . ?
C62 C65A 1.575(18) . ?
C256 H25J 0.9600 . ?
C256 H25K 0.9600 . ?
C256 H25L 0.9600 . ?
C68 H68A 0.9600 . ?
C68 H68B 0.9600 . ?
C68 H68C 0.9600 . ?
C18 H18A 0.9600 . ?
C18 H18B 0.9600 . ?
C18 H18C 0.9600 . ?
C37 C38 1.507(14) . ?
C37 C39 1.505(13) . ?
C37 C40 1.536(14) . ?
C147 H14D 0.9600 . ?
C147 H14E 0.9600 . ?
C147 H14F 0.9600 . ?
C28 H28A 0.9600 . ?
C28 H28B 0.9600 . ?
C28 H28C 0.9600 . ?
C133 H13J 0.9600 . ?
C133 H13K 0.9600 . ?
C133 H13L 0.9600 . ?
C187 H187 0.9300 . ?
C187 C186 1.389(13) . ?
C29 H29A 0.9600 . ?
C29 H29B 0.9600 . ?
C29 H29C 0.9600 . ?
C171 H17A 0.9600 . ?
C171 H17B 0.9600 . ?
C171 H17C 0.9600 . ?
C171 C170 1.53(2) . ?
C126 C127 1.559(14) . ?
C126 C128 1.580(15) . ?
C126 C129 1.559(14) . ?
C9 H9A 0.9600 . ?
C9 H9B 0.9600 . ?
C9 H9C 0.9600 . ?
C152 H15A 0.9600 . ?
C152 H15B 0.9600 . ?
C152 H15C 0.9600 . ?
C109 H10G 0.9600 . ?
C109 H10H 0.9600 . ?
C109 H10I 0.9600 . ?
C153 H15D 0.9600 . ?
C153 H15E 0.9600 . ?
C153 H15F 0.9600 . ?
C42 C43 1.421(16) . ?
C42 C44 1.436(18) . ?
C42 C45 1.650(18) . ?
C239 C240 1.533(19) . ?
C239 C241 1.54(2) . ?
C239 C242 1.58(2) . ?
C244 C246 1.539(19) . ?
C244 C247 1.494(19) . ?
C48 H48A 0.9600 . ?
C48 H48B 0.9600 . ?
C48 H48C 0.9600 . ?
C49 H49A 0.9600 . ?
C49 H49B 0.9600 . ?
C49 H49C 0.9600 . ?
C166 C167 1.53(2) . ?
C166 C168 1.54(2) . ?
C166 C312 1.500(2) . ?
C154 H15G 0.9600 . ?
C154 H15H 0.9600 . ?
C154 H15I 0.9600 . ?
C251 H25M 0.9600 . ?
C251 H25N 0.9600 . ?
C251 H25O 0.9600 . ?
C251 C249 1.469(19) . ?
C113 H11D 0.9600 . ?
C113 H11E 0.9600 . ?
C113 H11F 0.9600 . ?
C184 H184 0.9300 . ?
C184 C185 1.367(15) . ?
C12 C14 1.439(13) . ?
C12 C15 1.655(16) . ?
C259 H25P 0.9600 . ?
C259 H25Q 0.9600 . ?
C259 H25R 0.9600 . ?
C246 H24D 0.9600 . ?
C246 H24E 0.9600 . ?
C246 H24F 0.9600 . ?
C267 H26A 0.9600 . ?
C267 H26B 0.9600 . ?
C267 H26C 0.9600 . ?
C167 H16A 0.9600 . ?
C167 H16B 0.9600 . ?
C167 H16C 0.9600 . ?
C114 H11G 0.9600 . ?
C114 H11H 0.9600 . ?
C114 H11I 0.9600 . ?
C206 H20M 0.9600 . ?
C206 H20N 0.9600 . ?
C206 H20O 0.9600 . ?
C138 H13M 0.9600 . ?
C138 H13N 0.9600 . ?
C138 H13O 0.9600 . ?
C143 H14G 0.9600 . ?
C143 H14H 0.9600 . ?
C143 H14I 0.9600 . ?
C139 H13P 0.9600 . ?
C139 H13Q 0.9600 . ?
C139 H13R 0.9600 . ?
C134 H13S 0.9600 . ?
C134 H13T 0.9600 . ?
C134 H13U 0.9600 . ?
C235 H23G 0.9600 . ?
C235 H23H 0.9600 . ?
C235 H23I 0.9600 . ?
C260 H26D 0.9600 . ?
C260 H26E 0.9600 . ?
C260 H26F 0.9600 . ?
C148 H14J 0.9600 . ?
C148 H14K 0.9600 . ?
C148 H14L 0.9600 . ?
C14 H14M 0.9600 . ?
C14 H14N 0.9600 . ?
C14 H14O 0.9600 . ?
C122 H12A 0.9600 . ?
C122 H12B 0.9600 . ?
C122 H12C 0.9600 . ?
C144 H14P 0.9600 . ?
C144 H14Q 0.9600 . ?
C144 H14R 0.9600 . ?
C186 H186 0.9300 . ?
C186 C185 1.377(15) . ?
C78 H78A 0.9600 . ?
C78 H78B 0.9600 . ?
C78 H78C 0.9600 . ?
C19 H19J 0.9600 . ?
C19 H19K 0.9600 . ?
C19 H19L 0.9600 . ?
C219 C220 1.53(2) . ?
C219 C221 1.50(2) . ?
C219 C222 1.56(3) . ?
C207 H20P 0.9600 . ?
C207 H20Q 0.9600 . ?
C207 H20R 0.9600 . ?
C50 H50A 0.9600 . ?
C50 H50B 0.9600 . ?
C50 H50C 0.9600 . ?
C216 H21D 0.9600 . ?
C216 H21E 0.9600 . ?
C216 H21F 0.9600 . ?
C43 H43A 0.9600 . ?
C43 H43B 0.9600 . ?
C43 H43C 0.9600 . ?
C127 H12D 0.9600 . ?
C127 H12E 0.9600 . ?
C127 H12F 0.9600 . ?
C30 H30A 0.9600 . ?
C30 H30B 0.9600 . ?
C30 H30C 0.9600 . ?
C69 H69A 0.9600 . ?
C69 H69B 0.9600 . ?
C69 H69C 0.9600 . ?
C38 H38A 0.9600 . ?
C38 H38B 0.9600 . ?
C38 H38C 0.9600 . ?
C149 H14S 0.9600 . ?
C149 H14T 0.9600 . ?
C149 H14U 0.9600 . ?
C70 H70A 0.9600 . ?
C70 H70B 0.9600 . ?
C70 H70C 0.9600 . ?
C102 H10J 0.9600 . ?
C102 H10K 0.9600 . ?
C102 H10L 0.9600 . ?
C59 H59A 0.9600 . ?
C59 H59B 0.9600 . ?
C59 H59C 0.9600 . ?
C60 H60A 0.9600 . ?
C60 H60B 0.9600 . ?
C60 H60C 0.9600 . ?
C39 H39A 0.9600 . ?
C39 H39B 0.9600 . ?
C39 H39C 0.9600 . ?
C170 C172 1.58(2) . ?
C170 C173 1.500(2) . ?
C103 H10M 0.9600 . ?
C103 H10N 0.9600 . ?
C103 H10O 0.9600 . ?
C123 H12G 0.9600 . ?
C123 H12H 0.9600 . ?
C123 H12I 0.9600 . ?
C185 H185 0.9300 . ?
C23 H23J 0.9600 . ?
C23 H23K 0.9600 . ?
C23 H23L 0.9600 . ?
C24 H24G 0.9600 . ?
C24 H24H 0.9600 . ?
C24 H24I 0.9600 . ?
C240 H24J 0.9600 . ?
C240 H24K 0.9600 . ?
C240 H24L 0.9600 . ?
C157 H15J 0.9600 . ?
C157 H15K 0.9600 . ?
C157 H15L 0.9600 . ?
C158 H15M 0.9600 . ?
C158 H15N 0.9600 . ?
C158 H15O 0.9600 . ?
C73 H73A 0.9600 . ?
C73 H73B 0.9600 . ?
C73 H73C 0.9600 . ?
C74 H74A 0.9600 . ?
C74 H74B 0.9600 . ?
C74 H74C 0.9600 . ?
C261 H26G 0.9600 . ?
C261 H26H 0.9600 . ?
C261 H26I 0.9600 . ?
C124 H12J 0.9600 . ?
C124 H12K 0.9600 . ?
C124 H12L 0.9600 . ?
C52 C53 1.61(2) . ?
C52 C54 1.52(2) . ?
C52 C55 1.59(2) . ?
C52 C55A 1.57(2) . ?
C52 C54A 1.53(3) . ?
C52 C53A 1.62(2) . ?
C40 H40A 0.9600 . ?
C40 H40B 0.9600 . ?
C40 H40C 0.9600 . ?
C25 H25S 0.9600 . ?
C25 H25T 0.9600 . ?
C25 H25U 0.9600 . ?
C79 H79A 0.9600 . ?
C79 H79B 0.9600 . ?
C79 H79C 0.9600 . ?
C159 H15P 0.9600 . ?
C159 H15Q 0.9600 . ?
C159 H15R 0.9600 . ?
C15 H15S 0.9600 . ?
C15 H15T 0.9600 . ?
C15 H15U 0.9600 . ?
C10 H10P 0.9600 . ?
C10 H10Q 0.9600 . ?
C10 H10R 0.9600 . ?
C249 C317 1.51(3) . ?
C264 H26J 0.9600 . ?
C264 H26K 0.9600 . ?
C264 H26L 0.9600 . ?
C20 H20S 0.9600 . ?
C20 H20T 0.9600 . ?
C20 H20U 0.9600 . ?
C210 H21G 0.9600 . ?
C210 H21H 0.9600 . ?
C210 H21I 0.9600 . ?
C75 H75A 0.9600 . ?
C75 H75B 0.9600 . ?
C75 H75C 0.9600 . ?
C211 H21J 0.9600 . ?
C211 H21K 0.9600 . ?
C211 H21L 0.9600 . ?
C168 H16D 0.9600 . ?
C168 H16E 0.9600 . ?
C168 H16F 0.9600 . ?
C241 H24M 0.9600 . ?
C241 H24N 0.9600 . ?
C241 H24O 0.9600 . ?
C162 H16G 0.9600 . ?
C162 H16H 0.9600 . ?
C162 H16I 0.9600 . ?
C172 H17D 0.9600 . ?
C172 H17E 0.9600 . ?
C172 H17F 0.9600 . ?
C53 H53A 0.9600 . ?
C53 H53B 0.9600 . ?
C53 H53C 0.9600 . ?
C217 H21M 0.9600 . ?
C217 H21N 0.9600 . ?
C217 H21O 0.9600 . ?
C236 H23M 0.9600 . ?
C236 H23N 0.9600 . ?
C236 H23O 0.9600 . ?
C32 C34 1.57(3) . ?
C32 C35 1.56(3) . ?
C220 H22J 0.9600 . ?
C220 H22K 0.9600 . ?
C220 H22L 0.9600 . ?
C173 H17G 0.9600 . ?
C173 H17H 0.9600 . ?
C173 H17I 0.9600 . ?
C266 H26M 0.9600 . ?
C266 H26N 0.9600 . ?
C266 H26O 0.9600 . ?
C128 H12M 0.9600 . ?
C128 H12N 0.9600 . ?
C128 H12O 0.9600 . ?
C247 H24P 0.9600 . ?
C247 H24Q 0.9600 . ?
C247 H24R 0.9600 . ?
C117 H11J 0.9600 . ?
C117 H11K 0.9600 . ?
C117 H11L 0.9600 . ?
C163 H16J 0.9600 . ?
C163 H16K 0.9600 . ?
C163 H16L 0.9600 . ?
C237 H23P 0.9600 . ?
C237 H23Q 0.9600 . ?
C237 H23R 0.9600 . ?
C212 H21P 0.9600 . ?
C212 H21Q 0.9600 . ?
C212 H21R 0.9600 . ?
C44 H44A 0.9600 . ?
C44 H44B 0.9600 . ?
C44 H44C 0.9600 . ?
C118 H11M 0.9600 . ?
C118 H11N 0.9600 . ?
C118 H11O 0.9600 . ?
C45 H45A 0.9600 . ?
C45 H45B 0.9600 . ?
C45 H45C 0.9600 . ?
C221 H22M 0.9600 . ?
C221 H22N 0.9600 . ?
C221 H22O 0.9600 . ?
C164 H16M 0.9600 . ?
C164 H16N 0.9600 . ?
C164 H16O 0.9600 . ?
C80 H80A 0.9600 . ?
C80 H80B 0.9600 . ?
C80 H80C 0.9600 . ?
C64 H64A 0.9600 . ?
C64 H64B 0.9600 . ?
C64 H64C 0.9600 . ?
C232 H23S 0.9600 . ?
C232 H23T 0.9600 . ?
C232 H23U 0.9600 . ?
C129 H12P 0.9600 . ?
C129 H12Q 0.9600 . ?
C129 H12R 0.9600 . ?
C34 H34A 0.9600 . ?
C34 H34B 0.9600 . ?
C34 H34C 0.9600 . ?
C54 H54A 0.9600 . ?
C54 H54B 0.9600 . ?
C54 H54C 0.9600 . ?
C242 H24S 0.9600 . ?
C242 H24T 0.9600 . ?
C242 H24U 0.9600 . ?
C35 H35A 0.9600 . ?
C35 H35B 0.9600 . ?
C35 H35C 0.9600 . ?
C55 H55A 0.9600 . ?
C55 H55B 0.9600 . ?
C55 H55C 0.9600 . ?
C65 H65A 0.9600 . ?
C65 H65B 0.9600 . ?
C65 H65C 0.9600 . ?
C104 H10S 0.9600 . ?
C104 H10T 0.9600 . ?
C104 H10U 0.9600 . ?
C222 H22P 0.9600 . ?
C222 H22Q 0.9600 . ?
C222 H22R 0.9600 . ?
C119 H11P 0.9600 . ?
C119 H11Q 0.9600 . ?
C119 H11R 0.9600 . ?
N1 H1K 0.8900 . ?
N1 H1L 0.8900 . ?
N1 C287 1.448(16) . ?
N1 C290 1.389(16) . ?
C287 H28D 0.9700 . ?
C287 H28E 0.9700 . ?
C287 C288 1.421(18) . ?
C290 H29D 0.9700 . ?
C290 H29E 0.9700 . ?
C290 C291 1.453(18) . ?
C289 H28F 0.9600 . ?
C289 H28G 0.9600 . ?
C289 H28H 0.9600 . ?
C289 C288 1.56(2) . ?
C288 H28I 0.9700 . ?
C288 H28J 0.9700 . ?
C292 H29F 0.9600 . ?
C292 H29G 0.9600 . ?
C292 H29H 0.9600 . ?
C292 C291 1.45(2) . ?
C291 H29I 0.9700 . ?
C291 H29J 0.9700 . ?
N2 H2A 0.8900 . ?
N2 H2B 0.8900 . ?
N2 C293 1.457(15) . ?
N2 C296 1.387(18) . ?
C293 H29K 0.9700 . ?
C293 H29L 0.9700 . ?
C293 C294 1.345(17) . ?
C296 H29M 0.9700 . ?
C296 H29N 0.9700 . ?
C296 C297 1.41(2) . ?
C295 H29O 0.9600 . ?
C295 H29P 0.9600 . ?
C295 H29Q 0.9600 . ?
C295 C294 1.40(2) . ?
C298 H29R 0.9600 . ?
C298 H29S 0.9600 . ?
C298 H29T 0.9600 . ?
C298 C297 1.31(2) . ?
C297 H29U 0.9700 . ?
C297 H29V 0.9700 . ?
C294 H29W 0.9700 . ?
C294 H29X 0.9700 . ?
N3 H3A 0.8900 . ?
N3 H3B 0.8900 . ?
N3 C301 1.46(2) . ?
N3 C299 1.30(2) . ?
C300 H30D 0.9700 . ?
C300 H30E 0.9700 . ?
C300 C299 1.53(3) . ?
C300 C307 1.37(2) . ?
C301 H30F 0.9700 . ?
C301 H30G 0.9700 . ?
C301 C306 1.43(3) . ?
C299 H29Y 0.9700 . ?
C299 H 0.9700 . ?
Cl2 C282 1.685(14) . ?
Cl3 C282 1.789(15) . ?
C282 H28K 0.9700 . ?
C282 H28L 0.9700 . ?
Cl4 C283 1.83(2) . ?
Cl5 C283 1.65(2) . ?
C283 H28M 0.9700 . ?
C283 H28N 0.9700 . ?
C307 H30H 0.9600 . ?
C307 H30I 0.9600 . ?
C307 H30J 0.9600 . ?
C308 H30K 0.9600 . ?
C308 H30L 0.9600 . ?
C308 H30M 0.9600 . ?
C308 C306 1.38(3) . ?
C312 H31A 0.9600 . ?
C312 H31B 0.9600 . ?
C312 H31C 0.9600 . ?
C306 H30N 0.9700 . ?
C306 H30O 0.9700 . ?
C317 H31D 0.9600 . ?
C317 H31E 0.9600 . ?
C317 H31F 0.9600 . ?
C315 C1A 1.3900 . ?
C315 C1E 1.3900 . ?
C1A H1A 0.9300 . ?
C1A C1B 1.3900 . ?
C1B H1B 0.9300 . ?
C1B C1C 1.3900 . ?
C1C H1C 0.9300 . ?
C1C C1D 1.3900 . ?
C1D H1D 0.9300 . ?
C1D C1E 1.3900 . ?
C1E H1E 0.9300 . ?
C316 C1F 1.3900 . ?
C316 C1J 1.3900 . ?
C1F H1F 0.9300 . ?
C1F C1G 1.3900 . ?
C1G H1G 0.9300 . ?
C1G C1H 1.3900 . ?
C1H H1H 0.9300 . ?
C1H C1I 1.3900 . ?
C1I H1I 0.9300 . ?
C1I C1J 1.3900 . ?
C1J H1J 0.9300 . ?
C89A C94A 1.3900 . ?
C89A C90A 1.3900 . ?
C94A H94A 0.9300 . ?
C94A C93A 1.3900 . ?
C93A H93A 0.9300 . ?
C93A C92A 1.3900 . ?
C92A H92D 0.9300 . ?
C92A C91A 1.3900 . ?
C91A H91A 0.9300 . ?
C91A C90A 1.3900 . ?
C90A H90A 0.9300 . ?
C318 C1K 1.53(2) . ?
C318 C1L 1.54(2) . ?
C318 C1M 1.56(2) . ?
C1K H1KA 0.9600 . ?
C1K H1KB 0.9600 . ?
C1K H1KC 0.9600 . ?
C1L H1LA 0.9600 . ?
C1L H1LB 0.9600 . ?
C1L H1LC 0.9600 . ?
C1M H1MA 0.9600 . ?
C1M H1MB 0.9600 . ?
C1M H1MC 0.9600 . ?
C319 H31G 0.9600 . ?
C319 H31H 0.9600 . ?
C319 H31I 0.9600 . ?
C319 C1N 1.56(2) . ?
C1N C1O 1.55(2) . ?
C1N C1P 1.52(2) . ?
C1O H1OA 0.9600 . ?
C1O H1OB 0.9600 . ?
C1O H1OC 0.9600 . ?
C1P H1PA 0.9600 . ?
C1P H1PB 0.9600 . ?
C1P H1PC 0.9600 . ?
C320 C1Q 1.54(2) . ?
C320 C1R 1.495(19) . ?
C320 C1S 1.53(2) . ?
C1Q H1QA 0.9600 . ?
C1Q H1QB 0.9600 . ?
C1Q H1QC 0.9600 . ?
C1R H1RA 0.9600 . ?
C1R H1RB 0.9600 . ?
C1R H1RC 0.9600 . ?
C1S H1SA 0.9600 . ?
C1S H1SB 0.9600 . ?
C1S H1SC 0.9600 . ?
C321 C1T 1.522(17) . ?
C321 C1U 1.525(18) . ?
C321 C1V 1.517(19) . ?
C1T H1TA 0.9600 . ?
C1T H1TB 0.9600 . ?
C1T H1TC 0.9600 . ?
C1U H1UA 0.9600 . ?
C1U H1UB 0.9600 . ?
C1U H1UC 0.9600 . ?
C1V H1VA 0.9600 . ?
C1V H1VB 0.9600 . ?
C1V H1VC 0.9600 . ?
C322 H32A 0.9600 . ?
C322 H32B 0.9600 . ?
C322 H32C 0.9600 . ?
C322 C1W 1.566(18) . ?
C1W C1X 1.486(16) . ?
C1W C1Y 1.493(13) . ?
C1X H1XA 0.9600 . ?
C1X H1XB 0.9600 . ?
C1X H1XC 0.9600 . ?
C1Y H1YA 0.9600 . ?
C1Y H1YB 0.9600 . ?
C1Y H1YC 0.9600 . ?
C323 C1Z 1.521(12) . ?
C1Z C2A 1.491(16) . ?
C1Z C2B 1.505(17) . ?
C1Z C2C 1.545(17) . ?
C2A H2AA 0.9600 . ?
C2A H2AB 0.9600 . ?
C2A H2AC 0.9600 . ?
C2B H2BA 0.9600 . ?
C2B H2BB 0.9600 . ?
C2B H2BC 0.9600 . ?
C2C H2CA 0.9600 . ?
C2C H2CB 0.9600 . ?
C2C H2CC 0.9600 . ?
C324 H32D 0.9600 . ?
C324 H32E 0.9600 . ?
C324 H32F 0.9600 . ?
C324 C2E 1.526(17) . ?
C2D H2DA 0.9600 . ?
C2D H2DB 0.9600 . ?
C2D H2DC 0.9600 . ?
C2D C2E 1.526(17) . ?
C2E C2F 1.526(15) . ?
C2F H2FA 0.9600 . ?
C2F H2FB 0.9600 . ?
C2F H2FC 0.9600 . ?
C325 H32G 0.9600 . ?
C325 H32H 0.9600 . ?
C325 H32I 0.9600 . ?
C325 C2H 1.51(3) . ?
C2G H2GA 0.9600 . ?
C2G H2GB 0.9600 . ?
C2G H2GC 0.9600 . ?
C2G C2H 1.79(3) . ?
C2H C2I 1.48(2) . ?
C2I H2IA 0.9600 . ?
C2I H2IB 0.9600 . ?
C2I H2IC 0.9600 . ?
C63A H63D 0.9600 . ?
C63A H63E 0.9600 . ?
C63A H63F 0.9600 . ?
C64A H64D 0.9600 . ?
C64A H64E 0.9600 . ?
C64A H64F 0.9600 . ?
C65A H65D 0.9600 . ?
C65A H65E 0.9600 . ?
C65A H65F 0.9600 . ?
C55A H55D 0.9600 . ?
C55A H55E 0.9600 . ?
C55A H55F 0.9600 . ?
C54A H54D 0.9600 . ?
C54A H54E 0.9600 . ?
C54A H54F 0.9600 . ?
C53A H53D 0.9600 . ?
C53A H53E 0.9600 . ?
C53A H53F 0.9600 . ?
C32A C34A 1.57(3) . ?
C32A C35A 1.55(2) . ?
C32A C33A 1.502(15) . ?
C34A H34D 0.9600 . ?
C34A H34E 0.9600 . ?
C34A H34F 0.9600 . ?
C35A H35D 0.9600 . ?
C35A H35E 0.9600 . ?
C35A H35F 0.9600 . ?
C33A H33D 0.9600 . ?
C33A H33E 0.9600 . ?
C33A H33F 0.9600 . ?
C72A C75A 1.511(17) . ?
C72A C73A 1.524(15) . ?
C72A C74A 1.536(18) . ?
C75A H75D 0.9600 . ?
C75A H75E 0.9600 . ?
C75A H75F 0.9600 . ?
C73A H73D 0.9600 . ?
C73A H73E 0.9600 . ?
C73A H73F 0.9600 . ?
C74A H74D 0.9600 . ?
C74A H74E 0.9600 . ?
C74A H74F 0.9600 . ?
C80A H80D 0.9600 . ?
C80A H80E 0.9600 . ?
C80A H80F 0.9600 . ?
C80A C77A 1.52(2) . ?
C77A C78A 1.54(2) . ?
C77A C79A 1.54(2) . ?
C78A H78D 0.9600 . ?
C78A H78E 0.9600 . ?
C78A H78F 0.9600 . ?
C79A H79D 0.9600 . ?
C79A H79E 0.9600 . ?
C79A H79F 0.9600 . ?
C326 C2J 1.51(2) . ?
C326 C2K 1.56(2) . ?
C326 C2L 1.51(2) . ?
C2J H2JA 0.9600 . ?
C2J H2JB 0.9600 . ?
C2J H2JC 0.9600 . ?
C2K H2KA 0.9600 . ?
C2K H2KB 0.9600 . ?
C2K H2KC 0.9600 . ?
C2L H2LA 0.9600 . ?
C2L H2LB 0.9600 . ?
C2L H2LC 0.9600 . ?
C327 H32J 0.9600 . ?
C327 H32K 0.9600 . ?
C327 H32L 0.9600 . ?
C327 C2M 1.57(2) . ?
C2M C2N 1.526(19) . ?
C2M C2O 1.501(18) . ?
C2N H2NA 0.9600 . ?
C2N H2NB 0.9600 . ?
C2N H2NC 0.9600 . ?
C2O H2OA 0.9600 . ?
C2O H2OB 0.9600 . ?
C2O H2OC 0.9600 . ?
C328 C2P 1.554(17) . ?
C328 C2Q 1.533(16) . ?
C328 C2R 1.500(2) . ?
C2P H2PA 0.9600 . ?
C2P H2PB 0.9600 . ?
C2P H2PC 0.9600 . ?
C2Q H2QA 0.9600 . ?
C2Q H2QB 0.9600 . ?
C2Q H2QC 0.9600 . ?
C2R H2RA 0.9600 . ?
C2R H2RB 0.9600 . ?
C2R H2RC 0.9600 . ?
C329 C2S 1.524(19) . ?
C329 C2T 1.527(18) . ?
C329 C2U 1.500(2) . ?
C2S H2SA 0.9600 . ?
C2S H2SB 0.9600 . ?
C2S H2SC 0.9600 . ?
C2T H2TA 0.9600 . ?
C2T H2TB 0.9600 . ?
C2T H2TC 0.9600 . ?
C2U H2UA 0.9600 . ?
C2U H2UB 0.9600 . ?
C2U H2UC 0.9600 . ?
C89 C2V 1.518(5) . ?
C89 C2W 1.519(5) . ?
C89 C2X 1.518(5) . ?
C2V H2VA 0.9600 . ?
C2V H2VB 0.9600 . ?
C2V H2VC 0.9600 . ?
C2W H2WA 0.9600 . ?
C2W H2WB 0.9600 . ?
C2W H2WC 0.9600 . ?
C2X H2XA 0.9600 . ?
C2X H2XB 0.9600 . ?
C2X H2XC 0.9600 . ?
C90 C2Y 1.46(2) . ?
C90 C2Z 1.54(2) . ?
C90 C3A 1.54(2) . ?
C2Y H2YA 0.9600 . ?
C2Y H2YB 0.9600 . ?
C2Y H2YC 0.9600 . ?
C2Z H2ZA 0.9600 . ?
C2Z H2ZB 0.9600 . ?
C2Z H2ZC 0.9600 . ?
C3A H3AA 0.9600 . ?
C3A H3AB 0.9600 . ?
C3A H3AC 0.9600 . ?
C91 C3B 1.564(11) . ?
C91 C3C 1.575(12) . ?
C91 C3D 1.589(12) . ?
C3B H3BA 0.9600 . ?
C3B H3BB 0.9600 . ?
C3B H3BC 0.9600 . ?
C3C H3CA 0.9600 . ?
C3C H3CB 0.9600 . ?
C3C H3CC 0.9600 . ?
C3D H3DA 0.9600 . ?
C3D H3DB 0.9600 . ?
C3D H3DC 0.9600 . ?
C45A H45D 0.9600 . ?
C45A H45E 0.9600 . ?
C45A H45F 0.9600 . ?
C45A C42A 1.67(2) . ?
C43A H43D 0.9600 . ?
C43A H43E 0.9600 . ?
C43A H43F 0.9600 . ?
C43A C42A 1.416(19) . ?
C42A C44A 1.441(19) . ?
C44A H44D 0.9600 . ?
C44A H44E 0.9600 . ?
C44A H44F 0.9600 . ?
C93 H93B 0.9600 . ?
C93 H93C 0.9600 . ?
C93 H93D 0.9600 . ?
C93 C3G 1.52(2) . ?
C3E H3EA 0.9600 . ?
C3E H3EB 0.9600 . ?
C3E H3EC 0.9600 . ?
C3E C3G 1.49(2) . ?
C3F H3FA 0.9600 . ?
C3F H3FB 0.9600 . ?
C3F H3FC 0.9600 . ?
C3F C3G 1.56(2) . ?
C8 H8A 0.9600 . ?
C8 H8B 0.9600 . ?
C8 H8C 0.9600 . ?
C8 C3K 1.37(3) . ?
N3A H3AD 0.8900 . ?
N3A H3AE 0.8900 . ?
N3A C3H 1.45(3) . ?
N3A C3I 1.29(2) . ?
C3H H3HA 0.9700 . ?
C3H H3HB 0.9700 . ?
C3H C3J 1.43(3) . ?
C3I H3IA 0.9700 . ?
C3I H3IB 0.9700 . ?
C3I C3K 1.53(3) . ?
C3J H3JA 0.9700 . ?
C3J H3JB 0.9700 . ?
C3J C3L 1.37(3) . ?
C3K H3KA 0.9700 . ?
C3K H3KB 0.9700 . ?
C3L H3LA 0.9600 . ?
C3L H3LB 0.9600 . ?
C3L H3LC 0.9600 . ?
C22A C23A 1.522(16) . ?
C22A C25A 1.468(17) . ?
C22A C24A 1.537(18) . ?
C23A H23V 0.9600 . ?
C23A H23W 0.9600 . ?
C23A H23X 0.9600 . ?
C25A H25V 0.9600 . ?
C25A H25W 0.9600 . ?
C25A H25X 0.9600 . ?
C24A H24V 0.9600 . ?
C24A H24W 0.9600 . ?
C24A H24X 0.9600 . ?
C94 H94B 0.9600 . ?
C94 H94C 0.9600 . ?
C94 H94D 0.9600 . ?
C94 C3P 1.44(3) . ?
N1A H1AA 0.8900 . ?
N1A H1AB 0.8900 . ?
N1A C3M 1.43(2) . ?
N1A C3N 1.38(2) . ?
C3M H3MA 0.9700 . ?
C3M H3MB 0.9700 . ?
C3M C3O 1.41(2) . ?
C3N H3NA 0.9700 . ?
C3N H3NB 0.9700 . ?
C3N C3P 1.45(2) . ?
C3O H3OA 0.9700 . ?
C3O H3OB 0.9700 . ?
C3O C3Q 1.57(2) . ?
C3P H3PA 0.9700 . ?
C3P H3PB 0.9700 . ?
C3Q H3QA 0.9600 . ?
C3Q H3QB 0.9600 . ?
C3Q H3QC 0.9600 . ?
C265 H26P 0.9600 . ?
C265 H26Q 0.9600 . ?
C265 H26R 0.9600 . ?
C265 C3U 1.31(2) . ?
N2A H2AD 0.8900 . ?
N2A H2AE 0.8900 . ?
N2A C3R 1.44(2) . ?
N2A C3S 1.387(19) . ?
C3R H3RA 0.9700 . ?
C3R H3RB 0.9700 . ?
C3R C3T 1.32(2) . ?
C3S H3SA 0.9700 . ?
C3S H3SB 0.9700 . ?
C3S C3U 1.41(2) . ?
C3T H3TA 0.9700 . ?
C3T H3TB 0.9700 . ?
C3T C3V 1.37(2) . ?
C3U H3UA 0.9700 . ?
C3U H3UB 0.9700 . ?
C3V H3VA 0.9600 . ?
C3V H3VB 0.9600 . ?
C3V H3VC 0.9600 . ?
C284 C3W 1.57(2) . ?
C284 C3X 1.503(18) . ?
C284 C3Y 1.551(18) . ?
C3W H3WA 0.9600 . ?
C3W H3WB 0.9600 . ?
C3W H3WC 0.9600 . ?
C3X H3XA 0.9600 . ?
C3X H3XB 0.9600 . ?
C3X H3XC 0.9600 . ?
C3Y H3YA 0.9600 . ?
C3Y H3YB 0.9600 . ?
C3Y H3YC 0.9600 . ?

loop_
_geom_torsion_atom_site_label_1
_geom_torsion_atom_site_label_2
_geom_torsion_atom_site_label_3
_geom_torsion_atom_site_label_4
_geom_torsion
_geom_torsion_site_symmetry_1
_geom_torsion_site_symmetry_2
_geom_torsion_site_symmetry_3
_geom_torsion_site_symmetry_4
_geom_torsion_publ_flag
Au1 P1 C1 C2 -117.2(5) . . . . ?
Au1 P1 C1 C82 57.9(5) . . . . ?
Au1 P1 C83 C84 -164.6(5) . . . . ?
Au1 P1 C83 C88 19.9(6) . . . . ?
Au1 P1 C89A C94A 68.1(4) . . . . ?
Au1 P1 C89A C90A -104.0(4) . . . . ?
Au1 P2 C95 C96 -111.7(6) . . . . ?
Au1 P2 C95 C175 61.9(6) . . . . ?
Au1 P2 C176 C177 -173.3(5) . . . . ?
Au1 P2 C176 C181 6.6(6) . . . . ?
Au1 P2 C182 C183 -128.0(9) . . . . ?
Au1 P2 C182 C187 54.5(10) . . . . ?
Au1 P3 C188 C189 -30.1(6) . . . . ?
Au1 P3 C188 C269 151.3(5) . . . . ?
Au1 P3 C276 C277 -59.6(6) . . . . ?
Au1 P3 C276 C281 119.5(6) . . . . ?
Au1 P3 C270 C275 -35.4(14) . . . . ?
Au1 P3 C270 C271 144.7(9) . . . . ?
Au1 P3 C315 C1A -31.0(8) . . . . ?
Au1 P3 C315 C1E 147.8(6) . . . . ?
Au1 P3 C316 C1F -70.9(12) . . . . ?
Au1 P3 C316 C1J 97.9(14) . . . . ?
Cr18 O96 C192 O65 21.9(7) . . . . ?
Cr18 O96 C192 C191 -157.4(3) . . . . ?
Cr18 O91 C252 O90 -9.9(9) . . . . ?
Cr18 O91 C252 C253 167.7(4) . . . . ?
Cr18 O93 C257 O92 -6.9(9) . . . . ?
Cr18 O93 C257 C258 171.4(9) . . . . ?
Cr18 O94 C262 O95 -14(5) . . . . ?
Cr18 O94 C262 C263 167.9(12) . . . . ?
Cr17 O65 C192 O96 -3.9(7) . . . . ?
Cr17 O65 C192 C191 175.4(3) . . . . ?
Cr17 O95 C262 O94 34(5) . . . . ?
Cr17 O95 C262 C263 -147.7(12) . . . . ?
Cr17 O67 C193 O66 -12.6(8) . . . . ?
Cr17 O67 C193 C194 168.6(4) . . . . ?
Cr17 O69 C198 O68 -19.3(9) . . . . ?
Cr17 O69 C198 C199 165.9(4) . . . . ?
Cr24 O66 C193 O67 -20.6(8) . . . . ?
Cr24 O66 C193 C194 158.1(4) . . . . ?
Cr24 O70 C203 O71 21.3(8) . . . . ?
Cr24 O70 C203 C204 -157.5(4) . . . . ?
Cr24 O68 C198 O69 -8.1(8) . . . . ?
Cr24 O68 C198 C199 166.7(4) . . . . ?
Cr24 O72 C208 O73 10.4(9) . . . . ?
Cr24 O72 C208 C209 -174.3(7) . . . . ?
Cr9 O35 C100 O34 -10.3(9) . . . . ?
Cr9 O35 C100 C101 165.0(8) . . . . ?
Cr9 O33 C99 O62 30.2(9) . . . . ?
Cr9 O33 C99 C98 -149.9(4) . . . . ?
Cr9 O37 C105 O36 -19.7(10) . . . . ?
Cr9 O37 C105 C106 161.0(5) . . . . ?
Cr9 O64 C169 O63 8.0(12) . . . . ?
Cr9 O64 C169 C170 167.7(11) . . . . ?
Cr14 O43 C120 O42 -19.0(9) . . . . ?
Cr14 O43 C120 C121 164.8(8) . . . . ?
Cr14 O46 C130 O47 24.4(9) . . . . ?
Cr14 O46 C130 C131 -155.8(5) . . . . ?
Cr14 O48 C135 O49 11.8(9) . . . . ?
Cr14 O48 C135 C136 -169.4(4) . . . . ?
Cr14 O45 C125 O44 -22.1(10) . . . . ?
Cr14 O45 C125 C126 160.5(11) . . . . ?
Cr19 O87 C243 O86 17.3(11) . . . . ?
Cr19 O87 C243 C244 -161.3(11) . . . . ?
Cr19 O90 C252 O91 3.8(9) . . . . ?
Cr19 O90 C252 C253 -173.8(4) . . . . ?
Cr19 O92 C257 O93 1.6(9) . . . . ?
Cr19 O92 C257 C258 -176.8(9) . . . . ?
Cr19 O89 C248 O88 6.7(11) . . . . ?
Cr19 O89 C248 C249 176.4(12) . . . . ?
Cr11 O57 C155 O56 17.1(9) . . . . ?
Cr11 O57 C155 C156 -163.1(4) . . . . ?
Cr11 O58 C160 O59 -15.2(9) . . . . ?
Cr11 O58 C160 C161 165.9(7) . . . . ?
Cr11 O60 C165 O61 -13.8(11) . . . . ?
Cr11 O60 C165 C166 177.9(7) . . . . ?
Cr11 O55 C150 O54 22.0(11) . . . . ?
Cr11 O55 C150 C151 -154.5(6) . . . . ?
Cr1 O3 C6 O2 -32.4(10) . . . . ?
Cr1 O3 C6 C7 145.8(5) . . . . ?
Cr1 O1 C5 O30 24.9(9) . . . . ?
Cr1 O1 C5 C4 -154.3(4) . . . . ?
Cr1 O32 C76 O31 11.2(9) . . . . ?
Cr1 O32 C76 C77 -163.2(6) . . . . ?
Cr1 O5 C11 O4 -14.4(10) . . . . ?
Cr1 O5 C11 C12 160.0(6) . . . . ?
Cr12 O54 C150 O55 13.4(11) . . . . ?
Cr12 O54 C150 C151 -170.1(5) . . . . ?
Cr12 O51 C140 O50 -19.2(9) . . . . ?
Cr12 O51 C140 C141 162.0(4) . . . . ?
Cr12 O56 C155 O57 17.6(8) . . . . ?
Cr12 O56 C155 C156 -162.2(4) . . . . ?
Cr12 O53 C145 O52 -11.2(10) . . . . ?
Cr12 O53 C145 C146 166.8(5) . . . . ?
Cr2 O30 C5 O1 -3.7(8) . . . . ?
Cr2 O30 C5 C4 175.5(3) . . . . ?
Cr2 O31 C76 O32 16.4(10) . . . . ?
Cr2 O31 C76 C77 -168.8(5) . . . . ?
Cr2 O29 C71 O28 -19.5(10) . . . . ?
Cr2 O29 C71 C72 164.9(11) . . . . ?
Cr2 O27 C66 O26 -19.0(9) . . . . ?
Cr2 O27 C66 C67 163.7(4) . . . . ?
Cr13 O47 C130 O46 11.5(9) . . . . ?
Cr13 O47 C130 C131 -168.2(4) . . . . ?
Cr13 O50 C140 O51 -16.3(8) . . . . ?
Cr13 O50 C140 C141 162.5(4) . . . . ?
Cr13 O49 C135 O48 21.3(10) . . . . ?
Cr13 O49 C135 C136 -157.4(5) . . . . ?
Cr13 O52 C145 O53 -27.8(10) . . . . ?
Cr13 O52 C145 C146 154.3(6) . . . . ?
Cr3 O26 C66 O27 -13.8(10) . . . . ?
Cr3 O26 C66 C67 163.5(5) . . . . ?
Cr3 O23 C56 O22 13.7(10) . . . . ?
Cr3 O23 C56 C57 -166.2(5) . . . . ?
Cr3 O28 C71 O29 -13.0(10) . . . . ?
Cr3 O28 C71 C72 163.6(9) . . . . ?
Cr3 O25 C61 O24 18.2(11) . . . . ?
Cr3 O25 C61 C62 -162.0(6) . . . . ?
Cr10 O62 C99 O33 -12.2(9) . . . . ?
Cr10 O62 C99 C98 167.9(4) . . . . ?
Cr10 O59 C160 O58 -12.2(10) . . . . ?
Cr10 O59 C160 C161 166.7(7) . . . . ?
Cr10 O61 C165 O60 -17.2(10) . . . . ?
Cr10 O61 C165 C166 147.9(10) . . . . ?
Cr10 O63 C169 O64 11.7(13) . . . . ?
Cr10 O63 C169 C170 -149.0(11) . . . . ?
Cr15 O39 C110 O38 5.9(10) . . . . ?
Cr15 O39 C110 C111 -175.5(5) . . . . ?
Cr15 O42 C120 O43 -13.3(9) . . . . ?
Cr15 O42 C120 C121 163.1(8) . . . . ?
Cr15 O41 C115 O40 8.1(11) . . . . ?
Cr15 O41 C115 C116 -174.8(9) . . . . ?
Cr15 O44 C125 O45 -8.4(11) . . . . ?
Cr15 O44 C125 C126 169.2(10) . . . . ?
Cr22 O78 C223 O79 27.6(8) . . . . ?
Cr22 O78 C223 C224 -150.4(4) . . . . ?
Cr22 O80 C228 O81 14.6(10) . . . . ?
Cr22 O80 C228 C229 -162.5(9) . . . . ?
Cr22 O77 C218 O76 -12.0(12) . . . . ?
Cr22 O77 C218 C219 149.1(15) . . . . ?
Cr22 O75 C213 O74 -11.3(12) . . . . ?
Cr22 O75 C213 C214 154.4(11) . . . . ?
Cr23 O71 C203 O70 6.9(8) . . . . ?
Cr23 O71 C203 C204 -174.4(4) . . . . ?
Cr23 O74 C213 O75 -18.8(11) . . . . ?
Cr23 O74 C213 C214 176.4(11) . . . . ?
Cr23 O73 C208 O72 17.6(9) . . . . ?
Cr23 O73 C208 C209 -157.6(8) . . . . ?
Cr23 O76 C218 O77 -15.4(13) . . . . ?
Cr23 O76 C218 C219 -177.1(14) . . . . ?
Cr16 O38 C110 O39 20.7(9) . . . . ?
Cr16 O38 C110 C111 -157.9(5) . . . . ?
Cr16 O34 C100 O35 -5.7(10) . . . . ?
Cr16 O34 C100 C101 178.8(8) . . . . ?
Cr16 O36 C105 O37 4.1(10) . . . . ?
Cr16 O36 C105 C106 -176.6(5) . . . . ?
Cr16 O40 C115 O41 19.3(12) . . . . ?
Cr16 O40 C115 C116 -158.0(8) . . . . ?
Cr8 O2 C6 O3 5.9(10) . . . . ?
Cr8 O2 C6 C7 -172.3(4) . . . . ?
Cr8 O6 C16 O7 24.7(10) . . . . ?
Cr8 O6 C16 C17 -153.9(5) . . . . ?
Cr8 O4 C11 O5 -8.7(11) . . . . ?
Cr8 O4 C11 C12 176.9(7) . . . . ?
Cr8 O8 C21 O9 16.7(12) . . . . ?
Cr8 O8 C21 C22 -165.5(14) . . . . ?
Cr7 O10 C26 O11 10.4(15) . . . . ?
Cr7 O10 C26 C27 170.2(6) . . . . ?
Cr7 O7 C16 O6 -2.5(10) . . . . ?
Cr7 O7 C16 C17 176.0(5) . . . . ?
Cr7 O12 C31 O13 -4.8(16) . . . . ?
Cr7 O12 C31 C32 156.1(15) . . . . ?
Cr7 O9 C21 O8 4.9(13) . . . . ?
Cr7 O9 C21 C22 -173.1(13) . . . . ?
Cr4 O22 C56 O23 18.8(9) . . . . ?
Cr4 O22 C56 C57 -161.3(5) . . . . ?
Cr4 O24 C61 O25 16.7(12) . . . . ?
Cr4 O24 C61 C62 -163.2(6) . . . . ?
Cr4 O19 C46 O18 7.9(12) . . . . ?
Cr4 O19 C46 C47 -178.7(5) . . . . ?
Cr4 O21 C51 O20 -5.3(16) . . . . ?
Cr4 O21 C51 C52 172.8(8) . . . . ?
Cr21 O81 C228 O80 18.0(9) . . . . ?
Cr21 O81 C228 C229 -164.9(9) . . . . ?
Cr21 O79 C223 O78 6.1(10) . . . . ?
Cr21 O79 C223 C224 -175.9(4) . . . . ?
Cr21 O82 C233 O83 -15.3(12) . . . . ?
Cr21 O82 C233 C234 161.8(7) . . . . ?
Cr21 O84 C238 O85 -26.8(12) . . . . ?
Cr21 O84 C238 C239 146.2(9) . . . . ?
Cr20 O88 C248 O89 9.7(12) . . . . ?
Cr20 O88 C248 C249 -160.9(11) . . . . ?
Cr20 O86 C243 O87 -0.4(12) . . . . ?
Cr20 O86 C243 C244 178.3(10) . . . . ?
Cr20 O83 C233 O82 -17.5(10) . . . . ?
Cr20 O83 C233 C234 165.7(8) . . . . ?
Cr20 O85 C238 O84 -6.0(15) . . . . ?
Cr20 O85 C238 C239 -179.3(9) . . . . ?
Cr5 O18 C46 O19 -32.4(13) . . . . ?
Cr5 O18 C46 C47 154.3(6) . . . . ?
Cr5 O17 C41 O16 -8.8(17) . . . . ?
Cr5 O17 C41 C42 -166.2(9) . . . . ?
Cr5 O20 C51 O21 -12.9(16) . . . . ?
Cr5 O20 C51 C52 169.1(8) . . . . ?
Cr5 O15 C36 O14 25.2(14) . . . . ?
Cr5 O15 C36 C37 -160.8(6) . . . . ?
Cr6 O14 C36 O15 -1.4(12) . . . . ?
Cr6 O14 C36 C37 -175.5(5) . . . . ?
Cr6 O13 C31 O12 -21.4(18) . . . . ?
Cr6 O13 C31 C32 -178.4(19) . . . . ?
Cr6 O16 C41 O17 38.3(15) . . . . ?
Cr6 O16 C41 C42 -162.1(8) . . . . ?
Cr6 O11 C26 O10 -39.0(12) . . . . ?
Cr6 O11 C26 C27 160.1(6) . . . . ?
Ni18 O96 C192 O65 21.9(7) . . . . ?
Ni18 O96 C192 C191 -157.4(3) . . . . ?
Ni18 O91 C252 O90 -9.9(9) . . . . ?
Ni18 O91 C252 C253 167.7(4) . . . . ?
Ni18 O93 C257 O92 -6.9(9) . . . . ?
Ni18 O93 C257 C2E 171.1(8) . . . . ?
Ni18 O94 C323 O95 -2(4) . . . . ?
Ni18 O94 C323 C1Z 175.4(9) . . . . ?
Ni17 O65 C192 O96 -3.9(7) . . . . ?
Ni17 O65 C192 C191 175.4(3) . . . . ?
Ni17 O95 C323 O94 22(4) . . . . ?
Ni17 O95 C323 C1Z -155.0(11) . . . . ?
Ni17 O67 C193 O66 -12.6(8) . . . . ?
Ni17 O67 C193 C194 168.6(4) . . . . ?
Ni17 O69 C198 O68 -19.3(9) . . . . ?
Ni17 O69 C198 C199 165.9(4) . . . . ?
Ni24 O66 C193 O67 -20.6(8) . . . . ?
Ni24 O66 C193 C194 158.1(4) . . . . ?
Ni24 O70 C203 O71 21.3(8) . . . . ?
Ni24 O70 C203 C204 -157.5(4) . . . . ?
Ni24 O68 C198 O69 -8.1(8) . . . . ?
Ni24 O68 C198 C199 166.7(4) . . . . ?
Ni24 O72 C208 O73 10.4(9) . . . . ?
Ni24 O72 C208 C321 -161.7(7) . . . . ?
Ni9 O35 C100 O34 -10.3(9) . . . . ?
Ni9 O35 C100 C2M 169.5(9) . . . . ?
Ni9 O33 C99 O62 30.2(9) . . . . ?
Ni9 O33 C99 C98 -149.9(4) . . . . ?
Ni9 O37 C105 O36 -19.7(10) . . . . ?
Ni9 O37 C105 C106 161.0(5) . . . . ?
Ni9 O64 C169 O63 8.0(12) . . . . ?
Ni9 O64 C169 C328 -163.1(6) . . . . ?
Ni14 O43 C120 O42 -19.0(9) . . . . ?
Ni14 O43 C120 C89 160.9(7) . . . . ?
Ni14 O46 C130 O47 24.4(9) . . . . ?
Ni14 O46 C130 C131 -155.8(5) . . . . ?
Ni14 O48 C135 O49 11.8(9) . . . . ?
Ni14 O48 C135 C136 -169.4(4) . . . . ?
Ni14 O45 C125 O44 -22.1(10) . . . . ?
Ni14 O45 C125 C91 159.8(5) . . . . ?
Ni19 O87 C243 O86 17.3(11) . . . . ?
Ni19 O87 C243 C284 -156.5(8) . . . . ?
Ni19 O90 C252 O91 3.8(9) . . . . ?
Ni19 O90 C252 C253 -173.8(4) . . . . ?
Ni19 O92 C257 O93 1.6(9) . . . . ?
Ni19 O92 C257 C2E -176.3(9) . . . . ?
Ni19 O89 C248 O88 6.7(11) . . . . ?
Ni19 O89 C248 C2H -158.9(11) . . . . ?
Ni11 O57 C155 O56 17.1(9) . . . . ?
Ni11 O57 C155 C156 -163.1(4) . . . . ?
Ni11 O58 C160 O59 -15.2(9) . . . . ?
Ni11 O58 C160 C90 160.1(10) . . . . ?
Ni11 O60 C165 O61 -13.8(11) . . . . ?
Ni11 O60 C165 C329 159.4(6) . . . . ?
Ni11 O55 C150 O54 22.0(11) . . . . ?
Ni11 O55 C150 C151 -154.5(6) . . . . ?
Ni1 O3 C6 O2 -32.4(10) . . . . ?
Ni1 O3 C6 C7 145.8(5) . . . . ?
Ni1 O1 C5 O30 24.9(9) . . . . ?
Ni1 O1 C5 C4 -154.3(4) . . . . ?
Ni1 O32 C76 O31 11.2(9) . . . . ?
Ni1 O32 C76 C77A -171.9(11) . . . . ?
Ni1 O5 C11 O4 -14.4(10) . . . . ?
Ni1 O5 C11 C12 160.0(6) . . . . ?
Ni12 O54 C150 O55 13.4(11) . . . . ?
Ni12 O54 C150 C151 -170.1(5) . . . . ?
Ni12 O51 C140 O50 -19.2(9) . . . . ?
Ni12 O51 C140 C141 162.0(4) . . . . ?
Ni12 O56 C155 O57 17.6(8) . . . . ?
Ni12 O56 C155 C156 -162.2(4) . . . . ?
Ni12 O53 C145 O52 -11.2(10) . . . . ?
Ni12 O53 C145 C146 166.8(5) . . . . ?
Ni2 O30 C5 O1 -3.7(8) . . . . ?
Ni2 O30 C5 C4 175.5(3) . . . . ?
Ni2 O31 C76 O32 16.4(10) . . . . ?
Ni2 O31 C76 C77A -160.1(12) . . . . ?
Ni2 O29 C71 O28 -19.5(10) . . . . ?
Ni2 O29 C71 C72A 160.3(6) . . . . ?
Ni2 O27 C66 O26 -19.0(9) . . . . ?
Ni2 O27 C66 C67 163.7(4) . . . . ?
Ni13 O47 C130 O46 11.5(9) . . . . ?
Ni13 O47 C130 C131 -168.2(4) . . . . ?
Ni13 O50 C140 O51 -16.3(8) . . . . ?
Ni13 O50 C140 C141 162.5(4) . . . . ?
Ni13 O49 C135 O48 21.3(10) . . . . ?
Ni13 O49 C135 C136 -157.4(5) . . . . ?
Ni13 O52 C145 O53 -27.8(10) . . . . ?
Ni13 O52 C145 C146 154.3(6) . . . . ?
Ni3 O26 C66 O27 -13.8(10) . . . . ?
Ni3 O26 C66 C67 163.5(5) . . . . ?
Ni3 O23 C56 O22 13.7(10) . . . . ?
Ni3 O23 C56 C57 -166.2(5) . . . . ?
Ni3 O28 C71 O29 -13.0(10) . . . . ?
Ni3 O28 C71 C72A 167.2(7) . . . . ?
Ni3 O25 C61 O24 18.2(11) . . . . ?
Ni3 O25 C61 C62 -162.0(6) . . . . ?
Ni10 O62 C99 O33 -12.2(9) . . . . ?
Ni10 O62 C99 C98 167.9(4) . . . . ?
Ni10 O59 C160 O58 -12.2(10) . . . . ?
Ni10 O59 C160 C90 172.6(9) . . . . ?
Ni10 O61 C165 O60 -17.2(10) . . . . ?
Ni10 O61 C165 C329 168.9(6) . . . . ?
Ni10 O63 C169 O64 11.7(13) . . . . ?
Ni10 O63 C169 C328 -177.4(6) . . . . ?
Ni15 O39 C110 O38 5.9(10) . . . . ?
Ni15 O39 C110 C111 -175.5(5) . . . . ?
Ni15 O42 C120 O43 -13.3(9) . . . . ?
Ni15 O42 C120 C89 166.8(7) . . . . ?
Ni15 O41 C115 O40 8.1(11) . . . . ?
Ni15 O41 C115 C326 -173.0(10) . . . . ?
Ni15 O44 C125 O45 -8.4(11) . . . . ?
Ni15 O44 C125 C91 169.7(5) . . . . ?
Ni22 O78 C223 O79 27.6(8) . . . . ?
Ni22 O78 C223 C224 -150.4(4) . . . . ?
Ni22 O80 C228 O81 14.6(10) . . . . ?
Ni22 O80 C228 C3G -168.7(9) . . . . ?
Ni22 O77 C218 O76 -12.0(12) . . . . ?
Ni22 O77 C218 C320 173.1(10) . . . . ?
Ni22 O75 C213 O74 -11.3(12) . . . . ?
Ni22 O75 C213 C1W 172.0(8) . . . . ?
Ni23 O71 C203 O70 6.9(8) . . . . ?
Ni23 O71 C203 C204 -174.4(4) . . . . ?
Ni23 O74 C213 O75 -18.8(11) . . . . ?
Ni23 O74 C213 C1W 158.1(7) . . . . ?
Ni23 O73 C208 O72 17.6(9) . . . . ?
Ni23 O73 C208 C321 -169.8(7) . . . . ?
Ni23 O76 C218 O77 -15.4(13) . . . . ?
Ni23 O76 C218 C320 159.4(11) . . . . ?
Ni16 O38 C110 O39 20.7(9) . . . . ?
Ni16 O38 C110 C111 -157.9(5) . . . . ?
Ni16 O34 C100 O35 -5.7(10) . . . . ?
Ni16 O34 C100 C2M 174.5(9) . . . . ?
Ni16 O36 C105 O37 4.1(10) . . . . ?
Ni16 O36 C105 C106 -176.6(5) . . . . ?
Ni16 O40 C115 O41 19.3(12) . . . . ?
Ni16 O40 C115 C326 -159.6(11) . . . . ?
Ni8 O2 C6 O3 5.9(10) . . . . ?
Ni8 O2 C6 C7 -172.3(4) . . . . ?
Ni8 O6 C16 O7 24.7(10) . . . . ?
Ni8 O6 C16 C17 -153.9(5) . . . . ?
Ni8 O4 C11 O5 -8.7(11) . . . . ?
Ni8 O4 C11 C12 176.9(7) . . . . ?
Ni8 O8 C21 O9 16.7(12) . . . . ?
Ni8 O8 C21 C22A -162.5(7) . . . . ?
Ni7 O10 C26 C27 170.2(6) . . . . ?
Ni7 O10 C26 O11A -47.2(12) . . . . ?
Ni7 O7 C16 O6 -2.5(10) . . . . ?
Ni7 O7 C16 C17 176.0(5) . . . . ?
Ni7 O12 C31 O13 -4.8(16) . . . . ?
Ni7 O12 C31 C32A 166.7(11) . . . . ?
Ni7 O9 C21 O8 4.9(13) . . . . ?
Ni7 O9 C21 C22A -176.0(7) . . . . ?
Ni4 O22 C56 O23 18.8(9) . . . . ?
Ni4 O22 C56 C57 -161.3(5) . . . . ?
Ni4 O24 C61 O25 16.7(12) . . . . ?
Ni4 O24 C61 C62 -163.2(6) . . . . ?
Ni4 O19 C46 O18 7.9(12) . . . . ?
Ni4 O19 C46 C47 -178.7(5) . . . . ?
Ni4 O21 C51 O20 -5.3(16) . . . . ?
Ni4 O21 C51 C52 172.8(8) . . . . ?
Ni21 O81 C228 O80 18.0(9) . . . . ?
Ni21 O81 C228 C3G -158.8(8) . . . . ?
Ni21 O79 C223 O78 6.1(10) . . . . ?
Ni21 O79 C223 C224 -175.9(4) . . . . ?
Ni21 O82 C233 O83 -15.3(12) . . . . ?
Ni21 O82 C233 C1N 170.5(12) . . . . ?
Ni21 O84 C238 O85 -26.8(12) . . . . ?
Ni21 O84 C238 C318 167.5(11) . . . . ?
Ni20 O88 C248 O89 9.7(12) . . . . ?
Ni20 O88 C248 C2H 173.7(13) . . . . ?
Ni20 O86 C243 O87 -0.4(12) . . . . ?
Ni20 O86 C243 C284 172.7(9) . . . . ?
Ni20 O83 C233 O82 -17.5(10) . . . . ?
Ni20 O83 C233 C1N 157.5(11) . . . . ?
Ni20 O85 C238 O84 -6.0(15) . . . . ?
Ni20 O85 C238 C318 158.9(11) . . . . ?
Ni5 O18 C46 O19 -32.4(13) . . . . ?
Ni5 O18 C46 C47 154.3(6) . . . . ?
Ni5 O17 C41 C42A -168.3(10) . . . . ?
Ni5 O17 C41 O16A 49.3(14) . . . . ?
Ni5 O20 C51 O21 -12.9(16) . . . . ?
Ni5 O20 C51 C52 169.1(8) . . . . ?
Ni5 O15 C36 O14 25.2(14) . . . . ?
Ni5 O15 C36 C37 -160.8(6) . . . . ?
Ni6 O14 C36 O15 -1.4(12) . . . . ?
Ni6 O14 C36 C37 -175.5(5) . . . . ?
Ni6 O13 C31 O12 -21.4(18) . . . . ?
Ni6 O13 C31 C32A 165.9(10) . . . . ?
P1 C1 C82 C81 -176.9(5) . . . . ?
P1 C83 C84 C85 -175.4(6) . . . . ?
P1 C83 C88 C87 175.2(7) . . . . ?
P1 C89A C94A C93A -172.3(4) . . . . ?
P1 C89A C90A C91A 171.8(5) . . . . ?
P2 C95 C175 C174 -171.9(6) . . . . ?
P2 C176 C181 C180 178.4(6) . . . . ?
P2 C182 C183 C184 -175.3(10) . . . . ?
P2 C182 C187 C186 175.8(12) . . . . ?
P3 C276 C277 C278 179.1(8) . . . . ?
P3 C276 C281 C280 -179.1(8) . . . . ?
P3 C270 C275 C274 -179.8(17) . . . . ?
P3 C270 C271 C272 179.8(17) . . . . ?
P3 C315 C1A C1B 178.8(10) . . . . ?
P3 C315 C1E C1D -178.8(10) . . . . ?
P3 C316 C1F C1G 169.5(16) . . . . ?
P3 C316 C1J C1I -168.1(18) . . . . ?
F6 Cr6 O13 C31 2.7(12) . . . . ?
F6 Ni6 O13 C31 2.7(12) . . . . ?
F4 Cr5 O15 C36 84.5(9) . . . . ?
F4 Ni5 O15 C36 84.5(9) . . . . ?
F5 Cr5 O15 C36 -2.8(9) . . . . ?
F5 Cr6 O13 C31 -86.1(11) . . . . ?
F5 Ni5 O15 C36 -2.8(9) . . . . ?
F5 Ni6 O13 C31 -86.1(11) . . . . ?
O66 C193 C194 C195 16.8(7) . . . . ?
O66 C193 C194 C196 -102.8(6) . . . . ?
O66 C193 C194 C197 138.4(5) . . . . ?
O95 C262 C263 C267 -178(2) . . . . ?
O95 C262 C263 C264 61(3) . . . . ?
O95 C262 C263 C266 -54(3) . . . . ?
O95 C323 C1Z C2A -92(3) . . . . ?
O95 C323 C1Z C2B 27(3) . . . . ?
O95 C323 C1Z C2C 143(3) . . . . ?
O67 C193 C194 C195 -164.3(5) . . . . ?
O67 C193 C194 C196 76.1(6) . . . . ?
O67 C193 C194 C197 -42.8(7) . . . . ?
O70 C203 C204 C205 178.9(5) . . . . ?
O70 C203 C204 C206 54.7(7) . . . . ?
O70 C203 C204 C207 -60.9(8) . . . . ?
O69 C198 C199 C200 -171.1(5) . . . . ?
O69 C198 C199 C201 -49.1(7) . . . . ?
O69 C198 C199 C202 69.8(7) . . . . ?
O91 C252 C253 C254 7.9(8) . . . . ?
O91 C252 C253 C255 131.4(6) . . . . ?
O91 C252 C253 C256 -112.0(7) . . . . ?
O54 C150 C151 C152 14.3(11) . . . . ?
O54 C150 C151 C153 -102.7(8) . . . . ?
O54 C150 C151 C154 140.0(8) . . . . ?
O68 C198 C199 C200 13.6(7) . . . . ?
O68 C198 C199 C201 135.6(6) . . . . ?
O68 C198 C199 C202 -105.5(6) . . . . ?
O72 C208 C209 C210 28.9(14) . . . . ?
O72 C208 C209 C211 151.9(12) . . . . ?
O72 C208 C209 C212 -85.5(11) . . . . ?
O72 C208 C321 C1T 73.2(15) . . . . ?
O72 C208 C321 C1U -166.4(11) . . . . ?
O72 C208 C321 C1V -42.7(15) . . . . ?
O35 C100 C101 C102 137.1(14) . . . . ?
O35 C100 C101 C103 12.2(19) . . . . ?
O35 C100 C101 C104 -102.9(14) . . . . ?
O35 C100 C2M C327 -75.6(16) . . . . ?
O35 C100 C2M C2N 39.2(18) . . . . ?
O35 C100 C2M C2O 167.6(16) . . . . ?
O57 C155 C156 C157 -53.7(9) . . . . ?
O57 C155 C156 C158 60.6(9) . . . . ?
O57 C155 C156 C159 177.3(8) . . . . ?
O39 C110 C111 C112 165.6(7) . . . . ?
O39 C110 C111 C113 -77.2(9) . . . . ?
O39 C110 C111 C114 42.6(10) . . . . ?
O51 C140 C141 C142 174.2(7) . . . . ?
O51 C140 C141 C143 -63.0(8) . . . . ?
O51 C140 C141 C144 54.5(9) . . . . ?
O3 C6 C7 C92 165.9(6) . . . . ?
O3 C6 C7 C9 44.7(8) . . . . ?
O3 C6 C7 C10 -77.3(10) . . . . ?
O43 C120 C121 C122 -44.6(18) . . . . ?
O43 C120 C121 C123 -158.7(14) . . . . ?
O43 C120 C121 C124 70.8(15) . . . . ?
O43 C120 C89 C2V 48.8(12) . . . . ?
O43 C120 C89 C2W -62.9(13) . . . . ?
O43 C120 C89 C2X 172.3(11) . . . . ?
O26 C66 C67 C68 130.8(8) . . . . ?
O26 C66 C67 C69 -109.4(7) . . . . ?
O26 C66 C67 C70 9.0(10) . . . . ?
O37 C105 C106 C107 161.5(6) . . . . ?
O37 C105 C106 C108 -82.9(8) . . . . ?
O37 C105 C106 C109 36.7(10) . . . . ?
O47 C130 C131 C132 -179.3(6) . . . . ?
O47 C130 C131 C133 -58.2(8) . . . . ?
O47 C130 C131 C134 59.9(8) . . . . ?
O32 C76 C77 C78 -17.8(11) . . . . ?
O32 C76 C77 C79 -133.9(9) . . . . ?
O32 C76 C77 C80 103.0(10) . . . . ?
O32 C76 C77A C80A 51(2) . . . . ?
O32 C76 C77A C78A -68.5(17) . . . . ?
O32 C76 C77A C79A 174.2(15) . . . . ?
O71 C203 C204 C205 0.0(8) . . . . ?
O71 C203 C204 C206 -124.2(6) . . . . ?
O71 C203 C204 C207 120.3(7) . . . . ?
O93 C257 C258 C259 -70.0(14) . . . . ?
O93 C257 C258 C260 173.0(12) . . . . ?
O93 C257 C258 C261 50.0(16) . . . . ?
O93 C257 C2E C324 -96(2) . . . . ?
O93 C257 C2E C2D 23.9(19) . . . . ?
O93 C257 C2E C2F 144(2) . . . . ?
O46 C130 C131 C132 0.9(9) . . . . ?
O46 C130 C131 C133 122.0(7) . . . . ?
O46 C130 C131 C134 -119.9(7) . . . . ?
O50 C140 C141 C142 -4.7(9) . . . . ?
O50 C140 C141 C143 118.1(7) . . . . ?
O50 C140 C141 C144 -124.5(8) . . . . ?
O56 C155 C156 C157 126.2(8) . . . . ?
O56 C155 C156 C158 -119.5(8) . . . . ?
O56 C155 C156 C159 -2.8(10) . . . . ?
O5 C11 C12 C13 137.8(8) . . . . ?
O5 C11 C12 C14 1.6(14) . . . . ?
O5 C11 C12 C15 -109.5(8) . . . . ?
O49 C135 C136 C137 62.6(8) . . . . ?
O49 C135 C136 C138 -179.1(8) . . . . ?
O49 C135 C136 C139 -50.8(9) . . . . ?
O48 C135 C136 C137 -116.3(7) . . . . ?
O48 C135 C136 C138 2.0(10) . . . . ?
O48 C135 C136 C139 130.3(8) . . . . ?
O94 C262 C263 C267 1(3) . . . . ?
O94 C262 C263 C264 -120(3) . . . . ?
O94 C262 C263 C266 125(3) . . . . ?
O94 C323 C1Z C2A 91(3) . . . . ?
O94 C323 C1Z C2B -150(2) . . . . ?
O94 C323 C1Z C2C -34(3) . . . . ?
O64 C169 C170 C171 32(2) . . . . ?
O64 C169 C170 C172 -85.1(18) . . . . ?
O64 C169 C170 C173 152.2(16) . . . . ?
O64 C169 C328 C2P -140.4(10) . . . . ?
O64 C169 C328 C2Q -24.0(14) . . . . ?
O64 C169 C328 C2R 96.6(12) . . . . ?
O58 C160 C161 C162 6.6(17) . . . . ?
O58 C160 C161 C163 129.2(11) . . . . ?
O58 C160 C161 C164 -117.4(12) . . . . ?
O58 C160 C90 C2Y 67.1(18) . . . . ?
O58 C160 C90 C2Z -168.5(14) . . . . ?
O58 C160 C90 C3A -52.6(17) . . . . ?
O74 C213 C214 C215 -141.8(19) . . . . ?
O74 C213 C214 C216 -10(2) . . . . ?
O74 C213 C214 C217 101.3(16) . . . . ?
O74 C213 C1W C322 82.5(10) . . . . ?
O74 C213 C1W C1X -28.6(14) . . . . ?
O74 C213 C1W C1Y -159.2(12) . . . . ?
O23 C56 C57 C58 -38.1(9) . . . . ?
O23 C56 C57 C59 -159.6(9) . . . . ?
O23 C56 C57 C60 79.9(9) . . . . ?
O53 C145 C146 C147 175.2(9) . . . . ?
O53 C145 C146 C148 55.1(9) . . . . ?
O53 C145 C146 C149 -61.1(10) . . . . ?
O2 C6 C7 C92 -15.7(9) . . . . ?
O2 C6 C7 C9 -136.9(7) . . . . ?
O2 C6 C7 C10 101.1(10) . . . . ?
O78 C223 C224 C225 -0.1(7) . . . . ?
O78 C223 C224 C226 119.4(6) . . . . ?
O78 C223 C224 C227 -124.9(7) . . . . ?
O42 C120 C121 C122 138.8(15) . . . . ?
O42 C120 C121 C123 24.7(18) . . . . ?
O42 C120 C121 C124 -105.8(13) . . . . ?
O42 C120 C89 C2V -131.2(10) . . . . ?
O42 C120 C89 C2W 117.1(11) . . . . ?
O42 C120 C89 C2X -7.7(15) . . . . ?
O73 C208 C209 C210 -155.5(9) . . . . ?
O73 C208 C209 C211 -32.5(16) . . . . ?
O73 C208 C209 C212 90.1(11) . . . . ?
O73 C208 C321 C1T -99.7(13) . . . . ?
O73 C208 C321 C1U 20.8(15) . . . . ?
O73 C208 C321 C1V 144.4(11) . . . . ?
O31 C76 C77 C78 167.2(7) . . . . ?
O31 C76 C77 C79 51.0(11) . . . . ?
O31 C76 C77 C80 -72.0(11) . . . . ?
O31 C76 C77A C80A -132.3(17) . . . . ?
O31 C76 C77A C78A 108.5(16) . . . . ?
O31 C76 C77A C79A -9(2) . . . . ?
O38 C110 C111 C112 -15.7(10) . . . . ?
O38 C110 C111 C113 101.6(8) . . . . ?
O38 C110 C111 C114 -138.7(8) . . . . ?
O87 C243 C244 C245 95.3(15) . . . . ?
O87 C243 C244 C246 -16(2) . . . . ?
O87 C243 C244 C247 -145.2(17) . . . . ?
O87 C243 C284 C3W 64.5(15) . . . . ?
O87 C243 C284 C3X -176.8(15) . . . . ?
O87 C243 C284 C3Y -52.3(17) . . . . ?
O59 C160 C161 C162 -172.4(12) . . . . ?
O59 C160 C161 C163 -49.8(14) . . . . ?
O59 C160 C161 C164 63.6(14) . . . . ?
O59 C160 C90 C2Y -117.2(16) . . . . ?
O59 C160 C90 C2Z 7(2) . . . . ?
O59 C160 C90 C3A 123.0(14) . . . . ?
O52 C145 C146 C147 -6.7(12) . . . . ?
O52 C145 C146 C148 -126.7(8) . . . . ?
O52 C145 C146 C149 117.0(9) . . . . ?
O45 C125 C126 C127 -2(2) . . . . ?
O45 C125 C126 C128 -109.9(18) . . . . ?
O45 C125 C126 C129 143(2) . . . . ?
O45 C125 C91 C3B -33.9(12) . . . . ?
O45 C125 C91 C3C 103.9(11) . . . . ?
O45 C125 C91 C3D -148.8(9) . . . . ?
O80 C228 C229 C230 -174.4(12) . . . . ?
O80 C228 C229 C231 -55.5(16) . . . . ?
O80 C228 C229 C232 56.7(17) . . . . ?
O80 C228 C3G C93 122.7(13) . . . . ?
O80 C228 C3G C3E -110.3(14) . . . . ?
O80 C228 C3G C3F 5.3(17) . . . . ?
O90 C252 C253 C254 -174.2(6) . . . . ?
O90 C252 C253 C255 -50.8(8) . . . . ?
O90 C252 C253 C256 65.9(8) . . . . ?
O22 C56 C57 C58 142.0(7) . . . . ?
O22 C56 C57 C59 20.4(11) . . . . ?
O22 C56 C57 C60 -100.1(8) . . . . ?
O77 C218 C219 C220 50(2) . . . . ?
O77 C218 C219 C221 179(2) . . . . ?
O77 C218 C219 C222 -61(2) . . . . ?
O77 C218 C320 C1Q -96(2) . . . . ?
O77 C218 C320 C1R 142(2) . . . . ?
O77 C218 C320 C1S 18(2) . . . . ?
O41 C115 C116 C117 8.9(19) . . . . ?
O41 C115 C116 C118 129.6(14) . . . . ?
O41 C115 C116 C119 -112.4(15) . . . . ?
O41 C115 C326 C2J -64(2) . . . . ?
O41 C115 C326 C2K 177.7(18) . . . . ?
O41 C115 C326 C2L 58(2) . . . . ?
O92 C257 C258 C259 108.5(14) . . . . ?
O92 C257 C258 C260 -8.5(18) . . . . ?
O92 C257 C258 C261 -131.5(15) . . . . ?
O92 C257 C2E C324 82(2) . . . . ?
O92 C257 C2E C2D -157.9(14) . . . . ?
O92 C257 C2E C2F -38(2) . . . . ?
O34 C100 C101 C102 -47.2(17) . . . . ?
O34 C100 C101 C103 -172.1(14) . . . . ?
O34 C100 C101 C104 72.8(15) . . . . ?
O34 C100 C2M C327 104.1(16) . . . . ?
O34 C100 C2M C2N -141.0(15) . . . . ?
O34 C100 C2M C2O -13(2) . . . . ?
O24 C61 C62 C63 11(3) . . . . ?
O24 C61 C62 C64 -180(3) . . . . ?
O24 C61 C62 C65 -87.5(11) . . . . ?
O24 C61 C62 C63A 18.5(18) . . . . ?
O24 C61 C62 C64A 129.0(11) . . . . ?
O24 C61 C62 C65A -118.2(17) . . . . ?
O29 C71 C72 C73 99.5(18) . . . . ?
O29 C71 C72 C74 -22(2) . . . . ?
O29 C71 C72 C75 -137.8(17) . . . . ?
O29 C71 C72A C75A -177.5(10) . . . . ?
O29 C71 C72A C73A 60.3(13) . . . . ?
O29 C71 C72A C74A -60.6(11) . . . . ?
O28 C71 C72 C73 -76.8(18) . . . . ?
O28 C71 C72 C74 161.9(17) . . . . ?
O28 C71 C72 C75 45.9(19) . . . . ?
O28 C71 C72A C75A 2.3(15) . . . . ?
O28 C71 C72A C73A -119.8(11) . . . . ?
O28 C71 C72A C74A 119.3(11) . . . . ?
O25 C61 C62 C63 -168(3) . . . . ?
O25 C61 C62 C64 0(3) . . . . ?
O25 C61 C62 C65 92.6(11) . . . . ?
O25 C61 C62 C63A -161.3(15) . . . . ?
O25 C61 C62 C64A -50.9(12) . . . . ?
O25 C61 C62 C65A 61.9(18) . . . . ?
O61 C165 C166 C167 -2(2) . . . . ?
O61 C165 C166 C168 -122.4(15) . . . . ?
O61 C165 C166 C312 120.9(15) . . . . ?
O61 C165 C329 C2S -174.8(10) . . . . ?
O61 C165 C329 C2T -57.1(14) . . . . ?
O61 C165 C329 C2U 67.6(13) . . . . ?
O44 C125 C126 C127 -179.8(18) . . . . ?
O44 C125 C126 C128 72.3(17) . . . . ?
O44 C125 C126 C129 -35(2) . . . . ?
O44 C125 C91 C3B 147.7(10) . . . . ?
O44 C125 C91 C3C -74.5(12) . . . . ?
O44 C125 C91 C3D 32.8(11) . . . . ?
O27 C66 C67 C68 -51.6(9) . . . . ?
O27 C66 C67 C69 68.2(8) . . . . ?
O27 C66 C67 C70 -173.5(7) . . . . ?
O75 C213 C214 C215 52(2) . . . . ?
O75 C213 C214 C216 -176.5(16) . . . . ?
O75 C213 C214 C217 -65.4(16) . . . . ?
O75 C213 C1W C322 -100.4(10) . . . . ?
O75 C213 C1W C1X 148.5(10) . . . . ?
O75 C213 C1W C1Y 17.9(16) . . . . ?
O6 C16 C17 C18 -18.0(10) . . . . ?
O6 C16 C17 C19 -145.2(9) . . . . ?
O6 C16 C17 C20 96.2(9) . . . . ?
O60 C165 C166 C167 166.4(16) . . . . ?
O60 C165 C166 C168 45.5(14) . . . . ?
O60 C165 C166 C312 -71.2(18) . . . . ?
O60 C165 C329 C2S 10.9(14) . . . . ?
O60 C165 C329 C2T 128.7(12) . . . . ?
O60 C165 C329 C2U -106.6(13) . . . . ?
O89 C248 C249 C250 113.2(12) . . . . ?
O89 C248 C249 C251 11(2) . . . . ?
O89 C248 C249 C317 -133.0(17) . . . . ?
O89 C248 C2H C325 -175.6(18) . . . . ?
O89 C248 C2H C2G 67.1(16) . . . . ?
O89 C248 C2H C2I -38(2) . . . . ?
O81 C228 C229 C230 8.3(18) . . . . ?
O81 C228 C229 C231 127.2(13) . . . . ?
O81 C228 C229 C232 -120.6(13) . . . . ?
O81 C228 C3G C93 -60.3(17) . . . . ?
O81 C228 C3G C3E 66.7(16) . . . . ?
O81 C228 C3G C3F -177.6(11) . . . . ?
O4 C11 C12 C13 -47.3(11) . . . . ?
O4 C11 C12 C14 176.5(10) . . . . ?
O4 C11 C12 C15 65.4(10) . . . . ?
O76 C218 C219 C220 -147(2) . . . . ?
O76 C218 C219 C221 -17(3) . . . . ?
O76 C218 C219 C222 102.7(19) . . . . ?
O76 C218 C320 C1Q 88.5(19) . . . . ?
O76 C218 C320 C1R -33(2) . . . . ?
O76 C218 C320 C1S -157.4(14) . . . . ?
O63 C169 C170 C171 -165.6(19) . . . . ?
O63 C169 C170 C172 77.1(17) . . . . ?
O63 C169 C170 C173 -46(2) . . . . ?
O63 C169 C328 C2P 47.7(13) . . . . ?
O63 C169 C328 C2Q 164.2(12) . . . . ?
O63 C169 C328 C2R -75.2(13) . . . . ?
O36 C105 C106 C107 -17.9(9) . . . . ?
O36 C105 C106 C108 97.8(8) . . . . ?
O36 C105 C106 C109 -142.6(8) . . . . ?
O79 C223 C224 C225 -178.2(5) . . . . ?
O79 C223 C224 C226 -58.8(7) . . . . ?
O79 C223 C224 C227 57.0(8) . . . . ?
O88 C248 C249 C250 -75.6(14) . . . . ?
O88 C248 C249 C251 -178.2(17) . . . . ?
O88 C248 C249 C317 38(2) . . . . ?
O88 C248 C2H C325 18(3) . . . . ?
O88 C248 C2H C2G -99.3(18) . . . . ?
O88 C248 C2H C2I 155.3(18) . . . . ?
O19 C46 C47 C48 -67.0(9) . . . . ?
O19 C46 C47 C49 50.6(10) . . . . ?
O19 C46 C47 C50 172.6(8) . . . . ?
O40 C115 C116 C117 -173.7(14) . . . . ?
O40 C115 C116 C118 -52.9(17) . . . . ?
O40 C115 C116 C119 65.0(17) . . . . ?
O40 C115 C326 C2J 115.1(19) . . . . ?
O40 C115 C326 C2K -3(2) . . . . ?
O40 C115 C326 C2L -123(2) . . . . ?
O10 C26 C27 C28 20.3(12) . . . . ?
O10 C26 C27 C29 138.9(9) . . . . ?
O10 C26 C27 C30 -99.9(10) . . . . ?
O10 C26 O11A Ni6 78.9(11) . . . . ?
O7 C16 C17 C18 163.3(8) . . . . ?
O7 C16 C17 C19 36.1(11) . . . . ?
O7 C16 C17 C20 -82.6(9) . . . . ?
O8 C21 C22 C23 -118(2) . . . . ?
O8 C21 C22 C24 7(3) . . . . ?
O8 C21 C22 C25 128(2) . . . . ?
O8 C21 C22A C23A -163.6(13) . . . . ?
O8 C21 C22A C25A 80.8(13) . . . . ?
O8 C21 C22A C24A -39.5(14) . . . . ?
O55 C150 C151 C152 -168.8(8) . . . . ?
O55 C150 C151 C153 74.2(9) . . . . ?
O55 C150 C151 C154 -43.1(11) . . . . ?
O86 C243 C244 C245 -83.4(15) . . . . ?
O86 C243 C244 C246 165.5(17) . . . . ?
O86 C243 C244 C247 36(2) . . . . ?
O86 C243 C284 C3W -109.6(14) . . . . ?
O86 C243 C284 C3X 9.1(19) . . . . ?
O86 C243 C284 C3Y 133.6(14) . . . . ?
O83 C233 C234 C235 -122.9(11) . . . . ?
O83 C233 C234 C236 115.2(12) . . . . ?
O83 C233 C234 C237 -6.9(16) . . . . ?
O83 C233 C1N C319 -40(2) . . . . ?
O83 C233 C1N C1O -157.5(19) . . . . ?
O83 C233 C1N C1P 79(2) . . . . ?
O82 C233 C234 C235 60.0(14) . . . . ?
O82 C233 C234 C236 -62.0(13) . . . . ?
O82 C233 C234 C237 176.0(11) . . . . ?
O82 C233 C1N C319 134.7(18) . . . . ?
O82 C233 C1N C1O 17(3) . . . . ?
O82 C233 C1N C1P -106(2) . . . . ?
O21 C51 C52 C53 -178(2) . . . . ?
O21 C51 C52 C54 67(2) . . . . ?
O21 C51 C52 C55 -52.5(19) . . . . ?
O21 C51 C52 C55A -3(3) . . . . ?
O21 C51 C52 C54A 102(2) . . . . ?
O21 C51 C52 C53A -153.5(14) . . . . ?
O18 Cr5 O15 C36 176.5(9) . . . . ?
O18 Ni5 O15 C36 176.5(9) . . . . ?
O18 C46 C47 C48 106.7(9) . . . . ?
O18 C46 C47 C49 -135.6(8) . . . . ?
O18 C46 C47 C50 -13.6(11) . . . . ?
O17 Cr5 O15 C36 -95.3(9) . . . . ?
O17 Ni5 O15 C36 -95.3(9) . . . . ?
O17 C41 C42 C43 166.9(13) . . . . ?
O17 C41 C42 C44 -56.8(17) . . . . ?
O17 C41 C42 C45 53.0(16) . . . . ?
O17 C41 C42A C45A 88.0(15) . . . . ?
O17 C41 C42A C43A -173.1(17) . . . . ?
O17 C41 C42A C44A -19(2) . . . . ?
O17 C41 O16A Ni6 -73.5(12) . . . . ?
O84 C238 C239 C240 126.2(15) . . . . ?
O84 C238 C239 C241 -118.0(12) . . . . ?
O84 C238 C239 C242 3.7(19) . . . . ?
O84 C238 C318 C1K 162.6(18) . . . . ?
O84 C238 C318 C1L -83(2) . . . . ?
O84 C238 C318 C1M 35(2) . . . . ?
O12 C31 C32 C33 82(3) . . . . ?
O12 C31 C32 C34 -51(3) . . . . ?
O12 C31 C32 C35 -153(3) . . . . ?
O12 C31 C32A C34A 13(2) . . . . ?
O12 C31 C32A C35A -88(2) . . . . ?
O12 C31 C32A C33A 143(2) . . . . ?
O9 C21 C22 C23 60(3) . . . . ?
O9 C21 C22 C24 -175(2) . . . . ?
O9 C21 C22 C25 -54(3) . . . . ?
O9 C21 C22A C23A 17.1(17) . . . . ?
O9 C21 C22A C25A -98.4(13) . . . . ?
O9 C21 C22A C24A 141.3(11) . . . . ?
O20 C51 C52 C53 0(3) . . . . ?
O20 C51 C52 C54 -115(2) . . . . ?
O20 C51 C52 C55 125.8(17) . . . . ?
O20 C51 C52 C55A 176(3) . . . . ?
O20 C51 C52 C54A -80(2) . . . . ?
O20 C51 C52 C53A 24.8(18) . . . . ?
O85 C238 C239 C240 -60.1(19) . . . . ?
O85 C238 C239 C241 55.8(14) . . . . ?
O85 C238 C239 C242 177.4(13) . . . . ?
O85 C238 C318 C1K -4(2) . . . . ?
O85 C238 C318 C1L 110.3(19) . . . . ?
O85 C238 C318 C1M -131.3(17) . . . . ?
O15 C36 C37 C38 58.5(10) . . . . ?
O15 C36 C37 C39 178.1(8) . . . . ?
O15 C36 C37 C40 -60.5(10) . . . . ?
O14 C36 C37 C38 -126.9(9) . . . . ?
O14 C36 C37 C39 -7.3(11) . . . . ?
O14 C36 C37 C40 114.1(8) . . . . ?
O13 C31 C32 C33 -118(3) . . . . ?
O13 C31 C32 C34 109(3) . . . . ?
O13 C31 C32 C35 7(4) . . . . ?
O13 C31 C32A C34A -174.5(15) . . . . ?
O13 C31 C32A C35A 84.4(19) . . . . ?
O13 C31 C32A C33A -44(2) . . . . ?
O16 Cr6 O13 C31 178.3(11) . . . . ?
O16 C41 C42 C43 6.4(18) . . . . ?
O16 C41 C42 C44 142.7(12) . . . . ?
O16 C41 C42 C45 -107.5(12) . . . . ?
O11 Cr6 O13 C31 93.8(12) . . . . ?
O11 C26 C27 C28 -177.0(8) . . . . ?
O11 C26 C27 C29 -58.5(10) . . . . ?
O11 C26 C27 C30 62.7(10) . . . . ?
C190 C191 C268 C269 -0.3(8) . . . . ?
C190 C191 C192 O65 8.8(7) . . . . ?
C190 C191 C192 O96 -171.8(4) . . . . ?
C190 C189 C188 P3 -177.6(5) . . . . ?
C190 C189 C188 C269 1.1(10) . . . . ?
C191 C190 C189 C188 -1.4(9) . . . . ?
C191 C268 C269 C188 0.1(9) . . . . ?
C268 C191 C192 O65 -168.3(5) . . . . ?
C268 C191 C192 O96 11.1(7) . . . . ?
C268 C269 C188 P3 178.1(5) . . . . ?
C268 C269 C188 C189 -0.5(10) . . . . ?
C192 C191 C268 C269 176.8(5) . . . . ?
C4 C3 C2 C1 2.8(8) . . . . ?
C4 C81 C82 C1 2.6(10) . . . . ?
C3 C4 C5 O1 25.5(7) . . . . ?
C3 C4 C5 O30 -153.8(5) . . . . ?
C3 C4 C81 C82 -0.8(9) . . . . ?
C3 C2 C1 P1 174.1(4) . . . . ?
C3 C2 C1 C82 -1.0(9) . . . . ?
C2 C1 C82 C81 -1.7(9) . . . . ?
C98 C97 C96 C95 2.6(9) . . . . ?
C98 C174 C175 C95 -0.7(11) . . . . ?
C99 C98 C97 C96 176.6(6) . . . . ?
C99 C98 C174 C175 -177.6(6) . . . . ?
C5 C4 C3 C2 179.3(5) . . . . ?
C5 C4 C81 C82 177.9(5) . . . . ?
C1 P1 C83 C84 71.8(6) . . . . ?
C1 P1 C83 C88 -103.7(6) . . . . ?
C1 P1 C89A C94A -167.8(3) . . . . ?
C1 P1 C89A C90A 20.2(4) . . . . ?
C81 C4 C3 C2 -1.9(8) . . . . ?
C81 C4 C5 O1 -153.3(5) . . . . ?
C81 C4 C5 O30 27.5(8) . . . . ?
C189 C190 C191 C268 1.0(8) . . . . ?
C189 C190 C191 C192 -176.1(5) . . . . ?
C97 C98 C99 O33 12.8(8) . . . . ?
C97 C98 C99 O62 -167.3(6) . . . . ?
C97 C98 C174 C175 0.5(10) . . . . ?
C97 C96 C95 P2 170.7(5) . . . . ?
C97 C96 C95 C175 -2.9(10) . . . . ?
C188 P3 C276 C277 65.2(6) . . . . ?
C188 P3 C276 C281 -115.6(6) . . . . ?
C188 P3 C270 C275 -166.2(10) . . . . ?
C188 P3 C270 C271 14.0(13) . . . . ?
C188 P3 C315 C1A -154.0(6) . . . . ?
C188 P3 C315 C1E 24.8(8) . . . . ?
C188 P3 C316 C1F 64.7(11) . . . . ?
C188 P3 C316 C1J -126.5(12) . . . . ?
C174 C98 C99 O33 -169.2(6) . . . . ?
C174 C98 C99 O62 10.7(9) . . . . ?
C174 C98 C97 C96 -1.4(9) . . . . ?
C83 P1 C1 C2 9.5(6) . . . . ?
C83 P1 C1 C82 -175.4(5) . . . . ?
C83 P1 C89A C94A -59.7(4) . . . . ?
C83 P1 C89A C90A 128.2(4) . . . . ?
C83 C84 C85 C86 -2.3(12) . . . . ?
C83 C88 C87 C86 3.0(15) . . . . ?
C96 C95 C175 C174 1.9(10) . . . . ?
C95 P2 C176 C177 68.3(6) . . . . ?
C95 P2 C176 C181 -111.7(6) . . . . ?
C95 P2 C182 C183 -10.1(10) . . . . ?
C95 P2 C182 C187 172.4(9) . . . . ?
C84 C83 C88 C87 -0.5(12) . . . . ?
C177 C176 C181 C180 -1.7(11) . . . . ?
C177 C178 C179 C180 0.4(14) . . . . ?
C176 P2 C95 C96 16.2(6) . . . . ?
C176 P2 C95 C175 -170.2(6) . . . . ?
C176 P2 C182 C183 98.9(9) . . . . ?
C176 P2 C182 C187 -78.6(9) . . . . ?
C176 C177 C178 C179 -0.3(13) . . . . ?
C88 C83 C84 C85 0.2(11) . . . . ?
C178 C177 C176 P2 -179.1(6) . . . . ?
C178 C177 C176 C181 0.9(11) . . . . ?
C276 P3 C188 C189 -153.7(7) . . . . ?
C276 P3 C188 C269 27.7(8) . . . . ?
C276 P3 C270 C275 86.6(12) . . . . ?
C276 P3 C270 C271 -93.2(11) . . . . ?
C276 C277 C278 C279 0.0 . . . . ?
C277 C276 C281 C280 0.0 . . . . ?
C277 C278 C279 C280 0.0 . . . . ?
C278 C279 C280 C281 0.0 . . . . ?
C279 C280 C281 C276 0.0 . . . . ?
C281 C276 C277 C278 0.0 . . . . ?
C179 C180 C181 C176 1.9(13) . . . . ?
C181 C180 C179 C178 -1.2(14) . . . . ?
C182 P2 C95 C96 122.6(6) . . . . ?
C182 P2 C95 C175 -63.8(7) . . . . ?
C182 P2 C176 C177 -41.9(6) . . . . ?
C182 P2 C176 C181 138.1(6) . . . . ?
C182 C183 C184 C185 -1(2) . . . . ?
C182 C187 C186 C185 0(3) . . . . ?
C85 C86 C87 C88 -5.1(15) . . . . ?
C27 C26 O11A Ni6 -140.2(9) . . . . ?
C87 C86 C85 C84 4.8(14) . . . . ?
C183 C182 C187 C186 -2(2) . . . . ?
C183 C184 C185 C186 -1(3) . . . . ?
C270 P3 C188 C189 100.5(10) . . . . ?
C270 P3 C188 C269 -78.1(10) . . . . ?
C270 P3 C276 C277 177.0(8) . . . . ?
C270 P3 C276 C281 -3.8(9) . . . . ?
C270 C275 C274 C273 0.0 . . . . ?
C275 C270 C271 C272 0.0 . . . . ?
C275 C274 C273 C272 0.0 . . . . ?
C274 C273 C272 C271 0.0 . . . . ?
C273 C272 C271 C270 0.0 . . . . ?
C271 C270 C275 C274 0.0 . . . . ?
C187 C182 C183 C184 2.1(18) . . . . ?
C187 C186 C185 C184 1(3) . . . . ?
N1 C287 C288 C289 176.6(18) . . . . ?
N1 C290 C291 C292 176(2) . . . . ?
C287 N1 C290 C291 178.4(16) . . . . ?
C290 N1 C287 C288 -170.4(16) . . . . ?
N2 C293 C294 C295 -174(2) . . . . ?
N2 C296 C297 C298 -150(3) . . . . ?
C293 N2 C296 C297 175.5(17) . . . . ?
C296 N2 C293 C294 -170.8(17) . . . . ?
N3 C301 C306 C308 162(2) . . . . ?
C301 N3 C299 C300 179(2) . . . . ?
C299 N3 C301 C306 157(3) . . . . ?
C307 C300 C299 N3 177(3) . . . . ?
C315 P3 C188 C189 90.1(7) . . . . ?
C315 P3 C188 C269 -88.5(8) . . . . ?
C315 P3 C316 C1F 168.2(11) . . . . ?
C315 P3 C316 C1J -23.0(14) . . . . ?
C315 C1A C1B C1C 0.0 . . . . ?
C1A C315 C1E C1D 0.0 . . . . ?
C1A C1B C1C C1D 0.0 . . . . ?
C1B C1C C1D C1E 0.0 . . . . ?
C1C C1D C1E C315 0.0 . . . . ?
C1E C315 C1A C1B 0.0 . . . . ?
C316 P3 C188 C189 -170.4(10) . . . . ?
C316 P3 C188 C269 11.0(11) . . . . ?
C316 P3 C315 C1A 99.5(10) . . . . ?
C316 P3 C315 C1E -81.7(10) . . . . ?
C316 C1F C1G C1H 0.0 . . . . ?
C1F C316 C1J C1I 0.0 . . . . ?
C1F C1G C1H C1I 0.0 . . . . ?
C1G C1H C1I C1J 0.0 . . . . ?
C1H C1I C1J C316 0.0 . . . . ?
C1J C316 C1F C1G 0.0 . . . . ?
C89A P1 C1 C2 116.4(5) . . . . ?
C89A P1 C1 C82 -68.5(5) . . . . ?
C89A P1 C83 C84 -37.6(6) . . . . ?
C89A P1 C83 C88 146.9(6) . . . . ?
C89A C94A C93A C92A 0.0 . . . . ?
C94A C89A C90A C91A 0.0 . . . . ?
C94A C93A C92A C91A 0.0 . . . . ?
C93A C92A C91A C90A 0.0 . . . . ?
C92A C91A C90A C89A 0.0 . . . . ?
C90A C89A C94A C93A 0.0 . . . . ?
C42A C41 O16A Ni6 147.8(11) . . . . ?
O16A Ni6 O13 C31 -165.7(13) . . . . ?
O16A C41 C42A C45A -132.4(16) . . . . ?
O16A C41 C42A C43A -34(2) . . . . ?
O16A C41 C42A C44A 120.5(19) . . . . ?
O11A Ni6 O13 C31 96.5(12) . . . . ?
O11A C26 C27 C28 -116.0(11) . . . . ?
O11A C26 C27 C29 2.5(14) . . . . ?
O11A C26 C27 C30 123.7(11) . . . . ?
N3A C3H C3J C3L 144(3) . . . . ?
N3A C3I C3K C8 177(4) . . . . ?
C3H N3A C3I C3K 165(3) . . . . ?
C3I N3A C3H C3J 131(3) . . . . ?
N1A C3M C3O C3Q -171(3) . . . . ?
N1A C3N C3P C94 162(4) . . . . ?
C3M N1A C3N C3P 173(3) . . . . ?
C3N N1A C3M C3O -169(3) . . . . ?
N2A C3R C3T C3V -176(5) . . . . ?
N2A C3S C3U C265 -171(3) . . . . ?
C3R N2A C3S C3U 175(4) . . . . ?
C3S N2A C3R C3T 171(4) . . . . ?

loop_
_smtbx_masks_void_nr
_smtbx_masks_void_average_x
_smtbx_masks_void_average_y
_smtbx_masks_void_average_z
_smtbx_masks_void_volume
_smtbx_masks_void_count_electrons
_smtbx_masks_void_content
1 0.000 0.000 0.000 24.8 0.0 ?
2 0.500 0.000 0.500 575.9 198.1 ?
3 0.160 0.131 0.230 70.5 4.8 ?
4 0.040 0.189 0.081 13.6 2.9 ?
5 0.046 0.308 0.793 471.2 150.9 ?
6 -0.083 0.367 0.330 388.7 83.9 ?
7 0.083 0.633 0.670 388.7 83.0 ?
8 -0.046 0.692 0.207 471.2 148.6 ?
9 -0.040 0.811 0.919 13.6 3.0 ?
10 -0.160 0.869 0.770 70.5 4.2 ?
11 0.122 0.761 0.046 7.3 0.4 ?
12 0.305 0.129 0.102 56.2 7.1 ?
13 0.425 0.689 0.171 22.1 1.3 ?
14 0.500 0.500 0.500 17.6 0.8 ?
15 0.500 0.317 0.977 7.3 0.0 ?
16 0.500 0.683 0.023 7.3 0.1 ?
17 0.575 0.311 0.829 22.1 0.9 ?
18 0.695 0.871 0.898 56.2 7.1 ?
19 0.878 0.239 0.954 7.3 0.3 ?
